data_7134380
loop_
_publ_author_name
'Guo, Haiyang'
'He, Donglin'
'Long, De-Liang'
'Cronin, Leroy'

_publ_section_title
;
 Robotic exploration of amino-acid functionalised molybdenum blue
 polyoxometalate nanoclusters
;
_journal_issue 39
_journal_name_full 'Chemical Communications'
_journal_page_first 7121
_journal_page_last 7124
_journal_paper_doi 10.1039/D5CC00703H
_journal_volume 61
_journal_year 2025
_chemical_formula_sum 'C126 H1332 Mo308 N14 Na12 O1519'
_chemical_formula_weight 57181.38
_space_group_crystal_system triclinic
_space_group_IT_number 2
_space_group_name_Hall '-P 1'
_space_group_name_H-M_alt 'P -1'
_atom_sites_solution_primary direct
_atom_sites_solution_secondary difmap
_audit_creation_method SHELXL-2019/3
_audit_update_record
;
2025-01-29 deposited with the CCDC.	2025-04-04 downloaded from the CCDC.
;
_cell_angle_alpha 93.9010(10)
_cell_angle_beta 94.7110(10)
_cell_angle_gamma 95.1660(10)
_cell_formula_units_Z 1
_cell_length_a 30.4172(2)
_cell_length_b 34.0113(2)
_cell_length_c 46.8336(2)
_cell_measurement_reflns_used 446824
_cell_measurement_temperature 150(2)
_cell_measurement_theta_max 25.28
_cell_measurement_theta_min 2.30
_cell_volume 47951.8(5)
_computing_cell_refinement 'CrysAlisPro 1.171.41.111a (Rigaku OD, 2021)'
_computing_data_collection 'CrysAlisPro 1.171.41.111a (Rigaku OD, 2021)'
_computing_data_reduction 'CrysAlisPro 1.171.41.111a (Rigaku OD, 2021)'
_computing_molecular_graphics Diamond3
_computing_publication_material WinGX
_computing_structure_refinement 'SHELXL-2019/2 (Sheldrick, 2019)'
_computing_structure_solution 'SHELXT-2019/2 (Sheldrick, 2019)'
_diffrn_ambient_temperature 150(2)
_diffrn_detector 'Hybrid Pixel Array Detector'
_diffrn_detector_area_resol_mean 10.0000
_diffrn_detector_type 'HyPix-Arc 150'
_diffrn_measured_fraction_theta_full 0.997
_diffrn_measured_fraction_theta_max 0.997
_diffrn_measurement_device 'four-circle diffractometer'
_diffrn_measurement_device_type 'XtaLAB Synergy R, HyPix-Arc 150'
_diffrn_radiation_monochromator mirror
_diffrn_radiation_probe x-ray
_diffrn_radiation_type MoK\a
_diffrn_radiation_wavelength 0.71073
_diffrn_reflns_av_R_equivalents 0.0661
_diffrn_reflns_av_unetI/netI 0.0307
_diffrn_reflns_Laue_measured_fraction_full 0.997
_diffrn_reflns_Laue_measured_fraction_max 0.997
_diffrn_reflns_limit_h_max 36
_diffrn_reflns_limit_h_min -36
_diffrn_reflns_limit_k_max 40
_diffrn_reflns_limit_k_min -40
_diffrn_reflns_limit_l_max 55
_diffrn_reflns_limit_l_min -55
_diffrn_reflns_number 1816573
_diffrn_reflns_point_group_measured_fraction_full 0.997
_diffrn_reflns_point_group_measured_fraction_max 0.997
_diffrn_reflns_theta_full 25.068
_diffrn_reflns_theta_max 25.068
_diffrn_reflns_theta_min 2.200
_diffrn_source 'micro-focus sealed X-ray tube'
_diffrn_source_type 'Mova (Mo) X-ray Source'
_exptl_absorpt_coefficient_mu 2.038
_exptl_absorpt_correction_T_max 1.000
_exptl_absorpt_correction_T_min 0.691
_exptl_absorpt_correction_type gaussian
_exptl_absorpt_process_details
;
CrysAlisPro 1.171.42.67a (Rigaku Oxford Diffraction, 2022)
Numerical absorption correction based on gaussian integration over
a multifaceted crystal model
Empirical absorption correction using spherical harmonics,
implemented in SCALE3 ABSPACK scaling algorithm.
;
_exptl_crystal_colour 'Dark blue'
_exptl_crystal_density_diffrn 1.980
_exptl_crystal_density_method none
_exptl_crystal_description block
_exptl_crystal_F_000 27406
_exptl_crystal_size_max 0.136
_exptl_crystal_size_mid 0.105
_exptl_crystal_size_min 0.020
_refine_diff_density_max 2.10
_refine_diff_density_min -1.89
_refine_diff_density_rms 0.15
_refine_ls_extinction_method none
_refine_ls_goodness_of_fit_ref 1.025
_refine_ls_hydrogen_treatment undef
_refine_ls_matrix_type full
_refine_ls_number_parameters 6438
_refine_ls_number_reflns 169615
_refine_ls_number_restraints 310
_refine_ls_restrained_S_all 1.031
_refine_ls_R_factor_all 0.0722
_refine_ls_R_factor_gt 0.0509
_refine_ls_shift/su_max 0.004
_refine_ls_shift/su_mean 0.000
_refine_ls_structure_factor_coef Fsqd
_refine_ls_weighting_details 'w=1/[\s^2^(Fo^2^)+(0.0837P)^2^+263.5025P] where P=(Fo^2^+2Fc^2^)/3'
_refine_ls_weighting_scheme calc
_refine_ls_wR_factor_gt 0.1427
_refine_ls_wR_factor_ref 0.1578
_reflns_Friedel_coverage 0.000
_reflns_number_gt 127073
_reflns_number_total 169615
_reflns_threshold_expression 'I > 2\s(I)'
_cod_data_source_file d5cc00703h2.cif
_cod_data_source_block ghy025_sq
_cod_depositor_comments
;
The following automatic conversions were performed:

data item '_atom_sites_solution_primary' value 'direct methods' was
changed to 'direct'.

data item '_atom_sites_solution_secondary' value 'diffmap' was
changed to 'difmap'.

Automatic conversion script
Id: cif_fix_values 8170 2020-07-09 18:12:32Z antanas 

 Adding full bibliography for 7134378--7134381.cif.
;
_cod_database_code 7134380
_shelx_shelxl_version_number 2019/3
_shelx_space_group_comment
;
The symmetry employed for this shelxl refinement is uniquely defined
by the following loop, which should always be used as a source of
symmetry information in preference to the above space-group names.
They are only intended as comments.
;
_shelx_estimated_absorpt_t_min 0.769
_shelx_estimated_absorpt_t_max 0.960

loop_
_space_group_symop_operation_xyz
'x, y, z'
'-x, -y, -z'

loop_
_atom_site_label
_atom_site_type_symbol
_atom_site_fract_x
_atom_site_fract_y
_atom_site_fract_z
_atom_site_U_iso_or_equiv
_atom_site_adp_type
_atom_site_occupancy
_atom_site_site_symmetry_order
_atom_site_calc_flag
_atom_site_refinement_flags_posn
_atom_site_refinement_flags_adp
_atom_site_refinement_flags_occupancy
_atom_site_disorder_assembly
_atom_site_disorder_group
Mo1A Mo 0.20329(2) 0.80183(2) 0.90848(2) 0.03985(16) Uani 1 1 d . . . . .
Mo1B Mo 0.61949(3) 0.82931(2) 0.84369(2) 0.04361(17) Uani 1 1 d . . . . .
Mo1C Mo 0.76432(2) 0.60417(2) 0.76346(2) 0.04641(17) Uani 1 1 d . . . . .
Mo1D Mo 0.41189(3) 0.89043(2) 0.98748(2) 0.04109(16) Uani 1 1 d . . . . .
Mo1E Mo 0.22128(3) 0.89471(2) 1.01460(2) 0.04155(16) Uani 1 1 d . . . . .
Mo1F Mo 0.19450(3) 0.79126(2) 1.10578(2) 0.04340(16) Uani 1 1 d . . . . .
Mo1G Mo 0.84218(2) 0.77755(2) 0.87006(2) 0.04139(16) Uani 1 1 d . . . . .
Mo1H Mo 0.58517(3) 0.89301(2) 0.92683(2) 0.04458(17) Uani 1 1 d . . . . .
Mo1I Mo 0.15627(3) 0.57998(2) 0.33893(2) 0.04377(17) Uani 1 1 d . . . . .
Mo1J Mo 0.42997(3) 0.80276(2) 0.67456(2) 0.04342(17) Uani 1 1 d . . . . .
Mo1K Mo 0.27043(3) 0.83601(2) 0.96876(2) 0.04455(17) Uani 1 1 d . . . . .
Mo1L Mo 0.34752(2) 0.84374(2) 0.70120(2) 0.04067(16) Uani 1 1 d . . . . .
Mo1M Mo 0.14840(3) 0.73863(2) 0.94759(2) 0.04244(16) Uani 1 1 d . . . . .
Mo1N Mo -0.12496(3) 1.34019(2) 0.68874(2) 0.04279(17) Uani 1 1 d . . . . .
Mo1O Mo 0.31649(2) 0.93086(2) 0.72484(2) 0.04399(17) Uani 1 1 d . . . . .
Mo1P Mo 0.29166(2) 0.80239(2) 0.87096(2) 0.04274(16) Uani 1 1 d . . . . .
Mo1Q Mo 0.14622(2) 0.73652(2) 1.04555(2) 0.04304(16) Uani 1 1 d . . . . .
Mo1R Mo 0.06281(3) 0.39761(2) 1.01090(2) 0.04802(19) Uani 1 1 d . . . . .
Mo1S Mo 0.51561(3) 0.70034(2) 0.78257(2) 0.05140(19) Uani 1 1 d . . . . .
Mo1T Mo -0.00944(3) 0.54611(2) 0.33760(2) 0.04717(18) Uani 1 1 d . . . . .
Mo1U Mo -0.03456(3) 1.30060(2) 0.71412(2) 0.04605(18) Uani 1 1 d . . . . .
Mo1V Mo 0.10962(3) 1.42947(2) 0.70460(2) 0.04782(18) Uani 1 1 d . . . . .
Mo1W Mo 0.21443(3) 1.37981(2) 0.73241(2) 0.05095(19) Uani 1 1 d . . . . .
Mo1X Mo 0.34352(3) 0.64531(2) 0.56244(2) 0.04877(19) Uani 1 1 d . . . . .
Mo1Y Mo 0.43327(3) 0.86661(2) 0.55633(2) 0.04975(18) Uani 1 1 d . . . . .
Mo1Z Mo 0.49065(3) 0.94701(2) 0.67237(2) 0.04552(17) Uani 1 1 d . . . . .
Mo2A Mo 0.40745(3) 0.68592(2) 0.51546(2) 0.04989(19) Uani 1 1 d . . . . .
Mo2B Mo 0.48586(2) 0.85184(2) 0.62747(2) 0.04595(17) Uani 1 1 d . . . . .
Mo2C Mo 0.34406(3) 0.74459(2) 0.55959(2) 0.04989(18) Uani 1 1 d . . . . .
Mo2D Mo 0.41765(3) 0.78205(3) 0.51477(2) 0.05095(19) Uani 1 1 d . . . . .
Mo2E Mo 0.17510(3) 0.59243(2) 0.49891(2) 0.04955(19) Uani 1 1 d . . . . .
Mo2F Mo 0.43813(3) 1.14373(2) 0.73679(2) 0.05236(19) Uani 1 1 d . . . . .
Mo2G Mo 0.28168(3) 0.58733(2) 0.50023(2) 0.04918(19) Uani 1 1 d . . . . .
Mo2H Mo 0.47761(3) 1.04199(2) 0.71184(2) 0.04814(18) Uani 1 1 d . . . . .
Mo2I Mo 0.39531(3) 0.89255(3) 0.64865(2) 0.05158(19) Uani 1 1 d . . . . .
Mo2J Mo 0.06750(4) 0.50644(2) 1.01073(2) 0.0634(3) Uani 1 1 d . . . . .
Mo2K Mo 0.06222(3) 0.62410(2) 0.36274(2) 0.0533(2) Uani 1 1 d . . . . .
Mo2L Mo 0.27021(3) 0.83086(3) 1.06583(2) 0.0564(2) Uani 1 1 d . . . . .
Mo2M Mo 0.46013(3) 0.76251(2) 0.57780(2) 0.04809(18) Uani 1 1 d . . . . .
Mo2N Mo 0.30634(3) 0.77219(3) 0.65148(2) 0.05224(19) Uani 1 1 d . . . . .
Mo2O Mo 0.21701(3) 1.17749(2) 0.78577(2) 0.0546(2) Uani 1 1 d . . . . .
Mo2P Mo 0.25420(3) 1.08985(2) 0.76996(2) 0.0571(2) Uani 1 1 d . . . . .
Mo2Q Mo 0.11241(3) 1.32492(2) 0.70574(2) 0.0553(2) Uani 1 1 d . . . . .
Mo2R Mo 0.23844(3) 0.84214(3) 0.69187(2) 0.0546(2) Uani 1 1 d . . . . .
Mo2S Mo 0.82014(3) 0.75464(3) 0.93520(2) 0.0579(2) Uani 1 1 d . . . . .
Mo2T Mo 0.33683(3) 0.63684(2) 0.45319(2) 0.05130(19) Uani 1 1 d . . . . .
Mo2U Mo 0.30199(3) 1.31223(2) 0.74122(2) 0.0550(2) Uani 1 1 d . . . . .
Mo2V Mo 0.32484(3) 1.18907(2) 0.79372(2) 0.0526(2) Uani 1 1 d . . . . .
Mo2W Mo 0.22889(3) 0.65102(2) 0.45409(2) 0.05268(19) Uani 1 1 d . . . . .
Mo2X Mo 0.21771(3) 0.70982(2) 0.88663(2) 0.0603(2) Uani 1 1 d . . . . .
Mo2Y Mo 0.20844(3) 0.68648(2) 0.36146(2) 0.0561(2) Uani 1 1 d . . . . .
Mo2Z Mo 0.36350(3) 1.05901(3) 0.71170(2) 0.0551(2) Uani 1 1 d . . . . .
Mo3A Mo 0.34771(3) 0.74522(3) 0.45889(2) 0.0619(2) Uani 1 1 d . . . . .
Mo3B Mo -0.08542(3) 0.60337(3) 0.37611(2) 0.0633(2) Uani 1 1 d . . . . .
Mo3C Mo 0.43856(4) 1.02098(3) 0.63139(2) 0.0644(3) Uani 1 1 d . . . . .
Mo3D Mo 0.37932(4) 0.85512(3) 0.48031(2) 0.0761(3) Uani 1 1 d . . . . .
Mo3E Mo 0.29317(3) 0.76509(4) 1.12698(2) 0.0805(3) Uani 1 1 d . . . . .
Mo3F Mo 0.24932(4) 1.31581(3) 0.66836(2) 0.0673(3) Uani 1 1 d . . . . .
Mo3G Mo 0.19522(3) 0.91474(3) 0.74289(2) 0.0631(2) Uani 1 1 d . . . . .
Mo3H Mo 0.09941(3) 0.63649(3) 0.53242(2) 0.0662(3) Uani 0.95 1 d . . P . .
Mo3I Mo 0.71650(4) 0.38919(4) 0.77770(3) 0.0604(3) Uani 0.85 1 d . U P A 1
Mo3J Mo 0.37351(4) 1.18154(3) 0.67109(2) 0.0706(3) Uani 1 1 d . . . . .
Mo3K Mo 0.13314(3) 1.11071(3) 0.76529(3) 0.0860(4) Uani 1 1 d . . . . .
Mo3L Mo 0.18490(5) 0.74160(4) 0.66462(3) 0.0652(3) Uani 0.9 1 d . U P B 1
Mo3M Mo 0.39740(3) 0.69834(3) 0.79639(3) 0.0782(3) Uani 1 1 d . . . . .
Mo3N Mo 0.07961(3) 0.56424(3) 0.94770(2) 0.0425(2) Uani 0.8 1 d . . P E .
Mo3O Mo -0.06956(3) 1.19273(3) 0.72976(2) 0.0696(3) Uani 1 1 d . . . . .
Mo3P Mo 0.18132(4) 1.34098(4) 0.60062(2) 0.0781(3) Uani 0.95 1 d . . P . .
Mo3Q Mo 0.30107(5) 0.70047(3) 0.83444(4) 0.1148(6) Uani 1 1 d . . . . .
Mo3R Mo 0.75222(5) 0.82599(6) 0.97118(2) 0.0949(5) Uani 0.9 1 d . U P C 1
Mo3S Mo 0.43283(5) 0.95499(3) 0.50890(2) 0.0689(3) Uani 0.85 1 d . U P D 1
Mo3T Mo 0.38862(7) 1.11307(5) 0.60530(3) 0.0950(5) Uani 0.9 1 d . U P D 1
Mo3U Mo 0.65502(7) 0.86545(8) 0.99237(4) 0.0979(8) Uani 0.8 1 d . U P C 1
Mo3V Mo 0.25774(4) 0.79114(3) 0.34827(2) 0.0852(3) Uani 1 1 d . . . . .
Mo3W Mo 0.13749(5) 0.67217(5) 0.60791(3) 0.0893(5) Uani 0.9 1 d . U P B 1
Mo3X Mo 0.13040(7) 0.63526(5) 0.90576(4) 0.0568(4) Uani 0.65 1 d . U P E 1
Mo3Y Mo -0.01498(4) 0.60608(5) 0.50050(2) 0.0943(4) Uani 0.9 1 d . . P H .
Mo3Z Mo 0.02663(4) 1.14799(3) 0.75262(4) 0.1167(6) Uani 1 1 d . . . . .
Mo4A Mo 0.34206(2) 0.90265(2) 0.86499(2) 0.03299(14) Uani 1 1 d . . . . .
Mo4B Mo -0.00389(2) 0.53806(2) 1.12931(2) 0.03153(13) Uani 1 1 d . . . . .
Mo4C Mo 0.98695(2) 0.56116(2) 0.84776(2) 0.03249(14) Uani 1 1 d . . . . .
Mo4D Mo 0.03611(2) 0.71688(2) 1.04599(2) 0.03449(14) Uani 1 1 d . . . . .
Mo4E Mo 0.82857(2) 0.44881(2) 0.80267(2) 0.03665(15) Uani 1 1 d . . . . .
Mo4F Mo -0.04950(2) 0.53950(2) 0.91826(2) 0.03407(14) Uani 1 1 d . . . . .
Mo4G Mo 0.06679(2) 0.67865(2) 1.14856(2) 0.03478(14) Uani 1 1 d . . . . .
Mo4H Mo 0.83198(2) 0.53325(2) 0.77098(2) 0.03617(15) Uani 1 1 d . . . . .
Mo4I Mo 0.56301(2) 0.79128(2) 0.78055(2) 0.03668(15) Uani 1 1 d . . . . .
Mo4J Mo 0.47198(2) 0.79555(2) 0.81502(2) 0.03446(14) Uani 1 1 d . . . . .
Mo4K Mo 0.06510(2) 0.61812(2) 1.02246(2) 0.03856(15) Uani 1 1 d . . . . .
Mo4L Mo 0.71371(2) 0.88438(2) 0.83448(2) 0.04040(16) Uani 1 1 d . . . . .
Mo4M Mo 0.08864(2) 0.76410(2) 1.10556(2) 0.03692(15) Uani 1 1 d . . . . .
Mo4N Mo 0.08835(2) 0.79085(2) 1.00078(2) 0.03718(15) Uani 1 1 d . . . . .
Mo4O Mo 0.49070(2) 0.92297(2) 0.94684(2) 0.03564(14) Uani 1 1 d . . . . .
Mo4P Mo 0.89346(2) 0.61553(2) 0.76709(2) 0.03625(15) Uani 1 1 d . . . . .
Mo4Q Mo 0.43286(3) 0.86384(2) 0.89179(2) 0.04013(16) Uani 1 1 d . . . . .
Mo4R Mo 0.65840(2) 0.84061(2) 0.77447(2) 0.03845(15) Uani 1 1 d . . . . .
Mo4S Mo 0.09844(2) 0.59292(2) 1.11999(2) 0.03901(15) Uani 1 1 d . . . . .
Mo4T Mo 0.87925(2) 0.57785(2) 0.83507(2) 0.04032(16) Uani 1 1 d . . . . .
Mo4U Mo 0.14396(2) 0.84124(2) 1.05838(2) 0.03993(16) Uani 1 1 d . . . . .
Mo4V Mo 0.15725(2) 0.85342(2) 0.95719(2) 0.03912(15) Uani 1 1 d . . . . .
Mo4W Mo 0.63708(2) 0.72621(2) 0.77127(2) 0.04458(17) Uani 1 1 d . . . . .
Mo4X Mo 0.24721(2) 0.89327(2) 0.90919(2) 0.03695(15) Uani 1 1 d . . . . .
Mo4Y Mo 0.88997(2) 0.69695(2) 0.88709(2) 0.03967(16) Uani 1 1 d . . . . .
Mo4Z Mo 0.82724(2) 0.70003(2) 0.75810(2) 0.04030(16) Uani 1 1 d . . . . .
Mo10 Mo 0.61082(2) 0.92608(2) 0.85706(2) 0.03668(15) Uani 1 1 d . . . . .
Mo11 Mo 0.43653(2) 0.90302(2) 0.72229(2) 0.03948(16) Uani 1 1 d . . . . .
Mo12 Mo 0.80609(2) 0.82658(2) 0.81676(2) 0.04069(16) Uani 1 1 d . . . . .
Mo13 Mo -0.04891(3) 1.41189(2) 0.71126(2) 0.04073(16) Uani 1 1 d . . . . .
Mo14 Mo 0.41149(3) 0.99847(2) 0.75590(2) 0.04308(17) Uani 1 1 d . . . . .
Mo15 Mo 0.74624(2) 0.77558(2) 0.76119(2) 0.04006(16) Uani 1 1 d . . . . .
Mo16 Mo 0.05038(3) 1.37667(2) 0.74771(2) 0.04280(16) Uani 1 1 d . . . . .
Mo17 Mo 0.89066(2) 0.74611(2) 0.81448(2) 0.03961(16) Uani 1 1 d . . . . .
Mo18 Mo 0.30767(2) 0.93230(2) 0.96868(2) 0.03864(15) Uani 1 1 d . . . . .
Mo19 Mo 0.77466(2) 0.72344(2) 0.81715(2) 0.04296(16) Uani 1 1 d . . . . .
Mo20 Mo 0.09269(3) 0.53801(2) 0.38556(2) 0.04674(18) Uani 1 1 d . . . . .
Mo21 Mo 0.75444(3) 0.82158(3) 0.88917(2) 0.0515(2) Uani 1 1 d . . . . .
Mo22 Mo 0.24485(3) 1.27268(2) 0.79191(2) 0.05136(19) Uani 1 1 d . . . . .
Mo23 Mo 0.15050(3) 1.33061(2) 0.77540(2) 0.04747(18) Uani 1 1 d . . . . .
Mo24 Mo 0.37504(3) 1.09557(2) 0.78083(2) 0.04769(18) Uani 1 1 d . . . . .
Mo25 Mo 0.25186(3) 0.60099(2) 0.39328(2) 0.04829(18) Uani 1 1 d . . . . .
Mo26 Mo 0.39325(3) 0.71870(2) 0.62159(2) 0.04657(18) Uani 1 1 d . . . . .
Mo27 Mo 0.19216(3) 0.54894(2) 0.43710(2) 0.04801(18) Uani 1 1 d . . . . .
Mo28 Mo 0.72721(3) 0.49752(2) 0.77104(2) 0.0542(2) Uani 1 1 d . . . . .
Mo29 Mo 0.18284(3) 0.71163(2) 1.14298(2) 0.04698(17) Uani 1 1 d . . . . .
Mo30 Mo 0.17626(3) 1.38339(2) 0.66563(2) 0.0544(2) Uani 1 1 d . . . . .
Mo31 Mo 0.53393(3) 0.86795(3) 0.99556(2) 0.0563(2) Uani 1 1 d . . . . .
Mo32 Mo 0.12768(3) 1.22267(2) 0.76635(2) 0.0574(2) Uani 1 1 d . . . . .
Mo33 Mo 0.22359(3) 0.65033(3) 0.55500(2) 0.0557(2) Uani 1 1 d . . . . .
Mo34 Mo 0.37756(3) 1.23255(2) 0.74272(2) 0.0560(2) Uani 1 1 d . . . . .
Mo35 Mo 0.43625(3) 1.10599(2) 0.67077(2) 0.0549(2) Uani 1 1 d . . . . .
Mo36 Mo 0.08275(3) 0.59031(3) 0.45535(2) 0.0563(2) Uani 1 1 d . . . . .
Mo37 Mo 0.26675(3) 1.21480(3) 0.72946(2) 0.0597(2) Uani 1 1 d . . . . .
Mo38 Mo 0.14121(3) 0.75723(2) 0.32124(2) 0.0613(2) Uani 1 1 d . . . . .
Mo39 Mo 0.90384(5) 0.69490(4) 0.96984(3) 0.0523(3) Uani 0.87 1 d . U P F 1
Mo40 Mo 0.3958(5) 0.8347(3) 1.10404(14) 0.120(2) Uani 0.376(15) 1 d D U P G 1
Mo41 Mo 0.70799(5) 0.29867(6) 0.81206(4) 0.0987(6) Uani 0.85 1 d . U P A 1
Mo42 Mo 0.15928(4) 1.00828(3) 0.76283(4) 0.1255(6) Uani 1 1 d . . . . .
Mo43 Mo -0.11231(5) 0.61265(6) 0.45468(3) 0.0887(4) Uani 0.85 1 d . U P H 1
Mo44 Mo 0.42864(5) 1.04324(3) 0.55243(2) 0.0732(3) Uani 0.9 1 d . . P D 1
Mo45 Mo 0.34012(4) 0.82397(3) 0.40438(2) 0.0895(4) Uani 1 1 d . . . . .
Mo46 Mo 0.64875(6) 0.55734(5) 0.73161(4) 0.0631(4) Uani 0.7 1 d . U P I 1
Mo47 Mo 0.57206(5) 0.62930(5) 0.73782(4) 0.0636(4) Uani 0.7 1 d . U P I 1
Mo48 Mo 0.28432(8) 1.29139(6) 0.59292(4) 0.1026(7) Uani 0.8 1 d . U P D 1
Mo51 Mo 0.44503(2) 0.89761(2) 0.82699(2) 0.03121(13) Uani 1 1 d . . . . .
Mo52 Mo 0.02595(2) 0.55058(2) 1.06511(2) 0.03074(13) Uani 1 1 d . . . . .
Mo53 Mo 0.93940(2) 0.41606(2) 0.81538(2) 0.03218(14) Uani 1 1 d . . . . .
Mo54 Mo 0.93359(2) 0.51445(2) 0.78806(2) 0.03266(14) Uani 1 1 d . . . . .
Mo55 Mo 0.55173(2) 0.88402(2) 0.79794(2) 0.03364(14) Uani 1 1 d . . . . .
Mo56 Mo 0.50385(2) 0.95044(2) 0.88190(2) 0.03279(14) Uani 1 1 d . . . . .
Mo57 Mo 0.39783(2) 0.95380(2) 0.92244(2) 0.03382(14) Uani 1 1 d . . . . .
Mo58 Mo 0.00317(2) 0.63652(2) 1.09078(2) 0.03209(14) Uani 1 1 d . . . . .
Mo59 Mo 0.94893(2) 0.65789(2) 0.82777(2) 0.03582(14) Uani 1 1 d . . . . .
Mo60 Mo 0.35462(17) 1.21321(10) 0.59500(5) 0.1021(16) Uani 0.760(9) 1 d . U . D 1
Mo61 Mo 0.4674(3) 0.8609(3) 1.05758(14) 0.0587(14) Uani 0.5 1 d D U P G 1
M3I Mo 0.7080(4) 0.3983(4) 0.7942(4) 0.074(3) Uani 0.1 1 d . U P A 2
M3L Mo 0.1823(6) 0.7571(5) 0.6542(3) 0.088(4) Uani 0.1 1 d . U P B 2
M3R Mo 0.7280(5) 0.8008(5) 0.9641(3) 0.083(3) Uani 0.1 1 d . U P C 2
M3S Mo 0.3917(5) 0.9493(3) 0.5135(3) 0.089(3) Uani 0.1 1 d . U P D 2
M3T Mo 0.4186(5) 1.1265(4) 0.6074(3) 0.072(3) Uani 0.1 1 d . U P D 2
M3U Mo 0.6419(4) 0.8440(2) 0.9891(2) 0.062(2) Uani 0.15 1 d . U P C 2
M3W Mo 0.1364(3) 0.6936(3) 0.59705(16) 0.0675(19) Uani 0.15 1 d . U P B 2
M3X Mo 0.1470(2) 0.6264(2) 0.91481(14) 0.0594(15) Uani 0.2 1 d . U P E 2
M39 Mo 0.8827(3) 0.6836(3) 0.9672(2) 0.066(2) Uani 0.15 1 d . U P F 2
M40 Mo 0.38466(10) 0.8188(3) 1.09992(14) 0.1021(19) Uani 0.524(15) 1 d . U P G 2
M41 Mo 0.7060(2) 0.3159(2) 0.82813(17) 0.0592(17) Uani 0.15 1 d . U P A 2
M43 Mo -0.1032(5) 0.6435(5) 0.4517(2) 0.084(3) Uani 0.1 1 d . U P H 2
M44 Mo 0.3826(14) 1.0269(12) 0.5534(8) 0.126(11) Uiso 0.05 1 d . . P D 2
M46 Mo 0.6415(4) 0.5521(3) 0.7459(2) 0.091(3) Uani 0.15 1 d . U P I 2
M47 Mo 0.5714(3) 0.6183(3) 0.7520(2) 0.086(3) Uani 0.15 1 d . U P I 2
M48 Mo 0.2599(4) 1.2712(4) 0.5934(2) 0.097(3) Uani 0.15 1 d . U P D 2
M60 Mo 0.3251(7) 1.1968(4) 0.5929(2) 0.093(3) Uani 0.160(8) 1 d . U . D 2
M61 Mo 0.4691(8) 0.8640(6) 1.0634(4) 0.053(3) Uani 0.2 1 d . U P G 2
O1 O 0.46432(16) 0.94751(14) 0.84906(10) 0.0338(11) Uani 1 1 d . . . . .
O2 O 0.94552(17) 0.51269(15) 0.75377(11) 0.0386(12) Uani 1 1 d . . . . .
O3 O 0.40152(17) 0.88662(14) 0.85578(10) 0.0346(11) Uani 1 1 d . . . . .
O4 O 0.89479(16) 0.56160(15) 0.78497(10) 0.0348(11) Uani 1 1 d . . . . .
O5 O 0.00368(17) 0.57254(15) 1.16243(10) 0.0363(12) Uani 1 1 d . . . . .
O6 O 0.08312(16) 0.64395(14) 1.10646(10) 0.0334(11) Uani 1 1 d . . . . .
O7 O 0.94542(16) 0.60270(14) 0.84024(10) 0.0340(11) Uani 1 1 d . . . . .
O8 O 0.91468(15) 0.53182(14) 0.83665(10) 0.0325(11) Uani 1 1 d . . . . .
O9 O 0.50052(17) 0.90094(14) 0.81094(11) 0.0357(11) Uani 1 1 d . . . . .
O10 O 0.01033(17) 0.65894(14) 1.12844(10) 0.0366(12) Uani 1 1 d . . . . .
O11 O 0.94799(16) 0.46666(15) 0.80016(11) 0.0353(11) Uani 1 1 d . . . . .
O12 O 0.42665(18) 0.92664(15) 0.95410(10) 0.0382(12) Uani 1 1 d . . . . .
O13 O 0.02154(16) 0.51199(14) 1.09605(10) 0.0333(11) Uani 1 1 d . . . . .
O14 O 0.51071(18) 0.75972(15) 0.79317(11) 0.0418(13) Uani 1 1 d . . . . .
O15 O 0.04340(18) 0.75969(15) 1.07620(11) 0.0393(12) Uani 1 1 d . . . . .
O16 O -0.00261(16) 0.49098(14) 1.14617(10) 0.0344(11) Uani 1 1 d . . . . .
O17 O 0.87721(17) 0.62745(15) 0.81738(11) 0.0376(12) Uani 1 1 d . . . . .
O18 O 0.95184(19) 0.38357(15) 0.78917(11) 0.0433(13) Uani 1 1 d . . . . .
O19 O 0.83685(18) 0.77598(15) 0.82473(12) 0.0422(13) Uani 1 1 d . . . . .
O20 O 0.09410(16) 0.56587(14) 1.08605(10) 0.0303(10) Uani 1 1 d . . . . .
O21 O 0.38042(17) 0.88320(14) 0.90598(10) 0.0358(11) Uani 1 1 d . . . . .
O22 O 0.1574(2) 1.38979(17) 0.70768(13) 0.0504(14) Uani 1 1 d . . . . .
O23 O 0.59993(17) 0.84542(15) 0.79338(11) 0.0380(12) Uani 1 1 d . . . . .
O24 O 0.13387(18) 0.79129(15) 1.08071(11) 0.0392(12) Uani 1 1 d . . . . .
O25 O 0.64054(19) 0.85859(17) 0.74344(12) 0.0489(14) Uani 1 1 d . . . . .
O26 O 0.69289(18) 0.73820(15) 0.75987(11) 0.0404(12) Uani 1 1 d . . . . .
O27 O 0.54539(19) 0.89931(16) 0.95993(11) 0.0453(13) Uani 1 1 d . . . . .
O28 O 0.41972(19) 0.81549(15) 0.88174(11) 0.0446(13) Uani 1 1 d . . . . .
O29 O 0.01855(16) 0.58209(14) 1.10409(10) 0.0326(11) Uani 1 1 d . . . . .
O30 O 0.41001(17) 0.91189(15) 0.80121(11) 0.0387(12) Uani 1 1 d . . . . .
O31 O 0.09219(18) 0.82770(15) 1.03457(11) 0.0416(13) Uani 1 1 d . . . . .
O32 O 0.67290(18) 0.82359(15) 0.82382(11) 0.0403(12) Uani 1 1 d . . . . .
O33 O 0.05350(17) 0.55937(14) 1.02852(10) 0.0335(11) Uani 1 1 d . . . . .
O34 O 0.83148(17) 0.59109(15) 0.76606(11) 0.0385(12) Uani 1 1 d . . . . .
O35 O 0.79589(18) 0.81212(15) 0.77770(12) 0.0425(13) Uani 1 1 d . . . . .
O36 O 0.45481(17) 0.93455(14) 0.90860(10) 0.0334(11) Uani 1 1 d . . . . .
O37 O 0.98122(16) 0.54676(14) 0.80663(10) 0.0336(11) Uani 1 1 d . . . . .
O38 O 0.29327(17) 0.90865(14) 0.88760(11) 0.0369(12) Uani 1 1 d . . . . .
O39 O -0.05132(17) 0.62478(16) 1.08496(11) 0.0419(13) Uani 1 1 d . . . . .
O40 O 0.48200(19) 0.82608(17) 0.66270(12) 0.0479(14) Uani 1 1 d . . . . .
O41 O 0.82715(17) 0.69636(15) 0.80805(11) 0.0370(12) Uani 1 1 d . . . . .
O42 O 0.86992(17) 0.49287(14) 0.78661(10) 0.0351(11) Uani 1 1 d . . . . .
O43 O 0.74790(17) 0.77208(15) 0.81078(11) 0.0391(12) Uani 1 1 d . . . . .
O44 O 0.79251(17) 0.48783(16) 0.78169(11) 0.0415(12) Uani 1 1 d . . . . .
O45 O 0.0490(2) 0.69413(16) 1.17975(11) 0.0442(13) Uani 1 1 d . . . . .
O46 O -0.10089(19) 1.39734(15) 0.67978(11) 0.0434(13) Uani 1 1 d . . . . .
O47 O 0.30188(17) 0.87055(15) 0.94352(11) 0.0379(12) Uani 1 1 d . . . . .
O48 O 0.50742(18) 0.99896(15) 0.89262(12) 0.0417(13) Uani 1 1 d . . . . .
O49 O 0.18004(19) 0.89748(16) 0.98147(12) 0.0469(14) Uani 1 1 d . . . . .
O50 O 0.55508(17) 0.94505(14) 0.86446(11) 0.0366(12) Uani 1 1 d . . . . .
O51 O 0.3104(2) 0.82070(17) 0.99149(12) 0.0494(14) Uani 1 1 d . . . . .
O52 O 0.1230(2) 0.53631(16) 0.35087(11) 0.0465(14) Uani 1 1 d . . . . .
O53 O 0.78747(17) 0.73123(16) 0.85489(11) 0.0408(12) Uani 1 1 d . . . . .
O54 O 0.92656(17) 0.70478(15) 0.81500(12) 0.0411(12) Uani 1 1 d . . . . .
O55 O 0.65395(17) 0.88635(14) 0.84862(12) 0.0394(12) Uani 1 1 d . . . . .
O56 O 0.86639(18) 0.58677(17) 0.86880(12) 0.0440(13) Uani 1 1 d . . . . .
O57 O 0.87132(18) 0.74113(16) 0.77546(12) 0.0432(13) Uani 1 1 d . . . . .
O58 O -0.05795(17) 0.53968(15) 1.11864(11) 0.0387(12) Uani 1 1 d . . . . .
O59 O 0.21717(18) 0.83288(15) 0.98887(11) 0.0383(12) Uani 1 1 d . . . . .
O60 O 0.73255(19) 0.68784(16) 0.81363(12) 0.0452(13) Uani 1 1 d . . . . .
O61 O -0.00880(18) 0.72946(16) 1.02719(11) 0.0429(13) Uani 1 1 d . . . . .
O62 O 0.1946(2) 1.23135(17) 0.78262(13) 0.0538(15) Uani 1 1 d . . . . .
O63 O 0.27020(19) 0.89343(15) 0.98852(11) 0.0413(13) Uani 1 1 d . . . . .
O64 O 0.44140(19) 0.79625(16) 0.76714(11) 0.0448(13) Uani 1 1 d . . . . .
O65 O 0.00328(19) 1.40433(15) 0.73253(11) 0.0441(13) Uani 1 1 d . . . . .
O66 O 0.83017(16) 0.55292(15) 0.81701(10) 0.0350(11) Uani 1 1 d . . . . .
O67 O 0.15715(18) 0.78521(15) 1.02553(11) 0.0406(12) Uani 1 1 d . . . . .
O68 O 0.52274(16) 0.82864(14) 0.79703(10) 0.0344(11) Uani 1 1 d . . . . .
O69 O 0.58799(18) 0.78704(15) 0.82626(11) 0.0400(12) Uani 1 1 d . . . . .
O70 O 0.7630(2) 0.61064(19) 0.79916(15) 0.0615(17) Uani 1 1 d . . . . .
O71 O 0.45144(19) 0.87297(16) 0.74792(11) 0.0446(13) Uani 1 1 d . . . . .
O72 O 0.000000 0.500000 1.000000 0.049(2) Uani 1 2 d S . P . .
O73 O 1.03520(18) 0.58880(16) 0.85047(12) 0.0427(13) Uani 1 1 d . . . . .
O74 O 0.37166(17) 0.95129(14) 0.88510(10) 0.0351(11) Uani 1 1 d . . . . .
O75 O 0.6313(2) 0.81625(17) 0.87707(12) 0.0508(15) Uani 1 1 d . . . . .
O76 O 0.92256(17) 0.37680(14) 0.84367(10) 0.0349(11) Uani 1 1 d . . . . .
O77 O 0.41379(18) 0.85689(16) 0.69215(11) 0.0426(13) Uani 1 1 d . . . . .
O78 O 0.59242(16) 0.92356(14) 0.81635(11) 0.0348(11) Uani 1 1 d . . . . .
O79 O 0.02895(16) 0.60851(14) 1.05858(10) 0.0329(11) Uani 1 1 d . . . . .
O80 O 0.48147(17) 0.88117(14) 0.86902(10) 0.0347(11) Uani 1 1 d . . . . .
O81 O 0.94622(17) 0.63629(15) 0.78830(11) 0.0381(12) Uani 1 1 d . . . . .
O82 O 0.21186(17) 0.85597(15) 0.93364(10) 0.0373(12) Uani 1 1 d . . . . .
O83 O 0.3575(2) 0.69759(17) 0.58511(11) 0.0465(14) Uani 1 1 d . . . . .
O84 O 0.78065(18) 0.73123(16) 0.77331(11) 0.0416(13) Uani 1 1 d . . . . .
O85 O 0.1671(2) 1.31697(17) 0.72817(13) 0.0521(15) Uani 1 1 d . . . . .
O86 O 0.46640(17) 0.86404(14) 0.92446(10) 0.0358(11) Uani 1 1 d . . . . .
O87 O 0.15317(17) 0.59931(16) 1.12948(11) 0.0423(13) Uani 1 1 d . . . . .
O88 O 0.32262(19) 0.90563(17) 0.76976(11) 0.0458(13) Uani 1 1 d . . . . .
O89 O 0.1841(2) 0.74516(16) 0.91222(12) 0.0477(14) Uani 1 1 d . . . . .
O90 O 0.06628(18) 0.72449(15) 1.12667(11) 0.0396(12) Uani 1 1 d . . . . .
O91 O 0.76927(18) 0.54439(16) 0.76229(12) 0.0461(13) Uani 1 1 d . . . . .
O92 O 0.25921(19) 0.93231(15) 0.93938(11) 0.0423(13) Uani 1 1 d . . . . .
O93 O 0.2239(2) 1.18098(17) 0.73912(14) 0.0554(16) Uani 1 1 d . . . . .
O94 O 0.2281(2) 0.94273(16) 1.02632(13) 0.0560(16) Uani 1 1 d . . . . .
O95 O 0.32008(18) 0.84622(15) 0.85852(11) 0.0394(12) Uani 1 1 d . . . . .
O96 O 0.13098(19) 0.69128(15) 1.15516(11) 0.0426(13) Uani 1 1 d . . . . .
O97 O 0.61438(18) 0.91038(15) 0.89667(11) 0.0411(13) Uani 1 1 d . . . . .
O98 O 0.87066(18) 0.66287(15) 0.75997(11) 0.0406(12) Uani 1 1 d . . . . .
O99 O 0.54835(18) 0.89547(15) 0.76352(11) 0.0417(13) Uani 1 1 d . . . . .
O100 O 0.44155(16) 0.83966(14) 0.81809(10) 0.0349(11) Uani 1 1 d . . . . .
O101 O 0.1964(2) 0.61688(16) 0.42249(11) 0.0458(13) Uani 1 1 d . . . . .
O102 O 0.43522(18) 0.95138(16) 0.74180(11) 0.0432(13) Uani 1 1 d . . . . .
O103 O 0.4462(2) 0.78499(18) 0.70566(12) 0.0529(15) Uani 1 1 d . . . . .
O104 O 0.53213(17) 0.92616(15) 0.91533(11) 0.0381(12) Uani 1 1 d . . . . .
O105 O 0.46522(19) 1.02904(16) 0.74840(12) 0.0462(13) Uani 1 1 d . . . . .
O106 O 0.62657(17) 0.78672(15) 0.77315(11) 0.0384(12) Uani 1 1 d . . . . .
O107 O 0.41636(19) 0.93399(16) 0.67863(11) 0.0458(13) Uani 1 1 d . . . . .
O108 O 0.29603(18) 0.87251(17) 0.71153(12) 0.0455(13) Uani 1 1 d . . . . .
O109 O 0.57268(17) 0.86419(14) 0.84624(10) 0.0356(11) Uani 1 1 d . . . . .
O110 O -0.10175(18) 0.52457(17) 0.90504(12) 0.0461(13) Uani 1 1 d . . . . .
O111 O 0.1720(2) 0.54712(18) 0.51142(12) 0.0599(17) Uani 1 1 d . . . . .
O112 O 0.2727(2) 1.15011(17) 0.78431(13) 0.0517(15) Uani 1 1 d . . . . .
O113 O 0.84270(19) 0.52000(16) 0.73711(11) 0.0446(13) Uani 1 1 d . . . . .
O114 O 0.10498(17) 0.71245(14) 1.07045(10) 0.0360(11) Uani 1 1 d . . . . .
O115 O 0.1880(2) 0.82824(18) 1.13008(12) 0.0570(16) Uani 1 1 d . . . . .
O116 O 0.1162(2) 0.60376(16) 0.37901(11) 0.0484(14) Uani 1 1 d . . . . .
O117 O 0.0708(2) 0.56042(18) 0.42143(12) 0.0538(15) Uani 1 1 d . . . . .
O118 O 0.1388(2) 1.2199(2) 0.73133(15) 0.0667(19) Uani 1 1 d . . . . .
O119 O 0.04702(17) 0.49995(14) 1.05072(10) 0.0348(11) Uani 1 1 d . . . . .
O120 O 0.4316(2) 1.11872(16) 0.77034(13) 0.0497(14) Uani 1 1 d . . . . .
O121 O 0.49986(19) 0.79709(15) 0.84797(11) 0.0431(13) Uani 1 1 d . . . . .
O122 O 0.92916(17) 0.67311(15) 0.86538(11) 0.0389(12) Uani 1 1 d . . . . .
O123 O 0.73093(18) 0.86196(16) 0.87080(12) 0.0460(14) Uani 1 1 d . . . . .
O124 O 0.83059(18) 0.47077(17) 0.83622(11) 0.0447(13) Uani 1 1 d . . . . .
O125 O 0.07530(16) 0.55076(14) 1.14233(10) 0.0314(11) Uani 1 1 d . . . . .
O126 O 0.34750(18) 0.95029(14) 0.94155(11) 0.0383(12) Uani 1 1 d . . . . .
O127 O 0.70848(18) 0.81698(15) 0.76564(11) 0.0412(12) Uani 1 1 d . . . . .
O128 O 0.3926(2) 1.07897(18) 0.81242(13) 0.0549(16) Uani 1 1 d . . . . .
O129 O 0.1930(2) 0.73653(18) 0.97102(13) 0.0553(15) Uani 1 1 d . . . . .
O130 O 0.0487(2) 1.38408(18) 0.78345(12) 0.0533(15) Uani 1 1 d . . . . .
O131 O 0.57058(18) 0.73453(16) 0.77273(13) 0.0471(14) Uani 1 1 d . . . . .
O132 O 0.87530(17) 0.41838(15) 0.80584(11) 0.0374(12) Uani 1 1 d . . . . .
O133 O 0.4199(2) 0.99805(17) 0.79174(12) 0.0505(15) Uani 1 1 d . . . . .
O134 O 0.84300(19) 0.66742(16) 0.87720(14) 0.0513(15) Uani 1 1 d . . . . .
O135 O 0.25597(18) 0.79473(15) 0.94344(11) 0.0416(13) Uani 1 1 d . . . . .
O136 O 0.11815(17) 0.83104(15) 0.98079(11) 0.0384(12) Uani 1 1 d . . . . .
O137 O 0.4410(2) 1.09049(16) 0.71333(13) 0.0493(14) Uani 1 1 d . . . . .
O138 O 0.1002(2) 1.34207(16) 0.74791(12) 0.0476(14) Uani 1 1 d . . . . .
O139 O 0.85839(18) 0.74447(16) 0.90197(11) 0.0448(14) Uani 1 1 d . . . . .
O140 O -0.02841(17) 0.54283(15) 1.05402(11) 0.0388(12) Uani 1 1 d . . . . .
O141 O 0.48848(18) 0.91371(16) 0.70452(11) 0.0433(13) Uani 1 1 d . . . . .
O142 O 0.4916(2) 0.99324(17) 0.69818(12) 0.0507(14) Uani 1 1 d . . . . .
O143 O 0.0784(2) 0.80528(15) 1.12442(11) 0.0464(14) Uani 1 1 d . . . . .
O144 O -0.02783(17) 0.56480(14) 0.88809(10) 0.0352(11) Uani 1 1 d . . . . .
O145 O 0.91071(18) 0.60051(16) 0.73557(11) 0.0441(13) Uani 1 1 d . . . . .
O146 O 0.3624(2) 1.11032(17) 0.73281(13) 0.0511(15) Uani 1 1 d . . . . .
O147 O 0.1993(2) 1.11968(18) 0.77725(16) 0.0639(18) Uani 1 1 d . . . . .
O148 O 0.0632(2) 0.34975(17) 1.02987(12) 0.0571(17) Uani 1 1 d . . . . .
O149 O 0.20268(18) 0.90809(17) 0.89087(12) 0.0482(14) Uani 1 1 d . . . . .
O150 O 0.9267(2) 0.78579(17) 0.81669(14) 0.0535(15) Uani 1 1 d . . . . .
O151 O 0.35762(19) 0.81974(16) 0.73080(11) 0.0455(13) Uani 1 1 d . . . . .
O152 O 0.1857(2) 0.68047(18) 1.11310(14) 0.0590(17) Uani 1 1 d . . . . .
O153 O -0.1011(2) 1.28964(16) 0.69917(11) 0.0476(14) Uani 1 1 d . . . . .
O154 O 0.39570(19) 0.85000(16) 0.96547(13) 0.0492(14) Uani 1 1 d . . . . .
O155 O 0.08321(18) 0.74561(15) 1.02625(11) 0.0398(12) Uani 1 1 d . . . . .
O156 O 0.64598(19) 0.96710(16) 0.85950(13) 0.0502(14) Uani 1 1 d . . . . .
O157 O 0.04877(18) 0.66901(15) 1.02293(10) 0.0379(12) Uani 1 1 d . . . . .
O158 O 0.3990(2) 0.67637(18) 0.63709(12) 0.0571(16) Uani 1 1 d . . . . .
O159 O 0.6190(2) 0.7359(2) 0.72340(14) 0.076(2) Uani 1 1 d . . . . .
O160 O 0.4183(2) 0.73678(18) 0.54294(11) 0.0490(14) Uani 1 1 d . . . . .
O161 O 0.35916(19) 0.91258(15) 0.98981(11) 0.0432(13) Uani 1 1 d . . . . .
O162 O 0.1636(2) 0.81293(19) 0.88423(12) 0.0520(15) Uani 1 1 d . . . . .
O163 O 0.8057(2) 0.78958(19) 0.90232(12) 0.0540(16) Uani 1 1 d . . . . .
O164 O 0.79822(18) 0.81475(15) 0.85709(11) 0.0418(13) Uani 1 1 d . . . . .
O165 O 0.3684(2) 0.6185(2) 0.42917(13) 0.0658(18) Uani 1 1 d . . . . .
O166 O 0.1979(2) 0.50511(18) 0.45103(13) 0.0586(16) Uani 1 1 d . . . . .
O167 O 0.25058(17) 0.83779(15) 0.89326(11) 0.0382(12) Uani 1 1 d . . . . .
O168 O 0.01205(17) 0.68199(14) 1.07257(10) 0.0358(11) Uani 1 1 d . . . . .
O169 O 0.36428(18) 0.80059(16) 0.67402(10) 0.0422(13) Uani 1 1 d . . . . .
O170 O 0.1149(2) 0.62521(17) 1.04128(16) 0.0598(17) Uani 1 1 d . . . . .
O171 O 0.4459(2) 0.72160(18) 0.60063(12) 0.0534(16) Uani 1 1 d . . . . .
O172 O 0.16302(18) 0.79869(15) 0.94044(11) 0.0388(12) Uani 1 1 d . . . . .
O173 O 0.2046(2) 1.30981(17) 0.78742(13) 0.0542(15) Uani 1 1 d . . . . .
O174 O 0.7564(2) 0.77452(18) 0.72690(13) 0.0535(15) Uani 1 1 d . . . . .
O175 O 0.4198(3) 0.6865(2) 0.8346(2) 0.095(3) Uani 1 1 d . . . . .
O176 O 0.68663(18) 0.88525(15) 0.79551(12) 0.0424(13) Uani 1 1 d . . . . .
O177 O 0.3212(2) 1.25801(17) 0.73496(13) 0.0528(15) Uani 1 1 d . . . . .
O178 O 0.0695(2) 1.36415(15) 0.70154(11) 0.0454(13) Uani 1 1 d . . . . .
O179 O 0.0874(2) 0.66695(16) 0.34952(11) 0.0487(14) Uani 1 1 d . . . . .
O180 O 0.2445(2) 0.65266(18) 0.37824(12) 0.0540(15) Uani 1 1 d . . . . .
O181 O 0.20306(19) 0.82746(15) 1.07413(11) 0.0440(13) Uani 1 1 d . . . . .
O182 O 0.03498(18) 0.79186(17) 0.98949(12) 0.0466(14) Uani 1 1 d . . . . .
O183 O 0.78216(18) 0.65483(16) 0.75498(12) 0.0437(13) Uani 1 1 d . . . . .
O184 O 0.2782(2) 0.63101(18) 0.42969(12) 0.0537(15) Uani 1 1 d . . . . .
O185 O 0.08025(17) 0.52703(15) 0.97913(11) 0.0403(12) Uani 1 1 d . . . . .
O186 O 0.4137(2) 1.18939(18) 0.74677(14) 0.0588(16) Uani 1 1 d . . . . .
O187 O 0.41721(18) 1.00145(15) 0.92910(11) 0.0418(13) Uani 1 1 d . . . . .
O188 O 0.50541(19) 0.96908(16) 0.96076(12) 0.0445(13) Uani 1 1 d . . . . .
O189 O 0.17359(19) 0.87360(15) 1.03454(11) 0.0427(13) Uani 1 1 d . . . . .
O190 O 0.15722(19) 0.69970(16) 1.02224(12) 0.0469(14) Uani 1 1 d . . . . .
O191 O 0.40068(19) 1.01471(16) 0.70894(12) 0.0457(13) Uani 1 1 d . . . . .
O192 O 0.0074(2) 0.39468(17) 1.00026(13) 0.0584(17) Uani 1 1 d . . . . .
O193 O 0.4230(2) 0.75819(17) 0.64893(11) 0.0490(14) Uani 1 1 d . . . . .
O194 O 0.78080(18) 0.41551(17) 0.80002(12) 0.0476(14) Uani 1 1 d . . . . .
O195 O 0.3111(2) 1.07865(17) 0.77748(13) 0.0540(16) Uani 1 1 d . . . . .
O196 O 0.76301(17) 0.86127(15) 0.81949(12) 0.0418(13) Uani 1 1 d . . . . .
O197 O 0.9507(2) 0.7443(2) 0.89598(18) 0.074(2) Uani 1 1 d . . . . .
O198 O 0.1689(2) 0.63857(16) 0.33934(11) 0.0454(13) Uani 1 1 d . . . . .
O199 O -0.0545(2) 0.57680(17) 0.94463(11) 0.0515(15) Uani 1 1 d . . . . .
O200 O 0.07356(19) 0.45558(16) 1.00619(11) 0.0445(13) Uani 1 1 d . . . . .
O201 O 0.2377(2) 1.42623(18) 0.73443(15) 0.0621(17) Uani 1 1 d . . . . .
O202 O 0.1241(2) 0.87317(17) 0.93258(12) 0.0492(14) Uani 1 1 d . . . . .
O203 O 0.34455(19) 0.87659(17) 0.66177(11) 0.0459(14) Uani 1 1 d . . . . .
O204 O 0.46611(19) 0.87330(18) 0.59122(12) 0.0487(14) Uani 1 1 d . . . . .
O205 O -0.0809(2) 1.42899(16) 0.73592(12) 0.0471(14) Uani 1 1 d . . . . .
O206 O 0.37025(18) 0.89742(16) 0.72027(10) 0.0404(12) Uani 1 1 d . . . . .
O207 O 0.3640(2) 1.22841(18) 0.78223(14) 0.0592(16) Uani 1 1 d . . . . .
O208 O 0.0255(2) 0.55406(18) 0.93684(14) 0.0582(16) Uani 1 1 d . . . . .
O209 O -0.1506(2) 1.35254(17) 0.71788(11) 0.0492(14) Uani 1 1 d . . . . .
O210 O 0.6481(2) 0.72561(18) 0.80714(13) 0.0548(15) Uani 1 1 d . . . . .
O211 O 0.2814(2) 0.65007(18) 0.56938(12) 0.0519(15) Uani 1 1 d . . . . .
O212 O -0.06423(19) 1.35369(15) 0.70948(10) 0.0408(12) Uani 1 1 d . . . . .
O213 O -0.0352(2) 1.25086(17) 0.72201(14) 0.0579(16) Uani 1 1 d . . . . .
O214 O 0.1285(2) 0.5189(2) 1.02950(15) 0.0666(18) Uani 1 1 d . . . . .
O215 O 0.2244(2) 0.6995(2) 1.16738(17) 0.075(2) Uani 1 1 d . . . . .
O216 O 0.1750(2) 0.56224(18) 0.30850(11) 0.0499(15) Uani 1 1 d . . . . .
O217 O 0.3355(2) 0.69678(17) 0.53262(11) 0.0465(14) Uani 1 1 d . . . . .
O218 O 0.1451(2) 1.47016(18) 0.71044(15) 0.0618(17) Uani 1 1 d . . . . .
O219 O 0.2386(2) 0.8149(2) 0.83502(12) 0.0590(17) Uani 1 1 d . . . . .
O220 O 0.0855(3) 0.3832(2) 0.98053(14) 0.077(2) Uani 1 1 d . . . . .
O221 O 0.10772(18) 0.75216(16) 0.97232(11) 0.0421(13) Uani 1 1 d . . . . .
O222 O 0.1336(2) 1.32843(17) 0.67173(12) 0.0508(15) Uani 1 1 d . . . . .
O223 O 0.3900(2) 0.73150(18) 0.49365(11) 0.0494(14) Uani 1 1 d . . . . .
O224 O 0.38590(19) 0.76923(17) 0.59106(11) 0.0450(13) Uani 1 1 d . . . . .
O225 O 0.2409(2) 1.26427(17) 0.73974(13) 0.0519(15) Uani 1 1 d . . . . .
O226 O 0.5440(2) 0.94528(19) 0.66638(14) 0.0583(16) Uani 1 1 d . . . . .
O227 O 0.46441(19) 0.89987(17) 0.64687(12) 0.0473(14) Uani 1 1 d . . . . .
O228 O 0.8255(2) 0.71261(17) 0.72452(12) 0.0518(15) Uani 1 1 d . . . . .
O229 O 0.3259(2) 0.79666(17) 0.90113(13) 0.0523(15) Uani 1 1 d . . . . .
O230 O 0.3373(2) 0.73378(17) 0.63552(12) 0.0507(14) Uani 1 1 d . . . . .
O231 O 0.2263(2) 0.75616(19) 1.13085(13) 0.0567(16) Uani 1 1 d . . . . .
O232 O 0.2944(2) 1.30198(18) 0.78063(14) 0.0584(16) Uani 1 1 d . . . . .
O233 O 0.3116(2) 1.03824(19) 0.70894(13) 0.0564(16) Uani 1 1 d . . . . .
O234 O 0.2983(2) 0.5885(2) 0.37931(13) 0.0593(17) Uani 1 1 d . . . . .
O235 O 0.0155(2) 0.61113(16) 0.33131(11) 0.0468(14) Uani 1 1 d . . . . .
O236 O 0.2593(2) 0.8001(2) 1.10128(13) 0.0605(17) Uani 1 1 d . . . . .
O237 O 0.32575(17) 0.92078(15) 0.83399(11) 0.0393(12) Uani 1 1 d . . . . .
O238 O 0.41013(19) 0.84063(17) 0.63337(11) 0.0459(14) Uani 1 1 d . . . . .
O239 O 0.2205(2) 1.35943(17) 0.69223(13) 0.0541(15) Uani 1 1 d . . . . .
O240 O 0.54650(19) 0.80107(17) 0.74675(11) 0.0464(14) Uani 1 1 d . . . . .
O241 O 0.3012(2) 0.97411(16) 0.98841(12) 0.0500(15) Uani 1 1 d . . . . .
O242 O 0.2401(2) 0.55532(18) 0.41493(12) 0.0538(15) Uani 1 1 d . . . . .
O243 O 0.82936(19) 0.42623(16) 0.75360(10) 0.0445(13) Uani 1 1 d . . . . .
O244 O 0.1488(2) 1.3791(2) 0.62558(14) 0.0646(18) Uani 1 1 d . . . . .
O245 O 0.2629(2) 0.93687(18) 0.73347(14) 0.0574(16) Uani 1 1 d . . . . .
O246 O 0.43174(18) 0.75530(15) 0.81466(11) 0.0405(12) Uani 1 1 d . . . . .
O247 O 0.1284(2) 0.87319(17) 1.08365(12) 0.0539(16) Uani 1 1 d . . . . .
O248 O -0.0285(2) 1.45684(15) 0.69391(11) 0.0458(13) Uani 1 1 d . . . . .
O249 O 0.35278(19) 0.78037(17) 0.53428(12) 0.0478(14) Uani 1 1 d . . . . .
O250 O 0.29272(19) 0.81217(17) 0.68402(11) 0.0475(14) Uani 1 1 d . . . . .
O251 O 0.3999(2) 0.65390(17) 0.54533(12) 0.0525(15) Uani 1 1 d . . . . .
O252 O 0.2049(2) 0.58007(16) 0.36535(11) 0.0486(14) Uani 1 1 d . . . . .
O253 O 0.2606(2) 1.35128(17) 0.74381(14) 0.0549(16) Uani 1 1 d . . . . .
O254 O 0.73230(19) 0.93202(16) 0.84128(14) 0.0534(15) Uani 1 1 d . . . . .
O255 O 0.2094(2) 1.27861(19) 0.67303(15) 0.0687(19) Uani 1 1 d . . . . .
O256 O 0.2252(2) 0.58403(17) 0.47168(11) 0.0494(14) Uani 1 1 d . . . . .
O257 O 0.5401(2) 0.86569(19) 0.62994(14) 0.0570(16) Uani 1 1 d . . . . .
O258 O 0.7766(3) 0.5921(2) 0.71554(13) 0.071(2) Uani 1 1 d . . . . .
O259 O 0.0441(2) 0.56375(16) 0.36451(12) 0.0498(14) Uani 1 1 d . . . . .
O260 O 0.7185(2) 0.78217(18) 0.87493(14) 0.0545(15) Uani 1 1 d . . . . .
O261 O 0.0584(2) 1.44834(16) 0.68939(12) 0.0498(14) Uani 1 1 d . . . . .
O262 O 0.47816(18) 0.89296(15) 0.98105(11) 0.0418(13) Uani 1 1 d . . . . .
O263 O 0.2708(2) 1.21957(17) 0.78264(13) 0.0528(15) Uani 1 1 d . . . . .
O264 O 0.2543(2) 1.0986(2) 0.73465(15) 0.0703(19) Uani 1 1 d . . . . .
O265 O 0.2293(2) 0.69707(18) 0.44327(13) 0.0550(15) Uani 1 1 d . . . . .
O266 O 0.3168(2) 1.18550(16) 0.74147(13) 0.0503(14) Uani 1 1 d . . . . .
O267 O 0.4607(2) 0.6830(2) 0.50993(13) 0.0615(17) Uani 1 1 d . . . . .
O268 O 0.4563(2) 1.05144(17) 0.67189(12) 0.0516(15) Uani 1 1 d . . . . .
O269 O 0.14927(18) 0.75302(15) 1.12075(11) 0.0405(12) Uani 1 1 d . . . . .
O270 O 0.7322(3) 0.3444(3) 0.7966(2) 0.098(3) Uani 1 1 d . U . . .
O271 O 0.2939(2) 0.75177(18) 0.56988(13) 0.0537(15) Uani 1 1 d . . . . .
O272 O 0.87988(17) 0.73659(15) 0.85489(11) 0.0389(12) Uani 1 1 d . . . . .
O273 O 0.3010(2) 0.76288(18) 0.84716(14) 0.0617(18) Uani 1 1 d . . . . .
O274 O 0.2027(2) 0.7978(2) 0.68097(14) 0.0664(19) Uani 1 1 d . . . . .
O275 O 0.2343(2) 0.61044(17) 0.52075(11) 0.0497(14) Uani 1 1 d . . . . .
O276 O 0.1229(2) 1.27539(16) 0.77218(12) 0.0511(15) Uani 1 1 d . . . . .
O277 O 0.1481(2) 0.53633(17) 0.40754(11) 0.0491(14) Uani 1 1 d . . . . .
O278 O 0.19343(19) 0.74344(16) 1.07030(11) 0.0434(13) Uani 1 1 d . . . . .
O279 O 0.2808(2) 0.65260(17) 0.48191(11) 0.0483(14) Uani 1 1 d . . . . .
O280 O 0.1115(2) 0.60131(19) 0.49700(12) 0.0556(16) Uani 1 1 d . . . . .
O281 O 0.5068(2) 0.7498(2) 0.56492(13) 0.0588(17) Uani 1 1 d . . . . .
O282 O 0.2553(2) 1.2738(2) 0.82768(14) 0.0657(18) Uani 1 1 d . . . . .
O283 O 0.0822(2) 1.28080(18) 0.70261(14) 0.0600(17) Uani 1 1 d . . . . .
O284 O 0.88436(19) 0.81400(17) 0.87601(14) 0.0531(15) Uani 1 1 d . . . . .
O285 O 0.5272(2) 1.06849(19) 0.71746(14) 0.0611(17) Uani 1 1 d . . . . .
O286 O -0.0126(2) 1.30074(19) 0.68208(13) 0.0599(17) Uani 1 1 d . . . . .
O287 O 0.3586(2) 0.61504(18) 0.58744(12) 0.0604(17) Uani 1 1 d . . . . .
O288 O 0.8559(3) 0.7292(2) 0.95768(14) 0.073(2) Uani 1 1 d . . . . .
O289 O 0.3806(2) 1.04806(17) 0.75440(12) 0.0495(14) Uani 1 1 d . . . . .
O290 O 0.7516(3) 0.4712(2) 0.72744(15) 0.073(2) Uani 1 1 d . . . . .
O291 O 0.3595(2) 1.14786(18) 0.79091(13) 0.0547(16) Uani 1 1 d . . . . .
O292 O 0.8750(3) 0.8065(3) 0.94567(18) 0.102(3) Uani 1 1 d . . . . .
O293 O 0.85298(19) 0.85690(17) 0.81859(14) 0.0533(15) Uani 1 1 d . . . . .
O294 O 0.1333(2) 1.34891(19) 0.80605(13) 0.0590(17) Uani 1 1 d . . . . .
O295 O 0.3058(2) 0.8042(2) 0.62537(13) 0.0672(19) Uani 1 1 d . . . . .
O296 O 0.2771(2) 0.53955(18) 0.50697(13) 0.0598(17) Uani 1 1 d . . . . .
O297 O 0.2608(2) 0.87031(17) 1.04216(12) 0.0483(14) Uani 1 1 d . . . . .
O298 O 0.4406(2) 0.95023(18) 1.01248(13) 0.0593(17) Uani 1 1 d . . . . .
O299 O 0.1746(3) 0.7608(2) 1.17916(13) 0.072(2) Uani 1 1 d . . . . .
O300 O 0.1728(3) 0.6927(2) 0.38727(13) 0.069(2) Uani 1 1 d . . . . .
O301 O 1.00388(17) 0.66986(16) 0.83352(13) 0.0463(14) Uani 1 1 d . . . . .
O302 O 0.1468(2) 0.57293(17) 0.45960(12) 0.0495(14) Uani 1 1 d . . . . .
O303 O 0.1322(3) 0.68949(19) 0.93578(15) 0.069(2) Uani 1 1 d . . . . .
O304 O 0.1846(2) 1.37788(17) 0.76530(13) 0.0536(15) Uani 1 1 d . . . . .
O305 O -0.0439(2) 0.57006(18) 0.36691(13) 0.0572(16) Uani 1 1 d . . . . .
O306 O 0.3510(2) 1.3385(2) 0.74561(17) 0.072(2) Uani 1 1 d . . . . .
O307 O 0.2068(2) 0.8721(2) 0.71359(16) 0.074(2) Uani 1 1 d . . . . .
O308 O 0.0993(2) 0.6352(2) 0.44361(14) 0.0651(18) Uani 1 1 d . . . . .
O309 O 0.5589(2) 0.84958(18) 0.91173(14) 0.0589(16) Uani 1 1 d . . . . .
O310 O 0.3028(2) 0.7487(2) 0.47800(15) 0.0668(18) Uani 1 1 d . . . . .
O311 O 0.2382(2) 0.76921(16) 0.88374(13) 0.0505(15) Uani 1 1 d . . . . .
O312 O -0.0654(2) 1.30771(17) 0.75765(12) 0.0508(14) Uani 1 1 d . . . . .
O313 O 0.0692(2) 0.49126(18) 0.38300(13) 0.0580(16) Uani 1 1 d . . . . .
O314 O 0.3706(2) 1.07588(18) 0.67719(12) 0.0523(15) Uani 1 1 d . . . . .
O315 O 0.4414(2) 0.80541(18) 0.55407(11) 0.0498(14) Uani 1 1 d . . . . .
O316 O 0.2271(3) 0.69072(19) 0.53575(15) 0.0698(19) Uani 1 1 d . . . . .
O317 O 0.4873(3) 1.1280(2) 0.67058(17) 0.077(2) Uani 1 1 d . . . . .
O318 O 0.7092(2) 0.5953(2) 0.7503(2) 0.082(2) Uani 1 1 d . . . . .
O319 O 0.1765(3) 0.7494(2) 0.27994(14) 0.072(2) Uani 1 1 d . . . . .
O320 O 0.3261(2) 1.2000(2) 0.82902(14) 0.0662(19) Uani 1 1 d . . . . .
O321 O 0.3511(2) 0.71778(19) 0.81583(19) 0.081(2) Uani 1 1 d . . . . .
O322 O 0.3189(2) 0.58866(18) 0.47061(12) 0.0552(16) Uani 1 1 d . . . . .
O323 O 0.4690(2) 0.97920(18) 0.64217(12) 0.0548(16) Uani 1 1 d . . . . .
O324 O 0.4171(2) 1.15015(17) 0.69618(13) 0.0557(16) Uani 1 1 d . . . . .
O325 O 0.09214(19) 1.42122(16) 0.74109(12) 0.0457(13) Uani 1 1 d . . . . .
O326 O 0.3866(2) 1.0044(2) 0.63903(15) 0.0670(18) Uani 1 1 d . . . . .
O327 O 0.2616(2) 1.21010(19) 0.69387(14) 0.0648(18) Uani 1 1 d . . . . .
O328 O 0.4377(3) 0.9132(2) 0.54232(14) 0.070(2) Uani 1 1 d . . . . .
O329 O 0.2574(3) 1.0890(2) 0.81949(17) 0.090(3) Uani 1 1 d . . . . .
O330 O 0.1640(2) 0.62577(18) 0.53364(12) 0.0562(16) Uani 1 1 d . . . . .
O331 O 0.3810(2) 0.8610(2) 0.56660(14) 0.0625(17) Uani 1 1 d . . . . .
O332 O 0.3153(3) 0.7334(2) 0.68958(15) 0.079(2) Uani 1 1 d . . . . .
O333 O 0.0106(2) 1.32766(16) 0.73778(12) 0.0460(13) Uani 1 1 d . . . . .
O334 O 0.35296(19) 0.96956(16) 0.74700(12) 0.0450(13) Uani 1 1 d . . . . .
O335 O 0.2159(3) 0.5886(2) 0.57480(14) 0.077(2) Uani 1 1 d . . . . .
O336 O 0.3271(2) 1.1514(2) 0.67614(16) 0.0706(19) Uani 1 1 d . . . . .
O337 O 0.4923(2) 1.15762(19) 0.73912(16) 0.0691(19) Uani 1 1 d . . . . .
O338 O 0.3838(2) 0.7950(2) 0.47887(13) 0.0645(18) Uani 1 1 d . . . . .
O339 O 0.2884(2) 1.30983(19) 0.69949(15) 0.0637(18) Uani 1 1 d . . . . .
O340 O 0.7166(3) 0.5165(2) 0.80319(18) 0.083(2) Uani 1 1 d . . . . .
O341 O -0.1669(2) 1.29509(17) 0.67163(13) 0.0571(16) Uani 1 1 d . . . . .
O342 O 0.8896(3) 0.6965(2) 1.00417(15) 0.077(2) Uani 1 1 d . . . . .
O343 O 0.6219(2) 0.67709(18) 0.75931(18) 0.075(2) Uani 1 1 d . . . . .
O344 O 0.2488(3) 0.6709(3) 0.32336(16) 0.083(2) Uani 1 1 d . . . . .
O345 O 0.0763(3) 0.60667(19) 0.98720(14) 0.077(2) Uani 1 1 d . . . . .
O346 O 0.0736(2) 1.2003(2) 0.76566(19) 0.079(2) Uani 1 1 d . . . . .
O347 O 0.47991(19) 0.80117(18) 0.60653(12) 0.0499(14) Uani 1 1 d . . . . .
O348 O 0.4675(2) 0.7775(2) 0.50302(13) 0.0621(17) Uani 1 1 d . . . . .
O349 O 0.0360(2) 0.64118(18) 0.39062(12) 0.0570(16) Uani 1 1 d . . . . .
O350 O 0.3801(2) 0.9164(2) 0.61967(13) 0.0602(17) Uani 1 1 d . . . . .
O351 O 0.1298(2) 0.4102(2) 1.03253(17) 0.073(2) Uani 1 1 d . . . . .
O352 O 0.2189(2) 1.1805(2) 0.82176(14) 0.0660(19) Uani 1 1 d . . . . .
O353 O 0.6109(2) 0.95667(19) 0.94612(13) 0.0588(16) Uani 1 1 d . . . . .
O354 O 0.0917(2) 0.7502(2) 0.91366(15) 0.076(2) Uani 1 1 d . . . . .
O355 O 0.3216(2) 0.61030(17) 0.52983(12) 0.0501(14) Uani 1 1 d . . . . .
O356 O 0.4235(2) 0.8711(2) 1.02019(13) 0.0620(17) Uani 1 1 d . . . . .
O357 O 0.4170(2) 0.84067(19) 0.51537(12) 0.0570(16) Uani 1 1 d . . . . .
O358 O 0.7410(3) 0.8269(3) 0.92466(14) 0.082(2) Uani 1 1 d . U . . .
O359 O 0.3400(2) 0.69316(19) 0.44559(12) 0.0567(16) Uani 1 1 d . . . . .
O360 O 0.9040(2) 0.68617(19) 0.92231(13) 0.0643(19) Uani 1 1 d . . . . .
O361 O 0.1873(2) 0.64900(17) 0.47851(12) 0.0523(15) Uani 1 1 d . . . . .
O362 O 0.1190(2) 1.40830(17) 0.66497(12) 0.0515(15) Uani 1 1 d . . . . .
O363 O 0.3772(2) 0.65240(18) 0.48635(12) 0.0528(15) Uani 1 1 d . . . . .
O364 O 0.7109(2) 0.4459(2) 0.77434(19) 0.081(2) Uani 1 1 d . . . . .
O365 O 0.3182(2) 0.94869(19) 0.69193(13) 0.0605(17) Uani 1 1 d . . . . .
O366 O 0.1521(2) 1.16965(18) 0.77587(16) 0.0637(18) Uani 1 1 d . . . . .
O367 O 0.0711(3) 0.5275(2) 0.47226(16) 0.085(2) Uani 1 1 d . . . . .
O368 O 0.2454(2) 0.8094(2) 0.73418(14) 0.0677(18) Uani 1 1 d . . . . .
O369 O 0.1937(3) 0.7836(2) 0.33344(16) 0.082(2) Uani 1 1 d . . . . .
O370 O 0.1955(2) 0.6653(2) 0.58424(15) 0.076(2) Uani 1 1 d . . . . .
O371 O 0.2985(3) 1.3719(3) 0.6660(2) 0.100(3) Uani 1 1 d . . . . .
O372 O 0.5223(3) 0.8231(2) 0.97422(19) 0.090(3) Uani 1 1 d . . . . .
O373 O 0.2607(3) 0.7069(3) 0.9159(2) 0.106(3) Uani 1 1 d . U . . .
O374 O 0.5312(3) 0.6608(2) 0.7608(2) 0.094(3) Uani 1 1 d . U . . .
O375 O 0.1120(3) 0.79017(19) 0.30044(17) 0.080(2) Uani 1 1 d . . . . .
O376 O 0.2081(2) 1.4263(2) 0.66592(15) 0.0655(18) Uani 1 1 d . . . . .
O377 O 0.0316(2) 0.5970(3) 0.46802(14) 0.079(2) Uani 1 1 d . . . . .
O378 O 0.2512(2) 0.7519(2) 0.64915(16) 0.079(2) Uani 1 1 d . . . . .
O379 O 0.7792(3) 0.7167(3) 0.9239(2) 0.093(3) Uani 1 1 d . . . . .
O380 O 0.6258(2) 0.8789(2) 0.95105(13) 0.070(2) Uani 1 1 d . . . . .
O381 O 0.2689(3) 0.8838(2) 1.09975(17) 0.093(3) Uani 1 1 d . . . . .
O382 O 0.8097(3) 0.8719(3) 0.9035(2) 0.102(3) Uani 1 1 d . . . . .
O383 O 0.4456(3) 0.9930(2) 0.53971(15) 0.089(3) Uani 1 1 d . . . . .
O384 O 0.2094(2) 1.3475(2) 0.64181(14) 0.0641(18) Uani 1 1 d . . . . .
O385 O -0.0340(4) 1.1786(3) 0.6896(2) 0.120(4) Uani 1 1 d . . . . .
O386 O 0.4414(3) 1.2164(2) 0.6670(2) 0.109(3) Uani 1 1 d . . . . .
O387 O 0.1839(3) 0.6681(2) 0.89351(19) 0.094(3) Uani 1 1 d . U . . .
O388 O -0.0592(2) 0.6475(2) 0.36771(16) 0.0710(19) Uani 1 1 d . . . . .
O389 O 0.4139(2) 1.2727(2) 0.74685(17) 0.073(2) Uani 1 1 d . . . . .
O390 O 0.2629(3) 0.79078(19) 1.04132(15) 0.069(2) Uani 1 1 d . . . . .
O391 O 0.1392(3) 0.9015(2) 0.7398(2) 0.088(2) Uani 1 1 d . . . . .
O392 O 0.5095(2) 0.8550(2) 1.02713(14) 0.0673(19) Uani 1 1 d . . . . .
O393 O 0.4268(2) 1.07984(18) 0.63086(13) 0.0614(18) Uani 1 1 d . . . . .
O394 O 0.5045(2) 0.8635(2) 0.54197(16) 0.078(2) Uani 1 1 d . . . . .
O395 O 0.7022(3) 0.8552(3) 0.97070(15) 0.095(3) Uani 1 1 d . U . . .
O396 O 0.4006(4) 0.9053(2) 0.48706(17) 0.103(3) Uani 1 1 d . . . . .
O397 O 0.1296(3) 1.1099(3) 0.8126(3) 0.118(3) Uani 1 1 d . U . . .
O398 O 0.0909(3) 0.6557(3) 0.88236(18) 0.101(3) Uani 1 1 d . . . . .
O399 O 0.2397(3) 0.7323(2) 0.36342(17) 0.085(3) Uani 1 1 d . . . . .
O400 O 0.2377(3) 0.8658(3) 0.66100(16) 0.082(2) Uani 1 1 d . . . . .
O401 O 0.2146(3) 0.8926(2) 0.77123(16) 0.077(2) Uani 1 1 d . . . . .
O402 O 0.6623(3) 0.3746(3) 0.7678(2) 0.100(3) Uani 1 1 d . U . . .
O403 O -0.0155(2) 0.49805(18) 0.34363(14) 0.0584(16) Uani 1 1 d . . . . .
O404 O 0.4019(3) 1.1402(2) 0.64609(15) 0.072(2) Uani 1 1 d . . . . .
O405 O 0.6855(2) 0.5144(2) 0.74775(18) 0.077(2) Uani 1 1 d . . . . .
O406 O 0.1475(3) 0.5784(3) 0.9681(2) 0.067(3) Uiso 0.7 1 d . . P E .
O407 O 0.5426(3) 0.9295(2) 1.01955(13) 0.074(2) Uani 1 1 d . . . . .
O408 O -0.1236(3) 0.5428(2) 0.3804(2) 0.094(3) Uani 1 1 d . . . . .
O409 O 0.7912(3) 0.7843(3) 0.95841(14) 0.088(3) Uani 1 1 d . . . . .
O410 O 0.8477(3) 0.6494(3) 0.9563(2) 0.100(3) Uani 1 1 d . . . F 1
O411 O 0.7007(3) 0.4079(3) 0.8197(2) 0.112(3) Uani 1 1 d . . . A 1
O412 O -0.0098(4) 0.5534(3) 0.5074(2) 0.064(3) Uiso 0.6 1 d . . P H .
O413 O 0.0899(3) 0.6128(2) 0.93050(17) 0.083(2) Uani 1 1 d . . . . .
O414 O 0.2215(2) 1.0449(2) 0.7698(2) 0.082(2) Uani 1 1 d . . . . .
O415 O 0.3359(3) 0.7718(2) 0.42931(16) 0.093(3) Uani 1 1 d . . . . .
O416 O 0.9465(3) 0.7303(2) 0.97012(15) 0.072(2) Uani 1 1 d . . . . .
O417 O 0.1231(3) 1.2278(2) 0.81607(17) 0.081(2) Uani 1 1 d . . . . .
O418 O 0.7424(3) 0.3814(2) 0.74678(19) 0.100(3) Uani 1 1 d . . . . .
O419 O 0.1962(2) 0.9665(2) 0.76004(19) 0.082(2) Uani 1 1 d . . . . .
O420 O 0.1014(3) 0.5324(2) 0.92407(18) 0.087(2) Uani 1 1 d . . . . .
O421 O 0.1792(3) 0.6985(3) 0.63629(17) 0.094(3) Uani 1 1 d . . . . .
O422 O 0.4866(3) 0.7211(3) 0.74032(18) 0.098(3) Uani 1 1 d . . . . .
O423 O 0.1755(3) 0.7763(3) 0.6259(2) 0.073(3) Uiso 0.7 1 d . . P B 1
O424 O 0.0162(3) 1.1514(3) 0.7965(2) 0.071(3) Uiso 0.7 1 d . . P . .
O425 O 0.4283(4) 1.0161(3) 0.5937(2) 0.058(2) Uiso 0.7 1 d . . P D 1
O426 O 0.2055(3) 0.7205(3) 0.6931(2) 0.063(2) Uiso 0.7 1 d . . P . .
O427 O 0.4148(3) 0.7389(3) 0.43854(17) 0.106(3) Uani 1 1 d . . . . .
O428 O 0.5414(3) 0.6924(3) 0.8164(2) 0.099(3) Uani 1 1 d . . . . .
O429 O 0.1836(3) 0.9450(3) 0.7014(2) 0.113(3) Uani 1 1 d . . . . .
O430 O 0.1402(3) 1.1143(3) 0.7287(2) 0.107(3) Uani 1 1 d . . . . .
O431 O -0.0570(3) 0.5964(3) 0.46885(18) 0.101(3) Uani 1 1 d . U . . .
O432 O 0.5922(2) 0.8684(3) 1.00306(15) 0.078(2) Uani 1 1 d . . . . .
O433 O 0.1154(3) 0.7597(2) 0.35242(15) 0.082(2) Uani 1 1 d . . . . .
O434 O 0.1672(3) 0.7195(3) 0.85364(19) 0.107(3) Uani 1 1 d . . . . .
O435 O 0.5124(7) 0.9558(6) 0.5893(5) 0.121(7) Uiso 0.5 1 d . . P . .
O436 O -0.0690(5) 0.6709(4) 0.4540(3) 0.083(4) Uiso 0.6 1 d . . P H 1
O437 O -0.1419(4) 0.5674(3) 0.4477(3) 0.075(3) Uiso 0.65 1 d . . P . .
O438 O 0.3871(3) 0.7213(3) 0.7628(2) 0.059(2) Uiso 0.7 1 d . . P . .
O439 O 0.3195(5) 1.2536(4) 0.6045(3) 0.101(4) Uiso 0.7 1 d . . P D 2
O440 O 0.5097(3) 1.0484(2) 0.62735(19) 0.092(3) Uani 1 1 d . . . . .
O441 O -0.0914(3) 1.1443(3) 0.7256(2) 0.063(2) Uiso 0.7 1 d . . P . .
O442 O 0.3075(3) 0.7887(3) 0.3751(2) 0.058(2) Uiso 0.7 1 d . . P . .
O443 O 0.7500(4) 0.8072(4) 1.0053(3) 0.081(3) Uiso 0.7 1 d . . P C 2
O444 O 0.6247(3) 0.6063(3) 0.7297(2) 0.060(2) Uiso 0.7 1 d . . P . .
O445 O 0.1060(3) 0.6795(3) 0.5164(2) 0.065(2) Uiso 0.7 1 d . . P . .
O446 O 0.3734(2) 1.21912(19) 0.70083(14) 0.0413(15) Uiso 0.8 1 d . . P . .
O447 O 0.4594(3) 0.6890(2) 0.78917(18) 0.062(2) Uiso 0.8 1 d . . P . .
O448 O -0.0128(3) 1.1869(2) 0.7484(2) 0.097(3) Uani 1 1 d . . . . .
O449 O 0.0422(3) 0.6249(3) 0.5244(2) 0.067(3) Uiso 0.7 1 d . . P H .
O450 O 0.3652(5) 0.9523(4) 0.5284(3) 0.106(4) Uiso 0.7 1 d . . P D 1
O452 O 0.4806(3) 0.9120(3) 1.0670(2) 0.072(3) Uiso 0.7 1 d . . P . .
O453 O 0.3266(3) 0.8354(3) 1.07519(19) 0.102(3) Uani 1 1 d . . . . .
O454 O -0.0095(4) 1.1061(3) 0.7453(2) 0.079(3) Uiso 0.7 1 d . . P . .
O455 O -0.0830(3) 0.6080(3) 0.41359(15) 0.089(3) Uani 1 1 d . . . . .
O456 O 0.1072(4) 0.6600(4) 0.5679(2) 0.069(3) Uiso 0.7 1 d . . P B 1
O457 O 0.3621(5) 1.0081(4) 0.5537(3) 0.055(3) Uiso 0.5 1 d . . P D 1
O458 O 0.7029(5) 0.7728(4) 0.9597(3) 0.102(4) Uiso 0.7 1 d D . P C 1
O459 O 0.2502(3) 0.6968(2) 0.85855(19) 0.090(3) Uani 1 1 d . U . . .
O460 O 0.6709(4) 0.9177(3) 1.0010(2) 0.059(3) Uiso 0.6 1 d . . P . .
O461 O 0.1314(3) 0.7446(3) 0.6698(2) 0.058(2) Uiso 0.7 1 d . . P . .
O462 O 0.2263(3) 1.3964(3) 0.5975(2) 0.072(3) Uiso 0.7 1 d . . P . .
O463 O -0.0938(3) 1.2124(2) 0.75784(18) 0.0474(19) Uiso 0.7 1 d . . P . .
O464 O 0.1081(4) 0.9821(3) 0.7562(2) 0.081(3) Uiso 0.7 1 d . . P . .
O465 O 0.4448(3) 0.8506(3) 0.4602(2) 0.055(3) Uiso 0.6 1 d . . P . .
O466 O 0.3002(4) 0.6503(3) 0.8270(2) 0.076(3) Uiso 0.7 1 d . . P . .
O467 O 0.6969(3) 0.2626(3) 0.8422(2) 0.059(2) Uiso 0.7 1 d . . P . .
O468 O 0.2739(3) 1.2986(3) 0.63807(16) 0.091(3) Uani 1 1 d . . . . .
O469 O 0.3766(3) 0.6507(3) 0.7876(2) 0.057(3) Uiso 0.6 1 d . . P . .
O470 O -0.1288(4) 0.6309(4) 0.4861(3) 0.057(3) Uiso 0.5 1 d . . P . .
O471 O 0.1455(4) 1.2998(4) 0.6067(3) 0.076(3) Uiso 0.6 1 d . . P . .
O472 O 0.1525(4) 1.3555(3) 0.5691(2) 0.062(3) Uiso 0.6 1 d . . P . .
O473 O 0.2272(3) 1.3172(3) 0.5901(2) 0.054(2) Uiso 0.6 1 d . . P . .
O474 O 0.2360(6) 1.2409(6) 0.5978(4) 0.096(5) Uiso 0.5 1 d D . P D 1
O475 O 0.2875(7) 1.1819(5) 0.5995(4) 0.092(5) Uiso 0.5 1 d D . P . .
O476 O 0.2792(5) 1.2764(4) 0.5573(3) 0.089(4) Uiso 0.6 1 d . . P . .
O479 O 0.3567(3) 1.2042(3) 0.63972(19) 0.065(2) Uiso 0.8 1 d . . P . .
O480 O 0.3624(4) 1.1528(4) 0.5924(3) 0.060(3) Uiso 0.6 1 d . . P . .
O481 O 0.3359(4) 1.0861(3) 0.6149(2) 0.058(3) Uiso 0.6 1 d . . P . .
O482 O 0.4533(4) 1.1438(3) 0.5993(2) 0.056(3) Uiso 0.6 1 d . . P D 1
O483 O 0.3928(3) 1.0795(3) 0.5746(2) 0.060(2) Uiso 0.7 1 d . . P . .
O484 O 0.4159(4) 1.0611(3) 0.5208(2) 0.069(3) Uiso 0.7 1 d . . P D 1
O485 O 0.5365(6) 1.1194(5) 0.6113(4) 0.086(5) Uiso 0.5 1 d . . P . .
O486 O 0.4012(6) 0.9832(4) 0.4855(3) 0.071(4) Uiso 0.5 1 d . . P D 2
O487 O 0.4831(3) 0.9476(3) 0.5002(2) 0.055(3) Uiso 0.6 1 d . . P . .
O488 O 0.3301(3) 0.8534(3) 0.4965(2) 0.058(3) Uiso 0.6 1 d . . P . .
O489 O 0.3568(3) 0.8500(3) 0.4438(2) 0.058(2) Uiso 0.7 1 d . . P . .
O490 O 0.3334(3) 0.8671(3) 0.3901(2) 0.057(3) Uiso 0.6 1 d . . P . .
O492 O 0.2752(4) 0.8228(4) 0.4226(3) 0.075(3) Uiso 0.6 1 d . . P . .
O493 O 0.2623(4) 0.8408(3) 0.3438(2) 0.061(3) Uiso 0.6 1 d . . P . .
O494 O 0.2778(4) 0.7710(3) 0.3189(2) 0.060(3) Uiso 0.6 1 d . . P . .
O495 O -0.0055(5) 0.6619(4) 0.4873(3) 0.089(4) Uiso 0.6 1 d . . P H .
O496 O -0.0470(4) 0.6194(4) 0.5258(3) 0.076(3) Uiso 0.6 1 d . . P H .
O498 O 0.0957(4) 0.5770(4) 0.5517(3) 0.092(4) Uiso 0.7 1 d . . P B .
O499 O 0.0924(5) 0.6796(5) 0.6243(3) 0.085(4) Uiso 0.6 1 d . . P B 1
O500 O 0.1399(4) 0.6236(4) 0.6175(3) 0.071(3) Uiso 0.6 1 d . . P . .
O501 O 0.1478(4) 0.7277(4) 0.5879(3) 0.080(4) Uiso 0.6 1 d . . P B 1
O502 O 0.7209(5) 0.2616(4) 0.7863(3) 0.084(4) Uiso 0.6 1 d . . P A 1
O503 O 0.7066(5) 0.3414(4) 0.8492(3) 0.110(4) Uiso 0.7 1 d . . P A 1
O504 O 0.1353(3) 1.0591(3) 0.7672(2) 0.063(2) Uiso 0.7 1 d . . P . .
O505 O 0.0766(3) 1.1197(3) 0.7657(2) 0.047(2) Uiso 0.6 1 d . . P . .
O506 O 0.0480(5) 1.1516(4) 0.7165(3) 0.084(4) Uiso 0.6 1 d . . P . .
O508 O 0.1617(4) 1.0064(4) 0.8057(3) 0.073(3) Uiso 0.6 1 d . . P . .
O509 O 0.2595(4) 0.7113(3) 0.8016(3) 0.069(3) Uiso 0.6 1 d . . P . .
O510 O 0.3368(4) 0.7008(4) 0.8714(3) 0.082(4) Uiso 0.6 1 d . . P . .
O511 O 0.2875(4) 0.8151(3) 1.1599(3) 0.066(3) Uiso 0.6 1 d . . P . .
O512 O 0.2908(4) 0.7265(3) 1.1006(2) 0.065(3) Uiso 0.6 1 d . . P . .
O513 O 0.3428(4) 0.7961(4) 1.1244(3) 0.066(3) Uiso 0.6 1 d . . P G 1
O514 O 0.7940(4) 0.8650(3) 0.9726(2) 0.065(3) Uiso 0.6 1 d . . P . .
O515 O 0.6553(5) 0.3003(4) 0.7996(3) 0.085(4) Uiso 0.6 1 d . . P A 1
O516 O 0.5894(4) 0.6126(3) 0.7830(3) 0.067(3) Uiso 0.6 1 d . . P . .
O517 O 0.5642(4) 0.6531(3) 0.7076(2) 0.065(3) Uiso 0.6 1 d . . P . .
O518 O 0.6273(4) 0.8096(4) 0.9763(3) 0.058(3) Uiso 0.5 1 d D . P C 1
O519 O 0.1655(4) 1.0191(4) 0.7226(3) 0.082(4) Uiso 0.6 1 d . . P . .
O520 O 0.6432(4) 0.5686(3) 0.7788(3) 0.068(3) Uiso 0.6 1 d . . P I 1
O521 O 0.5357(4) 0.5883(3) 0.7329(3) 0.068(3) Uiso 0.6 1 d . . P . .
O523 O 0.1390(4) 0.5941(3) 0.8854(2) 0.058(3) Uiso 0.6 1 d . . P . .
O524 O 0.1796(4) 0.6265(4) 0.9391(3) 0.083(4) Uiso 0.6 1 d . . P E 1
O525 O 0.6758(4) 0.8531(4) 1.0243(3) 0.073(3) Uiso 0.6 1 d . . P C 1
O526 O 0.6005(4) 0.5251(3) 0.7298(2) 0.065(3) Uiso 0.6 1 d . . P I 1
O527 O 0.6674(4) 0.5529(3) 0.6989(2) 0.064(3) Uiso 0.6 1 d . . P . .
O528 O 0.3919(4) 0.8150(4) 0.3967(3) 0.073(3) Uiso 0.6 1 d . . P . .
O529 O 0.2224(4) 0.8028(3) 0.3871(2) 0.064(3) Uiso 0.6 1 d . . P . .
O530 O 0.4777(3) 1.0686(3) 0.5594(2) 0.053(2) Uiso 0.6 1 d . . P . .
O531 O 0.4065(6) 1.2325(5) 0.5989(3) 0.099(4) Uiso 0.6 1 d . . P . .
O532 O 0.3411(4) 1.2108(4) 0.5588(3) 0.078(3) Uiso 0.6 1 d . . P . .
O533 O 0.4139(4) 0.8549(3) 1.0751(3) 0.066(3) Uiso 0.6 1 d . . P . .
O534 O 0.5015(3) 0.8408(3) 1.0840(2) 0.064(3) Uiso 0.6 1 d D . P . .
O535 O 0.4493(4) 0.8050(3) 1.0415(2) 0.079(3) Uiso 0.7 1 d . . P . .
O536 O 0.3856(11) 0.7897(6) 1.0798(6) 0.131(11) Uiso 0.4 1 d D . P G 1
O537 O 0.3742(6) 0.8711(5) 1.1271(4) 0.102(6) Uiso 0.5 1 d D . P . .
O538 O 0.4318(5) 0.8070(4) 1.1205(3) 0.074(4) Uiso 0.45 1 d D . P . .
O541 O 0.3163(5) 1.3345(4) 0.5952(3) 0.088(4) Uiso 0.6 1 d . . P . .
O601 O 0.2852(2) 0.83840(18) 0.78647(13) 0.0538(15) Uiso 1 1 d . . . . .
O602 O 0.5655(3) 0.8692(2) 0.70203(17) 0.058(2) Uiso 0.8 1 d . . P . .
O603 O 0.9290(3) 0.5313(2) 0.69344(17) 0.058(2) Uiso 0.8 1 d . . P . .
O604 O 0.3989(2) 1.0157(2) 0.99797(15) 0.0667(18) Uiso 1 1 d . . . . .
O605 O -0.0121(3) 0.7355(3) 1.2148(2) 0.077(3) Uiso 0.8 1 d . . P . .
O606 O -0.1431(2) 1.2787(2) 0.77343(16) 0.0690(18) Uiso 1 1 d . . . . .
O607 O 0.2910(3) 0.7457(3) 0.74425(19) 0.067(2) Uiso 0.8 1 d . . P . .
O608 O 0.8216(3) 0.3429(3) 0.7832(2) 0.065(3) Uiso 0.7 1 d . . P . .
O609 O 0.3510(3) 0.7948(3) 0.7938(2) 0.082(3) Uiso 0.8 1 d . . P . .
O610 O 0.0690(3) 1.3706(3) 0.8444(2) 0.077(3) Uiso 0.8 1 d . . P . .
O611 O 0.4057(3) 1.0141(3) 0.85079(19) 0.056(2) Uiso 0.7 1 d . . P . .
O612 O 0.3454(4) 0.9227(3) 1.0506(2) 0.093(3) Uiso 0.8 1 d . . P . .
O613 O 0.2439(3) 0.7024(3) 0.2714(2) 0.057(2) Uiso 0.7 1 d . . P . .
O614 O 0.0311(4) 0.6863(3) 0.9626(2) 0.078(3) Uiso 0.7 1 d . . P . .
O615 O 0.0003(4) 0.6471(4) 0.9089(3) 0.102(4) Uiso 0.7 1 d . . P . .
O616 O 0.2807(3) 0.9771(3) 0.79682(19) 0.055(2) Uiso 0.7 1 d . . P . .
O617 O 0.2894(4) 1.0010(3) 0.8962(2) 0.060(3) Uiso 0.6 1 d . . P . .
O618 O -0.0338(4) 0.7421(4) 1.1181(3) 0.083(4) Uiso 0.6 1 d . . P . .
O619 O 0.8425(3) 0.6264(3) 0.6871(2) 0.056(3) Uiso 0.6 1 d . . P . .
O620 O 0.0666(4) 1.2861(4) 0.8329(3) 0.071(3) Uiso 0.6 1 d . . P . .
O621 O 0.7560(4) 0.5210(3) 0.6853(2) 0.076(3) Uiso 0.7 1 d . . P . .
O622 O 0.1783(4) 0.8699(3) 0.8314(2) 0.063(3) Uiso 0.6 1 d . . P . .
O623 O 0.7055(5) 0.6742(5) 0.7148(3) 0.100(5) Uiso 0.6 1 d . . P . .
O624 O 0.3182(4) 1.0271(4) 0.8451(3) 0.090(3) Uiso 0.7 1 d . . P . .
O625 O 0.5610(8) 0.9826(7) 0.7555(5) 0.171(9) Uiso 0.6 1 d . . P . .
O626 O 0.6636(4) 0.7932(4) 0.6935(3) 0.074(3) Uiso 0.6 1 d . . P . .
O627 O 0.5859(6) 0.3613(5) 0.7348(4) 0.117(5) Uiso 0.6 1 d . . P . .
O628 O 0.1220(4) 0.4497(3) 0.9400(2) 0.063(3) Uiso 0.6 1 d . . P . .
O629 O 0.7698(5) 0.8960(5) 0.7567(3) 0.079(4) Uiso 0.5 1 d . . P . .
O630 O 0.7104(4) 0.9120(4) 0.9240(3) 0.072(3) Uiso 0.6 1 d . . P . .
O631 O 0.5374(5) 0.7361(4) 0.6956(3) 0.092(4) Uiso 0.6 1 d . . P . .
O632 O 0.9615(4) 0.7997(3) 0.9414(2) 0.059(3) Uiso 0.6 1 d . . P . .
O633 O 0.1902(4) 0.7528(4) 0.8039(3) 0.071(3) Uiso 0.6 1 d . . P . .
O634 O -0.0297(4) 1.2098(4) 0.8199(3) 0.082(4) Uiso 0.6 1 d . . P . .
O635 O 0.9162(5) 0.6816(5) 0.6993(3) 0.077(4) Uiso 0.5 1 d . . P . .
O636 O 0.2063(4) 0.4871(4) 0.3637(3) 0.061(3) Uiso 0.5 1 d . . P . .
O637 O 0.5305(7) 1.0095(6) 0.8117(5) 0.119(7) Uiso 0.5 1 d . . P . .
O638 O 0.2160(5) 0.9495(4) 0.8313(3) 0.067(4) Uiso 0.5 1 d . . P . .
O639 O 0.5786(5) 0.8023(5) 0.6704(3) 0.077(4) Uiso 0.5 1 d . . P . .
O640 O -0.2067(4) 0.5281(3) 0.3944(2) 0.060(3) Uiso 0.6 1 d . . P . .
O641 O 0.5236(4) 0.8732(3) 0.4891(2) 0.061(3) Uiso 0.6 1 d . . P . .
O642 O 0.1182(5) 0.8191(4) 1.1835(3) 0.094(4) Uiso 0.6 1 d . . P . .
O643 O -0.0327(5) 0.5309(4) 0.4271(3) 0.067(4) Uiso 0.5 1 d . . P . .
O644 O 0.1354(5) 0.4428(5) 0.3410(3) 0.079(4) Uiso 0.5 1 d . . P . .
O645 O 0.1037(5) 0.8792(4) 0.8656(3) 0.069(4) Uiso 0.5 1 d . . P . .
O648 O 0.3241(6) 1.1081(5) 0.8571(4) 0.093(5) Uiso 0.5 1 d . . P . .
O649 O 0.5912(4) 0.9098(3) 1.0680(3) 0.068(3) Uiso 0.6 1 d . . P . .
O650 O -0.2336(5) 0.4916(4) 0.4415(3) 0.072(4) Uiso 0.5 1 d . . P . .
O651 O 0.0914(5) 1.1645(4) 0.8424(3) 0.074(4) Uiso 0.5 1 d . . P . .
O652 O 0.3887(5) 0.6943(4) 0.7047(3) 0.075(4) Uiso 0.5 1 d . . P . .
O653 O 0.1508(7) 1.4526(6) 0.7939(4) 0.111(6) Uiso 0.5 1 d . . P . .
O654 O 0.5814(6) 1.0406(5) 0.6622(4) 0.090(5) Uiso 0.5 1 d . . P . .
O655 O 0.2842(6) 0.5992(5) 0.3109(4) 0.093(5) Uiso 0.5 1 d . . P . .
O656 O 0.9607(5) 0.7120(5) 0.7511(4) 0.085(5) Uiso 0.5 1 d . . P . .
O657 O 0.4011(8) 1.1554(7) 0.8643(5) 0.129(7) Uiso 0.5 1 d . . P . .
O658 O 0.5827(7) 1.0405(6) 0.8588(5) 0.118(7) Uiso 0.5 1 d . . P . .
O659 O 0.8774(7) 0.8138(6) 0.7427(4) 0.109(6) Uiso 0.5 1 d . . P . .
O660 O 0.5108(6) 1.0827(6) 0.8024(4) 0.105(6) Uiso 0.5 1 d . . P . .
O661 O 0.2678(5) 0.6628(5) 0.6369(4) 0.061(4) Uiso 0.4 1 d . . P . .
O662 O 0.7690(7) 0.5363(6) 0.8630(5) 0.085(6) Uiso 0.4 1 d . . P . .
O663 O 0.4090(6) 0.5718(5) 0.5070(4) 0.074(5) Uiso 0.4 1 d . . P . .
O664 O 0.1863(6) 1.0779(6) 0.8515(4) 0.127(6) Uiso 0.6 1 d . . P . .
O665 O 0.0885(5) 0.5005(5) 0.5270(3) 0.055(4) Uiso 0.4 1 d . . P . .
O666 O 0.4659(7) 0.6741(6) 0.4413(5) 0.086(6) Uiso 0.4 1 d . . P . .
O667 O 0.4806(6) 0.7905(5) 0.4318(4) 0.067(4) Uiso 0.4 1 d . . P . .
O668 O 0.6036(5) 0.8312(5) 1.0692(3) 0.077(4) Uiso 0.5 1 d . . P . .
O669 O 0.5877(5) 0.7859(5) 0.6130(3) 0.079(4) Uiso 0.5 1 d . . P . .
O670 O 0.3743(7) 1.2945(6) 0.6685(4) 0.081(5) Uiso 0.4 1 d . . P . .
O671 O 0.0802(6) 0.7324(6) 0.8547(4) 0.077(5) Uiso 0.4 1 d . . P . .
O672 O 0.4514(5) 1.0739(4) 0.8836(3) 0.070(4) Uiso 0.5 1 d . . P . .
O673 O 0.0622(6) 0.8209(5) 0.8967(4) 0.063(4) Uiso 0.4 1 d . . P . .
O674 O 0.5711(5) 0.8265(5) 0.5647(3) 0.058(4) Uiso 0.4 1 d . . P . .
O675 O 0.3328(7) 1.4206(6) 0.7124(5) 0.089(6) Uiso 0.4 1 d . . P . .
O676 O 0.6071(7) 1.0145(6) 0.7128(5) 0.088(6) Uiso 0.4 1 d . . P . .
O677 O 0.7554(6) 0.1937(6) 0.7921(4) 0.075(5) Uiso 0.4 1 d . . P . .
O678 O 0.3388(7) 0.7024(6) 0.3784(5) 0.090(6) Uiso 0.4 1 d . . P . .
O679 O 0.6946(5) 0.9935(5) 0.9453(4) 0.062(4) Uiso 0.4 1 d . . P . .
O680 O 0.3179(6) 0.5105(5) 0.4346(4) 0.069(5) Uiso 0.4 1 d . . P . .
O681 O 0.4165(4) 0.9724(4) 1.0697(3) 0.080(4) Uiso 0.6 1 d . . P . .
O682 O 0.6608(5) 0.9557(4) 1.0513(3) 0.075(4) Uiso 0.5 1 d . . P . .
O683 O 0.2075(5) 0.9382(5) 1.0952(3) 0.078(4) Uiso 0.5 1 d . . P . .
O684 O 1.0326(6) 0.6063(6) 0.7751(4) 0.077(5) Uiso 0.4 1 d . . P . .
O685 O 0.1014(6) 0.6442(5) 0.8226(4) 0.073(5) Uiso 0.4 1 d . . P . .
O686 O 0.0935(6) 0.4585(6) 0.4415(4) 0.077(5) Uiso 0.4 1 d . . P . .
O687 O 0.7332(6) 0.9963(5) 0.8940(4) 0.068(5) Uiso 0.4 1 d . . P . .
O688 O -0.2176(6) 0.5411(5) 0.4910(4) 0.071(5) Uiso 0.4 1 d . . P . .
O689 O 0.5035(6) 1.2121(6) 0.6271(4) 0.077(5) Uiso 0.4 1 d . . P . .
O690 O 0.1830(6) 0.9787(5) 0.9575(4) 0.074(5) Uiso 0.4 1 d . . P . .
O691 O 0.2049(6) 0.8302(6) 0.2725(4) 0.079(5) Uiso 0.4 1 d . . P . .
O692 O 0.5795(7) 1.0784(6) 0.5753(4) 0.080(5) Uiso 0.4 1 d . . P . .
O693 O 0.2473(6) 1.3931(5) 0.5392(4) 0.073(5) Uiso 0.4 1 d . . P . .
O694 O -0.1225(6) 0.4754(6) 0.3476(4) 0.078(5) Uiso 0.4 1 d . . P . .
O695 O 0.1400(7) 0.9619(6) 1.0618(4) 0.082(5) Uiso 0.4 1 d . . P . .
O696 O 0.0393(6) 0.9674(6) 0.5041(4) 0.103(6) Uiso 0.5 1 d . . P . .
O697 O 0.0507(8) 1.5059(7) 0.7505(5) 0.099(7) Uiso 0.4 1 d . . P . .
O698 O 0.3815(7) 1.3027(6) 0.8214(5) 0.087(6) Uiso 0.4 1 d . . P . .
O725 O 0.4503(8) 1.0249(6) 0.5953(4) 0.048(5) Uiso 0.3 1 d . . P D 2
O739 O 0.3404(6) 1.2673(5) 0.6094(4) 0.038(4) Uiso 0.3 1 d . . P D 1
O743 O 0.7663(7) 0.8245(6) 1.0063(4) 0.044(5) Uiso 0.3 1 d . . P C 1
O756 O 0.1072(6) 0.6436(6) 0.5729(4) 0.042(5) Uiso 0.3 1 d . . P B 2
O780 O 0.3826(9) 1.1645(7) 0.5944(5) 0.062(6) Uiso 0.3 1 d . . P D 2
O783 O 0.4161(8) 1.0931(6) 0.5765(4) 0.052(5) Uiso 0.3 1 d . . P D 2
O784 O 0.3962(9) 1.0544(7) 0.5194(5) 0.055(6) Uiso 0.3 1 d . . P D 2
O786 O 0.4255(7) 0.9852(6) 0.4816(4) 0.070(5) Uiso 0.4 1 d . . P D 1
O799 O 0.0893(7) 0.6984(7) 0.6161(5) 0.056(5) Uiso 0.3 1 d . . P B 2
O813 O 0.3440(6) 0.7795(6) 1.1138(4) 0.070(5) Uiso 0.4 1 d . . P G 2
O815 O 0.6494(8) 0.3153(7) 0.8137(6) 0.067(6) Uiso 0.3 1 d . . P A 2
O825 O 0.6627(8) 0.8315(7) 1.0224(5) 0.059(6) Uiso 0.3 1 d . . P C 2
O836 O 0.3808(9) 0.7726(8) 1.0695(6) 0.074(7) Uiso 0.3 1 d . . P G 2
C1 C 0.2390(5) 0.8040(4) 0.4121(3) 0.039(3) Uiso 0.5 1 d D . P . .
C2 C 0.2079(6) 0.7828(6) 0.4302(4) 0.057(6) Uiso 0.4 1 d D . P . .
C3 C 0.2220(8) 0.7867(7) 0.4612(4) 0.083(7) Uiso 0.5 1 d D . P . .
C11 C 0.3569(6) 0.9754(6) 0.5496(4) 0.058(5) Uiso 0.5 1 d D . P . .
C12 C 0.3269(8) 0.9526(7) 0.5678(5) 0.094(8) Uiso 0.5 1 d D . P D .
C13 C 0.3151(9) 0.9766(8) 0.5936(5) 0.093(8) Uiso 0.5 1 d D . P . .
C21 C -0.0223(10) 0.6736(9) 0.4618(7) 0.089(9) Uiso 0.4 1 d D . P . .
C22 C 0.0050(9) 0.6940(9) 0.4405(5) 0.083(8) Uiso 0.4 1 d D . P H .
C23 C -0.0216(10) 0.7049(9) 0.4143(6) 0.082(8) Uiso 0.4 1 d D . P . .
C31 C 0.1741(6) 0.7577(5) 0.6003(4) 0.053(4) Uiso 0.5 1 d D . P . .
C32 C 0.2004(7) 0.7804(6) 0.5802(4) 0.080(6) Uiso 0.5 1 d D . P B .
C33 C 0.2010(8) 0.7686(7) 0.5491(4) 0.080(6) Uiso 0.5 1 d D . P . .
C51 C 0.1862(13) 0.9857(12) 0.7062(8) 0.113(12) Uiso 0.4 1 d D . P . .
C52 C 0.2149(12) 1.0089(8) 0.6874(7) 0.112(12) Uiso 0.4 1 d D . P . .
C53 C 0.2152(15) 1.0525(9) 0.6852(10) 0.126(14) Uiso 0.4 1 d D . P . .
C61 C 0.2582(10) 1.2095(8) 0.6104(7) 0.103(9) Uiso 0.4 1 d D U P D .
C62 C 0.2324(10) 1.1896(9) 0.6324(8) 0.107(8) Uiso 0.4 1 d D U P . .
C63 C 0.1906(10) 1.2065(10) 0.6388(8) 0.098(9) Uiso 0.4 1 d D U P D .
C71 C 0.6276(6) 0.5999(6) 0.7913(4) 0.061(5) Uiso 0.5 1 d D U P I .
C72 C 0.6522(6) 0.6187(6) 0.8188(4) 0.066(5) Uiso 0.5 1 d D U P . .
C73 C 0.6217(10) 0.6394(9) 0.8374(6) 0.114(9) Uiso 0.5 1 d D U P I .
C81 C 0.6583(7) 0.7926(9) 0.9543(6) 0.102(8) Uiso 0.4 1 d D U P . .
C82 C 0.6324(8) 0.7698(8) 0.9286(6) 0.084(7) Uiso 0.4 1 d D U P C .
C83 C 0.5840(8) 0.7733(10) 0.9234(7) 0.088(8) Uiso 0.4 1 d D U P . .
C91 C 0.1720(6) 0.6122(5) 0.9647(4) 0.034(4) Uiso 0.4 1 d D U P . .
C92 C 0.2019(7) 0.6366(6) 0.9874(4) 0.060(5) Uiso 0.4 1 d D U P E .
C93 C 0.2496(8) 0.6424(13) 0.9808(10) 0.129(12) Uiso 0.4 1 d D U P . .
C101 C 0.8479(4) 0.6124(3) 0.9517(2) 0.043(3) Uiso 0.7 1 d D U P . .
C102 C 0.8167(4) 0.5961(4) 0.9264(3) 0.057(3) Uiso 0.7 1 d D U P F .
C103 C 0.8151(7) 0.5529(4) 0.9214(5) 0.101(6) Uiso 0.7 1 d D U P . .
N0 N 0.1617(7) 0.7740(11) 0.4214(8) 0.142(13) Uiso 0.4 1 d D . P . .
N1 N 0.3040(13) 0.9139(8) 0.5598(9) 0.162(15) Uiso 0.4 1 d D . P . .
N2 N 0.0488(10) 0.7116(13) 0.4516(9) 0.166(16) Uiso 0.4 1 d D . P . .
N3 N 0.2267(9) 0.8168(7) 0.5891(7) 0.108(9) Uiso 0.4 1 d D . P . .
N5 N 0.2393(8) 0.9852(7) 0.6689(5) 0.080(7) Uiso 0.4 1 d D . P . .
N6 N 0.2420(11) 1.1510(8) 0.6407(7) 0.119(10) Uiso 0.4 1 d D . P D .
N7 N 0.6790(10) 0.5907(8) 0.8326(7) 0.116(10) Uiso 0.4 1 d D . P I .
N8 N 0.6523(10) 0.7424(8) 0.9105(6) 0.106(9) Uiso 0.4 1 d D . P . .
N9 N 0.1968(7) 0.6183(6) 1.0136(4) 0.066(5) Uiso 0.4 1 d D . P . .
N10 N 0.7749(6) 0.6143(7) 0.9244(5) 0.080(7) Uiso 0.4 1 d D . P . .

loop_
_atom_site_aniso_label
_atom_site_aniso_U_11
_atom_site_aniso_U_22
_atom_site_aniso_U_33
_atom_site_aniso_U_23
_atom_site_aniso_U_13
_atom_site_aniso_U_12
Mo1A 0.0484(4) 0.0410(4) 0.0309(3) -0.0005(3) 0.0112(3) 0.0040(3)
Mo1B 0.0547(4) 0.0379(4) 0.0368(4) 0.0050(3) -0.0076(3) 0.0056(3)
Mo1C 0.0403(4) 0.0465(4) 0.0536(4) 0.0007(3) -0.0006(3) 0.0171(3)
Mo1D 0.0554(4) 0.0363(4) 0.0305(3) 0.0038(3) -0.0006(3) 0.0020(3)
Mo1E 0.0610(5) 0.0326(3) 0.0332(4) 0.0009(3) 0.0163(3) 0.0068(3)
Mo1F 0.0557(4) 0.0429(4) 0.0311(4) 0.0059(3) 0.0028(3) 0.0007(3)
Mo1G 0.0436(4) 0.0424(4) 0.0397(4) 0.0003(3) -0.0011(3) 0.0192(3)
Mo1H 0.0536(4) 0.0468(4) 0.0349(4) 0.0027(3) -0.0029(3) 0.0199(3)
Mo1I 0.0651(5) 0.0424(4) 0.0243(3) -0.0023(3) 0.0029(3) 0.0124(3)
Mo1J 0.0531(4) 0.0506(4) 0.0278(3) -0.0024(3) -0.0028(3) 0.0216(3)
Mo1K 0.0579(5) 0.0365(4) 0.0391(4) -0.0034(3) 0.0015(3) 0.0117(3)
Mo1L 0.0491(4) 0.0478(4) 0.0261(3) -0.0004(3) 0.0002(3) 0.0158(3)
Mo1M 0.0519(4) 0.0388(4) 0.0376(4) -0.0009(3) 0.0144(3) 0.0029(3)
Mo1N 0.0640(5) 0.0400(4) 0.0240(3) -0.0011(3) 0.0023(3) 0.0074(3)
Mo1O 0.0493(4) 0.0487(4) 0.0358(4) 0.0011(3) 0.0003(3) 0.0192(3)
Mo1P 0.0514(4) 0.0362(4) 0.0416(4) -0.0039(3) 0.0170(3) 0.0036(3)
Mo1Q 0.0471(4) 0.0450(4) 0.0375(4) -0.0045(3) 0.0024(3) 0.0143(3)
Mo1R 0.0709(5) 0.0447(4) 0.0302(4) -0.0008(3) -0.0027(3) 0.0248(4)
Mo1S 0.0526(5) 0.0355(4) 0.0662(5) -0.0101(3) 0.0108(4) 0.0106(3)
Mo1T 0.0631(5) 0.0392(4) 0.0411(4) 0.0040(3) 0.0092(3) 0.0103(3)
Mo1U 0.0673(5) 0.0376(4) 0.0342(4) -0.0022(3) 0.0056(3) 0.0127(3)
Mo1V 0.0595(5) 0.0392(4) 0.0462(4) -0.0001(3) 0.0095(4) 0.0111(3)
Mo1W 0.0603(5) 0.0393(4) 0.0556(5) -0.0002(3) 0.0128(4) 0.0132(4)
Mo1X 0.0710(5) 0.0484(4) 0.0278(4) -0.0002(3) -0.0014(3) 0.0179(4)
Mo1Y 0.0619(5) 0.0570(5) 0.0315(4) 0.0055(3) 0.0047(3) 0.0101(4)
Mo1Z 0.0511(4) 0.0490(4) 0.0397(4) 0.0027(3) 0.0096(3) 0.0185(3)
Mo2A 0.0589(5) 0.0620(5) 0.0299(4) -0.0029(3) 0.0007(3) 0.0193(4)
Mo2B 0.0469(4) 0.0578(4) 0.0342(4) -0.0041(3) 0.0021(3) 0.0183(3)
Mo2C 0.0587(5) 0.0564(5) 0.0382(4) 0.0114(3) 0.0059(3) 0.0179(4)
Mo2D 0.0598(5) 0.0636(5) 0.0293(4) 0.0021(3) 0.0027(3) 0.0074(4)
Mo2E 0.0707(5) 0.0516(4) 0.0266(3) 0.0005(3) 0.0044(3) 0.0095(4)
Mo2F 0.0563(5) 0.0463(4) 0.0575(5) 0.0024(4) 0.0124(4) 0.0159(4)
Mo2G 0.0719(5) 0.0478(4) 0.0288(4) -0.0016(3) 0.0015(3) 0.0173(4)
Mo2H 0.0537(4) 0.0464(4) 0.0474(4) 0.0025(3) 0.0110(3) 0.0167(3)
Mo2I 0.0501(4) 0.0728(5) 0.0362(4) 0.0151(4) 0.0035(3) 0.0220(4)
Mo2J 0.1169(8) 0.0386(4) 0.0432(4) 0.0036(3) 0.0426(5) 0.0211(4)
Mo2K 0.0852(6) 0.0410(4) 0.0359(4) -0.0019(3) 0.0195(4) 0.0100(4)
Mo2L 0.0560(5) 0.0666(5) 0.0497(5) 0.0221(4) 0.0085(4) 0.0056(4)
Mo2M 0.0543(4) 0.0595(5) 0.0316(4) -0.0043(3) 0.0006(3) 0.0202(4)
Mo2N 0.0558(5) 0.0638(5) 0.0358(4) -0.0120(3) 0.0008(3) 0.0132(4)
Mo2O 0.0649(5) 0.0464(4) 0.0593(5) 0.0084(4) 0.0210(4) 0.0243(4)
Mo2P 0.0589(5) 0.0461(4) 0.0703(6) 0.0021(4) 0.0145(4) 0.0211(4)
Mo2Q 0.0792(6) 0.0446(4) 0.0438(4) -0.0032(3) 0.0222(4) 0.0056(4)
Mo2R 0.0497(4) 0.0692(5) 0.0433(4) -0.0106(4) -0.0027(3) 0.0143(4)
Mo2S 0.0670(5) 0.0758(6) 0.0367(4) 0.0038(4) 0.0027(4) 0.0409(5)
Mo2T 0.0631(5) 0.0632(5) 0.0279(4) -0.0044(3) 0.0030(3) 0.0150(4)
Mo2U 0.0606(5) 0.0420(4) 0.0658(5) 0.0024(4) 0.0154(4) 0.0150(4)
Mo2V 0.0643(5) 0.0476(4) 0.0494(4) -0.0008(3) 0.0101(4) 0.0228(4)
Mo2W 0.0723(5) 0.0500(4) 0.0387(4) 0.0037(3) 0.0123(4) 0.0150(4)
Mo2X 0.0738(6) 0.0422(4) 0.0655(5) -0.0120(4) 0.0371(5) -0.0071(4)
Mo2Y 0.0827(6) 0.0477(4) 0.0347(4) 0.0029(3) -0.0103(4) 0.0027(4)
Mo2Z 0.0595(5) 0.0678(5) 0.0414(4) 0.0128(4) 0.0097(4) 0.0141(4)
Mo3A 0.0823(6) 0.0620(5) 0.0382(4) 0.0097(4) -0.0122(4) 0.0007(5)
Mo3B 0.0763(6) 0.0771(6) 0.0416(4) 0.0035(4) 0.0183(4) 0.0238(5)
Mo3C 0.0997(7) 0.0636(5) 0.0382(4) 0.0090(4) 0.0152(4) 0.0405(5)
Mo3D 0.1043(8) 0.0681(6) 0.0516(5) 0.0105(4) -0.0189(5) 0.0041(5)
Mo3E 0.0581(6) 0.1093(8) 0.0779(7) 0.0504(6) -0.0020(5) 0.0040(5)
Mo3F 0.0902(7) 0.0662(6) 0.0543(5) 0.0070(4) 0.0273(5) 0.0344(5)
Mo3G 0.0563(5) 0.0579(5) 0.0753(6) -0.0095(4) 0.0065(4) 0.0172(4)
Mo3H 0.0644(6) 0.0940(7) 0.0380(5) -0.0192(5) 0.0076(4) 0.0104(5)
Mo3I 0.0560(7) 0.0568(7) 0.0635(8) 0.0199(6) -0.0232(6) -0.0065(5)
Mo3J 0.1011(7) 0.0665(6) 0.0545(5) 0.0125(4) 0.0217(5) 0.0457(5)
Mo3K 0.0619(6) 0.0479(5) 0.1543(12) 0.0134(6) 0.0255(6) 0.0201(4)
Mo3L 0.0676(7) 0.0823(9) 0.0414(6) -0.0207(6) 0.0112(5) -0.0025(7)
Mo3M 0.0666(6) 0.0565(5) 0.1091(8) -0.0328(5) 0.0393(6) -0.0056(4)
Mo3N 0.0494(5) 0.0436(5) 0.0348(5) -0.0007(4) 0.0085(4) 0.0045(4)
Mo3O 0.0802(6) 0.0492(5) 0.0783(7) 0.0093(4) -0.0080(5) 0.0099(4)
Mo3P 0.0987(8) 0.0974(8) 0.0475(5) 0.0048(5) 0.0279(5) 0.0410(7)
Mo3Q 0.1268(10) 0.0442(5) 0.1845(14) -0.0176(7) 0.1182(11) -0.0066(6)
Mo3R 0.1018(10) 0.1561(14) 0.0397(6) -0.0002(7) -0.0008(6) 0.0961(11)
Mo3S 0.1188(10) 0.0534(6) 0.0337(5) 0.0051(4) 0.0037(6) 0.0059(6)
Mo3T 0.1546(15) 0.0851(10) 0.0541(7) 0.0031(7) -0.0019(9) 0.0716(11)
Mo3U 0.0954(15) 0.176(2) 0.0369(7) 0.0116(13) 0.0061(8) 0.0909(16)
Mo3V 0.1237(9) 0.0677(6) 0.0549(6) 0.0169(5) -0.0294(6) -0.0168(6)
Mo3W 0.0803(8) 0.1199(13) 0.0588(8) -0.0384(8) 0.0189(7) -0.0161(9)
Mo3X 0.0849(14) 0.0424(8) 0.0436(9) -0.0039(6) 0.0301(9) -0.0086(8)
Mo3Y 0.0662(7) 0.1728(14) 0.0404(6) -0.0194(7) 0.0116(5) 0.0074(8)
Mo3Z 0.0859(8) 0.0509(6) 0.2078(17) 0.0066(8) -0.0317(9) 0.0194(6)
Mo4A 0.0399(4) 0.0352(3) 0.0252(3) 0.0019(3) 0.0043(3) 0.0097(3)
Mo4B 0.0348(3) 0.0343(3) 0.0275(3) 0.0040(3) 0.0057(3) 0.0109(3)
Mo4C 0.0329(3) 0.0343(3) 0.0319(3) 0.0050(3) 0.0043(3) 0.0092(3)
Mo4D 0.0427(4) 0.0354(3) 0.0280(3) 0.0055(3) 0.0072(3) 0.0118(3)
Mo4E 0.0386(4) 0.0439(4) 0.0280(3) 0.0043(3) 0.0012(3) 0.0068(3)
Mo4F 0.0416(4) 0.0361(3) 0.0260(3) 0.0019(3) 0.0018(3) 0.0132(3)
Mo4G 0.0510(4) 0.0322(3) 0.0229(3) 0.0012(2) 0.0073(3) 0.0107(3)
Mo4H 0.0404(4) 0.0401(4) 0.0292(3) 0.0021(3) 0.0005(3) 0.0136(3)
Mo4I 0.0415(4) 0.0362(3) 0.0334(3) -0.0024(3) 0.0013(3) 0.0153(3)
Mo4J 0.0433(4) 0.0308(3) 0.0300(3) -0.0013(3) 0.0017(3) 0.0113(3)
Mo4K 0.0521(4) 0.0356(3) 0.0314(3) 0.0039(3) 0.0142(3) 0.0122(3)
Mo4L 0.0398(4) 0.0334(3) 0.0489(4) 0.0012(3) 0.0003(3) 0.0133(3)
Mo4M 0.0528(4) 0.0331(3) 0.0269(3) 0.0029(3) 0.0090(3) 0.0099(3)
Mo4N 0.0433(4) 0.0406(4) 0.0304(3) 0.0075(3) 0.0084(3) 0.0110(3)
Mo4O 0.0468(4) 0.0315(3) 0.0275(3) -0.0024(3) -0.0028(3) 0.0061(3)
Mo4P 0.0404(4) 0.0406(4) 0.0318(3) 0.0077(3) 0.0091(3) 0.0172(3)
Mo4Q 0.0576(4) 0.0281(3) 0.0327(3) -0.0002(3) -0.0099(3) 0.0077(3)
Mo4R 0.0434(4) 0.0386(4) 0.0366(4) 0.0071(3) 0.0037(3) 0.0183(3)
Mo4S 0.0366(4) 0.0511(4) 0.0287(3) -0.0091(3) 0.0029(3) 0.0097(3)
Mo4T 0.0365(4) 0.0547(4) 0.0295(3) -0.0031(3) 0.0066(3) 0.0045(3)
Mo4U 0.0567(4) 0.0341(3) 0.0318(3) 0.0035(3) 0.0144(3) 0.0094(3)
Mo4V 0.0487(4) 0.0390(4) 0.0330(3) 0.0074(3) 0.0120(3) 0.0117(3)
Mo4W 0.0437(4) 0.0377(4) 0.0532(4) -0.0044(3) 0.0023(3) 0.0162(3)
Mo4X 0.0447(4) 0.0382(3) 0.0306(3) 0.0045(3) 0.0102(3) 0.0108(3)
Mo4Y 0.0469(4) 0.0415(4) 0.0326(3) 0.0019(3) 0.0008(3) 0.0188(3)
Mo4Z 0.0482(4) 0.0444(4) 0.0331(4) 0.0085(3) 0.0080(3) 0.0225(3)
Mo10 0.0392(4) 0.0319(3) 0.0389(4) -0.0011(3) 0.0001(3) 0.0097(3)
Mo11 0.0466(4) 0.0441(4) 0.0294(3) 0.0006(3) 0.0004(3) 0.0175(3)
Mo12 0.0407(4) 0.0375(4) 0.0464(4) 0.0071(3) 0.0047(3) 0.0144(3)
Mo13 0.0578(4) 0.0369(4) 0.0284(3) -0.0023(3) 0.0051(3) 0.0118(3)
Mo14 0.0531(4) 0.0422(4) 0.0363(4) 0.0016(3) 0.0058(3) 0.0169(3)
Mo15 0.0448(4) 0.0452(4) 0.0346(4) 0.0087(3) 0.0056(3) 0.0217(3)
Mo16 0.0558(4) 0.0413(4) 0.0331(4) -0.0021(3) 0.0078(3) 0.0148(3)
Mo17 0.0405(4) 0.0371(4) 0.0446(4) 0.0093(3) 0.0075(3) 0.0142(3)
Mo18 0.0545(4) 0.0305(3) 0.0322(3) -0.0011(3) 0.0124(3) 0.0060(3)
Mo19 0.0474(4) 0.0505(4) 0.0317(4) 0.0038(3) 0.0030(3) 0.0083(3)
Mo20 0.0702(5) 0.0412(4) 0.0294(4) 0.0018(3) 0.0038(3) 0.0096(4)
Mo21 0.0557(5) 0.0682(5) 0.0353(4) 0.0024(3) 0.0006(3) 0.0360(4)
Mo22 0.0627(5) 0.0469(4) 0.0480(4) -0.0009(3) 0.0109(4) 0.0227(4)
Mo23 0.0616(5) 0.0432(4) 0.0414(4) -0.0004(3) 0.0127(3) 0.0210(4)
Mo24 0.0590(5) 0.0461(4) 0.0414(4) 0.0013(3) 0.0089(3) 0.0209(4)
Mo25 0.0645(5) 0.0550(4) 0.0259(3) -0.0014(3) 0.0029(3) 0.0133(4)
Mo26 0.0655(5) 0.0484(4) 0.0270(3) -0.0008(3) -0.0018(3) 0.0200(4)
Mo27 0.0708(5) 0.0463(4) 0.0279(3) 0.0007(3) 0.0028(3) 0.0136(4)
Mo28 0.0408(4) 0.0538(5) 0.0666(5) 0.0010(4) -0.0049(4) 0.0085(3)
Mo29 0.0497(4) 0.0474(4) 0.0439(4) 0.0130(3) -0.0020(3) 0.0032(3)
Mo30 0.0658(5) 0.0495(4) 0.0530(5) 0.0075(4) 0.0213(4) 0.0152(4)
Mo31 0.0650(5) 0.0595(5) 0.0454(4) 0.0166(4) -0.0074(4) 0.0128(4)
Mo32 0.0604(5) 0.0440(4) 0.0724(6) 0.0064(4) 0.0163(4) 0.0196(4)
Mo33 0.0696(5) 0.0608(5) 0.0360(4) -0.0096(4) 0.0048(4) 0.0121(4)
Mo34 0.0595(5) 0.0444(4) 0.0675(5) 0.0019(4) 0.0154(4) 0.0163(4)
Mo35 0.0696(5) 0.0492(4) 0.0532(5) 0.0115(4) 0.0240(4) 0.0230(4)
Mo36 0.0655(5) 0.0701(5) 0.0329(4) -0.0070(4) 0.0061(4) 0.0114(4)
Mo37 0.0710(6) 0.0572(5) 0.0525(5) 0.0015(4) 0.0161(4) 0.0079(4)
Mo38 0.0912(7) 0.0414(4) 0.0470(5) -0.0017(3) -0.0110(4) 0.0033(4)
Mo39 0.0774(9) 0.0465(7) 0.0366(5) 0.0038(5) 0.0016(6) 0.0289(6)
Mo40 0.174(6) 0.114(5) 0.069(2) 0.028(3) -0.001(4) -0.011(4)
Mo41 0.0731(9) 0.1019(13) 0.1138(14) 0.0679(11) -0.0409(10) -0.0305(9)
Mo42 0.0655(7) 0.0567(6) 0.253(2) -0.0216(9) 0.0138(9) 0.0249(5)
Mo43 0.0766(8) 0.1501(15) 0.0469(7) 0.0095(8) 0.0202(6) 0.0376(9)
Mo44 0.1305(10) 0.0581(6) 0.0371(5) 0.0085(4) 0.0123(6) 0.0349(6)
Mo45 0.1182(9) 0.0825(7) 0.0567(6) 0.0259(5) -0.0292(6) -0.0323(7)
Mo46 0.0578(9) 0.0570(9) 0.0710(11) -0.0221(8) -0.0116(8) 0.0228(7)
Mo47 0.0486(7) 0.0625(9) 0.0755(11) -0.0237(8) -0.0144(8) 0.0223(7)
Mo48 0.1572(19) 0.1098(14) 0.0663(9) 0.0374(10) 0.0541(12) 0.0886(14)
Mo51 0.0378(3) 0.0314(3) 0.0255(3) 0.0006(2) 0.0010(3) 0.0121(3)
Mo52 0.0370(3) 0.0329(3) 0.0231(3) 0.0011(2) 0.0021(3) 0.0087(3)
Mo53 0.0423(4) 0.0336(3) 0.0226(3) 0.0020(2) 0.0059(3) 0.0119(3)
Mo54 0.0382(3) 0.0363(3) 0.0263(3) 0.0046(3) 0.0065(3) 0.0134(3)
Mo55 0.0388(4) 0.0329(3) 0.0311(3) 0.0031(3) 0.0025(3) 0.0132(3)
Mo56 0.0404(4) 0.0279(3) 0.0304(3) -0.0004(2) 0.0011(3) 0.0087(3)
Mo57 0.0472(4) 0.0277(3) 0.0273(3) -0.0002(2) 0.0050(3) 0.0079(3)
Mo58 0.0388(3) 0.0343(3) 0.0255(3) 0.0041(2) 0.0065(3) 0.0118(3)
Mo59 0.0349(3) 0.0354(3) 0.0394(4) 0.0060(3) 0.0054(3) 0.0115(3)
Mo60 0.167(4) 0.107(2) 0.0563(10) 0.0285(11) 0.0473(15) 0.094(2)
Mo61 0.0594(17) 0.084(3) 0.0272(19) 0.0221(18) -0.0122(15) -0.0185(17)
M3I 0.056(5) 0.076(5) 0.088(6) 0.027(5) -0.014(5) -0.001(4)
M3L 0.096(6) 0.093(6) 0.073(6) -0.014(5) 0.017(5) 0.012(5)
M3R 0.094(6) 0.108(6) 0.054(5) 0.005(5) -0.003(5) 0.052(5)
M3S 0.124(6) 0.075(5) 0.068(5) 0.021(4) -0.004(5) -0.003(5)
M3T 0.095(6) 0.082(5) 0.047(4) 0.021(4) 0.013(5) 0.038(5)
M3U 0.074(5) 0.068(4) 0.057(4) 0.035(4) 0.018(3) 0.041(4)
M3W 0.081(4) 0.077(4) 0.044(3) -0.008(3) 0.017(3) 0.008(4)
M3X 0.053(3) 0.067(3) 0.060(4) -0.004(3) 0.015(2) 0.014(2)
M39 0.076(5) 0.064(5) 0.059(4) -0.003(3) 0.001(4) 0.021(4)
M40 0.0542(17) 0.160(4) 0.088(2) 0.087(3) -0.0234(12) -0.0436(17)
M41 0.033(3) 0.074(4) 0.069(4) 0.024(3) -0.017(3) 0.002(3)
M43 0.104(6) 0.107(6) 0.047(4) -0.003(5) 0.018(4) 0.040(5)
M46 0.087(5) 0.089(5) 0.093(6) -0.001(5) 0.013(5) -0.001(4)
M47 0.071(4) 0.086(5) 0.101(5) 0.028(4) -0.003(4) 0.002(4)
M48 0.132(6) 0.104(6) 0.068(4) 0.012(4) 0.030(4) 0.053(5)
M60 0.129(7) 0.093(5) 0.070(4) 0.014(4) 0.012(5) 0.066(5)
M61 0.055(4) 0.055(3) 0.046(7) 0.010(4) -0.005(5) -0.005(3)
O1 0.036(3) 0.032(3) 0.034(3) 0.001(2) 0.001(2) 0.011(2)
O2 0.045(3) 0.042(3) 0.031(3) 0.005(2) 0.009(2) 0.011(2)
O3 0.043(3) 0.038(3) 0.023(2) -0.001(2) -0.002(2) 0.009(2)
O4 0.039(3) 0.043(3) 0.025(3) 0.006(2) 0.006(2) 0.016(2)
O5 0.046(3) 0.038(3) 0.028(3) 0.004(2) 0.005(2) 0.018(2)
O6 0.036(3) 0.037(3) 0.028(3) -0.002(2) 0.005(2) 0.007(2)
O7 0.035(3) 0.034(3) 0.034(3) 0.005(2) 0.006(2) 0.007(2)
O8 0.030(3) 0.037(3) 0.031(3) 0.003(2) 0.007(2) 0.006(2)
O9 0.041(3) 0.031(3) 0.036(3) 0.000(2) 0.003(2) 0.012(2)
O10 0.048(3) 0.036(3) 0.029(3) 0.005(2) 0.011(2) 0.014(2)
O11 0.033(3) 0.040(3) 0.034(3) 0.006(2) 0.003(2) 0.011(2)
O12 0.054(3) 0.037(3) 0.022(2) -0.002(2) -0.002(2) 0.004(2)
O13 0.037(3) 0.036(3) 0.028(3) 0.000(2) 0.006(2) 0.012(2)
O14 0.048(3) 0.039(3) 0.040(3) 0.000(2) 0.003(2) 0.014(2)
O15 0.054(3) 0.036(3) 0.031(3) 0.006(2) 0.009(2) 0.014(2)
O16 0.035(3) 0.037(3) 0.033(3) 0.003(2) 0.005(2) 0.009(2)
O17 0.041(3) 0.042(3) 0.031(3) 0.004(2) 0.003(2) 0.012(2)
O18 0.064(4) 0.041(3) 0.027(3) -0.004(2) 0.005(2) 0.018(3)
O19 0.047(3) 0.039(3) 0.044(3) 0.007(2) 0.007(3) 0.015(2)
O20 0.038(3) 0.033(3) 0.022(2) 0.0020(19) 0.004(2) 0.008(2)
O21 0.050(3) 0.032(3) 0.026(3) 0.000(2) 0.002(2) 0.010(2)
O22 0.059(4) 0.044(3) 0.051(4) 0.002(3) 0.011(3) 0.012(3)
O23 0.043(3) 0.038(3) 0.034(3) 0.003(2) 0.001(2) 0.014(2)
O24 0.054(3) 0.035(3) 0.029(3) 0.005(2) 0.007(2) 0.005(2)
O25 0.056(4) 0.054(3) 0.041(3) 0.010(3) 0.001(3) 0.027(3)
O26 0.045(3) 0.040(3) 0.038(3) 0.003(2) 0.004(2) 0.016(2)
O27 0.056(3) 0.047(3) 0.033(3) 0.002(2) -0.002(3) 0.014(3)
O28 0.061(4) 0.032(3) 0.038(3) -0.004(2) -0.009(3) 0.010(3)
O29 0.040(3) 0.033(3) 0.026(2) 0.002(2) 0.004(2) 0.010(2)
O30 0.046(3) 0.044(3) 0.030(3) 0.005(2) 0.003(2) 0.019(2)
O31 0.053(3) 0.041(3) 0.037(3) 0.012(2) 0.018(3) 0.017(3)
O32 0.049(3) 0.033(3) 0.039(3) -0.001(2) -0.003(2) 0.012(2)
O33 0.044(3) 0.036(3) 0.021(2) 0.001(2) 0.000(2) 0.009(2)
O34 0.044(3) 0.043(3) 0.031(3) 0.002(2) 0.003(2) 0.017(2)
O35 0.049(3) 0.038(3) 0.045(3) 0.012(2) 0.012(3) 0.013(2)
O36 0.044(3) 0.030(3) 0.026(3) 0.000(2) 0.000(2) 0.010(2)
O37 0.038(3) 0.036(3) 0.030(3) 0.006(2) 0.006(2) 0.011(2)
O38 0.045(3) 0.033(3) 0.033(3) 0.002(2) 0.007(2) 0.006(2)
O39 0.042(3) 0.051(3) 0.037(3) 0.010(2) 0.010(2) 0.018(3)
O40 0.053(3) 0.056(3) 0.036(3) -0.007(3) 0.000(3) 0.020(3)
O41 0.039(3) 0.041(3) 0.034(3) 0.007(2) 0.005(2) 0.014(2)
O42 0.040(3) 0.038(3) 0.029(3) 0.004(2) 0.005(2) 0.011(2)
O43 0.043(3) 0.045(3) 0.031(3) 0.002(2) 0.003(2) 0.014(2)
O44 0.041(3) 0.049(3) 0.036(3) 0.003(2) 0.001(2) 0.014(2)
O45 0.067(4) 0.042(3) 0.027(3) 0.001(2) 0.015(3) 0.017(3)
O46 0.063(4) 0.038(3) 0.027(3) -0.004(2) 0.003(2) 0.005(3)
O47 0.046(3) 0.035(3) 0.032(3) 0.002(2) 0.005(2) 0.004(2)
O48 0.050(3) 0.033(3) 0.043(3) -0.002(2) 0.008(3) 0.010(2)
O49 0.060(4) 0.045(3) 0.041(3) 0.009(2) 0.020(3) 0.019(3)
O50 0.043(3) 0.033(3) 0.035(3) 0.001(2) 0.000(2) 0.009(2)
O51 0.061(4) 0.045(3) 0.043(3) 0.000(3) 0.001(3) 0.013(3)
O52 0.069(4) 0.040(3) 0.031(3) 0.004(2) 0.001(3) 0.011(3)
O53 0.042(3) 0.045(3) 0.039(3) 0.006(2) 0.007(2) 0.014(2)
O54 0.039(3) 0.043(3) 0.044(3) 0.007(2) 0.005(2) 0.013(2)
O55 0.037(3) 0.032(3) 0.049(3) 0.000(2) 0.001(2) 0.009(2)
O56 0.041(3) 0.053(3) 0.039(3) 0.000(3) 0.010(2) 0.010(3)
O57 0.047(3) 0.045(3) 0.043(3) 0.014(2) 0.014(3) 0.019(3)
O58 0.036(3) 0.040(3) 0.042(3) 0.005(2) 0.003(2) 0.010(2)
O59 0.050(3) 0.036(3) 0.031(3) 0.004(2) 0.011(2) 0.005(2)
O60 0.050(3) 0.049(3) 0.037(3) 0.000(2) 0.002(3) 0.011(3)
O61 0.045(3) 0.050(3) 0.036(3) 0.008(2) 0.004(2) 0.012(3)
O62 0.069(4) 0.049(3) 0.051(4) 0.008(3) 0.018(3) 0.029(3)
O63 0.058(3) 0.034(3) 0.033(3) 0.001(2) 0.013(2) 0.004(2)
O64 0.055(3) 0.047(3) 0.033(3) 0.000(2) 0.001(3) 0.014(3)
O65 0.057(4) 0.037(3) 0.039(3) -0.002(2) 0.004(3) 0.012(3)
O66 0.035(3) 0.041(3) 0.031(3) 0.003(2) 0.003(2) 0.012(2)
O67 0.050(3) 0.039(3) 0.035(3) 0.006(2) 0.005(2) 0.010(2)
O68 0.040(3) 0.034(3) 0.031(3) 0.001(2) 0.004(2) 0.014(2)
O69 0.048(3) 0.037(3) 0.037(3) 0.002(2) -0.002(2) 0.018(2)
O70 0.069(4) 0.054(4) 0.067(4) 0.006(3) 0.023(3) 0.022(3)
O71 0.055(3) 0.047(3) 0.032(3) -0.002(2) -0.005(2) 0.020(3)
O72 0.060(5) 0.048(5) 0.034(4) -0.002(3) -0.008(4) -0.002(4)
O73 0.043(3) 0.042(3) 0.046(3) 0.005(2) 0.007(2) 0.010(2)
O74 0.047(3) 0.030(3) 0.030(3) 0.003(2) 0.006(2) 0.009(2)
O75 0.060(4) 0.049(3) 0.043(3) 0.006(3) -0.008(3) 0.015(3)
O76 0.045(3) 0.034(3) 0.027(3) 0.000(2) 0.006(2) 0.008(2)
O77 0.049(3) 0.054(3) 0.026(3) 0.000(2) 0.003(2) 0.017(3)
O78 0.039(3) 0.032(3) 0.035(3) 0.004(2) 0.003(2) 0.011(2)
O79 0.042(3) 0.033(3) 0.024(2) 0.004(2) 0.005(2) 0.008(2)
O80 0.046(3) 0.033(3) 0.027(3) 0.001(2) 0.004(2) 0.014(2)
O81 0.038(3) 0.042(3) 0.039(3) 0.010(2) 0.012(2) 0.016(2)
O82 0.046(3) 0.038(3) 0.029(3) 0.005(2) 0.008(2) 0.007(2)
O83 0.061(4) 0.049(3) 0.031(3) 0.003(2) 0.001(3) 0.016(3)
O84 0.048(3) 0.045(3) 0.036(3) 0.008(2) 0.006(2) 0.024(3)
O85 0.065(4) 0.047(3) 0.047(3) -0.002(3) 0.016(3) 0.014(3)
O86 0.043(3) 0.037(3) 0.027(3) -0.001(2) 0.000(2) 0.006(2)
O87 0.040(3) 0.053(3) 0.032(3) -0.006(2) 0.000(2) 0.006(3)
O88 0.053(3) 0.052(3) 0.034(3) 0.002(2) 0.000(3) 0.012(3)
O89 0.062(4) 0.039(3) 0.044(3) -0.002(2) 0.022(3) 0.003(3)
O90 0.055(3) 0.037(3) 0.029(3) -0.001(2) 0.007(2) 0.013(2)
O91 0.037(3) 0.048(3) 0.052(3) -0.001(3) -0.002(3) 0.013(3)
O92 0.056(3) 0.035(3) 0.040(3) 0.004(2) 0.017(3) 0.014(2)
O93 0.067(4) 0.046(3) 0.058(4) 0.001(3) 0.016(3) 0.019(3)
O94 0.078(4) 0.037(3) 0.056(4) -0.004(3) 0.024(3) 0.005(3)
O95 0.047(3) 0.040(3) 0.031(3) -0.005(2) 0.008(2) 0.008(2)
O96 0.059(4) 0.036(3) 0.033(3) 0.005(2) -0.001(3) 0.009(3)
O97 0.049(3) 0.040(3) 0.034(3) -0.001(2) -0.004(2) 0.017(2)
O98 0.046(3) 0.042(3) 0.038(3) 0.008(2) 0.010(2) 0.017(2)
O99 0.049(3) 0.042(3) 0.037(3) 0.007(2) 0.004(2) 0.014(3)
O100 0.040(3) 0.039(3) 0.025(3) -0.002(2) -0.003(2) 0.011(2)
O101 0.063(4) 0.047(3) 0.028(3) 0.001(2) 0.004(3) 0.011(3)
O102 0.047(3) 0.049(3) 0.035(3) 0.002(2) 0.001(2) 0.012(3)
O103 0.069(4) 0.058(4) 0.033(3) -0.001(3) -0.006(3) 0.026(3)
O104 0.046(3) 0.037(3) 0.030(3) 0.001(2) -0.003(2) 0.010(2)
O105 0.054(3) 0.041(3) 0.046(3) -0.001(2) 0.008(3) 0.013(3)
O106 0.041(3) 0.038(3) 0.037(3) 0.000(2) 0.000(2) 0.015(2)
O107 0.055(3) 0.050(3) 0.035(3) 0.003(2) 0.005(3) 0.022(3)
O108 0.045(3) 0.053(3) 0.039(3) -0.003(3) -0.003(2) 0.018(3)
O109 0.044(3) 0.031(3) 0.031(3) 0.000(2) 0.000(2) 0.009(2)
O110 0.041(3) 0.056(3) 0.044(3) 0.014(3) 0.003(3) 0.011(3)
O111 0.092(5) 0.055(4) 0.033(3) 0.005(3) 0.003(3) 0.008(3)
O112 0.059(4) 0.049(3) 0.053(4) 0.006(3) 0.019(3) 0.023(3)
O113 0.054(3) 0.049(3) 0.033(3) 0.003(2) 0.000(2) 0.020(3)
O114 0.045(3) 0.037(3) 0.028(3) 0.002(2) 0.005(2) 0.010(2)
O115 0.082(5) 0.049(3) 0.038(3) 0.001(3) 0.011(3) -0.005(3)
O116 0.072(4) 0.046(3) 0.030(3) 0.001(2) 0.007(3) 0.016(3)
O117 0.074(4) 0.055(4) 0.034(3) 0.000(3) 0.010(3) 0.011(3)
O118 0.078(5) 0.062(4) 0.064(4) -0.006(3) 0.013(4) 0.031(4)
O119 0.045(3) 0.032(3) 0.028(3) 0.001(2) 0.003(2) 0.009(2)
O120 0.057(4) 0.043(3) 0.051(4) -0.001(3) 0.007(3) 0.016(3)
O121 0.055(3) 0.040(3) 0.036(3) 0.004(2) 0.000(3) 0.016(3)
O122 0.038(3) 0.038(3) 0.042(3) 0.003(2) 0.002(2) 0.011(2)
O123 0.046(3) 0.047(3) 0.046(3) -0.004(3) -0.001(3) 0.022(3)
O124 0.049(3) 0.053(3) 0.034(3) 0.000(2) 0.005(2) 0.016(3)
O125 0.038(3) 0.034(3) 0.024(2) 0.004(2) 0.003(2) 0.008(2)
O126 0.053(3) 0.033(3) 0.030(3) 0.000(2) 0.011(2) 0.007(2)
O127 0.048(3) 0.042(3) 0.036(3) 0.010(2) 0.006(2) 0.013(2)
O128 0.065(4) 0.057(4) 0.047(4) 0.003(3) 0.010(3) 0.025(3)
O129 0.054(4) 0.060(4) 0.055(4) 0.011(3) 0.014(3) 0.012(3)
O130 0.067(4) 0.059(4) 0.037(3) -0.003(3) 0.006(3) 0.026(3)
O131 0.043(3) 0.038(3) 0.059(4) -0.011(3) -0.002(3) 0.015(2)
O132 0.041(3) 0.040(3) 0.032(3) 0.005(2) 0.003(2) 0.007(2)
O133 0.063(4) 0.049(3) 0.041(3) -0.002(3) 0.003(3) 0.021(3)
O134 0.049(3) 0.040(3) 0.068(4) 0.008(3) 0.016(3) 0.013(3)
O135 0.055(3) 0.038(3) 0.034(3) -0.001(2) 0.012(2) 0.011(3)
O136 0.044(3) 0.039(3) 0.034(3) 0.002(2) 0.009(2) 0.010(2)
O137 0.058(4) 0.044(3) 0.049(3) 0.006(3) 0.013(3) 0.016(3)
O138 0.066(4) 0.039(3) 0.040(3) 0.000(2) 0.012(3) 0.013(3)
O139 0.051(3) 0.047(3) 0.039(3) -0.003(2) -0.002(3) 0.029(3)
O140 0.045(3) 0.038(3) 0.035(3) 0.005(2) 0.001(2) 0.011(2)
O141 0.048(3) 0.045(3) 0.038(3) 0.000(2) 0.004(2) 0.016(3)
O142 0.061(4) 0.048(3) 0.046(3) 0.004(3) 0.007(3) 0.018(3)
O143 0.073(4) 0.037(3) 0.033(3) 0.005(2) 0.015(3) 0.016(3)
O144 0.041(3) 0.033(3) 0.032(3) 0.002(2) 0.001(2) 0.011(2)
O145 0.050(3) 0.052(3) 0.035(3) 0.006(2) 0.009(2) 0.020(3)
O146 0.058(4) 0.049(3) 0.052(4) 0.011(3) 0.014(3) 0.021(3)
O147 0.062(4) 0.046(3) 0.092(5) 0.016(3) 0.027(4) 0.023(3)
O148 0.089(5) 0.050(3) 0.036(3) 0.003(3) -0.001(3) 0.033(3)
O149 0.046(3) 0.060(4) 0.045(3) 0.016(3) 0.012(3) 0.020(3)
O150 0.053(4) 0.043(3) 0.067(4) 0.013(3) 0.012(3) 0.011(3)
O151 0.057(4) 0.050(3) 0.029(3) 0.001(2) -0.002(2) 0.011(3)
O152 0.066(4) 0.051(4) 0.066(4) 0.011(3) 0.027(3) 0.012(3)
O153 0.069(4) 0.038(3) 0.034(3) -0.003(2) -0.004(3) 0.007(3)
O154 0.054(4) 0.033(3) 0.058(4) -0.003(3) 0.000(3) -0.002(3)
O155 0.048(3) 0.044(3) 0.030(3) 0.008(2) 0.009(2) 0.007(2)
O156 0.050(3) 0.038(3) 0.061(4) -0.007(3) -0.001(3) 0.008(3)
O157 0.053(3) 0.037(3) 0.026(3) 0.002(2) 0.007(2) 0.012(2)
O158 0.082(5) 0.053(4) 0.038(3) 0.002(3) -0.003(3) 0.022(3)
O159 0.075(5) 0.110(6) 0.041(4) -0.017(4) -0.008(3) 0.037(4)
O160 0.058(4) 0.059(4) 0.031(3) -0.003(3) 0.004(3) 0.017(3)
O161 0.062(4) 0.038(3) 0.029(3) -0.002(2) 0.007(3) 0.002(3)
O162 0.052(4) 0.071(4) 0.034(3) 0.006(3) 0.012(3) 0.000(3)
O163 0.054(4) 0.076(4) 0.036(3) 0.000(3) -0.003(3) 0.040(3)
O164 0.046(3) 0.041(3) 0.040(3) 0.001(2) -0.002(2) 0.017(2)
O165 0.075(5) 0.085(5) 0.040(3) -0.006(3) 0.011(3) 0.026(4)
O166 0.085(5) 0.048(3) 0.042(3) 0.002(3) -0.002(3) 0.011(3)
O167 0.047(3) 0.037(3) 0.033(3) 0.001(2) 0.014(2) 0.008(2)
O168 0.046(3) 0.035(3) 0.029(3) 0.003(2) 0.006(2) 0.013(2)
O169 0.054(3) 0.051(3) 0.024(3) 0.002(2) 0.001(2) 0.019(3)
O170 0.044(3) 0.044(3) 0.095(5) 0.011(3) 0.011(3) 0.010(3)
O171 0.061(4) 0.067(4) 0.034(3) -0.006(3) -0.003(3) 0.033(3)
O172 0.049(3) 0.039(3) 0.030(3) 0.000(2) 0.011(2) 0.008(2)
O173 0.067(4) 0.052(3) 0.048(3) -0.004(3) 0.010(3) 0.027(3)
O174 0.058(4) 0.060(4) 0.047(3) 0.010(3) 0.009(3) 0.028(3)
O175 0.066(5) 0.060(5) 0.154(9) -0.039(5) 0.034(5) -0.002(4)
O176 0.045(3) 0.039(3) 0.046(3) 0.009(2) 0.004(3) 0.020(2)
O177 0.063(4) 0.043(3) 0.055(4) 0.000(3) 0.011(3) 0.016(3)
O178 0.063(4) 0.038(3) 0.037(3) 0.000(2) 0.015(3) 0.006(3)
O179 0.073(4) 0.044(3) 0.029(3) -0.001(2) 0.001(3) 0.013(3)
O180 0.073(4) 0.060(4) 0.028(3) 0.006(3) -0.003(3) 0.006(3)
O181 0.060(4) 0.036(3) 0.038(3) 0.006(2) 0.011(3) 0.004(3)
O182 0.045(3) 0.058(4) 0.041(3) 0.019(3) 0.009(3) 0.010(3)
O183 0.045(3) 0.044(3) 0.044(3) 0.008(2) 0.000(3) 0.020(3)
O184 0.069(4) 0.063(4) 0.029(3) -0.003(3) -0.001(3) 0.017(3)
O185 0.045(3) 0.044(3) 0.034(3) 0.002(2) 0.008(2) 0.015(2)
O186 0.063(4) 0.051(4) 0.064(4) 0.003(3) 0.011(3) 0.013(3)
O187 0.053(3) 0.032(3) 0.041(3) -0.003(2) 0.009(3) 0.008(2)
O188 0.051(3) 0.041(3) 0.039(3) -0.002(2) -0.007(3) 0.002(3)
O189 0.063(4) 0.037(3) 0.031(3) 0.005(2) 0.012(3) 0.013(3)
O190 0.055(4) 0.045(3) 0.041(3) -0.004(3) 0.008(3) 0.012(3)
O191 0.055(3) 0.048(3) 0.037(3) 0.004(2) 0.011(3) 0.017(3)
O192 0.078(4) 0.043(3) 0.052(4) 0.003(3) -0.023(3) 0.016(3)
O193 0.064(4) 0.056(4) 0.029(3) -0.001(2) -0.001(3) 0.023(3)
O194 0.041(3) 0.060(4) 0.042(3) 0.012(3) -0.005(3) 0.005(3)
O195 0.066(4) 0.050(3) 0.053(4) 0.008(3) 0.022(3) 0.028(3)
O196 0.039(3) 0.039(3) 0.050(3) 0.006(2) 0.005(2) 0.015(2)
O197 0.056(4) 0.059(4) 0.101(6) -0.013(4) -0.015(4) 0.004(3)
O198 0.068(4) 0.041(3) 0.026(3) -0.004(2) 0.000(3) 0.009(3)
O199 0.082(4) 0.049(3) 0.026(3) 0.000(2) 0.004(3) 0.028(3)
O200 0.064(4) 0.044(3) 0.028(3) 0.003(2) 0.003(3) 0.020(3)
O201 0.070(4) 0.046(3) 0.071(4) -0.001(3) 0.002(3) 0.014(3)
O202 0.059(4) 0.059(4) 0.036(3) 0.018(3) 0.013(3) 0.024(3)
O203 0.056(4) 0.054(3) 0.030(3) 0.002(2) -0.001(2) 0.019(3)
O204 0.052(3) 0.062(4) 0.033(3) 0.000(3) 0.004(3) 0.014(3)
O205 0.064(4) 0.044(3) 0.035(3) -0.003(2) 0.010(3) 0.012(3)
O206 0.053(3) 0.047(3) 0.022(3) -0.001(2) 0.004(2) 0.017(3)
O207 0.067(4) 0.050(4) 0.063(4) -0.003(3) 0.008(3) 0.018(3)
O208 0.057(4) 0.051(4) 0.064(4) 0.019(3) -0.014(3) 0.000(3)
O209 0.067(4) 0.052(3) 0.028(3) -0.001(2) 0.004(3) 0.004(3)
O210 0.055(4) 0.059(4) 0.056(4) 0.019(3) 0.008(3) 0.022(3)
O211 0.065(4) 0.055(4) 0.036(3) -0.002(3) 0.008(3) 0.011(3)
O212 0.058(3) 0.040(3) 0.024(3) -0.001(2) 0.003(2) 0.009(3)
O213 0.072(4) 0.043(3) 0.059(4) 0.003(3) 0.003(3) 0.011(3)
O214 0.045(4) 0.087(5) 0.068(4) 0.014(4) -0.010(3) 0.015(3)
O215 0.057(4) 0.083(5) 0.085(5) 0.043(4) -0.014(4) -0.007(4)
O216 0.067(4) 0.061(4) 0.022(3) -0.006(2) 0.003(3) 0.018(3)
O217 0.061(4) 0.055(3) 0.025(3) 0.003(2) 0.004(2) 0.013(3)
O218 0.065(4) 0.050(4) 0.071(4) 0.004(3) 0.009(3) 0.007(3)
O219 0.057(4) 0.081(5) 0.036(3) -0.009(3) 0.006(3) -0.002(3)
O220 0.139(7) 0.054(4) 0.044(4) 0.004(3) 0.020(4) 0.039(4)
O221 0.048(3) 0.047(3) 0.033(3) 0.008(2) 0.012(2) 0.008(3)
O222 0.066(4) 0.045(3) 0.045(3) 0.001(3) 0.017(3) 0.011(3)
O223 0.060(4) 0.059(4) 0.031(3) 0.003(3) 0.006(3) 0.013(3)
O224 0.057(4) 0.052(3) 0.027(3) 0.001(2) 0.003(2) 0.017(3)
O225 0.063(4) 0.043(3) 0.053(4) 0.002(3) 0.014(3) 0.017(3)
O226 0.058(4) 0.062(4) 0.059(4) -0.001(3) 0.009(3) 0.024(3)
O227 0.054(3) 0.053(3) 0.037(3) 0.001(3) 0.005(3) 0.015(3)
O228 0.065(4) 0.057(4) 0.041(3) 0.014(3) 0.016(3) 0.031(3)
O229 0.057(4) 0.053(4) 0.051(4) 0.016(3) 0.013(3) 0.013(3)
O230 0.064(4) 0.054(3) 0.035(3) -0.002(3) 0.003(3) 0.013(3)
O231 0.056(4) 0.061(4) 0.053(4) 0.022(3) -0.004(3) -0.006(3)
O232 0.068(4) 0.054(4) 0.055(4) -0.003(3) 0.006(3) 0.024(3)
O233 0.049(4) 0.071(4) 0.050(4) 0.004(3) 0.003(3) 0.012(3)
O234 0.064(4) 0.079(4) 0.037(3) -0.004(3) 0.004(3) 0.019(3)
O235 0.065(4) 0.043(3) 0.033(3) -0.003(2) 0.007(3) 0.009(3)
O236 0.058(4) 0.077(4) 0.048(4) 0.023(3) 0.000(3) 0.004(3)
O237 0.043(3) 0.045(3) 0.031(3) 0.004(2) 0.005(2) 0.011(2)
O238 0.056(4) 0.052(3) 0.032(3) 0.002(2) 0.003(3) 0.020(3)
O239 0.068(4) 0.044(3) 0.055(4) 0.001(3) 0.024(3) 0.017(3)
O240 0.052(3) 0.055(3) 0.035(3) 0.002(3) 0.005(3) 0.023(3)
O241 0.074(4) 0.038(3) 0.039(3) -0.004(2) 0.017(3) 0.009(3)
O242 0.069(4) 0.061(4) 0.034(3) 0.001(3) 0.005(3) 0.018(3)
O243 0.061(4) 0.050(3) 0.022(3) -0.003(2) -0.001(2) 0.009(3)
O244 0.072(4) 0.082(5) 0.047(4) 0.007(3) 0.023(3) 0.027(4)
O245 0.051(4) 0.057(4) 0.065(4) -0.008(3) -0.003(3) 0.023(3)
O246 0.048(3) 0.032(3) 0.041(3) -0.005(2) 0.006(2) 0.005(2)
O247 0.080(4) 0.043(3) 0.042(3) -0.001(3) 0.024(3) 0.012(3)
O248 0.064(4) 0.037(3) 0.036(3) 0.000(2) -0.003(3) 0.012(3)
O249 0.056(4) 0.056(4) 0.034(3) 0.008(3) 0.003(3) 0.017(3)
O250 0.053(3) 0.058(4) 0.032(3) -0.007(3) 0.003(3) 0.014(3)
O251 0.070(4) 0.054(4) 0.033(3) -0.003(3) -0.003(3) 0.019(3)
O252 0.072(4) 0.046(3) 0.029(3) 0.000(2) 0.005(3) 0.012(3)
O253 0.066(4) 0.042(3) 0.059(4) -0.006(3) 0.010(3) 0.016(3)
O254 0.047(3) 0.039(3) 0.074(4) -0.002(3) 0.004(3) 0.011(3)
O255 0.088(5) 0.048(4) 0.070(5) -0.001(3) 0.003(4) 0.014(4)
O256 0.069(4) 0.050(3) 0.030(3) 0.000(2) 0.004(3) 0.009(3)
O257 0.051(4) 0.066(4) 0.055(4) -0.006(3) 0.004(3) 0.017(3)
O258 0.108(6) 0.067(4) 0.037(3) -0.001(3) -0.019(4) 0.024(4)
O259 0.073(4) 0.045(3) 0.032(3) 0.000(2) 0.004(3) 0.013(3)
O260 0.049(4) 0.052(4) 0.066(4) 0.014(3) 0.005(3) 0.015(3)
O261 0.069(4) 0.038(3) 0.045(3) 0.003(3) 0.012(3) 0.013(3)
O262 0.051(3) 0.043(3) 0.029(3) 0.002(2) -0.006(2) 0.000(3)
O263 0.064(4) 0.044(3) 0.054(4) -0.001(3) 0.018(3) 0.020(3)
O264 0.070(5) 0.078(5) 0.067(5) 0.002(4) 0.005(4) 0.034(4)
O265 0.069(4) 0.055(4) 0.043(3) 0.006(3) 0.007(3) 0.013(3)
O266 0.062(4) 0.038(3) 0.053(4) 0.002(3) 0.013(3) 0.017(3)
O267 0.056(4) 0.084(5) 0.045(4) -0.008(3) -0.001(3) 0.024(3)
O268 0.069(4) 0.052(3) 0.041(3) 0.010(3) 0.018(3) 0.024(3)
O269 0.054(3) 0.040(3) 0.029(3) 0.002(2) 0.004(2) 0.005(2)
O270 0.074(5) 0.092(5) 0.125(6) 0.051(5) -0.029(4) -0.013(4)
O271 0.060(4) 0.058(4) 0.045(3) 0.009(3) 0.004(3) 0.011(3)
O272 0.041(3) 0.037(3) 0.041(3) 0.006(2) 0.000(2) 0.017(2)
O273 0.072(4) 0.048(4) 0.066(4) -0.015(3) 0.036(3) 0.000(3)
O274 0.054(4) 0.082(5) 0.059(4) -0.026(4) 0.008(3) 0.006(3)
O275 0.069(4) 0.051(3) 0.029(3) 0.001(2) 0.005(3) 0.014(3)
O276 0.067(4) 0.043(3) 0.047(3) 0.005(3) 0.013(3) 0.022(3)
O277 0.064(4) 0.051(3) 0.031(3) -0.003(2) 0.002(3) 0.007(3)
O278 0.053(3) 0.041(3) 0.038(3) 0.007(2) 0.007(3) 0.011(3)
O279 0.069(4) 0.050(3) 0.026(3) -0.002(2) 0.003(3) 0.015(3)
O280 0.061(4) 0.072(4) 0.033(3) -0.003(3) 0.009(3) 0.001(3)
O281 0.059(4) 0.077(4) 0.042(3) -0.007(3) 0.002(3) 0.026(3)
O282 0.086(5) 0.062(4) 0.054(4) 0.001(3) 0.008(3) 0.035(4)
O283 0.081(5) 0.048(4) 0.052(4) -0.003(3) 0.020(3) 0.007(3)
O284 0.049(3) 0.044(3) 0.065(4) -0.006(3) -0.008(3) 0.015(3)
O285 0.068(4) 0.054(4) 0.066(4) 0.006(3) 0.020(3) 0.018(3)
O286 0.082(5) 0.061(4) 0.039(3) -0.007(3) 0.014(3) 0.017(3)
O287 0.096(5) 0.054(4) 0.033(3) 0.002(3) 0.000(3) 0.025(3)
O288 0.096(5) 0.091(5) 0.044(4) 0.016(3) 0.010(4) 0.061(4)
O289 0.066(4) 0.046(3) 0.040(3) 0.005(3) 0.012(3) 0.022(3)
O290 0.097(6) 0.066(4) 0.052(4) -0.014(3) -0.018(4) 0.019(4)
O291 0.067(4) 0.053(4) 0.049(4) 0.000(3) 0.014(3) 0.026(3)
O292 0.120(7) 0.112(7) 0.064(5) -0.032(5) -0.023(5) 0.012(6)
O293 0.047(3) 0.049(3) 0.067(4) 0.011(3) 0.006(3) 0.015(3)
O294 0.075(4) 0.065(4) 0.042(3) -0.004(3) 0.012(3) 0.033(3)
O295 0.086(5) 0.084(5) 0.034(3) -0.003(3) -0.010(3) 0.039(4)
O296 0.085(5) 0.053(4) 0.043(3) 0.000(3) 0.002(3) 0.024(3)
O297 0.058(4) 0.049(3) 0.039(3) 0.009(3) 0.014(3) -0.001(3)
O298 0.088(5) 0.048(3) 0.038(3) -0.011(3) 0.005(3) -0.006(3)
O299 0.111(6) 0.061(4) 0.037(3) 0.005(3) -0.004(4) -0.012(4)
O300 0.097(5) 0.077(5) 0.035(3) -0.007(3) -0.008(3) 0.037(4)
O301 0.035(3) 0.044(3) 0.063(4) 0.011(3) 0.012(3) 0.008(2)
O302 0.064(4) 0.053(3) 0.032(3) 0.002(3) 0.005(3) 0.007(3)
O303 0.095(5) 0.051(4) 0.061(4) -0.012(3) 0.041(4) -0.014(4)
O304 0.062(4) 0.048(3) 0.052(4) -0.006(3) 0.007(3) 0.015(3)
O305 0.076(4) 0.058(4) 0.041(3) 0.008(3) 0.012(3) 0.015(3)
O306 0.072(5) 0.052(4) 0.095(6) -0.001(4) 0.019(4) 0.016(3)
O307 0.053(4) 0.080(5) 0.085(5) -0.037(4) -0.002(4) 0.019(4)
O308 0.083(5) 0.062(4) 0.047(4) -0.008(3) -0.008(3) 0.010(4)
O309 0.081(5) 0.045(3) 0.054(4) 0.004(3) 0.014(3) 0.016(3)
O310 0.060(4) 0.069(4) 0.069(5) -0.002(4) -0.007(3) 0.014(3)
O311 0.062(4) 0.038(3) 0.052(4) -0.007(3) 0.025(3) -0.003(3)
O312 0.066(4) 0.054(4) 0.031(3) -0.003(3) 0.006(3) 0.004(3)
O313 0.085(5) 0.049(4) 0.039(3) 0.003(3) 0.001(3) 0.005(3)
O314 0.067(4) 0.057(4) 0.039(3) 0.004(3) 0.014(3) 0.026(3)
O315 0.057(4) 0.065(4) 0.030(3) -0.001(3) 0.009(3) 0.016(3)
O316 0.093(5) 0.051(4) 0.064(4) -0.004(3) -0.006(4) 0.018(4)
O317 0.104(6) 0.054(4) 0.082(5) 0.014(4) 0.033(4) 0.028(4)
O318 0.049(4) 0.060(4) 0.134(7) 0.009(4) -0.013(4) 0.015(3)
O319 0.094(5) 0.072(5) 0.046(4) 0.016(3) -0.006(4) -0.010(4)
O320 0.085(5) 0.068(4) 0.051(4) -0.006(3) 0.011(3) 0.037(4)
O321 0.072(5) 0.051(4) 0.121(7) -0.021(4) 0.057(5) -0.001(3)
O322 0.075(4) 0.058(4) 0.033(3) -0.006(3) -0.002(3) 0.022(3)
O323 0.072(4) 0.058(4) 0.040(3) 0.007(3) 0.015(3) 0.025(3)
O324 0.068(4) 0.049(3) 0.057(4) 0.008(3) 0.024(3) 0.021(3)
O325 0.057(4) 0.044(3) 0.038(3) 0.002(2) 0.008(3) 0.014(3)
O326 0.062(4) 0.071(4) 0.070(5) -0.005(4) 0.006(3) 0.022(3)
O327 0.086(5) 0.055(4) 0.057(4) 0.001(3) 0.019(4) 0.017(4)
O328 0.111(6) 0.058(4) 0.040(4) 0.008(3) -0.003(4) 0.006(4)
O329 0.127(7) 0.080(5) 0.079(5) 0.028(4) 0.049(5) 0.048(5)
O330 0.074(4) 0.059(4) 0.035(3) -0.007(3) 0.003(3) 0.011(3)
O331 0.060(4) 0.072(4) 0.055(4) 0.000(3) 0.000(3) 0.011(3)
O332 0.124(7) 0.063(4) 0.053(4) 0.009(3) 0.029(4) 0.006(4)
O333 0.063(4) 0.040(3) 0.037(3) 0.003(2) 0.006(3) 0.011(3)
O334 0.054(3) 0.044(3) 0.039(3) -0.001(2) 0.008(3) 0.015(3)
O335 0.110(6) 0.081(5) 0.038(4) 0.004(3) 0.001(4) -0.002(4)
O336 0.064(4) 0.066(4) 0.081(5) -0.012(4) 0.011(4) 0.014(4)
O337 0.075(5) 0.051(4) 0.084(5) 0.000(3) 0.016(4) 0.015(3)
O338 0.081(5) 0.068(4) 0.041(4) 0.009(3) -0.011(3) 0.000(4)
O339 0.075(5) 0.057(4) 0.067(4) 0.008(3) 0.030(4) 0.028(3)
O340 0.074(5) 0.094(6) 0.086(6) 0.010(4) 0.031(4) 0.016(4)
O341 0.084(5) 0.043(3) 0.041(3) 0.002(3) -0.009(3) 0.003(3)
O342 0.109(6) 0.079(5) 0.054(4) 0.019(4) 0.018(4) 0.052(5)
O343 0.060(4) 0.043(4) 0.122(6) -0.022(4) 0.018(4) 0.019(3)
O344 0.079(5) 0.121(7) 0.055(4) 0.030(4) 0.008(4) 0.011(5)
O345 0.142(7) 0.052(4) 0.052(4) 0.015(3) 0.052(4) 0.043(4)
O346 0.067(5) 0.054(4) 0.122(7) 0.017(4) 0.022(4) 0.024(3)
O347 0.054(4) 0.059(4) 0.038(3) -0.001(3) 0.002(3) 0.021(3)
O348 0.064(4) 0.081(5) 0.040(3) -0.005(3) 0.011(3) 0.001(3)
O349 0.088(5) 0.052(4) 0.033(3) 0.001(3) 0.018(3) 0.011(3)
O350 0.058(4) 0.086(5) 0.042(3) 0.021(3) 0.006(3) 0.021(3)
O351 0.065(4) 0.071(5) 0.084(5) 0.002(4) -0.001(4) 0.028(4)
O352 0.088(5) 0.065(4) 0.055(4) 0.013(3) 0.028(4) 0.040(4)
O353 0.056(4) 0.068(4) 0.048(4) -0.016(3) -0.001(3) 0.001(3)
O354 0.065(4) 0.107(6) 0.050(4) -0.001(4) 0.002(3) -0.007(4)
O355 0.067(4) 0.050(3) 0.034(3) -0.001(3) 0.002(3) 0.014(3)
O356 0.064(4) 0.076(4) 0.047(4) 0.029(3) 0.001(3) -0.003(3)
O357 0.073(4) 0.066(4) 0.031(3) 0.008(3) -0.003(3) 0.005(3)
O358 0.087(5) 0.124(6) 0.045(4) 0.007(4) 0.007(3) 0.070(4)
O359 0.075(4) 0.064(4) 0.030(3) 0.005(3) -0.001(3) 0.007(3)
O360 0.098(5) 0.066(4) 0.037(3) 0.004(3) 0.003(3) 0.055(4)
O361 0.070(4) 0.049(3) 0.039(3) 0.002(3) 0.008(3) 0.013(3)
O362 0.065(4) 0.048(3) 0.043(3) 0.003(3) 0.012(3) 0.014(3)
O363 0.066(4) 0.059(4) 0.034(3) -0.001(3) 0.004(3) 0.015(3)
O364 0.052(4) 0.062(4) 0.123(7) 0.018(4) -0.025(4) -0.003(3)
O365 0.080(5) 0.061(4) 0.042(3) 0.005(3) -0.003(3) 0.024(3)
O366 0.068(4) 0.046(4) 0.084(5) 0.010(3) 0.022(4) 0.025(3)
O367 0.112(6) 0.084(5) 0.054(4) 0.021(4) 0.001(4) -0.017(5)
O368 0.070(5) 0.083(5) 0.050(4) -0.003(3) 0.017(3) 0.000(4)
O369 0.120(6) 0.050(4) 0.065(5) 0.010(3) -0.044(4) -0.004(4)
O370 0.062(4) 0.106(6) 0.054(4) -0.035(4) 0.010(3) -0.003(4)
O371 0.091(6) 0.098(6) 0.126(8) 0.041(6) 0.055(6) 0.016(5)
O372 0.136(7) 0.047(4) 0.095(6) 0.011(4) 0.037(5) 0.018(4)
O373 0.102(6) 0.114(6) 0.119(6) 0.051(5) 0.034(5) 0.051(5)
O374 0.070(4) 0.065(4) 0.143(7) -0.031(4) 0.020(4) 0.007(4)
O375 0.108(6) 0.042(4) 0.081(5) 0.001(3) -0.036(4) 0.006(4)
O376 0.067(4) 0.062(4) 0.073(5) 0.021(3) 0.019(4) 0.016(3)
O377 0.077(5) 0.120(6) 0.040(4) -0.016(4) 0.007(3) 0.021(5)
O378 0.063(4) 0.097(6) 0.071(5) -0.041(4) 0.018(4) -0.003(4)
O379 0.074(5) 0.096(6) 0.109(7) 0.007(5) 0.025(5) -0.011(5)
O380 0.074(5) 0.108(6) 0.035(3) 0.009(3) -0.001(3) 0.050(4)
O381 0.123(7) 0.086(6) 0.060(5) -0.009(4) -0.003(5) -0.029(5)
O382 0.066(5) 0.112(7) 0.117(7) -0.060(6) -0.027(5) 0.021(5)
O383 0.162(8) 0.069(5) 0.041(4) 0.000(3) 0.000(4) 0.040(5)
O384 0.085(5) 0.066(4) 0.049(4) 0.009(3) 0.027(3) 0.026(4)
O385 0.163(10) 0.073(6) 0.128(9) 0.003(6) 0.018(7) 0.031(6)
O386 0.130(8) 0.066(5) 0.143(9) 0.032(5) 0.072(7) 0.017(5)
O387 0.116(6) 0.060(4) 0.110(6) -0.008(4) 0.069(5) -0.007(4)
O388 0.077(5) 0.063(4) 0.074(5) -0.007(4) 0.013(4) 0.014(4)
O389 0.072(5) 0.061(4) 0.089(5) -0.008(4) 0.016(4) 0.023(4)
O390 0.095(5) 0.050(4) 0.070(5) 0.013(3) 0.035(4) 0.023(4)
O391 0.068(5) 0.076(5) 0.121(7) -0.017(5) 0.014(5) 0.016(4)
O392 0.071(4) 0.078(5) 0.057(4) 0.030(4) -0.002(3) 0.015(4)
O393 0.088(5) 0.056(4) 0.050(4) 0.018(3) 0.028(3) 0.032(3)
O394 0.068(5) 0.096(6) 0.066(5) -0.013(4) 0.020(4) -0.009(4)
O395 0.096(5) 0.150(6) 0.051(4) 0.007(4) 0.008(4) 0.079(5)
O396 0.174(9) 0.068(5) 0.059(5) 0.014(4) -0.033(5) -0.006(5)
O397 0.111(6) 0.106(6) 0.153(7) 0.044(5) 0.049(6) 0.040(5)
O398 0.114(7) 0.106(7) 0.073(6) 0.012(5) -0.019(5) -0.022(5)
O399 0.111(6) 0.057(4) 0.080(5) 0.022(4) -0.044(5) -0.004(4)
O400 0.081(5) 0.108(6) 0.057(4) 0.008(4) -0.018(4) 0.024(5)
O401 0.089(5) 0.075(5) 0.072(5) 0.003(4) 0.011(4) 0.030(4)
O402 0.082(5) 0.095(5) 0.118(6) 0.036(5) -0.030(5) -0.008(4)
O403 0.073(4) 0.048(4) 0.055(4) 0.007(3) 0.006(3) 0.013(3)
O404 0.105(6) 0.066(4) 0.057(4) 0.021(3) 0.034(4) 0.046(4)
O405 0.052(4) 0.058(4) 0.114(6) 0.001(4) -0.020(4) 0.006(3)
O407 0.090(5) 0.090(5) 0.034(3) -0.001(3) -0.003(3) -0.017(4)
O408 0.098(6) 0.085(6) 0.110(7) 0.045(5) 0.042(5) 0.010(5)
O409 0.110(6) 0.126(7) 0.041(4) 0.009(4) 0.008(4) 0.083(5)
O410 0.087(6) 0.094(6) 0.112(7) 0.016(5) -0.028(5) 0.007(5)
O411 0.082(6) 0.154(9) 0.093(7) 0.001(6) 0.000(5) -0.019(6)
O413 0.115(7) 0.064(5) 0.070(5) 0.001(4) 0.019(5) -0.004(4)
O414 0.068(5) 0.047(4) 0.136(7) 0.000(4) 0.023(5) 0.023(3)
O415 0.138(8) 0.077(5) 0.054(5) 0.018(4) -0.035(5) -0.017(5)
O416 0.104(6) 0.053(4) 0.061(4) 0.011(3) 0.001(4) 0.016(4)
O417 0.088(5) 0.085(5) 0.083(5) 0.030(4) 0.043(4) 0.038(4)
O418 0.132(8) 0.065(5) 0.090(6) -0.017(4) -0.033(6) -0.001(5)
O419 0.068(5) 0.066(5) 0.115(7) -0.012(4) 0.008(4) 0.030(4)
O420 0.104(6) 0.078(5) 0.079(5) -0.004(4) 0.025(5) 0.010(5)
O421 0.077(5) 0.120(7) 0.074(5) -0.050(5) 0.007(4) -0.011(5)
O422 0.062(5) 0.149(8) 0.075(5) -0.046(5) -0.018(4) 0.024(5)
O427 0.100(6) 0.166(9) 0.048(5) -0.010(5) 0.028(4) -0.011(6)
O428 0.092(6) 0.093(6) 0.129(8) 0.066(6) 0.034(5) 0.034(5)
O429 0.092(7) 0.126(8) 0.130(9) 0.029(7) 0.004(6) 0.048(6)
O430 0.108(7) 0.094(6) 0.119(8) -0.008(6) 0.008(6) 0.030(5)
O431 0.086(5) 0.150(7) 0.068(5) -0.007(5) 0.005(4) 0.036(5)
O432 0.067(5) 0.122(7) 0.053(4) 0.028(4) 0.003(3) 0.028(4)
O433 0.122(7) 0.069(5) 0.051(4) -0.019(4) 0.001(4) 0.015(4)
O434 0.106(7) 0.125(8) 0.076(6) -0.034(5) 0.017(5) -0.041(6)
O440 0.106(6) 0.076(5) 0.110(7) 0.023(5) 0.067(5) 0.027(5)
O448 0.100(6) 0.051(4) 0.137(8) 0.013(5) -0.027(6) 0.017(4)
O453 0.066(5) 0.160(9) 0.087(6) 0.074(6) 0.004(4) 0.002(5)
O455 0.082(5) 0.144(8) 0.046(4) 0.003(4) 0.023(4) 0.033(5)
O459 0.103(5) 0.055(4) 0.116(6) -0.015(4) 0.068(5) -0.006(4)
O468 0.129(7) 0.106(6) 0.055(4) 0.015(4) 0.039(5) 0.069(6)

loop_
_atom_type_symbol
_atom_type_description
_atom_type_scat_dispersion_real
_atom_type_scat_dispersion_imag
_atom_type_scat_source
Mo Mo -1.6832 0.6857 'International Tables Vol C Tables 4.2.6.8 and 6.1.1.4'
O O 0.0106 0.0060 'International Tables Vol C Tables 4.2.6.8 and 6.1.1.4'
Na Na 0.0362 0.0249 'International Tables Vol C Tables 4.2.6.8 and 6.1.1.4'
C C 0.0033 0.0016 'International Tables Vol C Tables 4.2.6.8 and 6.1.1.4'
N N 0.0061 0.0033 'International Tables Vol C Tables 4.2.6.8 and 6.1.1.4'
H H 0.0000 0.0000 'International Tables Vol C Tables 4.2.6.8 and 6.1.1.4'

loop_
_geom_angle_atom_site_label_1
_geom_angle_atom_site_label_2
_geom_angle_atom_site_label_3
_geom_angle
_geom_angle_site_symmetry_1
_geom_angle_site_symmetry_3
_geom_angle_publ_flag
O162 Mo1A O311 100.6(3) . . ?
O162 Mo1A O89 100.4(3) . . ?
O311 Mo1A O89 71.8(2) . . ?
O162 Mo1A O167 93.5(3) . . ?
O311 Mo1A O167 71.5(2) . . ?
O89 Mo1A O167 142.6(2) . . ?
O162 Mo1A O172 94.2(2) . . ?
O311 Mo1A O172 142.5(2) . . ?
O89 Mo1A O172 71.7(2) . . ?
O167 Mo1A O172 142.0(2) . . ?
O162 Mo1A O82 98.4(3) . . ?
O311 Mo1A O82 138.5(2) . . ?
O89 Mo1A O82 139.3(2) . . ?
O167 Mo1A O82 70.83(19) . . ?
O172 Mo1A O82 71.2(2) . . ?
O162 Mo1A O135 172.7(3) . . ?
O311 Mo1A O135 85.2(2) . . ?
O89 Mo1A O135 85.4(2) . . ?
O167 Mo1A O135 84.3(2) . . ?
O172 Mo1A O135 83.5(2) . . ?
O82 Mo1A O135 74.36(19) . . ?
O75 Mo1B O69 103.7(3) . . ?
O75 Mo1B O109 105.9(2) . . ?
O69 Mo1B O109 98.9(2) . . ?
O75 Mo1B O32 106.0(3) . . ?
O69 Mo1B O32 96.5(2) . . ?
O109 Mo1B O32 139.9(2) . . ?
O75 Mo1B O55 97.9(3) . . ?
O69 Mo1B O55 158.4(2) . . ?
O109 Mo1B O55 76.5(2) . . ?
O32 Mo1B O55 75.7(2) . . ?
O75 Mo1B O23 177.2(2) . . ?
O69 Mo1B O23 73.5(2) . . ?
O109 Mo1B O23 74.82(18) . . ?
O32 Mo1B O23 74.51(19) . . ?
O55 Mo1B O23 84.94(19) . . ?
O70 Mo1C O318 104.6(4) . . ?
O70 Mo1C O183 100.8(3) . . ?
O318 Mo1C O183 105.9(3) . . ?
O70 Mo1C O91 95.8(3) . . ?
O318 Mo1C O91 89.9(3) . . ?
O183 Mo1C O91 153.2(2) . . ?
O70 Mo1C O34 94.0(3) . . ?
O318 Mo1C O34 152.9(3) . . ?
O183 Mo1C O34 89.5(2) . . ?
O91 Mo1C O34 68.3(2) . . ?
O70 Mo1C O258 171.4(3) . . ?
O318 Mo1C O258 83.1(4) . . ?
O183 Mo1C O258 80.4(2) . . ?
O91 Mo1C O258 80.3(2) . . ?
O34 Mo1C O258 77.5(2) . . ?
O154 Mo1D O356 102.9(3) . . ?
O154 Mo1D O161 101.1(3) . . ?
O356 Mo1D O161 106.2(3) . . ?
O154 Mo1D O262 96.9(3) . . ?
O356 Mo1D O262 89.3(3) . . ?
O161 Mo1D O262 152.8(2) . . ?
O154 Mo1D O12 94.5(2) . . ?
O356 Mo1D O12 153.7(3) . . ?
O161 Mo1D O12 89.3(2) . . ?
O262 Mo1D O12 68.9(2) . . ?
O154 Mo1D O298 171.2(3) . . ?
O356 Mo1D O298 83.6(3) . . ?
O161 Mo1D O298 82.5(2) . . ?
O262 Mo1D O298 77.1(2) . . ?
O12 Mo1D O298 77.4(2) . . ?
O94 Mo1E O189 103.8(3) . . ?
O94 Mo1E O49 99.3(3) . . ?
O189 Mo1E O49 89.0(2) . . ?
O94 Mo1E O297 103.1(3) . . ?
O189 Mo1E O297 86.9(2) . . ?
O49 Mo1E O297 157.5(2) . . ?
O94 Mo1E O63 99.6(3) . . ?
O189 Mo1E O63 156.5(2) . . ?
O49 Mo1E O63 88.9(2) . . ?
O297 Mo1E O63 86.2(2) . . ?
O94 Mo1E O59 167.3(2) . . ?
O189 Mo1E O59 87.1(2) . . ?
O49 Mo1E O59 74.1(2) . . ?
O297 Mo1E O59 83.7(2) . . ?
O63 Mo1E O59 69.84(19) . . ?
O115 Mo1F O231 99.8(3) . . ?
O115 Mo1F O236 101.4(3) . . ?
O231 Mo1F O236 71.3(3) . . ?
O115 Mo1F O269 94.3(3) . . ?
O231 Mo1F O269 71.8(2) . . ?
O236 Mo1F O269 141.8(2) . . ?
O115 Mo1F O181 93.7(3) . . ?
O231 Mo1F O181 142.4(2) . . ?
O236 Mo1F O181 71.6(2) . . ?
O269 Mo1F O181 142.2(2) . . ?
O115 Mo1F O24 98.3(3) . . ?
O231 Mo1F O24 139.7(2) . . ?
O236 Mo1F O24 138.7(2) . . ?
O269 Mo1F O24 71.1(2) . . ?
O181 Mo1F O24 71.1(2) . . ?
O115 Mo1F O278 171.6(3) . . ?
O231 Mo1F O278 87.1(2) . . ?
O236 Mo1F O278 85.3(2) . . ?
O269 Mo1F O278 83.2(2) . . ?
O181 Mo1F O278 83.6(2) . . ?
O24 Mo1F O278 73.3(2) . . ?
O284 Mo1G O139 99.3(3) . . ?
O284 Mo1G O163 101.8(3) . . ?
O139 Mo1G O163 71.3(2) . . ?
O284 Mo1G O164 93.2(2) . . ?
O139 Mo1G O164 142.5(2) . . ?
O163 Mo1G O164 71.6(2) . . ?
O284 Mo1G O272 94.8(2) . . ?
O139 Mo1G O272 72.2(2) . . ?
O163 Mo1G O272 141.7(2) . . ?
O164 Mo1G O272 141.9(2) . . ?
O284 Mo1G O19 97.0(3) . . ?
O139 Mo1G O19 140.9(2) . . ?
O163 Mo1G O19 138.7(2) . . ?
O164 Mo1G O19 70.9(2) . . ?
O272 Mo1G O19 71.2(2) . . ?
O284 Mo1G O53 170.9(3) . . ?
O139 Mo1G O53 88.3(2) . . ?
O163 Mo1G O53 85.4(2) . . ?
O164 Mo1G O53 83.6(2) . . ?
O272 Mo1G O53 82.7(2) . . ?
O19 Mo1G O53 73.9(2) . . ?
O309 Mo1H O380 104.1(3) . . ?
O309 Mo1H O97 100.7(3) . . ?
O380 Mo1H O97 105.4(3) . . ?
O309 Mo1H O27 96.5(3) . . ?
O380 Mo1H O27 88.8(3) . . ?
O97 Mo1H O27 154.0(2) . . ?
O309 Mo1H O104 94.2(3) . . ?
O380 Mo1H O104 152.8(3) . . ?
O97 Mo1H O104 90.4(2) . . ?
O27 Mo1H O104 69.0(2) . . ?
O309 Mo1H O353 171.3(3) . . ?
O380 Mo1H O353 83.6(3) . . ?
O97 Mo1H O353 80.8(2) . . ?
O27 Mo1H O353 79.4(2) . . ?
O104 Mo1H O353 77.2(2) . . ?
O216 Mo1I O252 102.7(3) . . ?
O216 Mo1I O52 103.4(3) . . ?
O252 Mo1I O52 97.5(3) . . ?
O216 Mo1I O198 104.8(3) . . ?
O252 Mo1I O198 88.1(2) . . ?
O52 Mo1I O198 149.2(2) . . ?
O216 Mo1I O46 97.0(2) . 2_576 ?
O252 Mo1I O46 154.8(2) . 2_576 ?
O52 Mo1I O46 92.9(2) . 2_576 ?
O198 Mo1I O46 71.7(2) . 2_576 ?
O216 Mo1I O116 170.2(3) . . ?
O252 Mo1I O116 86.9(2) . . ?
O52 Mo1I O116 72.6(2) . . ?
O198 Mo1I O116 77.5(2) . . ?
O46 Mo1I O116 74.45(19) 2_576 . ?
O103 Mo1J O40 103.6(3) . . ?
O103 Mo1J O193 103.2(3) . . ?
O40 Mo1J O193 98.2(3) . . ?
O103 Mo1J O169 104.6(3) . . ?
O40 Mo1J O169 148.6(2) . . ?
O193 Mo1J O169 88.7(2) . . ?
O103 Mo1J O77 96.4(2) . . ?
O40 Mo1J O77 91.6(2) . . ?
O193 Mo1J O77 155.3(2) . . ?
O169 Mo1J O77 71.8(2) . . ?
O103 Mo1J O238 169.7(3) . . ?
O40 Mo1J O238 72.4(2) . . ?
O193 Mo1J O238 86.9(2) . . ?
O169 Mo1J O238 77.5(2) . . ?
O77 Mo1J O238 74.47(19) . . ?
O51 Mo1K O135 103.8(3) . . ?
O51 Mo1K O59 105.7(3) . . ?
O135 Mo1K O59 98.5(2) . . ?
O51 Mo1K O47 105.4(3) . . ?
O135 Mo1K O47 97.7(2) . . ?
O59 Mo1K O47 140.1(2) . . ?
O51 Mo1K O63 97.3(2) . . ?
O135 Mo1K O63 158.8(2) . . ?
O59 Mo1K O63 76.3(2) . . ?
O47 Mo1K O63 75.5(2) . . ?
O51 Mo1K O82 177.4(2) . . ?
O135 Mo1K O82 73.6(2) . . ?
O59 Mo1K O82 75.51(19) . . ?
O47 Mo1K O82 74.52(19) . . ?
O63 Mo1K O82 85.19(19) . . ?
O151 Mo1L O250 100.0(3) . . ?
O151 Mo1L O108 101.2(3) . . ?
O250 Mo1L O108 72.0(2) . . ?
O151 Mo1L O169 94.9(2) . . ?
O250 Mo1L O169 71.4(2) . . ?
O108 Mo1L O169 142.0(2) . . ?
O151 Mo1L O206 94.5(2) . . ?
O250 Mo1L O206 142.4(2) . . ?
O108 Mo1L O206 71.1(2) . . ?
O169 Mo1L O206 141.8(2) . . ?
O151 Mo1L O77 97.8(2) . . ?
O250 Mo1L O77 139.4(2) . . ?
O108 Mo1L O77 138.7(2) . . ?
O169 Mo1L O77 70.9(2) . . ?
O206 Mo1L O77 71.1(2) . . ?
O151 Mo1L O203 171.8(3) . . ?
O250 Mo1L O203 86.6(2) . . ?
O108 Mo1L O203 85.3(2) . . ?
O169 Mo1L O203 82.5(2) . . ?
O206 Mo1L O203 83.0(2) . . ?
O77 Mo1L O203 74.0(2) . . ?
O129 Mo1M O303 104.4(4) . . ?
O129 Mo1M O221 100.3(3) . . ?
O303 Mo1M O221 105.0(3) . . ?
O129 Mo1M O89 95.2(3) . . ?
O303 Mo1M O89 90.2(3) . . ?
O221 Mo1M O89 154.6(2) . . ?
O129 Mo1M O172 95.1(3) . . ?
O303 Mo1M O172 152.4(3) . . ?
O221 Mo1M O172 90.2(2) . . ?
O89 Mo1M O172 68.3(2) . . ?
O129 Mo1M O354 171.8(3) . . ?
O303 Mo1M O354 82.6(3) . . ?
O221 Mo1M O354 81.7(2) . . ?
O89 Mo1M O354 80.2(2) . . ?
O172 Mo1M O354 76.9(2) . . ?
O209 Mo1N O341 99.5(3) . . ?
O209 Mo1N O153 101.6(3) . . ?
O341 Mo1N O153 71.2(2) . . ?
O209 Mo1N O198 95.3(3) . 2_576 ?
O341 Mo1N O198 72.1(2) . 2_576 ?
O153 Mo1N O198 141.6(2) . 2_576 ?
O209 Mo1N O212 92.9(3) . . ?
O341 Mo1N O212 142.8(2) . . ?
O153 Mo1N O212 71.9(2) . . ?
O198 Mo1N O212 141.7(2) 2_576 . ?
O209 Mo1N O46 98.1(2) . . ?
O341 Mo1N O46 140.1(2) . . ?
O153 Mo1N O46 138.6(2) . . ?
O198 Mo1N O46 70.8(2) 2_576 . ?
O212 Mo1N O46 71.0(2) . . ?
O209 Mo1N O179 171.7(3) . 2_576 ?
O341 Mo1N O179 87.8(2) . 2_576 ?
O153 Mo1N O179 84.5(2) . 2_576 ?
O198 Mo1N O179 83.0(2) 2_576 2_576 ?
O212 Mo1N O179 83.5(2) . 2_576 ?
O46 Mo1N O179 73.6(2) . 2_576 ?
O365 Mo1O O245 103.7(3) . . ?
O365 Mo1O O334 100.7(3) . . ?
O245 Mo1O O334 106.2(3) . . ?
O365 Mo1O O108 98.0(3) . . ?
O245 Mo1O O108 88.8(3) . . ?
O334 Mo1O O108 152.3(2) . . ?
O365 Mo1O O206 94.3(3) . . ?
O245 Mo1O O206 152.7(3) . . ?
O334 Mo1O O206 90.1(2) . . ?
O108 Mo1O O206 68.3(2) . . ?
O365 Mo1O O88 173.6(3) . . ?
O245 Mo1O O88 82.7(3) . . ?
O334 Mo1O O88 76.7(2) . . ?
O108 Mo1O O88 82.5(2) . . ?
O206 Mo1O O88 79.97(19) . . ?
O229 Mo1P O273 103.7(3) . . ?
O229 Mo1P O95 100.0(3) . . ?
O273 Mo1P O95 106.3(3) . . ?
O229 Mo1P O311 94.9(3) . . ?
O273 Mo1P O311 89.6(3) . . ?
O95 Mo1P O311 154.8(2) . . ?
O229 Mo1P O167 93.9(2) . . ?
O273 Mo1P O167 153.1(3) . . ?
O95 Mo1P O167 90.2(2) . . ?
O311 Mo1P O167 68.5(2) . . ?
O229 Mo1P O219 171.2(2) . . ?
O273 Mo1P O219 84.2(3) . . ?
O95 Mo1P O219 81.3(2) . . ?
O311 Mo1P O219 81.0(2) . . ?
O167 Mo1P O219 77.4(2) . . ?
O190 Mo1Q O278 103.9(3) . . ?
O190 Mo1Q O114 105.8(3) . . ?
O278 Mo1Q O114 98.1(2) . . ?
O190 Mo1Q O67 104.9(3) . . ?
O278 Mo1Q O67 97.9(2) . . ?
O114 Mo1Q O67 140.5(2) . . ?
O190 Mo1Q O155 97.6(2) . . ?
O278 Mo1Q O155 158.4(2) . . ?
O114 Mo1Q O155 75.8(2) . . ?
O67 Mo1Q O155 76.1(2) . . ?
O190 Mo1Q O24 177.2(2) . . ?
O278 Mo1Q O24 73.4(2) . . ?
O114 Mo1Q O24 75.60(19) . . ?
O67 Mo1Q O24 74.86(19) . . ?
O155 Mo1Q O24 85.04(19) . . ?
O220 Mo1R O192 103.3(4) . . ?
O220 Mo1R O148 99.5(3) . . ?
O192 Mo1R O148 98.3(3) . . ?
O220 Mo1R O200 95.1(3) . . ?
O192 Mo1R O200 94.8(3) . . ?
O148 Mo1R O200 157.5(2) . . ?
O220 Mo1R O351 88.9(4) . . ?
O192 Mo1R O351 167.0(3) . . ?
O148 Mo1R O351 83.7(3) . . ?
O200 Mo1R O351 79.5(3) . . ?
O220 Mo1R O199 162.5(4) . 2_567 ?
O192 Mo1R O199 93.7(3) . 2_567 ?
O148 Mo1R O199 82.1(2) . 2_567 ?
O200 Mo1R O199 78.9(2) . 2_567 ?
O351 Mo1R O199 73.9(3) . 2_567 ?
O374 Mo1S O428 102.0(4) . . ?
O374 Mo1S O447 107.8(4) . . ?
O428 Mo1S O447 99.4(4) . . ?
O374 Mo1S O131 89.2(3) . . ?
O428 Mo1S O131 91.5(3) . . ?
O447 Mo1S O131 157.2(3) . . ?
O374 Mo1S O14 153.3(4) . . ?
O428 Mo1S O14 93.9(3) . . ?
O447 Mo1S O14 90.3(3) . . ?
O131 Mo1S O14 68.8(2) . . ?
O374 Mo1S O422 84.6(4) . . ?
O428 Mo1S O422 170.7(4) . . ?
O447 Mo1S O422 84.6(4) . . ?
O131 Mo1S O422 81.9(3) . . ?
O14 Mo1S O422 77.7(3) . . ?
O403 Mo1T O261 103.4(3) . 2_576 ?
O403 Mo1T O248 98.9(3) . 2_576 ?
O261 Mo1T O248 89.3(2) 2_576 2_576 ?
O403 Mo1T O305 102.4(3) . . ?
O261 Mo1T O305 86.7(3) 2_576 . ?
O248 Mo1T O305 158.6(2) 2_576 . ?
O403 Mo1T O259 99.7(3) . . ?
O261 Mo1T O259 156.8(2) 2_576 . ?
O248 Mo1T O259 89.2(2) 2_576 . ?
O305 Mo1T O259 86.4(3) . . ?
O403 Mo1T O235 167.3(3) . . ?
O261 Mo1T O235 87.7(2) 2_576 . ?
O248 Mo1T O235 74.5(2) 2_576 . ?
O305 Mo1T O235 84.3(2) . . ?
O259 Mo1T O235 69.7(2) . . ?
O286 Mo1U O213 103.0(3) . . ?
O286 Mo1U O333 101.1(3) . . ?
O213 Mo1U O333 106.2(3) . . ?
O286 Mo1U O153 98.7(3) . . ?
O213 Mo1U O153 88.6(3) . . ?
O333 Mo1U O153 151.8(2) . . ?
O286 Mo1U O212 94.7(3) . . ?
O213 Mo1U O212 153.1(3) . . ?
O333 Mo1U O212 89.7(2) . . ?
O153 Mo1U O212 68.6(2) . . ?
O286 Mo1U O312 173.7(3) . . ?
O213 Mo1U O312 83.2(3) . . ?
O333 Mo1U O312 77.0(2) . . ?
O153 Mo1U O312 81.2(2) . . ?
O212 Mo1U O312 79.4(2) . . ?
O218 Mo1V O261 103.2(3) . . ?
O218 Mo1V O325 103.0(3) . . ?
O261 Mo1V O325 98.0(3) . . ?
O218 Mo1V O362 104.1(3) . . ?
O261 Mo1V O362 88.1(2) . . ?
O325 Mo1V O362 150.0(2) . . ?
O218 Mo1V O22 95.6(3) . . ?
O261 Mo1V O22 155.2(2) . . ?
O325 Mo1V O22 93.2(2) . . ?
O362 Mo1V O22 71.6(2) . . ?
O218 Mo1V O178 168.5(3) . . ?
O261 Mo1V O178 88.1(2) . . ?
O325 Mo1V O178 73.1(2) . . ?
O362 Mo1V O178 77.8(2) . . ?
O22 Mo1V O178 74.0(2) . . ?
O201 Mo1W O253 103.5(3) . . ?
O201 Mo1W O304 103.4(3) . . ?
O253 Mo1W O304 98.3(3) . . ?
O201 Mo1W O239 104.1(3) . . ?
O253 Mo1W O239 87.8(3) . . ?
O304 Mo1W O239 149.5(3) . . ?
O201 Mo1W O22 96.2(3) . . ?
O253 Mo1W O22 155.0(2) . . ?
O304 Mo1W O22 91.8(3) . . ?
O239 Mo1W O22 72.4(2) . . ?
O201 Mo1W O85 169.4(3) . . ?
O253 Mo1W O85 86.9(2) . . ?
O304 Mo1W O85 72.7(2) . . ?
O239 Mo1W O85 77.8(2) . . ?
O22 Mo1W O85 74.3(2) . . ?
O287 Mo1X O355 104.0(3) . . ?
O287 Mo1X O251 99.1(3) . . ?
O355 Mo1X O251 88.9(3) . . ?
O287 Mo1X O211 101.5(3) . . ?
O355 Mo1X O211 86.9(3) . . ?
O251 Mo1X O211 159.4(2) . . ?
O287 Mo1X O83 99.9(3) . . ?
O355 Mo1X O83 156.1(2) . . ?
O251 Mo1X O83 89.0(2) . . ?
O211 Mo1X O83 86.7(2) . . ?
O287 Mo1X O217 167.4(3) . . ?
O355 Mo1X O217 86.7(2) . . ?
O251 Mo1X O217 74.1(2) . . ?
O211 Mo1X O217 85.5(2) . . ?
O83 Mo1X O217 69.8(2) . . ?
O331 Mo1Y O328 104.7(4) . . ?
O331 Mo1Y O204 101.3(3) . . ?
O328 Mo1Y O204 105.4(3) . . ?
O331 Mo1Y O357 95.3(3) . . ?
O328 Mo1Y O357 89.4(3) . . ?
O204 Mo1Y O357 153.9(3) . . ?
O331 Mo1Y O315 94.7(3) . . ?
O328 Mo1Y O315 151.9(3) . . ?
O204 Mo1Y O315 90.1(2) . . ?
O357 Mo1Y O315 68.4(2) . . ?
O331 Mo1Y O394 171.0(3) . . ?
O328 Mo1Y O394 83.6(3) . . ?
O204 Mo1Y O394 79.3(3) . . ?
O357 Mo1Y O394 81.2(3) . . ?
O315 Mo1Y O394 76.3(3) . . ?
O226 Mo1Z O142 103.4(3) . . ?
O226 Mo1Z O141 99.1(3) . . ?
O142 Mo1Z O141 90.2(2) . . ?
O226 Mo1Z O323 102.6(3) . . ?
O142 Mo1Z O323 86.7(2) . . ?
O141 Mo1Z O323 158.2(2) . . ?
O226 Mo1Z O227 99.1(3) . . ?
O142 Mo1Z O227 157.4(2) . . ?
O141 Mo1Z O227 87.9(2) . . ?
O323 Mo1Z O227 86.8(3) . . ?
O226 Mo1Z O107 167.0(3) . . ?
O142 Mo1Z O107 88.1(2) . . ?
O141 Mo1Z O107 74.4(2) . . ?
O323 Mo1Z O107 83.9(2) . . ?
O227 Mo1Z O107 69.7(2) . . ?
O267 Mo2A O363 103.8(3) . . ?
O267 Mo2A O251 102.6(3) . . ?
O363 Mo2A O251 98.1(3) . . ?
O267 Mo2A O223 104.4(3) . . ?
O363 Mo2A O223 88.2(3) . . ?
O251 Mo2A O223 149.9(2) . . ?
O267 Mo2A O160 95.7(3) . . ?
O363 Mo2A O160 155.0(2) . . ?
O251 Mo2A O160 92.6(2) . . ?
O223 Mo2A O160 71.7(2) . . ?
O267 Mo2A O217 168.7(3) . . ?
O363 Mo2A O217 87.2(2) . . ?
O251 Mo2A O217 73.1(2) . . ?
O223 Mo2A O217 77.9(2) . . ?
O160 Mo2A O217 74.3(2) . . ?
O257 Mo2B O347 104.2(3) . . ?
O257 Mo2B O40 99.8(3) . . ?
O347 Mo2B O40 89.5(2) . . ?
O257 Mo2B O204 101.3(3) . . ?
O347 Mo2B O204 86.8(2) . . ?
O40 Mo2B O204 158.8(2) . . ?
O257 Mo2B O227 99.9(3) . . ?
O347 Mo2B O227 155.7(2) . . ?
O40 Mo2B O227 88.8(2) . . ?
O204 Mo2B O227 86.0(2) . . ?
O257 Mo2B O238 167.7(2) . . ?
O347 Mo2B O238 86.6(2) . . ?
O40 Mo2B O238 73.9(2) . . ?
O204 Mo2B O238 85.0(2) . . ?
O227 Mo2B O238 69.7(2) . . ?
O271 Mo2C O249 103.6(3) . . ?
O271 Mo2C O224 105.2(3) . . ?
O249 Mo2C O224 98.5(3) . . ?
O271 Mo2C O217 105.8(3) . . ?
O249 Mo2C O217 98.3(2) . . ?
O224 Mo2C O217 139.9(2) . . ?
O271 Mo2C O83 98.2(3) . . ?
O249 Mo2C O83 158.2(2) . . ?
O224 Mo2C O83 75.8(2) . . ?
O217 Mo2C O83 75.1(2) . . ?
O271 Mo2C O160 177.2(3) . . ?
O249 Mo2C O160 73.6(2) . . ?
O224 Mo2C O160 75.2(2) . . ?
O217 Mo2C O160 75.1(2) . . ?
O83 Mo2C O160 84.6(2) . . ?
O348 Mo2D O357 99.6(3) . . ?
O348 Mo2D O338 100.7(3) . . ?
O357 Mo2D O338 71.4(3) . . ?
O348 Mo2D O223 94.0(3) . . ?
O357 Mo2D O223 142.1(2) . . ?
O338 Mo2D O223 71.3(3) . . ?
O348 Mo2D O315 94.9(3) . . ?
O357 Mo2D O315 71.9(2) . . ?
O338 Mo2D O315 142.0(3) . . ?
O223 Mo2D O315 142.1(2) . . ?
O348 Mo2D O160 97.5(3) . . ?
O357 Mo2D O160 140.3(2) . . ?
O338 Mo2D O160 139.1(3) . . ?
O223 Mo2D O160 71.2(2) . . ?
O315 Mo2D O160 71.1(2) . . ?
O348 Mo2D O249 171.4(3) . . ?
O357 Mo2D O249 87.6(2) . . ?
O338 Mo2D O249 85.9(3) . . ?
O223 Mo2D O249 83.0(2) . . ?
O315 Mo2D O249 82.8(2) . . ?
O160 Mo2D O249 73.9(2) . . ?
O111 Mo2E O280 99.1(3) . . ?
O111 Mo2E O330 101.1(3) . . ?
O280 Mo2E O330 70.9(3) . . ?
O111 Mo2E O302 94.1(3) . . ?
O280 Mo2E O302 71.4(2) . . ?
O330 Mo2E O302 141.1(3) . . ?
O111 Mo2E O275 94.3(3) . . ?
O280 Mo2E O275 142.5(2) . . ?
O330 Mo2E O275 72.2(2) . . ?
O302 Mo2E O275 142.4(2) . . ?
O111 Mo2E O256 97.3(3) . . ?
O280 Mo2E O256 140.1(2) . . ?
O330 Mo2E O256 140.0(3) . . ?
O302 Mo2E O256 71.4(2) . . ?
O275 Mo2E O256 71.2(2) . . ?
O111 Mo2E O361 171.3(3) . . ?
O280 Mo2E O361 87.9(3) . . ?
O330 Mo2E O361 86.0(2) . . ?
O302 Mo2E O361 83.3(2) . . ?
O275 Mo2E O361 82.9(2) . . ?
O256 Mo2E O361 74.0(2) . . ?
O337 Mo2F O186 103.7(3) . . ?
O337 Mo2F O120 102.7(3) . . ?
O186 Mo2F O120 98.6(3) . . ?
O337 Mo2F O324 104.7(3) . . ?
O186 Mo2F O324 87.9(3) . . ?
O120 Mo2F O324 149.4(3) . . ?
O337 Mo2F O137 96.1(3) . . ?
O186 Mo2F O137 154.9(3) . . ?
O120 Mo2F O137 91.9(2) . . ?
O324 Mo2F O137 72.0(2) . . ?
O337 Mo2F O146 169.1(3) . . ?
O186 Mo2F O146 87.0(2) . . ?
O120 Mo2F O146 73.0(2) . . ?
O324 Mo2F O146 77.6(2) . . ?
O137 Mo2F O146 74.3(2) . . ?
O296 Mo2G O355 103.0(3) . . ?
O296 Mo2G O322 103.0(3) . . ?
O355 Mo2G O322 98.7(3) . . ?
O296 Mo2G O275 104.6(3) . . ?
O355 Mo2G O275 87.6(2) . . ?
O322 Mo2G O275 149.5(2) . . ?
O296 Mo2G O256 96.1(3) . . ?
O355 Mo2G O256 155.1(2) . . ?
O322 Mo2G O256 92.3(2) . . ?
O275 Mo2G O256 72.1(2) . . ?
O296 Mo2G O279 169.4(3) . . ?
O355 Mo2G O279 87.5(2) . . ?
O322 Mo2G O279 73.0(2) . . ?
O275 Mo2G O279 77.4(2) . . ?
O256 Mo2G O279 74.4(2) . . ?
O285 Mo2H O142 103.0(3) . . ?
O285 Mo2H O105 103.5(3) . . ?
O142 Mo2H O105 97.9(2) . . ?
O285 Mo2H O268 104.2(3) . . ?
O142 Mo2H O268 88.2(2) . . ?
O105 Mo2H O268 149.5(3) . . ?
O285 Mo2H O137 95.3(3) . . ?
O142 Mo2H O137 155.6(3) . . ?
O105 Mo2H O137 93.1(2) . . ?
O268 Mo2H O137 71.7(2) . . ?
O285 Mo2H O191 168.6(2) . . ?
O142 Mo2H O191 88.1(2) . . ?
O105 Mo2H O191 72.4(2) . . ?
O268 Mo2H O191 78.0(2) . . ?
O137 Mo2H O191 74.6(2) . . ?
O350 Mo2I O203 103.7(3) . . ?
O350 Mo2I O107 105.4(3) . . ?
O203 Mo2I O107 98.8(2) . . ?
O350 Mo2I O238 105.4(3) . . ?
O203 Mo2I O238 97.7(3) . . ?
O107 Mo2I O238 140.2(2) . . ?
O350 Mo2I O227 98.8(3) . . ?
O203 Mo2I O227 157.5(2) . . ?
O107 Mo2I O227 75.2(2) . . ?
O238 Mo2I O227 75.7(2) . . ?
O350 Mo2I O77 177.0(3) . . ?
O203 Mo2I O77 73.4(2) . . ?
O107 Mo2I O77 75.0(2) . . ?
O238 Mo2I O77 75.6(2) . . ?
O227 Mo2I O77 84.1(2) . . ?
O185 Mo2J O200 107.4(2) . . ?
O185 Mo2J O214 93.6(3) . . ?
O200 Mo2J O214 92.7(3) . . ?
O185 Mo2J O33 91.8(2) . . ?
O200 Mo2J O33 160.8(2) . . ?
O214 Mo2J O33 87.3(3) . . ?
O185 Mo2J O119 161.7(2) . . ?
O200 Mo2J O119 90.7(2) . . ?
O214 Mo2J O119 87.5(3) . . ?
O33 Mo2J O119 70.05(19) . . ?
O185 Mo2J O72 94.82(18) . . ?
O200 Mo2J O72 94.7(2) . . ?
O214 Mo2J O72 166.5(2) . . ?
O33 Mo2J O72 81.98(15) . . ?
O119 Mo2J O72 81.20(15) . . ?
O349 Mo2K O179 104.4(3) . . ?
O349 Mo2K O116 106.7(3) . . ?
O179 Mo2K O116 97.7(3) . . ?
O349 Mo2K O235 104.9(3) . . ?
O179 Mo2K O235 97.6(3) . . ?
O116 Mo2K O235 139.9(2) . . ?
O349 Mo2K O259 98.5(3) . . ?
O179 Mo2K O259 157.1(2) . . ?
O116 Mo2K O259 76.1(2) . . ?
O235 Mo2K O259 75.5(2) . . ?
O349 Mo2K O46 176.6(2) . 2_576 ?
O179 Mo2K O46 72.5(2) . 2_576 ?
O116 Mo2K O46 75.3(2) . 2_576 ?
O235 Mo2K O46 74.4(2) . 2_576 ?
O259 Mo2K O46 84.6(2) . 2_576 ?
O390 Mo2L O453 103.0(5) . . ?
O390 Mo2L O297 100.1(3) . . ?
O453 Mo2L O297 105.3(3) . . ?
O390 Mo2L O236 96.5(3) . . ?
O453 Mo2L O236 90.8(3) . . ?
O297 Mo2L O236 153.5(3) . . ?
O390 Mo2L O181 93.9(3) . . ?
O453 Mo2L O181 154.8(3) . . ?
O297 Mo2L O181 89.7(2) . . ?
O236 Mo2L O181 68.6(2) . . ?
O390 Mo2L O381 171.5(3) . . ?
O453 Mo2L O381 85.2(4) . . ?
O297 Mo2L O381 79.9(3) . . ?
O236 Mo2L O381 80.6(3) . . ?
O181 Mo2L O381 77.5(3) . . ?
O281 Mo2M O347 103.2(3) . . ?
O281 Mo2M O171 102.5(3) . . ?
O347 Mo2M O171 98.4(3) . . ?
O281 Mo2M O315 104.8(3) . . ?
O347 Mo2M O315 87.6(2) . . ?
O171 Mo2M O315 149.8(3) . . ?
O281 Mo2M O160 95.6(3) . . ?
O347 Mo2M O160 155.1(2) . . ?
O171 Mo2M O160 93.1(3) . . ?
O315 Mo2M O160 71.8(2) . . ?
O281 Mo2M O224 168.8(3) . . ?
O347 Mo2M O224 87.7(2) . . ?
O171 Mo2M O224 73.0(2) . . ?
O315 Mo2M O224 77.8(2) . . ?
O160 Mo2M O224 74.6(2) . . ?
O295 Mo2N O378 102.7(4) . . ?
O295 Mo2N O230 100.7(3) . . ?
O378 Mo2N O230 105.8(3) . . ?
O295 Mo2N O250 96.1(3) . . ?
O378 Mo2N O250 89.1(3) . . ?
O230 Mo2N O250 154.3(2) . . ?
O295 Mo2N O169 94.2(3) . . ?
O378 Mo2N O169 152.9(3) . . ?
O230 Mo2N O169 91.5(2) . . ?
O250 Mo2N O169 67.9(2) . . ?
O295 Mo2N O332 172.5(3) . . ?
O378 Mo2N O332 84.3(4) . . ?
O230 Mo2N O332 79.6(3) . . ?
O250 Mo2N O332 81.2(2) . . ?
O169 Mo2N O332 78.4(3) . . ?
O352 Mo2O O366 100.3(3) . . ?
O352 Mo2O O147 100.0(3) . . ?
O366 Mo2O O147 71.4(3) . . ?
O352 Mo2O O112 94.3(3) . . ?
O366 Mo2O O112 142.7(3) . . ?
O147 Mo2O O112 72.3(3) . . ?
O352 Mo2O O62 93.7(3) . . ?
O366 Mo2O O62 72.0(3) . . ?
O147 Mo2O O62 142.6(3) . . ?
O112 Mo2O O62 141.3(3) . . ?
O352 Mo2O O263 96.9(3) . . ?
O366 Mo2O O263 139.8(2) . . ?
O147 Mo2O O263 140.2(2) . . ?
O112 Mo2O O263 70.7(2) . . ?
O62 Mo2O O263 70.8(2) . . ?
O352 Mo2O O93 170.7(3) . . ?
O366 Mo2O O93 87.2(3) . . ?
O147 Mo2O O93 87.6(3) . . ?
O112 Mo2O O93 82.8(2) . . ?
O62 Mo2O O93 83.3(2) . . ?
O263 Mo2O O93 73.8(2) . . ?
O264 Mo2P O414 104.1(4) . . ?
O264 Mo2P O195 100.3(3) . . ?
O414 Mo2P O195 105.9(3) . . ?
O264 Mo2P O147 95.6(3) . . ?
O414 Mo2P O147 89.5(3) . . ?
O195 Mo2P O147 154.2(3) . . ?
O264 Mo2P O112 93.6(3) . . ?
O414 Mo2P O112 153.2(3) . . ?
O195 Mo2P O112 90.2(3) . . ?
O147 Mo2P O112 68.6(2) . . ?
O264 Mo2P O329 170.6(3) . . ?
O414 Mo2P O329 84.8(4) . . ?
O195 Mo2P O329 80.0(3) . . ?
O147 Mo2P O329 81.1(3) . . ?
O112 Mo2P O329 77.0(3) . . ?
O283 Mo2Q O222 103.9(3) . . ?
O283 Mo2Q O85 105.5(3) . . ?
O222 Mo2Q O85 98.6(3) . . ?
O283 Mo2Q O178 105.4(3) . . ?
O222 Mo2Q O178 97.4(2) . . ?
O85 Mo2Q O178 140.4(2) . . ?
O283 Mo2Q O138 97.7(3) . . ?
O222 Mo2Q O138 158.4(3) . . ?
O85 Mo2Q O138 76.4(2) . . ?
O178 Mo2Q O138 75.5(2) . . ?
O283 Mo2Q O22 177.1(3) . . ?
O222 Mo2Q O22 73.2(2) . . ?
O85 Mo2Q O22 75.7(2) . . ?
O178 Mo2Q O22 74.7(2) . . ?
O138 Mo2Q O22 85.2(2) . . ?
O400 Mo2R O307 101.9(4) . . ?
O400 Mo2R O274 101.8(4) . . ?
O307 Mo2R O274 105.4(3) . . ?
O400 Mo2R O250 95.4(3) . . ?
O307 Mo2R O250 154.0(3) . . ?
O274 Mo2R O250 89.7(3) . . ?
O400 Mo2R O108 96.6(3) . . ?
O307 Mo2R O108 89.6(3) . . ?
O274 Mo2R O108 153.1(3) . . ?
O250 Mo2R O108 69.0(2) . . ?
O400 Mo2R O368 175.6(3) . . ?
O307 Mo2R O368 81.2(3) . . ?
O274 Mo2R O368 80.3(3) . . ?
O250 Mo2R O368 80.6(2) . . ?
O108 Mo2R O368 80.1(2) . . ?
O379 Mo2S O409 100.5(4) . . ?
O379 Mo2S O288 100.3(4) . . ?
O409 Mo2S O288 106.3(3) . . ?
O379 Mo2S O139 95.5(3) . . ?
O409 Mo2S O139 154.7(3) . . ?
O288 Mo2S O139 89.7(3) . . ?
O379 Mo2S O163 95.8(4) . . ?
O409 Mo2S O163 90.1(3) . . ?
O288 Mo2S O163 154.3(3) . . ?
O139 Mo2S O163 68.8(2) . . ?
O379 Mo2S O292 174.5(4) . . ?
O409 Mo2S O292 82.3(4) . . ?
O288 Mo2S O292 83.3(4) . . ?
O139 Mo2S O292 80.3(3) . . ?
O163 Mo2S O292 79.4(3) . . ?
O165 Mo2T O363 104.2(3) . . ?
O165 Mo2T O322 99.3(3) . . ?
O363 Mo2T O322 88.9(3) . . ?
O165 Mo2T O359 102.2(3) . . ?
O363 Mo2T O359 87.0(3) . . ?
O322 Mo2T O359 158.5(3) . . ?
O165 Mo2T O184 99.9(3) . . ?
O363 Mo2T O184 155.8(2) . . ?
O322 Mo2T O184 88.7(3) . . ?
O359 Mo2T O184 86.4(3) . . ?
O165 Mo2T O279 167.7(3) . . ?
O363 Mo2T O279 86.4(2) . . ?
O322 Mo2T O279 74.3(2) . . ?
O359 Mo2T O279 84.4(2) . . ?
O184 Mo2T O279 69.8(2) . . ?
O306 Mo2U O253 103.9(3) . . ?
O306 Mo2U O232 99.7(3) . . ?
O253 Mo2U O232 89.0(3) . . ?
O306 Mo2U O339 102.1(3) . . ?
O253 Mo2U O339 87.0(3) . . ?
O232 Mo2U O339 158.2(3) . . ?
O306 Mo2U O177 99.8(3) . . ?
O253 Mo2U O177 156.2(3) . . ?
O232 Mo2U O177 88.8(2) . . ?
O339 Mo2U O177 86.3(3) . . ?
O306 Mo2U O225 167.4(3) . . ?
O253 Mo2U O225 87.1(2) . . ?
O232 Mo2U O225 73.9(3) . . ?
O339 Mo2U O225 84.5(3) . . ?
O177 Mo2U O225 69.6(2) . . ?
O320 Mo2V O291 103.5(3) . . ?
O320 Mo2V O207 102.9(3) . . ?
O291 Mo2V O207 98.6(3) . . ?
O320 Mo2V O112 105.0(3) . . ?
O291 Mo2V O112 87.8(3) . . ?
O207 Mo2V O112 149.1(3) . . ?
O320 Mo2V O263 96.0(3) . . ?
O291 Mo2V O263 154.9(3) . . ?
O207 Mo2V O263 92.1(3) . . ?
O112 Mo2V O263 71.9(2) . . ?
O320 Mo2V O266 168.7(3) . . ?
O291 Mo2V O266 87.6(2) . . ?
O207 Mo2V O266 72.5(3) . . ?
O112 Mo2V O266 77.6(2) . . ?
O263 Mo2V O266 74.1(2) . . ?
O265 Mo2W O361 103.6(3) . . ?
O265 Mo2W O279 105.1(3) . . ?
O361 Mo2W O279 98.4(3) . . ?
O265 Mo2W O101 105.2(3) . . ?
O361 Mo2W O101 97.9(3) . . ?
O279 Mo2W O101 140.9(2) . . ?
O265 Mo2W O184 98.5(3) . . ?
O361 Mo2W O184 157.9(3) . . ?
O279 Mo2W O184 76.1(2) . . ?
O101 Mo2W O184 75.5(2) . . ?
O265 Mo2W O256 177.0(3) . . ?
O361 Mo2W O256 73.4(2) . . ?
O279 Mo2W O256 75.6(2) . . ?
O101 Mo2W O256 75.5(2) . . ?
O184 Mo2W O256 84.5(2) . . ?
O387 Mo2X O459 108.6(3) . . ?
O387 Mo2X O373 97.0(5) . . ?
O459 Mo2X O373 96.1(4) . . ?
O387 Mo2X O89 91.1(3) . . ?
O459 Mo2X O89 157.8(3) . . ?
O373 Mo2X O89 91.2(3) . . ?
O387 Mo2X O311 158.8(3) . . ?
O459 Mo2X O311 90.0(3) . . ?
O373 Mo2X O311 90.7(4) . . ?
O89 Mo2X O311 68.9(2) . . ?
O387 Mo2X O434 86.9(4) . . ?
O459 Mo2X O434 86.7(4) . . ?
O373 Mo2X O434 174.2(4) . . ?
O89 Mo2X O434 84.4(3) . . ?
O311 Mo2X O434 84.2(3) . . ?
O300 Mo2Y O399 103.1(4) . . ?
O300 Mo2Y O180 100.5(3) . . ?
O399 Mo2Y O180 106.0(3) . . ?
O300 Mo2Y O341 95.3(3) . 2_576 ?
O399 Mo2Y O341 89.2(3) . 2_576 ?
O180 Mo2Y O341 154.7(2) . 2_576 ?
O300 Mo2Y O198 94.1(3) . . ?
O399 Mo2Y O198 153.2(3) . . ?
O180 Mo2Y O198 90.7(2) . . ?
O341 Mo2Y O198 68.5(2) 2_576 . ?
O300 Mo2Y O344 171.5(3) . . ?
O399 Mo2Y O344 84.7(4) . . ?
O180 Mo2Y O344 80.4(3) . . ?
O341 Mo2Y O344 81.1(3) 2_576 . ?
O198 Mo2Y O344 77.4(3) . . ?
O233 Mo2Z O314 104.1(3) . . ?
O233 Mo2Z O146 105.5(3) . . ?
O314 Mo2Z O146 98.4(3) . . ?
O233 Mo2Z O191 105.5(3) . . ?
O314 Mo2Z O191 97.4(2) . . ?
O146 Mo2Z O191 140.3(3) . . ?
O233 Mo2Z O289 98.0(3) . . ?
O314 Mo2Z O289 157.9(3) . . ?
O146 Mo2Z O289 76.2(2) . . ?
O191 Mo2Z O289 75.6(2) . . ?
O233 Mo2Z O137 177.3(3) . . ?
O314 Mo2Z O137 73.1(3) . . ?
O146 Mo2Z O137 75.4(2) . . ?
O191 Mo2Z O137 74.8(2) . . ?
O289 Mo2Z O137 84.7(2) . . ?
O310 Mo3A O415 103.7(4) . . ?
O310 Mo3A O359 101.1(3) . . ?
O415 Mo3A O359 105.9(3) . . ?
O310 Mo3A O338 95.8(3) . . ?
O415 Mo3A O338 89.0(3) . . ?
O359 Mo3A O338 153.9(3) . . ?
O310 Mo3A O223 95.2(3) . . ?
O415 Mo3A O223 151.9(3) . . ?
O359 Mo3A O223 90.3(2) . . ?
O338 Mo3A O223 68.3(2) . . ?
O310 Mo3A O427 172.2(3) . . ?
O415 Mo3A O427 83.5(4) . . ?
O359 Mo3A O427 79.6(3) . . ?
O338 Mo3A O427 81.1(3) . . ?
O223 Mo3A O427 77.0(3) . . ?
O388 Mo3B O455 103.5(4) . . ?
O388 Mo3B O305 99.7(3) . . ?
O455 Mo3B O305 106.2(3) . . ?
O388 Mo3B O244 96.9(3) . 2_576 ?
O455 Mo3B O244 89.3(3) . 2_576 ?
O305 Mo3B O244 153.8(3) . 2_576 ?
O388 Mo3B O362 93.3(3) . 2_576 ?
O455 Mo3B O362 153.2(3) . 2_576 ?
O305 Mo3B O362 91.0(3) . 2_576 ?
O244 Mo3B O362 67.8(2) 2_576 2_576 ?
O388 Mo3B O408 171.8(4) . . ?
O455 Mo3B O408 84.5(4) . . ?
O305 Mo3B O408 79.2(3) . . ?
O244 Mo3B O408 81.5(3) 2_576 . ?
O362 Mo3B O408 78.6(3) 2_576 . ?
O326 Mo3C O425 97.0(4) . . ?
O326 Mo3C O725 119.9(8) . . ?
O326 Mo3C O323 100.0(3) . . ?
O425 Mo3C O323 107.8(4) . . ?
O725 Mo3C O323 103.0(7) . . ?
O326 Mo3C O393 95.6(3) . . ?
O425 Mo3C O393 89.0(4) . . ?
O725 Mo3C O393 85.3(7) . . ?
O323 Mo3C O393 155.3(3) . . ?
O326 Mo3C O268 94.9(3) . . ?
O425 Mo3C O268 155.8(4) . . ?
O725 Mo3C O268 138.7(8) . . ?
O323 Mo3C O268 90.7(2) . . ?
O393 Mo3C O268 68.8(2) . . ?
O326 Mo3C O440 171.9(3) . . ?
O425 Mo3C O440 90.3(4) . . ?
O725 Mo3C O440 67.3(8) . . ?
O323 Mo3C O440 81.1(3) . . ?
O393 Mo3C O440 80.9(3) . . ?
O268 Mo3C O440 77.0(3) . . ?
O488 Mo3D O396 102.9(5) . . ?
O488 Mo3D O489 98.5(5) . . ?
O396 Mo3D O489 105.8(4) . . ?
O488 Mo3D O357 95.5(4) . . ?
O396 Mo3D O357 90.3(3) . . ?
O489 Mo3D O357 155.6(3) . . ?
O488 Mo3D O338 95.2(4) . . ?
O396 Mo3D O338 154.0(4) . . ?
O489 Mo3D O338 89.5(3) . . ?
O357 Mo3D O338 69.3(3) . . ?
O488 Mo3D O465 173.9(4) . . ?
O396 Mo3D O465 82.2(5) . . ?
O489 Mo3D O465 83.1(4) . . ?
O357 Mo3D O465 81.1(3) . . ?
O338 Mo3D O465 78.9(3) . . ?
O512 Mo3E O813 83.7(8) . . ?
O512 Mo3E O513 107.6(6) . . ?
O512 Mo3E O467 98.3(5) . 2_667 ?
O513 Mo3E O467 106.4(5) . 2_667 ?
O512 Mo3E O236 93.8(4) . . ?
O813 Mo3E O236 93.2(7) . . ?
O513 Mo3E O236 89.7(4) . . ?
O467 Mo3E O236 155.7(3) 2_667 . ?
O512 Mo3E O231 92.1(4) . . ?
O813 Mo3E O231 161.7(7) . . ?
O513 Mo3E O231 152.3(5) . . ?
O467 Mo3E O231 89.3(3) 2_667 . ?
O236 Mo3E O231 69.2(2) . . ?
O512 Mo3E O511 173.1(5) . . ?
O813 Mo3E O511 101.7(8) . . ?
O513 Mo3E O511 77.8(5) . . ?
O467 Mo3E O511 83.9(4) 2_667 . ?
O236 Mo3E O511 81.8(4) . . ?
O231 Mo3E O511 81.4(4) . . ?
O255 Mo3F O468 104.0(4) . . ?
O255 Mo3F O339 99.2(3) . . ?
O468 Mo3F O339 106.3(3) . . ?
O255 Mo3F O384 96.5(3) . . ?
O468 Mo3F O384 88.8(3) . . ?
O339 Mo3F O384 154.8(3) . . ?
O255 Mo3F O239 94.9(3) . . ?
O468 Mo3F O239 152.2(3) . . ?
O339 Mo3F O239 90.3(3) . . ?
O384 Mo3F O239 68.7(2) . . ?
O255 Mo3F O371 172.3(3) . . ?
O468 Mo3F O371 83.4(4) . . ?
O339 Mo3F O371 80.7(3) . . ?
O384 Mo3F O371 81.1(3) . . ?
O239 Mo3F O371 77.4(3) . . ?
O401 Mo3G O391 104.8(4) . . ?
O401 Mo3G O419 99.1(4) . . ?
O391 Mo3G O419 99.5(3) . . ?
O401 Mo3G O307 95.7(3) . . ?
O391 Mo3G O307 93.3(3) . . ?
O419 Mo3G O307 157.2(4) . . ?
O401 Mo3G O245 92.0(3) . . ?
O391 Mo3G O245 162.6(4) . . ?
O419 Mo3G O245 82.0(3) . . ?
O307 Mo3G O245 80.2(3) . . ?
O401 Mo3G O429 167.8(4) . . ?
O391 Mo3G O429 86.5(4) . . ?
O419 Mo3G O429 83.3(4) . . ?
O307 Mo3G O429 78.7(4) . . ?
O245 Mo3G O429 76.4(3) . . ?
O445 Mo3H O449 99.5(5) . . ?
O445 Mo3H O456 94.0(5) . . ?
O449 Mo3H O456 106.9(5) . . ?
O445 Mo3H O756 113.0(8) . . ?
O449 Mo3H O756 104.7(7) . . ?
O445 Mo3H O330 95.7(4) . . ?
O449 Mo3H O330 155.1(4) . . ?
O456 Mo3H O330 91.5(4) . . ?
O756 Mo3H O330 87.2(6) . . ?
O445 Mo3H O280 95.1(4) . . ?
O449 Mo3H O280 90.3(4) . . ?
O456 Mo3H O280 158.9(4) . . ?
O756 Mo3H O280 144.9(7) . . ?
O330 Mo3H O280 68.6(2) . . ?
O445 Mo3H O498 174.9(5) . . ?
O449 Mo3H O498 83.8(5) . . ?
O456 Mo3H O498 88.8(5) . . ?
O756 Mo3H O498 69.7(7) . . ?
O330 Mo3H O498 79.9(4) . . ?
O280 Mo3H O498 80.9(4) . . ?
O402 Mo3I O418 104.4(5) . . ?
O402 Mo3I O270 99.4(4) . . ?
O418 Mo3I O270 99.1(4) . . ?
O402 Mo3I O364 95.1(4) . . ?
O418 Mo3I O364 96.5(4) . . ?
O270 Mo3I O364 155.3(4) . . ?
O402 Mo3I O411 90.4(4) . . ?
O418 Mo3I O411 164.7(4) . . ?
O270 Mo3I O411 81.9(5) . . ?
O364 Mo3I O411 78.1(4) . . ?
O402 Mo3I O194 165.8(4) . . ?
O418 Mo3I O194 89.3(3) . . ?
O270 Mo3I O194 81.9(3) . . ?
O364 Mo3I O194 79.2(2) . . ?
O411 Mo3I O194 75.7(3) . . ?
O336 Mo3J O479 102.3(4) . . ?
O336 Mo3J O446 100.7(3) . . ?
O479 Mo3J O446 106.0(3) . . ?
O336 Mo3J O404 95.9(3) . . ?
O479 Mo3J O404 89.2(3) . . ?
O446 Mo3J O404 154.3(3) . . ?
O336 Mo3J O324 94.8(3) . . ?
O479 Mo3J O324 153.3(3) . . ?
O446 Mo3J O324 90.5(3) . . ?
O404 Mo3J O324 68.6(3) . . ?
O336 Mo3J O386 172.7(3) . . ?
O479 Mo3J O386 84.1(4) . . ?
O446 Mo3J O386 80.9(3) . . ?
O404 Mo3J O386 80.3(3) . . ?
O324 Mo3J O386 78.0(3) . . ?
O430 Mo3K O504 99.7(4) . . ?
O430 Mo3K O505 100.3(4) . . ?
O504 Mo3K O505 106.8(4) . . ?
O430 Mo3K O147 93.5(4) . . ?
O504 Mo3K O147 89.8(4) . . ?
O505 Mo3K O147 156.1(4) . . ?
O430 Mo3K O366 93.5(4) . . ?
O504 Mo3K O366 156.0(4) . . ?
O505 Mo3K O366 90.3(4) . . ?
O147 Mo3K O366 69.3(3) . . ?
O430 Mo3K O397 174.9(5) . . ?
O504 Mo3K O397 83.0(4) . . ?
O505 Mo3K O397 83.0(4) . . ?
O147 Mo3K O397 82.1(3) . . ?
O366 Mo3K O397 82.5(3) . . ?
O426 Mo3L O461 104.7(5) . . ?
O426 Mo3L O421 100.9(5) . . ?
O461 Mo3L O421 99.9(4) . . ?
O426 Mo3L O274 95.5(4) . . ?
O461 Mo3L O274 92.8(4) . . ?
O421 Mo3L O274 155.9(4) . . ?
O426 Mo3L O378 91.5(4) . . ?
O461 Mo3L O378 162.7(4) . . ?
O421 Mo3L O378 82.6(3) . . ?
O274 Mo3L O378 79.4(3) . . ?
O426 Mo3L O423 165.1(4) . . ?
O461 Mo3L O423 88.9(4) . . ?
O421 Mo3L O423 82.3(4) . . ?
O274 Mo3L O423 77.5(4) . . ?
O378 Mo3L O423 74.4(4) . . ?
O469 Mo3M O438 102.4(5) . . ?
O469 Mo3M O321 100.9(4) . . ?
O438 Mo3M O321 98.2(4) . . ?
O469 Mo3M O175 92.5(4) . . ?
O438 Mo3M O175 164.3(4) . . ?
O321 Mo3M O175 83.6(4) . . ?
O469 Mo3M O447 94.8(4) . . ?
O438 Mo3M O447 93.7(4) . . ?
O321 Mo3M O447 157.7(4) . . ?
O175 Mo3M O447 80.1(3) . . ?
O469 Mo3M O246 168.9(4) . . ?
O438 Mo3M O246 88.0(3) . . ?
O321 Mo3M O246 81.2(3) . . ?
O175 Mo3M O246 76.9(3) . . ?
O447 Mo3M O246 80.5(3) . . ?
O208 Mo3N O420 99.6(4) . . ?
O208 Mo3N O413 98.7(3) . . ?
O420 Mo3N O413 100.9(4) . . ?
O208 Mo3N O185 95.8(3) . . ?
O420 Mo3N O185 93.9(3) . . ?
O413 Mo3N O185 157.2(3) . . ?
O208 Mo3N O406 171.9(4) . . ?
O420 Mo3N O406 86.9(4) . . ?
O413 Mo3N O406 84.7(4) . . ?
O185 Mo3N O406 78.8(3) . . ?
O208 Mo3N O345 100.9(3) . . ?
O420 Mo3N O345 158.7(4) . . ?
O413 Mo3N O345 81.3(3) . . ?
O185 Mo3N O345 78.6(2) . . ?
O406 Mo3N O345 72.2(3) . . ?
O463 Mo3O O441 104.5(4) . . ?
O463 Mo3O O448 99.4(4) . . ?
O441 Mo3O O448 100.3(4) . . ?
O463 Mo3O O375 95.8(4) . 2_576 ?
O441 Mo3O O375 93.8(4) . 2_576 ?
O448 Mo3O O375 155.9(4) . 2_576 ?
O463 Mo3O O213 92.4(3) . . ?
O441 Mo3O O213 162.6(4) . . ?
O448 Mo3O O213 80.9(3) . . ?
O375 Mo3O O213 79.9(3) 2_576 . ?
O463 Mo3O O385 168.9(4) . . ?
O441 Mo3O O385 86.0(4) . . ?
O448 Mo3O O385 82.0(4) . . ?
O375 Mo3O O385 79.5(4) 2_576 . ?
O213 Mo3O O385 76.9(3) . . ?
O471 Mo3P O473 100.2(5) . . ?
O471 Mo3P O472 98.9(6) . . ?
O473 Mo3P O472 107.7(5) . . ?
O471 Mo3P O384 93.7(5) . . ?
O473 Mo3P O384 89.7(4) . . ?
O472 Mo3P O384 156.2(4) . . ?
O471 Mo3P O244 93.0(5) . . ?
O473 Mo3P O244 155.6(4) . . ?
O472 Mo3P O244 90.2(4) . . ?
O384 Mo3P O244 68.9(3) . . ?
O471 Mo3P O462 173.9(5) . . ?
O473 Mo3P O462 83.5(4) . . ?
O472 Mo3P O462 84.6(5) . . ?
O384 Mo3P O462 81.4(3) . . ?
O244 Mo3P O462 81.9(3) . . ?
O466 Mo3Q O321 99.9(4) . . ?
O466 Mo3Q O510 94.2(5) . . ?
O321 Mo3Q O510 91.8(5) . . ?
O466 Mo3Q O509 97.8(5) . . ?
O321 Mo3Q O509 92.5(5) . . ?
O510 Mo3Q O509 166.3(5) . . ?
O466 Mo3Q O459 94.8(4) . . ?
O321 Mo3Q O459 164.9(3) . . ?
O510 Mo3Q O459 83.8(5) . . ?
O509 Mo3Q O459 88.7(5) . . ?
O466 Mo3Q O273 175.5(4) . . ?
O321 Mo3Q O273 83.5(3) . . ?
O510 Mo3Q O273 82.7(4) . . ?
O509 Mo3Q O273 85.0(4) . . ?
O459 Mo3Q O273 81.7(3) . . ?
O743 Mo3R O514 85.7(9) . . ?
O743 Mo3R O395 102.6(7) . . ?
O514 Mo3R O395 99.4(5) . . ?
O743 Mo3R O409 95.6(7) . . ?
O514 Mo3R O409 94.6(5) . . ?
O395 Mo3R O409 157.8(4) . . ?
O743 Mo3R O358 174.0(7) . . ?
O514 Mo3R O358 91.1(5) . . ?
O395 Mo3R O358 82.9(3) . . ?
O409 Mo3R O358 79.6(3) . . ?
O743 Mo3R O458 104.7(9) . . ?
O514 Mo3R O458 167.5(5) . . ?
O395 Mo3R O458 85.3(5) . . ?
O409 Mo3R O458 77.8(5) . . ?
O358 Mo3R O458 77.9(4) . . ?
O487 Mo3S O786 91.3(8) . . ?
O487 Mo3S O383 101.3(5) . . ?
O786 Mo3S O383 99.6(7) . . ?
O487 Mo3S O396 97.0(5) . . ?
O786 Mo3S O396 95.8(7) . . ?
O383 Mo3S O396 155.7(4) . . ?
O487 Mo3S O328 90.9(4) . . ?
O786 Mo3S O328 175.5(7) . . ?
O383 Mo3S O328 83.7(3) . . ?
O396 Mo3S O328 80.0(3) . . ?
O487 Mo3S O450 165.4(5) . . ?
O786 Mo3S O450 102.9(8) . . ?
O383 Mo3S O450 79.5(5) . . ?
O396 Mo3S O450 78.8(5) . . ?
O328 Mo3S O450 74.7(4) . . ?
O480 Mo3T O483 106.2(5) . . ?
O480 Mo3T O481 94.0(6) . . ?
O483 Mo3T O481 93.6(5) . . ?
O480 Mo3T O404 93.3(4) . . ?
O483 Mo3T O404 159.3(4) . . ?
O481 Mo3T O404 92.1(4) . . ?
O480 Mo3T O393 161.7(5) . . ?
O483 Mo3T O393 90.7(4) . . ?
O481 Mo3T O393 91.9(4) . . ?
O404 Mo3T O393 69.2(2) . . ?
O480 Mo3T O482 90.1(5) . . ?
O483 Mo3T O482 90.5(4) . . ?
O481 Mo3T O482 173.2(4) . . ?
O404 Mo3T O482 82.3(4) . . ?
O393 Mo3T O482 82.6(3) . . ?
O525 Mo3U O460 93.3(6) . . ?
O525 Mo3U O395 99.4(5) . . ?
O460 Mo3U O395 97.2(5) . . ?
O525 Mo3U O432 96.2(5) . . ?
O460 Mo3U O432 94.1(4) . . ?
O395 Mo3U O432 160.1(4) . . ?
O525 Mo3U O518 97.8(6) . . ?
O460 Mo3U O518 168.0(5) . . ?
O395 Mo3U O518 85.5(5) . . ?
O432 Mo3U O518 80.3(5) . . ?
O525 Mo3U O380 177.2(6) . . ?
O460 Mo3U O380 89.2(4) . . ?
O395 Mo3U O380 81.7(3) . . ?
O432 Mo3U O380 82.2(3) . . ?
O518 Mo3U O380 79.6(4) . . ?
O494 Mo3V O493 104.1(5) . . ?
O494 Mo3V O442 98.8(5) . . ?
O493 Mo3V O442 99.9(5) . . ?
O494 Mo3V O369 97.0(4) . . ?
O493 Mo3V O369 93.4(4) . . ?
O442 Mo3V O369 156.1(4) . . ?
O494 Mo3V O399 91.8(4) . . ?
O493 Mo3V O399 163.7(4) . . ?
O442 Mo3V O399 81.2(3) . . ?
O369 Mo3V O399 80.6(3) . . ?
O494 Mo3V O529 165.6(5) . . ?
O493 Mo3V O529 89.1(5) . . ?
O442 Mo3V O529 84.2(4) . . ?
O369 Mo3V O529 76.2(4) . . ?
O399 Mo3V O529 74.8(4) . . ?
O499 Mo3W O500 95.1(7) . . ?
O499 Mo3W O421 97.6(6) . . ?
O500 Mo3W O421 99.5(5) . . ?
O499 Mo3W O456 97.0(6) . . ?
O500 Mo3W O456 98.3(5) . . ?
O421 Mo3W O456 155.8(5) . . ?
O499 Mo3W O501 100.4(7) . . ?
O500 Mo3W O501 164.1(5) . . ?
O421 Mo3W O501 82.3(5) . . ?
O456 Mo3W O501 76.2(5) . . ?
O499 Mo3W O370 176.0(6) . . ?
O500 Mo3W O370 88.5(5) . . ?
O421 Mo3W O370 83.7(3) . . ?
O456 Mo3W O370 80.6(4) . . ?
O501 Mo3W O370 75.9(4) . . ?
O523 Mo3X O398 100.4(5) . . ?
O523 Mo3X O413 99.9(4) . . ?
O398 Mo3X O413 97.4(4) . . ?
O523 Mo3X O387 94.2(4) . . ?
O398 Mo3X O387 95.2(4) . . ?
O413 Mo3X O387 159.0(4) . . ?
O523 Mo3X O524 94.3(5) . . ?
O398 Mo3X O524 164.6(5) . . ?
O413 Mo3X O524 84.6(5) . . ?
O387 Mo3X O524 78.9(5) . . ?
O523 Mo3X O303 169.3(4) . . ?
O398 Mo3X O303 88.7(4) . . ?
O413 Mo3X O303 84.3(3) . . ?
O387 Mo3X O303 79.3(3) . . ?
O524 Mo3X O303 76.2(4) . . ?
O496 Mo3Y O412 101.2(6) . . ?
O496 Mo3Y O431 100.4(5) . . ?
O412 Mo3Y O431 96.8(5) . . ?
O496 Mo3Y O449 94.5(5) . . ?
O412 Mo3Y O449 92.7(5) . . ?
O431 Mo3Y O449 160.4(4) . . ?
O496 Mo3Y O495 93.6(6) . . ?
O412 Mo3Y O495 164.3(5) . . ?
O431 Mo3Y O495 85.5(5) . . ?
O449 Mo3Y O495 80.8(5) . . ?
O496 Mo3Y O377 172.0(5) . . ?
O412 Mo3Y O377 85.5(4) . . ?
O431 Mo3Y O377 83.0(3) . . ?
O449 Mo3Y O377 80.8(3) . . ?
O495 Mo3Y O377 79.4(5) . . ?
O454 Mo3Z O506 99.2(6) . . ?
O454 Mo3Z O448 100.1(5) . . ?
O506 Mo3Z O448 95.7(5) . . ?
O454 Mo3Z O505 94.7(5) . . ?
O506 Mo3Z O505 91.0(5) . . ?
O448 Mo3Z O505 162.5(4) . . ?
O454 Mo3Z O424 92.7(5) . . ?
O506 Mo3Z O424 167.0(5) . . ?
O448 Mo3Z O424 87.2(4) . . ?
O505 Mo3Z O424 82.8(4) . . ?
O454 Mo3Z O346 175.3(5) . . ?
O506 Mo3Z O346 84.9(5) . . ?
O448 Mo3Z O346 81.7(3) . . ?
O505 Mo3Z O346 82.9(3) . . ?
O424 Mo3Z O346 82.9(4) . . ?
O237 Mo4A O38 103.4(2) . . ?
O237 Mo4A O74 98.8(2) . . ?
O38 Mo4A O74 88.4(2) . . ?
O237 Mo4A O95 102.8(2) . . ?
O38 Mo4A O95 87.0(2) . . ?
O74 Mo4A O95 158.4(2) . . ?
O237 Mo4A O3 99.8(2) . . ?
O38 Mo4A O3 156.8(2) . . ?
O74 Mo4A O3 89.0(2) . . ?
O95 Mo4A O3 87.1(2) . . ?
O237 Mo4A O21 167.2(2) . . ?
O38 Mo4A O21 87.3(2) . . ?
O74 Mo4A O21 74.22(19) . . ?
O95 Mo4A O21 84.5(2) . . ?
O3 Mo4A O21 69.78(18) . . ?
O58 Mo4B O16 103.7(2) . . ?
O58 Mo4B O5 102.2(2) . . ?
O16 Mo4B O5 98.9(2) . . ?
O58 Mo4B O13 105.2(2) . . ?
O16 Mo4B O13 87.4(2) . . ?
O5 Mo4B O13 149.5(2) . . ?
O58 Mo4B O29 95.0(2) . . ?
O16 Mo4B O29 155.5(2) . . ?
O5 Mo4B O29 92.2(2) . . ?
O13 Mo4B O29 72.46(19) . . ?
O58 Mo4B O125 167.5(2) . . ?
O16 Mo4B O125 88.54(19) . . ?
O5 Mo4B O125 72.91(19) . . ?
O13 Mo4B O125 77.49(18) . . ?
O29 Mo4B O125 73.94(18) . . ?
O73 Mo4C O16 104.2(2) . 2_667 ?
O73 Mo4C O37 99.3(2) . . ?
O16 Mo4C O37 88.6(2) 2_667 . ?
O73 Mo4C O144 101.0(2) . 1_655 ?
O16 Mo4C O144 87.2(2) 2_667 1_655 ?
O37 Mo4C O144 159.7(2) . 1_655 ?
O73 Mo4C O7 100.1(2) . . ?
O16 Mo4C O7 155.7(2) 2_667 . ?
O37 Mo4C O7 87.9(2) . . ?
O144 Mo4C O7 87.79(19) 1_655 . ?
O73 Mo4C O8 167.6(2) . . ?
O16 Mo4C O8 86.21(19) 2_667 . ?
O37 Mo4C O8 73.90(19) . . ?
O144 Mo4C O8 86.01(19) 1_655 . ?
O7 Mo4C O8 69.70(18) . . ?
O61 Mo4D O168 103.4(2) . . ?
O61 Mo4D O15 99.5(2) . . ?
O168 Mo4D O15 89.3(2) . . ?
O61 Mo4D O157 101.3(2) . . ?
O168 Mo4D O157 87.2(2) . . ?
O15 Mo4D O157 159.2(2) . . ?
O61 Mo4D O155 100.0(2) . . ?
O168 Mo4D O155 156.5(2) . . ?
O15 Mo4D O155 88.9(2) . . ?
O157 Mo4D O155 86.2(2) . . ?
O61 Mo4D O114 168.1(2) . . ?
O168 Mo4D O114 86.8(2) . . ?
O15 Mo4D O114 74.2(2) . . ?
O157 Mo4D O114 85.10(19) . . ?
O155 Mo4D O114 70.2(2) . . ?
O124 Mo4E O194 103.9(3) . . ?
O124 Mo4E O132 101.6(2) . . ?
O194 Mo4E O132 105.7(2) . . ?
O124 Mo4E O44 98.3(2) . . ?
O194 Mo4E O44 88.7(2) . . ?
O132 Mo4E O44 151.6(2) . . ?
O124 Mo4E O42 95.8(2) . . ?
O194 Mo4E O42 152.0(2) . . ?
O132 Mo4E O42 89.2(2) . . ?
O44 Mo4E O42 68.8(2) . . ?
O124 Mo4E O243 172.4(2) . . ?
O194 Mo4E O243 82.2(2) . . ?
O132 Mo4E O243 80.7(2) . . ?
O44 Mo4E O243 77.1(2) . . ?
O42 Mo4E O243 76.89(19) . . ?
O110 Mo4F O199 104.8(3) . . ?
O110 Mo4F O144 101.6(2) . . ?
O199 Mo4F O144 105.5(3) . . ?
O110 Mo4F O119 95.7(2) . 2_567 ?
O199 Mo4F O119 89.2(2) . 2_567 ?
O144 Mo4F O119 153.5(2) . 2_567 ?
O110 Mo4F O13 96.5(2) . 2_567 ?
O199 Mo4F O13 150.7(2) . 2_567 ?
O144 Mo4F O13 89.4(2) . 2_567 ?
O119 Mo4F O13 68.64(18) 2_567 2_567 ?
O110 Mo4F O208 174.5(2) . . ?
O199 Mo4F O208 79.2(3) . . ?
O144 Mo4F O208 80.7(2) . . ?
O119 Mo4F O208 80.5(2) 2_567 . ?
O13 Mo4F O208 78.4(2) 2_567 . ?
O45 Mo4G O90 103.6(2) . . ?
O45 Mo4G O10 98.7(3) . . ?
O90 Mo4G O10 88.5(2) . . ?
O45 Mo4G O96 102.8(3) . . ?
O90 Mo4G O96 86.8(2) . . ?
O10 Mo4G O96 158.5(2) . . ?
O45 Mo4G O76 100.2(2) . 2_667 ?
O90 Mo4G O76 156.1(2) . 2_667 ?
O10 Mo4G O76 89.0(2) . 2_667 ?
O96 Mo4G O76 86.8(2) . 2_667 ?
O45 Mo4G O6 167.6(2) . . ?
O90 Mo4G O6 86.59(19) . . ?
O10 Mo4G O6 74.09(18) . . ?
O96 Mo4G O6 84.65(19) . . ?
O76 Mo4G O6 69.93(18) 2_667 . ?
O113 Mo4H O44 104.1(3) . . ?
O113 Mo4H O91 97.6(2) . . ?
O44 Mo4H O91 71.5(2) . . ?
O113 Mo4H O34 96.4(2) . . ?
O44 Mo4H O34 140.0(2) . . ?
O91 Mo4H O34 72.0(2) . . ?
O113 Mo4H O42 91.2(2) . . ?
O44 Mo4H O42 71.6(2) . . ?
O91 Mo4H O42 143.0(2) . . ?
O34 Mo4H O42 142.7(2) . . ?
O113 Mo4H O4 97.3(2) . . ?
O44 Mo4H O4 137.4(2) . . ?
O91 Mo4H O4 141.6(2) . . ?
O34 Mo4H O4 71.3(2) . . ?
O42 Mo4H O4 71.5(2) . . ?
O113 Mo4H O66 170.3(2) . . ?
O44 Mo4H O66 82.2(2) . . ?
O91 Mo4H O66 91.3(2) . . ?
O34 Mo4H O66 82.82(19) . . ?
O42 Mo4H O66 83.75(18) . . ?
O4 Mo4H O66 73.31(18) . . ?
O240 Mo4I O131 97.9(3) . . ?
O240 Mo4I O14 103.9(3) . . ?
O131 Mo4I O14 71.9(2) . . ?
O240 Mo4I O68 91.6(2) . . ?
O131 Mo4I O68 143.3(2) . . ?
O14 Mo4I O68 71.4(2) . . ?
O240 Mo4I O106 95.3(2) . . ?
O131 Mo4I O106 72.0(2) . . ?
O14 Mo4I O106 140.9(2) . . ?
O68 Mo4I O106 142.4(2) . . ?
O240 Mo4I O23 98.1(3) . . ?
O131 Mo4I O23 140.9(2) . . ?
O14 Mo4I O23 136.9(2) . . ?
O68 Mo4I O23 71.3(2) . . ?
O106 Mo4I O23 71.1(2) . . ?
O240 Mo4I O69 172.2(2) . . ?
O131 Mo4I O69 89.2(2) . . ?
O14 Mo4I O69 81.3(2) . . ?
O68 Mo4I O69 84.55(19) . . ?
O106 Mo4I O69 83.8(2) . . ?
O23 Mo4I O69 74.3(2) . . ?
O121 Mo4J O246 104.2(3) . . ?
O121 Mo4J O100 102.0(2) . . ?
O246 Mo4J O100 105.2(2) . . ?
O121 Mo4J O14 98.3(2) . . ?
O246 Mo4J O14 89.1(2) . . ?
O100 Mo4J O14 151.3(2) . . ?
O121 Mo4J O68 94.5(2) . . ?
O246 Mo4J O68 152.8(2) . . ?
O100 Mo4J O68 89.8(2) . . ?
O14 Mo4J O68 68.4(2) . . ?
O121 Mo4J O64 173.1(2) . . ?
O246 Mo4J O64 81.7(2) . . ?
O100 Mo4J O64 79.75(19) . . ?
O14 Mo4J O64 77.8(2) . . ?
O68 Mo4J O64 78.7(2) . . ?
O170 Mo4K O345 105.0(4) . . ?
O170 Mo4K O157 101.4(3) . . ?
O345 Mo4K O157 104.9(3) . . ?
O170 Mo4K O33 96.4(2) . . ?
O345 Mo4K O33 90.6(3) . . ?
O157 Mo4K O33 152.3(2) . . ?
O170 Mo4K O79 95.2(3) . . ?
O345 Mo4K O79 152.1(3) . . ?
O157 Mo4K O79 89.3(2) . . ?
O33 Mo4K O79 67.96(18) . . ?
O170 Mo4K O192 174.6(3) . 2_567 ?
O345 Mo4K O192 79.3(3) . 2_567 ?
O157 Mo4K O192 80.3(2) . 2_567 ?
O33 Mo4K O192 80.2(2) . 2_567 ?
O79 Mo4K O192 79.7(2) . 2_567 ?
O254 Mo4L O196 103.4(3) . . ?
O254 Mo4L O176 100.2(3) . . ?
O196 Mo4L O176 89.3(2) . . ?
O254 Mo4L O123 102.3(3) . . ?
O196 Mo4L O123 86.9(2) . . ?
O176 Mo4L O123 157.4(2) . . ?
O254 Mo4L O55 98.7(2) . . ?
O196 Mo4L O55 157.8(2) . . ?
O176 Mo4L O55 88.8(2) . . ?
O123 Mo4L O55 86.4(2) . . ?
O254 Mo4L O32 167.4(2) . . ?
O196 Mo4L O32 87.8(2) . . ?
O176 Mo4L O32 73.9(2) . . ?
O123 Mo4L O32 83.7(2) . . ?
O55 Mo4L O32 70.41(19) . . ?
O143 Mo4M O90 103.0(2) . . ?
O143 Mo4M O15 101.6(3) . . ?
O90 Mo4M O15 98.1(2) . . ?
O143 Mo4M O269 105.2(3) . . ?
O90 Mo4M O269 87.9(2) . . ?
O15 Mo4M O269 150.4(2) . . ?
O143 Mo4M O24 96.4(2) . . ?
O90 Mo4M O24 155.2(2) . . ?
O15 Mo4M O24 93.0(2) . . ?
O269 Mo4M O24 72.0(2) . . ?
O143 Mo4M O114 168.9(2) . . ?
O90 Mo4M O114 87.55(19) . . ?
O15 Mo4M O114 73.00(19) . . ?
O269 Mo4M O114 78.38(19) . . ?
O24 Mo4M O114 74.51(18) . . ?
O182 Mo4N O136 103.9(2) . . ?
O182 Mo4N O31 99.7(3) . . ?
O136 Mo4N O31 89.3(2) . . ?
O182 Mo4N O221 102.1(3) . . ?
O136 Mo4N O221 86.9(2) . . ?
O31 Mo4N O221 158.2(2) . . ?
O182 Mo4N O155 99.6(2) . . ?
O136 Mo4N O155 156.4(2) . . ?
O31 Mo4N O155 89.3(2) . . ?
O221 Mo4N O155 85.7(2) . . ?
O182 Mo4N O67 167.9(2) . . ?
O136 Mo4N O67 86.6(2) . . ?
O31 Mo4N O67 74.1(2) . . ?
O221 Mo4N O67 84.3(2) . . ?
O155 Mo4N O67 70.3(2) . . ?
O188 Mo4O O27 98.0(3) . . ?
O188 Mo4O O262 103.8(2) . . ?
O27 Mo4O O262 72.0(2) . . ?
O188 Mo4O O12 92.3(2) . . ?
O27 Mo4O O12 143.8(2) . . ?
O262 Mo4O O12 71.8(2) . . ?
O188 Mo4O O104 94.6(2) . . ?
O27 Mo4O O104 72.1(2) . . ?
O262 Mo4O O104 141.5(2) . . ?
O12 Mo4O O104 141.7(2) . . ?
O188 Mo4O O36 99.9(2) . . ?
O27 Mo4O O36 139.9(2) . . ?
O262 Mo4O O36 136.0(2) . . ?
O12 Mo4O O36 70.72(19) . . ?
O104 Mo4O O36 71.0(2) . . ?
O188 Mo4O O86 173.7(2) . . ?
O27 Mo4O O86 87.5(2) . . ?
O262 Mo4O O86 80.7(2) . . ?
O12 Mo4O O86 84.92(19) . . ?
O104 Mo4O O86 84.2(2) . . ?
O36 Mo4O O86 73.83(18) . . ?
O145 Mo4P O98 103.5(2) . . ?
O145 Mo4P O81 102.7(3) . . ?
O98 Mo4P O81 98.1(2) . . ?
O145 Mo4P O34 104.9(3) . . ?
O98 Mo4P O34 87.8(2) . . ?
O81 Mo4P O34 149.5(2) . . ?
O145 Mo4P O4 96.2(2) . . ?
O98 Mo4P O4 154.9(2) . . ?
O81 Mo4P O4 92.5(2) . . ?
O34 Mo4P O4 72.0(2) . . ?
O145 Mo4P O17 168.4(2) . . ?
O98 Mo4P O17 87.7(2) . . ?
O81 Mo4P O17 72.35(19) . . ?
O34 Mo4P O17 78.07(19) . . ?
O4 Mo4P O17 73.78(17) . . ?
O28 Mo4Q O86 104.2(2) . . ?
O28 Mo4Q O21 106.4(3) . . ?
O86 Mo4Q O21 100.0(2) . . ?
O28 Mo4Q O80 105.7(2) . . ?
O86 Mo4Q O80 95.5(2) . . ?
O21 Mo4Q O80 139.5(2) . . ?
O28 Mo4Q O3 97.6(2) . . ?
O86 Mo4Q O3 158.0(2) . . ?
O21 Mo4Q O3 76.4(2) . . ?
O80 Mo4Q O3 75.4(2) . . ?
O28 Mo4Q O36 177.2(2) . . ?
O86 Mo4Q O36 73.12(19) . . ?
O21 Mo4Q O36 74.69(19) . . ?
O80 Mo4Q O36 74.41(18) . . ?
O3 Mo4Q O36 85.08(17) . . ?
O25 Mo4R O127 103.8(2) . . ?
O25 Mo4R O176 102.7(3) . . ?
O127 Mo4R O176 97.8(2) . . ?
O25 Mo4R O106 104.5(3) . . ?
O127 Mo4R O106 88.1(2) . . ?
O176 Mo4R O106 149.9(2) . . ?
O25 Mo4R O23 95.1(2) . . ?
O127 Mo4R O23 155.6(2) . . ?
O176 Mo4R O23 92.9(2) . . ?
O106 Mo4R O23 72.1(2) . . ?
O25 Mo4R O32 167.6(2) . . ?
O127 Mo4R O32 88.4(2) . . ?
O176 Mo4R O32 72.4(2) . . ?
O106 Mo4R O32 78.26(19) . . ?
O23 Mo4R O32 74.04(19) . . ?
O87 Mo4S O20 103.9(2) . . ?
O87 Mo4S O125 105.6(2) . . ?
O20 Mo4S O125 98.3(2) . . ?
O87 Mo4S O6 105.3(2) . . ?
O20 Mo4S O6 97.7(2) . . ?
O125 Mo4S O6 140.5(2) . . ?
O87 Mo4S O76 98.0(2) . 2_667 ?
O20 Mo4S O76 158.1(2) . 2_667 ?
O125 Mo4S O76 76.12(19) . 2_667 ?
O6 Mo4S O76 75.67(19) . 2_667 ?
O87 Mo4S O29 177.6(2) . . ?
O20 Mo4S O29 73.72(19) . . ?
O125 Mo4S O29 75.04(18) . . ?
O6 Mo4S O29 75.15(18) . . ?
O76 Mo4S O29 84.42(18) 2_667 . ?
O56 Mo4T O66 104.1(3) . . ?
O56 Mo4T O17 106.0(2) . . ?
O66 Mo4T O17 97.9(2) . . ?
O56 Mo4T O8 104.6(2) . . ?
O66 Mo4T O8 97.8(2) . . ?
O17 Mo4T O8 140.7(2) . . ?
O56 Mo4T O7 98.6(2) . . ?
O66 Mo4T O7 157.3(2) . . ?
O17 Mo4T O7 76.4(2) . . ?
O8 Mo4T O7 75.33(19) . . ?
O56 Mo4T O4 176.8(2) . . ?
O66 Mo4T O4 72.9(2) . . ?
O17 Mo4T O4 75.86(18) . . ?
O8 Mo4T O4 74.83(17) . . ?
O7 Mo4T O4 84.42(18) . . ?
O247 Mo4U O189 103.6(3) . . ?
O247 Mo4U O31 103.2(3) . . ?
O189 Mo4U O31 98.4(2) . . ?
O247 Mo4U O181 104.7(3) . . ?
O189 Mo4U O181 87.5(2) . . ?
O31 Mo4U O181 149.3(2) . . ?
O247 Mo4U O24 96.2(2) . . ?
O189 Mo4U O24 154.7(2) . . ?
O31 Mo4U O24 92.1(2) . . ?
O181 Mo4U O24 72.2(2) . . ?
O247 Mo4U O67 168.9(2) . . ?
O189 Mo4U O67 87.2(2) . . ?
O31 Mo4U O67 72.7(2) . . ?
O181 Mo4U O67 77.5(2) . . ?
O24 Mo4U O67 73.97(18) . . ?
O202 Mo4V O136 103.3(3) . . ?
O202 Mo4V O49 102.6(3) . . ?
O136 Mo4V O49 98.5(2) . . ?
O202 Mo4V O172 104.9(3) . . ?
O136 Mo4V O172 87.5(2) . . ?
O49 Mo4V O172 149.7(2) . . ?
O202 Mo4V O82 95.2(2) . . ?
O136 Mo4V O82 155.5(2) . . ?
O49 Mo4V O82 92.8(2) . . ?
O172 Mo4V O82 72.2(2) . . ?
O202 Mo4V O59 168.5(2) . . ?
O136 Mo4V O59 87.9(2) . . ?
O49 Mo4V O59 72.7(2) . . ?
O172 Mo4V O59 77.91(19) . . ?
O82 Mo4V O59 74.77(18) . . ?
O210 Mo4W O343 104.7(4) . . ?
O210 Mo4W O26 101.4(3) . . ?
O343 Mo4W O26 106.0(3) . . ?
O210 Mo4W O131 95.5(3) . . ?
O343 Mo4W O131 89.1(3) . . ?
O26 Mo4W O131 153.4(2) . . ?
O210 Mo4W O106 94.1(2) . . ?
O343 Mo4W O106 151.9(3) . . ?
O26 Mo4W O106 90.1(2) . . ?
O131 Mo4W O106 68.2(2) . . ?
O210 Mo4W O159 171.9(3) . . ?
O343 Mo4W O159 82.4(4) . . ?
O26 Mo4W O159 80.1(3) . . ?
O131 Mo4W O159 80.4(2) . . ?
O106 Mo4W O159 77.9(2) . . ?
O149 Mo4X O38 103.3(2) . . ?
O149 Mo4X O92 102.6(3) . . ?
O38 Mo4X O92 98.3(2) . . ?
O149 Mo4X O167 104.6(3) . . ?
O38 Mo4X O167 87.9(2) . . ?
O92 Mo4X O167 149.8(2) . . ?
O149 Mo4X O82 95.5(2) . . ?
O38 Mo4X O82 155.5(2) . . ?
O92 Mo4X O82 92.7(2) . . ?
O167 Mo4X O82 72.0(2) . . ?
O149 Mo4X O47 168.4(2) . . ?
O38 Mo4X O47 87.9(2) . . ?
O92 Mo4X O47 72.4(2) . . ?
O167 Mo4X O47 78.41(19) . . ?
O82 Mo4X O47 74.53(19) . . ?
O134 Mo4Y O360 103.9(3) . . ?
O134 Mo4Y O122 100.9(3) . . ?
O360 Mo4Y O122 105.6(3) . . ?
O134 Mo4Y O139 95.1(2) . . ?
O360 Mo4Y O139 90.1(2) . . ?
O122 Mo4Y O139 154.0(2) . . ?
O134 Mo4Y O272 95.2(3) . . ?
O360 Mo4Y O272 152.7(3) . . ?
O122 Mo4Y O272 89.4(2) . . ?
O139 Mo4Y O272 68.7(2) . . ?
O134 Mo4Y O197 171.4(3) . . ?
O360 Mo4Y O197 83.7(3) . . ?
O122 Mo4Y O197 80.8(2) . . ?
O139 Mo4Y O197 80.5(2) . . ?
O272 Mo4Y O197 76.3(2) . . ?
O228 Mo4Z O98 104.1(2) . . ?
O228 Mo4Z O57 98.8(3) . . ?
O98 Mo4Z O57 89.6(2) . . ?
O228 Mo4Z O183 101.6(3) . . ?
O98 Mo4Z O183 87.4(2) . . ?
O57 Mo4Z O183 159.5(2) . . ?
O228 Mo4Z O84 100.8(2) . . ?
O98 Mo4Z O84 155.0(2) . . ?
O57 Mo4Z O84 88.5(2) . . ?
O183 Mo4Z O84 85.7(2) . . ?
O228 Mo4Z O41 167.8(2) . . ?
O98 Mo4Z O41 85.89(19) . . ?
O57 Mo4Z O41 73.8(2) . . ?
O183 Mo4Z O41 85.7(2) . . ?
O84 Mo4Z O41 69.62(19) . . ?
O156 Mo10 O50 104.0(2) . . ?
O156 Mo10 O78 98.9(3) . . ?
O50 Mo10 O78 88.6(2) . . ?
O156 Mo10 O97 102.6(3) . . ?
O50 Mo10 O97 86.7(2) . . ?
O78 Mo10 O97 158.5(2) . . ?
O156 Mo10 O55 98.4(2) . . ?
O50 Mo10 O55 157.6(2) . . ?
O78 Mo10 O55 88.7(2) . . ?
O97 Mo10 O55 87.6(2) . . ?
O156 Mo10 O109 167.0(2) . . ?
O50 Mo10 O109 87.2(2) . . ?
O78 Mo10 O109 74.46(19) . . ?
O97 Mo10 O109 84.3(2) . . ?
O55 Mo10 O109 70.59(19) . . ?
O71 Mo11 O102 104.5(2) . . ?
O71 Mo11 O141 103.5(3) . . ?
O102 Mo11 O141 98.6(2) . . ?
O71 Mo11 O206 103.7(3) . . ?
O102 Mo11 O206 87.6(2) . . ?
O141 Mo11 O206 149.6(2) . . ?
O71 Mo11 O77 94.2(2) . . ?
O102 Mo11 O77 155.4(2) . . ?
O141 Mo11 O77 92.4(2) . . ?
O206 Mo11 O77 72.2(2) . . ?
O71 Mo11 O107 167.9(2) . . ?
O102 Mo11 O107 87.6(2) . . ?
O141 Mo11 O107 73.0(2) . . ?
O206 Mo11 O107 77.5(2) . . ?
O77 Mo11 O107 74.6(2) . . ?
O293 Mo12 O196 102.9(3) . . ?
O293 Mo12 O35 102.4(3) . . ?
O196 Mo12 O35 98.0(2) . . ?
O293 Mo12 O164 105.2(3) . . ?
O196 Mo12 O164 88.2(2) . . ?
O35 Mo12 O164 149.6(2) . . ?
O293 Mo12 O19 95.6(2) . . ?
O196 Mo12 O19 156.0(2) . . ?
O35 Mo12 O19 92.8(2) . . ?
O164 Mo12 O19 72.1(2) . . ?
O293 Mo12 O43 167.9(2) . . ?
O196 Mo12 O43 88.8(2) . . ?
O35 Mo12 O43 72.8(2) . . ?
O164 Mo12 O43 77.6(2) . . ?
O19 Mo12 O43 73.9(2) . . ?
O205 Mo13 O65 103.8(3) . . ?
O205 Mo13 O248 104.2(3) . . ?
O65 Mo13 O248 98.0(3) . . ?
O205 Mo13 O212 103.0(3) . . ?
O65 Mo13 O212 87.8(2) . . ?
O248 Mo13 O212 149.9(2) . . ?
O205 Mo13 O46 94.7(3) . . ?
O65 Mo13 O46 155.4(2) . . ?
O248 Mo13 O46 93.0(2) . . ?
O212 Mo13 O46 72.1(2) . . ?
O205 Mo13 O235 168.2(2) . 2_576 ?
O65 Mo13 O235 88.0(2) . 2_576 ?
O248 Mo13 O235 73.4(2) . 2_576 ?
O212 Mo13 O235 77.4(2) . 2_576 ?
O46 Mo13 O235 74.2(2) . 2_576 ?
O133 Mo14 O102 103.8(2) . . ?
O133 Mo14 O105 99.7(3) . . ?
O102 Mo14 O105 89.5(2) . . ?
O133 Mo14 O334 103.3(3) . . ?
O102 Mo14 O334 86.8(2) . . ?
O105 Mo14 O334 156.9(2) . . ?
O133 Mo14 O289 98.3(2) . . ?
O102 Mo14 O289 157.9(2) . . ?
O105 Mo14 O289 88.3(2) . . ?
O334 Mo14 O289 86.6(2) . . ?
O133 Mo14 O191 166.7(2) . . ?
O102 Mo14 O191 88.1(2) . . ?
O105 Mo14 O191 74.2(2) . . ?
O334 Mo14 O191 82.9(2) . . ?
O289 Mo14 O191 70.1(2) . . ?
O174 Mo15 O127 104.4(2) . . ?
O174 Mo15 O35 99.5(3) . . ?
O127 Mo15 O35 88.9(2) . . ?
O174 Mo15 O26 102.0(3) . . ?
O127 Mo15 O26 87.2(2) . . ?
O35 Mo15 O26 158.4(2) . . ?
O174 Mo15 O84 99.2(2) . . ?
O127 Mo15 O84 156.4(2) . . ?
O35 Mo15 O84 88.1(2) . . ?
O26 Mo15 O84 87.0(2) . . ?
O174 Mo15 O43 167.0(2) . . ?
O127 Mo15 O43 86.9(2) . . ?
O35 Mo15 O43 73.9(2) . . ?
O26 Mo15 O43 84.7(2) . . ?
O84 Mo15 O43 69.78(19) . . ?
O130 Mo16 O65 103.5(3) . . ?
O130 Mo16 O325 100.0(3) . . ?
O65 Mo16 O325 89.3(2) . . ?
O130 Mo16 O333 103.2(3) . . ?
O65 Mo16 O333 86.8(2) . . ?
O325 Mo16 O333 156.8(2) . . ?
O130 Mo16 O138 98.1(3) . . ?
O65 Mo16 O138 158.4(2) . . ?
O325 Mo16 O138 88.9(2) . . ?
O333 Mo16 O138 86.4(2) . . ?
O130 Mo16 O178 166.7(3) . . ?
O65 Mo16 O178 88.7(2) . . ?
O325 Mo16 O178 74.7(2) . . ?
O333 Mo16 O178 82.4(2) . . ?
O138 Mo16 O178 70.0(2) . . ?
O150 Mo17 O54 103.1(3) . . ?
O150 Mo17 O57 101.9(3) . . ?
O54 Mo17 O57 98.6(2) . . ?
O150 Mo17 O272 105.3(3) . . ?
O54 Mo17 O272 87.7(2) . . ?
O57 Mo17 O272 149.8(2) . . ?
O150 Mo17 O19 96.0(3) . . ?
O54 Mo17 O19 155.6(2) . . ?
O57 Mo17 O19 92.2(2) . . ?
O272 Mo17 O19 72.4(2) . . ?
O150 Mo17 O41 168.8(2) . . ?
O54 Mo17 O41 87.6(2) . . ?
O57 Mo17 O41 72.9(2) . . ?
O272 Mo17 O41 78.0(2) . . ?
O19 Mo17 O41 74.65(19) . . ?
O241 Mo18 O126 102.8(2) . . ?
O241 Mo18 O92 100.1(3) . . ?
O126 Mo18 O92 88.8(2) . . ?
O241 Mo18 O161 102.4(3) . . ?
O126 Mo18 O161 87.2(2) . . ?
O92 Mo18 O161 157.4(2) . . ?
O241 Mo18 O63 100.0(2) . . ?
O126 Mo18 O63 157.2(2) . . ?
O92 Mo18 O63 88.7(2) . . ?
O161 Mo18 O63 86.5(2) . . ?
O241 Mo18 O47 168.2(3) . . ?
O126 Mo18 O47 87.39(19) . . ?
O92 Mo18 O47 74.0(2) . . ?
O161 Mo18 O47 83.7(2) . . ?
O63 Mo18 O47 70.10(19) . . ?
O60 Mo19 O53 103.6(3) . . ?
O60 Mo19 O43 105.3(2) . . ?
O53 Mo19 O43 98.5(2) . . ?
O60 Mo19 O41 105.1(2) . . ?
O53 Mo19 O41 97.9(2) . . ?
O43 Mo19 O41 140.7(2) . . ?
O60 Mo19 O84 98.9(2) . . ?
O53 Mo19 O84 157.5(2) . . ?
O43 Mo19 O84 75.9(2) . . ?
O41 Mo19 O84 75.35(19) . . ?
O60 Mo19 O19 177.4(2) . . ?
O53 Mo19 O19 73.8(2) . . ?
O43 Mo19 O19 75.2(2) . . ?
O41 Mo19 O19 75.6(2) . . ?
O84 Mo19 O19 83.7(2) . . ?
O313 Mo20 O277 104.7(3) . . ?
O313 Mo20 O52 99.0(3) . . ?
O277 Mo20 O52 89.3(2) . . ?
O313 Mo20 O117 102.2(3) . . ?
O277 Mo20 O117 86.6(2) . . ?
O52 Mo20 O117 158.7(2) . . ?
O313 Mo20 O259 99.3(3) . . ?
O277 Mo20 O259 155.9(2) . . ?
O52 Mo20 O259 88.8(2) . . ?
O117 Mo20 O259 86.4(2) . . ?
O313 Mo20 O116 166.9(3) . . ?
O277 Mo20 O116 86.8(2) . . ?
O52 Mo20 O116 74.4(2) . . ?
O117 Mo20 O116 84.5(2) . . ?
O259 Mo20 O116 69.6(2) . . ?
O260 Mo21 O358 102.5(4) . . ?
O260 Mo21 O123 100.4(3) . . ?
O358 Mo21 O123 106.4(3) . . ?
O260 Mo21 O163 97.0(3) . . ?
O358 Mo21 O163 89.2(3) . . ?
O123 Mo21 O163 153.3(3) . . ?
O260 Mo21 O164 93.4(3) . . ?
O358 Mo21 O164 154.1(3) . . ?
O123 Mo21 O164 90.4(2) . . ?
O163 Mo21 O164 68.4(2) . . ?
O260 Mo21 O382 171.7(3) . . ?
O358 Mo21 O382 84.8(4) . . ?
O123 Mo21 O382 81.0(3) . . ?
O163 Mo21 O382 79.0(3) . . ?
O164 Mo21 O382 78.4(3) . . ?
O282 Mo22 O173 102.9(3) . . ?
O282 Mo22 O232 103.1(3) . . ?
O173 Mo22 O232 98.5(3) . . ?
O282 Mo22 O62 104.7(3) . . ?
O173 Mo22 O62 87.6(3) . . ?
O232 Mo22 O62 149.5(3) . . ?
O282 Mo22 O263 96.5(3) . . ?
O173 Mo22 O263 155.0(3) . . ?
O232 Mo22 O263 92.3(2) . . ?
O62 Mo22 O263 72.2(2) . . ?
O282 Mo22 O225 169.9(3) . . ?
O173 Mo22 O225 87.0(2) . . ?
O232 Mo22 O225 73.0(2) . . ?
O62 Mo22 O225 77.5(2) . . ?
O263 Mo22 O225 74.7(2) . . ?
O294 Mo23 O173 103.5(3) . . ?
O294 Mo23 O304 98.6(3) . . ?
O173 Mo23 O304 89.1(3) . . ?
O294 Mo23 O276 102.3(3) . . ?
O173 Mo23 O276 86.8(3) . . ?
O304 Mo23 O276 159.1(2) . . ?
O294 Mo23 O138 99.6(3) . . ?
O173 Mo23 O138 156.8(2) . . ?
O304 Mo23 O138 89.4(2) . . ?
O276 Mo23 O138 86.4(2) . . ?
O294 Mo23 O85 167.0(3) . . ?
O173 Mo23 O85 87.4(2) . . ?
O304 Mo23 O85 74.3(2) . . ?
O276 Mo23 O85 85.1(2) . . ?
O138 Mo23 O85 69.9(2) . . ?
O128 Mo24 O291 104.2(3) . . ?
O128 Mo24 O120 98.6(3) . . ?
O291 Mo24 O120 89.1(3) . . ?
O128 Mo24 O195 102.6(3) . . ?
O291 Mo24 O195 86.7(3) . . ?
O120 Mo24 O195 158.8(3) . . ?
O128 Mo24 O289 100.2(3) . . ?
O291 Mo24 O289 155.6(2) . . ?
O120 Mo24 O289 89.1(2) . . ?
O195 Mo24 O289 86.2(2) . . ?
O128 Mo24 O146 167.3(2) . . ?
O291 Mo24 O146 86.4(2) . . ?
O120 Mo24 O146 74.4(2) . . ?
O195 Mo24 O146 84.6(2) . . ?
O289 Mo24 O146 69.6(2) . . ?
O234 Mo25 O252 104.8(3) . . ?
O234 Mo25 O242 98.9(3) . . ?
O252 Mo25 O242 89.1(3) . . ?
O234 Mo25 O180 102.3(3) . . ?
O252 Mo25 O180 86.7(2) . . ?
O242 Mo25 O180 158.7(3) . . ?
O234 Mo25 O184 99.9(3) . . ?
O252 Mo25 O184 155.2(2) . . ?
O242 Mo25 O184 88.6(3) . . ?
O180 Mo25 O184 86.6(2) . . ?
O234 Mo25 O101 167.1(2) . . ?
O252 Mo25 O101 86.2(2) . . ?
O242 Mo25 O101 74.3(2) . . ?
O180 Mo25 O101 84.6(2) . . ?
O184 Mo25 O101 69.4(2) . . ?
O158 Mo26 O193 103.9(3) . . ?
O158 Mo26 O171 99.7(3) . . ?
O193 Mo26 O171 88.3(3) . . ?
O158 Mo26 O230 101.6(3) . . ?
O193 Mo26 O230 87.3(2) . . ?
O171 Mo26 O230 158.7(2) . . ?
O158 Mo26 O83 99.8(3) . . ?
O193 Mo26 O83 156.3(2) . . ?
O171 Mo26 O83 88.8(2) . . ?
O230 Mo26 O83 86.8(2) . . ?
O158 Mo26 O224 167.8(2) . . ?
O193 Mo26 O224 86.5(2) . . ?
O171 Mo26 O224 73.8(2) . . ?
O230 Mo26 O224 85.1(2) . . ?
O83 Mo26 O224 70.2(2) . . ?
O166 Mo27 O277 103.0(3) . . ?
O166 Mo27 O242 103.4(3) . . ?
O277 Mo27 O242 98.1(3) . . ?
O166 Mo27 O302 104.4(3) . . ?
O277 Mo27 O302 87.7(2) . . ?
O242 Mo27 O302 149.4(3) . . ?
O166 Mo27 O256 96.5(3) . . ?
O277 Mo27 O256 154.7(2) . . ?
O242 Mo27 O256 92.6(3) . . ?
O302 Mo27 O256 71.9(2) . . ?
O166 Mo27 O101 169.4(3) . . ?
O277 Mo27 O101 87.4(2) . . ?
O242 Mo27 O101 72.7(2) . . ?
O302 Mo27 O101 77.7(2) . . ?
O256 Mo27 O101 74.1(2) . . ?
O340 Mo28 O405 102.9(4) . . ?
O340 Mo28 O364 100.1(4) . . ?
O405 Mo28 O364 106.2(3) . . ?
O340 Mo28 O91 95.8(3) . . ?
O405 Mo28 O91 89.0(3) . . ?
O364 Mo28 O91 154.8(3) . . ?
O340 Mo28 O44 97.4(3) . . ?
O405 Mo28 O44 151.4(3) . . ?
O364 Mo28 O44 89.6(3) . . ?
O91 Mo28 O44 68.9(2) . . ?
O340 Mo28 O290 172.9(3) . . ?
O405 Mo28 O290 83.2(3) . . ?
O364 Mo28 O290 81.4(4) . . ?
O91 Mo28 O290 80.6(2) . . ?
O44 Mo28 O290 75.6(2) . . ?
O152 Mo29 O215 104.6(4) . . ?
O152 Mo29 O96 100.3(3) . . ?
O215 Mo29 O96 106.2(3) . . ?
O152 Mo29 O231 95.3(3) . . ?
O215 Mo29 O231 88.8(3) . . ?
O96 Mo29 O231 154.7(2) . . ?
O152 Mo29 O269 94.5(3) . . ?
O215 Mo29 O269 151.8(3) . . ?
O96 Mo29 O269 90.2(2) . . ?
O231 Mo29 O269 68.7(2) . . ?
O152 Mo29 O299 171.5(3) . . ?
O215 Mo29 O299 83.0(3) . . ?
O96 Mo29 O299 80.9(2) . . ?
O231 Mo29 O299 80.9(3) . . ?
O269 Mo29 O299 77.0(2) . . ?
O376 Mo30 O244 100.2(3) . . ?
O376 Mo30 O384 101.1(3) . . ?
O244 Mo30 O384 71.3(3) . . ?
O376 Mo30 O362 95.0(3) . . ?
O244 Mo30 O362 71.4(2) . . ?
O384 Mo30 O362 141.4(3) . . ?
O376 Mo30 O239 93.3(3) . . ?
O244 Mo30 O239 142.7(2) . . ?
O384 Mo30 O239 72.0(3) . . ?
O362 Mo30 O239 142.1(2) . . ?
O376 Mo30 O22 98.3(3) . . ?
O244 Mo30 O22 139.2(3) . . ?
O384 Mo30 O22 139.1(2) . . ?
O362 Mo30 O22 71.0(2) . . ?
O239 Mo30 O22 71.2(2) . . ?
O376 Mo30 O222 172.1(3) . . ?
O244 Mo30 O222 86.8(3) . . ?
O384 Mo30 O222 84.6(3) . . ?
O362 Mo30 O222 83.7(2) . . ?
O239 Mo30 O222 83.2(2) . . ?
O22 Mo30 O222 73.9(2) . . ?
O372 Mo31 O392 100.2(4) . . ?
O372 Mo31 O432 100.5(4) . . ?
O392 Mo31 O432 107.0(3) . . ?
O372 Mo31 O262 96.3(3) . . ?
O392 Mo31 O262 91.1(3) . . ?
O432 Mo31 O262 152.5(3) . . ?
O372 Mo31 O27 91.9(3) . . ?
O392 Mo31 O27 157.9(3) . . ?
O432 Mo31 O27 88.6(3) . . ?
O262 Mo31 O27 69.1(2) . . ?
O372 Mo31 O407 172.8(4) . . ?
O392 Mo31 O407 82.1(3) . . ?
O432 Mo31 O407 85.2(3) . . ?
O262 Mo31 O407 76.8(2) . . ?
O27 Mo31 O407 83.7(2) . . ?
O118 Mo32 O346 104.2(4) . . ?
O118 Mo32 O276 100.2(3) . . ?
O346 Mo32 O276 105.0(3) . . ?
O118 Mo32 O366 95.9(3) . . ?
O346 Mo32 O366 89.9(3) . . ?
O276 Mo32 O366 154.4(3) . . ?
O118 Mo32 O62 94.7(3) . . ?
O346 Mo32 O62 152.9(3) . . ?
O276 Mo32 O62 90.3(3) . . ?
O366 Mo32 O62 68.6(3) . . ?
O118 Mo32 O417 172.0(3) . . ?
O346 Mo32 O417 83.3(4) . . ?
O276 Mo32 O417 80.0(3) . . ?
O366 Mo32 O417 81.3(3) . . ?
O62 Mo32 O417 77.4(3) . . ?
O316 Mo33 O370 103.6(4) . . ?
O316 Mo33 O211 101.0(3) . . ?
O370 Mo33 O211 105.3(3) . . ?
O316 Mo33 O330 94.7(3) . . ?
O370 Mo33 O330 89.7(3) . . ?
O211 Mo33 O330 155.0(3) . . ?
O316 Mo33 O275 94.9(3) . . ?
O370 Mo33 O275 152.9(3) . . ?
O211 Mo33 O275 90.1(2) . . ?
O330 Mo33 O275 69.0(2) . . ?
O316 Mo33 O335 171.1(3) . . ?
O370 Mo33 O335 83.0(3) . . ?
O211 Mo33 O335 82.8(3) . . ?
O330 Mo33 O335 79.2(3) . . ?
O275 Mo33 O335 76.9(2) . . ?
O389 Mo34 O186 103.9(3) . . ?
O389 Mo34 O207 99.9(3) . . ?
O186 Mo34 O207 88.6(3) . . ?
O389 Mo34 O446 102.5(3) . . ?
O186 Mo34 O446 87.3(3) . . ?
O207 Mo34 O446 157.6(3) . . ?
O389 Mo34 O177 99.9(3) . . ?
O186 Mo34 O177 156.1(3) . . ?
O207 Mo34 O177 89.1(3) . . ?
O446 Mo34 O177 85.7(3) . . ?
O389 Mo34 O266 167.7(3) . . ?
O186 Mo34 O266 86.6(2) . . ?
O207 Mo34 O266 73.6(3) . . ?
O446 Mo34 O266 84.1(2) . . ?
O177 Mo34 O266 70.0(2) . . ?
O317 Mo35 O404 100.9(3) . . ?
O317 Mo35 O393 100.8(3) . . ?
O404 Mo35 O393 71.6(3) . . ?
O317 Mo35 O268 94.0(3) . . ?
O404 Mo35 O268 142.6(3) . . ?
O393 Mo35 O268 72.0(2) . . ?
O317 Mo35 O324 93.0(3) . . ?
O404 Mo35 O324 71.8(3) . . ?
O393 Mo35 O324 142.6(3) . . ?
O268 Mo35 O324 141.8(2) . . ?
O317 Mo35 O137 97.9(3) . . ?
O404 Mo35 O137 138.9(2) . . ?
O393 Mo35 O137 139.3(2) . . ?
O268 Mo35 O137 70.9(2) . . ?
O324 Mo35 O137 71.0(2) . . ?
O317 Mo35 O314 172.4(3) . . ?
O404 Mo35 O314 84.9(3) . . ?
O393 Mo35 O314 85.8(3) . . ?
O268 Mo35 O314 84.1(2) . . ?
O324 Mo35 O314 84.0(2) . . ?
O137 Mo35 O314 74.5(2) . . ?
O317 Mo35 M3T 88.0(4) . . ?
O404 Mo35 M3T 37.8(3) . . ?
O393 Mo35 M3T 39.3(3) . . ?
O268 Mo35 M3T 110.0(3) . . ?
O324 Mo35 M3T 107.7(3) . . ?
O137 Mo35 M3T 174.0(3) . . ?
O314 Mo35 M3T 99.6(3) . . ?
O308 Mo36 O377 103.8(4) . . ?
O308 Mo36 O117 100.9(3) . . ?
O377 Mo36 O117 105.9(3) . . ?
O308 Mo36 O280 97.0(3) . . ?
O377 Mo36 O280 88.8(3) . . ?
O117 Mo36 O280 153.2(3) . . ?
O308 Mo36 O302 93.8(3) . . ?
O377 Mo36 O302 152.7(3) . . ?
O117 Mo36 O302 90.8(3) . . ?
O280 Mo36 O302 68.2(2) . . ?
O308 Mo36 O367 171.6(3) . . ?
O377 Mo36 O367 83.9(4) . . ?
O117 Mo36 O367 79.9(3) . . ?
O280 Mo36 O367 79.5(3) . . ?
O302 Mo36 O367 77.9(3) . . ?
O327 Mo37 O93 103.8(3) . . ?
O327 Mo37 O266 106.1(3) . . ?
O93 Mo37 O266 97.7(3) . . ?
O327 Mo37 O225 105.0(3) . . ?
O93 Mo37 O225 98.4(3) . . ?
O266 Mo37 O225 140.2(3) . . ?
O327 Mo37 O177 97.9(3) . . ?
O93 Mo37 O177 158.3(3) . . ?
O266 Mo37 O177 75.9(2) . . ?
O225 Mo37 O177 75.7(2) . . ?
O327 Mo37 O263 177.0(3) . . ?
O93 Mo37 O263 73.2(3) . . ?
O266 Mo37 O263 75.0(2) . . ?
O225 Mo37 O263 75.3(2) . . ?
O177 Mo37 O263 85.0(2) . . ?
O433 Mo38 O375 101.5(4) . . ?
O433 Mo38 O369 100.1(4) . . ?
O375 Mo38 O369 105.9(3) . . ?
O433 Mo38 O341 94.9(3) . 2_576 ?
O375 Mo38 O341 154.6(3) . 2_576 ?
O369 Mo38 O341 90.0(3) . 2_576 ?
O433 Mo38 O153 96.9(3) . 2_576 ?
O375 Mo38 O153 89.6(3) . 2_576 ?
O369 Mo38 O153 154.1(3) . 2_576 ?
O341 Mo38 O153 69.1(2) 2_576 2_576 ?
O433 Mo38 O319 176.0(3) . . ?
O375 Mo38 O319 81.9(3) . . ?
O369 Mo38 O319 80.9(3) . . ?
O341 Mo38 O319 81.2(3) 2_576 . ?
O153 Mo38 O319 80.9(2) 2_576 . ?
O416 Mo39 O342 104.9(4) . . ?
O416 Mo39 O148 98.3(3) . 2_667 ?
O342 Mo39 O148 99.4(3) . 2_667 ?
O416 Mo39 O288 96.1(3) . . ?
O342 Mo39 O288 92.0(3) . . ?
O148 Mo39 O288 158.6(3) 2_667 . ?
O416 Mo39 O410 164.0(4) . . ?
O342 Mo39 O410 90.6(4) . . ?
O148 Mo39 O410 82.8(3) 2_667 . ?
O288 Mo39 O410 79.0(3) . . ?
O416 Mo39 O360 88.9(3) . . ?
O342 Mo39 O360 164.9(4) . . ?
O148 Mo39 O360 84.5(2) 2_667 . ?
O288 Mo39 O360 80.1(2) . . ?
O410 Mo39 O360 75.3(3) . . ?
O533 Mo40 O538 113.9(11) . . ?
O533 Mo40 O537 110.6(9) . . ?
O538 Mo40 O537 115.2(9) . . ?
O533 Mo40 O536 83.6(12) . . ?
O538 Mo40 O536 81.0(13) . . ?
O537 Mo40 O536 148.6(16) . . ?
O533 Mo40 O513 149.5(9) . . ?
O538 Mo40 O513 84.9(8) . . ?
O537 Mo40 O513 79.1(8) . . ?
O536 Mo40 O513 75.7(13) . . ?
O533 Mo40 O453 79.9(5) . . ?
O538 Mo40 O453 146.7(10) . . ?
O537 Mo40 O453 84.5(8) . . ?
O536 Mo40 O453 70.2(12) . . ?
O513 Mo40 O453 72.2(6) . . ?
O515 Mo41 O502 97.1(7) . . ?
O515 Mo41 O270 98.1(6) . . ?
O502 Mo41 O270 100.5(6) . . ?
O515 Mo41 O467 97.3(6) . . ?
O502 Mo41 O467 95.6(5) . . ?
O270 Mo41 O467 156.1(4) . . ?
O515 Mo41 O215 173.6(6) . 2_667 ?
O502 Mo41 O215 89.2(5) . 2_667 ?
O270 Mo41 O215 81.8(3) . 2_667 ?
O467 Mo41 O215 80.9(3) . 2_667 ?
O515 Mo41 O503 95.9(7) . . ?
O502 Mo41 O503 166.6(6) . . ?
O270 Mo41 O503 80.9(5) . . ?
O467 Mo41 O503 79.5(5) . . ?
O215 Mo41 O503 77.8(5) 2_667 . ?
O464 Mo42 O419 100.3(5) . . ?
O464 Mo42 O504 93.9(5) . . ?
O419 Mo42 O504 165.8(4) . . ?
O464 Mo42 O519 95.3(6) . . ?
O419 Mo42 O519 91.3(5) . . ?
O504 Mo42 O519 86.9(5) . . ?
O464 Mo42 O508 95.1(5) . . ?
O419 Mo42 O508 90.9(4) . . ?
O504 Mo42 O508 88.3(5) . . ?
O519 Mo42 O508 168.8(5) . . ?
O464 Mo42 O414 175.7(4) . . ?
O419 Mo42 O414 83.5(3) . . ?
O504 Mo42 O414 82.4(3) . . ?
O519 Mo42 O414 82.5(5) . . ?
O508 Mo42 O414 86.9(4) . . ?
O470 Mo43 O437 104.8(6) . . ?
O470 Mo43 O431 98.6(5) . . ?
O437 Mo43 O431 99.6(5) . . ?
O470 Mo43 O472 93.3(5) . 2_576 ?
O437 Mo43 O472 98.2(5) . 2_576 ?
O431 Mo43 O472 155.3(5) . 2_576 ?
O470 Mo43 O455 162.4(5) . . ?
O437 Mo43 O455 92.2(5) . . ?
O431 Mo43 O455 82.7(3) . . ?
O472 Mo43 O455 79.6(4) 2_576 . ?
O470 Mo43 O436 87.4(6) . . ?
O437 Mo43 O436 167.5(5) . . ?
O431 Mo43 O436 80.7(5) . . ?
O472 Mo43 O436 78.3(5) 2_576 . ?
O455 Mo43 O436 75.4(4) . . ?
O530 Mo44 O484 96.8(6) . . ?
O530 Mo44 O383 100.6(5) . . ?
O484 Mo44 O383 99.9(4) . . ?
O530 Mo44 O483 98.5(5) . . ?
O484 Mo44 O483 94.8(5) . . ?
O383 Mo44 O483 154.2(4) . . ?
O530 Mo44 O425 96.0(5) . . ?
O484 Mo44 O425 166.3(5) . . ?
O383 Mo44 O425 82.2(3) . . ?
O483 Mo44 O425 78.7(4) . . ?
O530 Mo44 O457 167.0(5) . . ?
O484 Mo44 O457 95.0(6) . . ?
O383 Mo44 O457 82.4(5) . . ?
O483 Mo44 O457 75.3(5) . . ?
O425 Mo44 O457 71.8(4) . . ?
O490 Mo45 O528 103.0(6) . . ?
O490 Mo45 O442 99.5(5) . . ?
O528 Mo45 O442 98.4(5) . . ?
O490 Mo45 O489 93.1(5) . . ?
O528 Mo45 O489 97.0(5) . . ?
O442 Mo45 O489 157.4(4) . . ?
O490 Mo45 O415 165.9(5) . . ?
O528 Mo45 O415 90.2(5) . . ?
O442 Mo45 O415 83.2(3) . . ?
O489 Mo45 O415 80.3(3) . . ?
O490 Mo45 O492 92.3(5) . . ?
O528 Mo45 O492 164.2(5) . . ?
O442 Mo45 O492 82.8(4) . . ?
O489 Mo45 O492 78.0(4) . . ?
O415 Mo45 O492 74.3(4) . . ?
O527 Mo46 O526 105.8(6) . . ?
O527 Mo46 O444 99.8(5) . . ?
O526 Mo46 O444 100.7(5) . . ?
O527 Mo46 O405 94.2(5) . . ?
O526 Mo46 O405 90.6(4) . . ?
O444 Mo46 O405 158.8(4) . . ?
O527 Mo46 O318 93.0(5) . . ?
O526 Mo46 O318 159.7(5) . . ?
O444 Mo46 O318 83.0(3) . . ?
O405 Mo46 O318 80.4(3) . . ?
O527 Mo46 O520 164.4(5) . . ?
O526 Mo46 O520 88.4(5) . . ?
O444 Mo46 O520 83.2(4) . . ?
O405 Mo46 O520 79.2(4) . . ?
O318 Mo46 O520 72.1(4) . . ?
O517 Mo47 O521 105.2(6) . . ?
O517 Mo47 O444 98.7(5) . . ?
O521 Mo47 O444 99.4(5) . . ?
O517 Mo47 O374 95.5(5) . . ?
O521 Mo47 O374 93.7(5) . . ?
O444 Mo47 O374 157.5(4) . . ?
O517 Mo47 O343 93.8(5) . . ?
O521 Mo47 O343 160.7(5) . . ?
O444 Mo47 O343 81.1(3) . . ?
O374 Mo47 O343 80.5(3) . . ?
O517 Mo47 O516 165.7(5) . . ?
O521 Mo47 O516 88.0(5) . . ?
O444 Mo47 O516 84.2(4) . . ?
O374 Mo47 O516 78.0(4) . . ?
O343 Mo47 O516 72.8(4) . . ?
O541 Mo48 O476 104.4(7) . . ?
O541 Mo48 O473 93.8(6) . . ?
O476 Mo48 O473 92.8(6) . . ?
O541 Mo48 O739 86.1(7) . . ?
O476 Mo48 O739 104.6(7) . . ?
O473 Mo48 O739 162.0(6) . . ?
O541 Mo48 O468 91.3(6) . . ?
O476 Mo48 O468 163.4(6) . . ?
O473 Mo48 O468 80.4(4) . . ?
O739 Mo48 O468 81.6(5) . . ?
O541 Mo48 O474 167.5(7) . . ?
O476 Mo48 O474 86.3(7) . . ?
O473 Mo48 O474 78.9(6) . . ?
O739 Mo48 O474 97.6(7) . . ?
O468 Mo48 O474 77.6(6) . . ?
O30 Mo51 O9 103.9(2) . . ?
O30 Mo51 O1 101.7(2) . . ?
O9 Mo51 O1 88.2(2) . . ?
O30 Mo51 O100 102.6(2) . . ?
O9 Mo51 O100 87.5(2) . . ?
O1 Mo51 O100 155.7(2) . . ?
O30 Mo51 O3 98.0(2) . . ?
O9 Mo51 O3 158.0(2) . . ?
O1 Mo51 O3 88.2(2) . . ?
O100 Mo51 O3 86.9(2) . . ?
O30 Mo51 O80 167.4(2) . . ?
O9 Mo51 O80 88.0(2) . . ?
O1 Mo51 O80 74.22(18) . . ?
O100 Mo51 O80 81.69(18) . . ?
O3 Mo51 O80 70.19(19) . . ?
O140 Mo52 O119 100.9(2) . . ?
O140 Mo52 O33 102.5(2) . . ?
O119 Mo52 O33 71.8(2) . . ?
O140 Mo52 O79 93.2(2) . . ?
O119 Mo52 O79 142.2(2) . . ?
O33 Mo52 O79 70.98(19) . . ?
O140 Mo52 O13 93.6(2) . . ?
O119 Mo52 O13 71.45(19) . . ?
O33 Mo52 O13 141.99(19) . . ?
O79 Mo52 O13 142.84(19) . . ?
O140 Mo52 O29 96.4(2) . . ?
O119 Mo52 O29 139.58(19) . . ?
O33 Mo52 O29 138.7(2) . . ?
O79 Mo52 O29 71.67(18) . . ?
O13 Mo52 O29 71.28(18) . . ?
O140 Mo52 O20 170.7(2) . . ?
O119 Mo52 O20 86.55(19) . . ?
O33 Mo52 O20 85.06(19) . . ?
O79 Mo52 O20 84.00(19) . . ?
O13 Mo52 O20 83.46(19) . . ?
O29 Mo52 O20 74.23(18) . . ?
O18 Mo53 O11 104.8(2) . . ?
O18 Mo53 O5 101.2(2) . 2_667 ?
O11 Mo53 O5 88.8(2) . 2_667 ?
O18 Mo53 O132 101.8(2) . . ?
O11 Mo53 O132 87.0(2) . . ?
O5 Mo53 O132 156.8(2) 2_667 . ?
O18 Mo53 O76 97.7(2) . . ?
O11 Mo53 O76 157.4(2) . . ?
O5 Mo53 O76 88.3(2) 2_667 . ?
O132 Mo53 O76 86.9(2) . . ?
O18 Mo53 O125 167.3(2) . 2_667 ?
O11 Mo53 O125 87.28(19) . 2_667 ?
O5 Mo53 O125 74.63(18) 2_667 2_667 ?
O132 Mo53 O125 82.42(19) . 2_667 ?
O76 Mo53 O125 70.39(18) . 2_667 ?
O2 Mo54 O11 103.8(2) . . ?
O2 Mo54 O37 102.6(2) . . ?
O11 Mo54 O37 99.0(2) . . ?
O2 Mo54 O42 105.0(2) . . ?
O11 Mo54 O42 87.4(2) . . ?
O37 Mo54 O42 149.2(2) . . ?
O2 Mo54 O4 95.4(2) . . ?
O11 Mo54 O4 154.9(2) . . ?
O37 Mo54 O4 92.2(2) . . ?
O42 Mo54 O4 72.0(2) . . ?
O2 Mo54 O8 167.8(2) . . ?
O11 Mo54 O8 88.15(19) . . ?
O37 Mo54 O8 72.77(18) . . ?
O42 Mo54 O8 77.39(18) . . ?
O4 Mo54 O8 73.82(17) . . ?
O99 Mo55 O9 102.9(2) . . ?
O99 Mo55 O78 103.5(2) . . ?
O9 Mo55 O78 99.2(2) . . ?
O99 Mo55 O68 105.2(2) . . ?
O9 Mo55 O68 87.5(2) . . ?
O78 Mo55 O68 148.2(2) . . ?
O99 Mo55 O23 95.4(2) . . ?
O9 Mo55 O23 155.4(2) . . ?
O78 Mo55 O23 92.3(2) . . ?
O68 Mo55 O23 71.8(2) . . ?
O99 Mo55 O109 167.8(2) . . ?
O9 Mo55 O109 89.16(19) . . ?
O78 Mo55 O109 72.28(19) . . ?
O68 Mo55 O109 76.82(18) . . ?
O23 Mo55 O109 73.61(18) . . ?
O48 Mo56 O50 103.7(2) . . ?
O48 Mo56 O1 101.9(2) . . ?
O50 Mo56 O1 98.6(2) . . ?
O48 Mo56 O104 103.8(2) . . ?
O50 Mo56 O104 87.3(2) . . ?
O1 Mo56 O104 151.4(2) . . ?
O48 Mo56 O36 94.4(2) . . ?
O50 Mo56 O36 155.2(2) . . ?
O1 Mo56 O36 93.8(2) . . ?
O104 Mo56 O36 71.9(2) . . ?
O48 Mo56 O80 167.0(2) . . ?
O50 Mo56 O80 89.02(19) . . ?
O1 Mo56 O80 72.89(19) . . ?
O104 Mo56 O80 79.26(19) . . ?
O36 Mo56 O80 74.30(17) . . ?
O187 Mo57 O126 102.9(2) . . ?
O187 Mo57 O74 103.7(2) . . ?
O126 Mo57 O74 98.9(2) . . ?
O187 Mo57 O12 104.6(2) . . ?
O126 Mo57 O12 87.4(2) . . ?
O74 Mo57 O12 148.9(2) . . ?
O187 Mo57 O36 96.5(2) . . ?
O126 Mo57 O36 155.0(2) . . ?
O74 Mo57 O36 91.5(2) . . ?
O12 Mo57 O36 72.5(2) . . ?
O187 Mo57 O21 168.9(2) . . ?
O126 Mo57 O21 88.1(2) . . ?
O74 Mo57 O21 72.42(18) . . ?
O12 Mo57 O21 77.38(18) . . ?
O36 Mo57 O21 73.45(18) . . ?
O39 Mo58 O168 103.2(2) . . ?
O39 Mo58 O10 103.4(2) . . ?
O168 Mo58 O10 98.1(2) . . ?
O39 Mo58 O79 105.3(2) . . ?
O168 Mo58 O79 87.9(2) . . ?
O10 Mo58 O79 148.5(2) . . ?
O39 Mo58 O29 96.4(2) . . ?
O168 Mo58 O29 155.4(2) . . ?
O10 Mo58 O29 91.4(2) . . ?
O79 Mo58 O29 72.60(18) . . ?
O39 Mo58 O6 168.6(2) . . ?
O168 Mo58 O6 87.9(2) . . ?
O10 Mo58 O6 72.09(19) . . ?
O79 Mo58 O6 77.28(18) . . ?
O29 Mo58 O6 73.52(18) . . ?
O301 Mo59 O54 104.1(2) . . ?
O301 Mo59 O81 98.9(3) . . ?
O54 Mo59 O81 89.7(2) . . ?
O301 Mo59 O122 101.6(3) . . ?
O54 Mo59 O122 87.0(2) . . ?
O81 Mo59 O122 159.4(2) . . ?
O301 Mo59 O7 99.6(2) . . ?
O54 Mo59 O7 156.2(2) . . ?
O81 Mo59 O7 89.0(2) . . ?
O122 Mo59 O7 86.0(2) . . ?
O301 Mo59 O17 167.4(2) . . ?
O54 Mo59 O17 86.8(2) . . ?
O81 Mo59 O17 74.6(2) . . ?
O122 Mo59 O17 85.0(2) . . ?
O7 Mo59 O17 69.98(19) . . ?
O531 Mo60 O532 103.9(7) . . ?
O531 Mo60 O739 85.1(8) . . ?
O532 Mo60 O739 104.8(7) . . ?
O531 Mo60 O480 101.5(7) . . ?
O532 Mo60 O480 90.0(6) . . ?
O739 Mo60 O480 162.0(6) . . ?
O531 Mo60 O479 90.6(6) . . ?
O532 Mo60 O479 164.4(6) . . ?
O739 Mo60 O479 81.7(6) . . ?
O480 Mo60 O479 81.5(4) . . ?
O531 Mo60 O475 167.0(7) . . ?
O532 Mo60 O475 88.3(7) . . ?
O739 Mo60 O475 96.3(7) . . ?
O480 Mo60 O475 73.6(6) . . ?
O479 Mo60 O475 76.8(5) . . ?
O534 Mo61 O452 100.5(6) . . ?
O534 Mo61 O533 98.1(6) . . ?
O452 Mo61 O533 97.7(7) . . ?
O534 Mo61 O392 94.1(6) . . ?
O452 Mo61 O392 97.7(6) . . ?
O533 Mo61 O392 158.2(6) . . ?
O534 Mo61 O535 87.0(6) . . ?
O452 Mo61 O535 172.1(6) . . ?
O533 Mo61 O535 83.8(6) . . ?
O392 Mo61 O535 78.8(5) . . ?
O534 Mo61 O356 166.1(7) . . ?
O452 Mo61 O356 93.1(5) . . ?
O533 Mo61 O356 83.0(5) . . ?
O392 Mo61 O356 80.9(3) . . ?
O535 Mo61 O356 79.3(5) . . ?
O402 M3I O364 91.4(6) . . ?
O402 M3I O270 88.8(7) . . ?
O364 M3I O270 144.1(10) . . ?
O402 M3I O194 143.3(10) . . ?
O364 M3I O194 80.1(5) . . ?
O270 M3I O194 78.6(5) . . ?
O461 M3L O274 95.7(8) . . ?
O461 M3L O421 89.0(8) . . ?
O274 M3L O421 153.6(10) . . ?
O461 M3L O378 153.1(10) . . ?
O274 M3L O378 85.0(7) . . ?
O421 M3L O378 79.4(6) . . ?
O461 M3L O426 77.4(7) . . ?
O274 M3L O426 80.1(7) . . ?
O421 M3L O426 75.6(6) . . ?
O378 M3L O426 76.2(6) . . ?
O461 M3L C31 114.3(9) . . ?
O274 M3L C31 128.5(9) . . ?
O421 M3L C31 71.5(7) . . ?
O378 M3L C31 85.1(7) . . ?
O426 M3L C31 144.5(8) . . ?
O443 M3R O409 84.0(6) . . ?
O443 M3R O395 86.6(7) . . ?
O409 M3R O395 133.7(10) . . ?
O443 M3R C81 116.9(11) . . ?
O409 M3R C81 150.7(10) . . ?
O395 M3R C81 71.2(9) . . ?
O443 M3R O358 138.9(11) . . ?
O409 M3R O358 78.9(5) . . ?
O395 M3R O358 79.2(5) . . ?
C81 M3R O358 94.7(11) . . ?
O486 M3S O396 89.8(8) . . ?
O486 M3S C11 113.4(9) . . ?
O396 M3S C11 150.7(9) . . ?
O486 M3S O383 82.5(7) . . ?
O396 M3S O383 127.4(9) . . ?
C11 M3S O383 75.5(7) . . ?
O486 M3S O328 134.2(10) . . ?
O396 M3S O328 78.3(6) . . ?
C11 M3S O328 95.8(7) . . ?
O383 M3S O328 71.1(5) . . ?
O486 M3S M44 85.3(10) . . ?
O396 M3S M44 174.6(11) . . ?
C11 M3S M44 34.6(9) . . ?
O383 M3S M44 49.6(8) . . ?
O328 M3S M44 103.5(8) . . ?
O783 M3T O780 101.4(12) . . ?
O783 M3T O404 150.9(12) . . ?
O780 M3T O404 87.6(9) . . ?
O783 M3T O393 87.3(9) . . ?
O780 M3T O393 149.3(11) . . ?
O404 M3T O393 72.2(5) . . ?
O783 M3T O480 93.2(10) . . ?
O780 M3T O480 19.3(8) . . ?
O404 M3T O480 86.4(6) . . ?
O393 M3T O480 132.7(8) . . ?
O783 M3T O483 20.2(7) . . ?
O780 M3T O483 96.3(10) . . ?
O404 M3T O483 132.3(8) . . ?
O393 M3T O483 81.8(6) . . ?
O480 M3T O483 82.9(7) . . ?
O783 M3T Mo35 126.3(9) . . ?
O780 M3T Mo35 126.2(9) . . ?
O404 M3T Mo35 38.6(3) . . ?
O393 M3T Mo35 39.1(3) . . ?
O480 M3T Mo35 123.1(6) . . ?
O483 M3T Mo35 119.4(6) . . ?
O825 M3U O432 95.2(9) . . ?
O825 M3U O395 98.7(9) . . ?
O432 M3U O395 143.8(5) . . ?
O825 M3U O380 161.8(10) . . ?
O432 M3U O380 81.9(4) . . ?
O395 M3U O380 74.6(4) . . ?
O825 M3U C81 106.8(11) . . ?
O432 M3U C81 140.6(8) . . ?
O395 M3U C81 65.2(8) . . ?
O380 M3U C81 86.0(9) . . ?
O799 M3W O756 92.8(10) . . ?
O799 M3W O421 91.5(8) . . ?
O756 M3W O421 129.6(8) . . ?
O799 M3W O370 155.4(10) . . ?
O756 M3W O370 78.8(6) . . ?
O421 M3W O370 76.9(4) . . ?
O799 M3W C31 105.1(9) . . ?
O756 M3W C31 150.6(8) . . ?
O421 M3W C31 74.0(6) . . ?
O370 M3W C31 92.7(6) . . ?
O523 M3X O413 97.4(5) . . ?
O523 M3X O387 92.4(5) . . ?
O413 M3X O387 145.4(5) . . ?
O523 M3X O303 146.0(5) . . ?
O413 M3X O303 78.8(3) . . ?
O387 M3X O303 74.7(3) . . ?
O523 M3X C91 127.2(6) . . ?
O413 M3X C91 78.7(5) . . ?
O387 M3X C91 120.4(6) . . ?
O303 M3X C91 85.5(5) . . ?
O523 M3X O398 76.0(5) . . ?
O413 M3X O398 75.3(4) . . ?
O387 M3X O398 75.1(4) . . ?
O303 M3X O398 70.3(3) . . ?
C91 M3X O398 147.2(5) . . ?
O342 M39 O288 95.3(5) . . ?
O342 M39 O148 91.0(5) . 2_667 ?
O288 M39 O148 152.1(7) . 2_667 ?
O342 M39 O360 152.5(6) . . ?
O288 M39 O360 82.3(5) . . ?
O148 M39 O360 79.7(4) 2_667 . ?
O342 M39 O416 79.4(5) . . ?
O288 M39 O416 80.0(5) . . ?
O148 M39 O416 74.5(4) 2_667 . ?
O360 M39 O416 73.2(4) . . ?
O342 M39 C101 116.0(6) . . ?
O288 M39 C101 123.6(6) . . ?
O148 M39 C101 76.7(4) 2_667 . ?
O360 M39 C101 87.2(4) . . ?
O416 M39 C101 147.5(5) . . ?
O538 M40 O813 96.0(8) . . ?
O538 M40 O533 98.5(7) . . ?
O813 M40 O533 162.4(8) . . ?
O538 M40 O836 97.5(10) . . ?
O813 M40 O836 76.2(11) . . ?
O533 M40 O836 92.2(9) . . ?
O538 M40 O453 178.2(9) . . ?
O813 M40 O453 84.8(6) . . ?
O533 M40 O453 80.9(4) . . ?
O836 M40 O453 84.3(9) . . ?
O538 M40 O537 95.9(8) . . ?
O813 M40 O537 101.2(9) . . ?
O533 M40 O537 87.1(7) . . ?
O836 M40 O537 166.6(9) . . ?
O453 M40 O537 82.3(7) . . ?
O815 M41 O467 93.5(9) . . ?
O815 M41 O270 95.8(9) . . ?
O467 M41 O270 141.6(6) . . ?
O467 M41 O215 79.8(4) . 2_667 ?
O270 M41 O215 78.3(4) . 2_667 ?
O472 M43 O470 96.5(9) 2_576 . ?
O472 M43 O455 84.5(6) 2_576 . ?
O470 M43 O455 134.8(9) . . ?
O472 M43 O431 138.7(10) 2_576 . ?
O470 M43 O431 78.6(6) . . ?
O455 M43 O431 71.9(4) . . ?
O472 M43 C21 145.6(11) 2_576 . ?
O470 M43 C21 111.9(9) . . ?
O455 M43 C21 88.6(8) . . ?
O431 M43 C21 68.8(8) . . ?
C11 M44 O784 120(2) . . ?
C11 M44 O483 151(2) . . ?
O784 M44 O483 85.9(18) . . ?
C11 M44 O383 80.3(14) . . ?
O784 M44 O383 80.2(15) . . ?
O483 M44 O383 119(2) . . ?
C11 M44 O783 160(2) . . ?
O784 M44 O783 79.3(17) . . ?
O483 M44 O783 15.2(7) . . ?
O383 M44 O783 104.6(17) . . ?
C11 M44 M3S 43.8(10) . . ?
O784 M44 M3S 84.1(14) . . ?
O483 M44 M3S 164(2) . . ?
O383 M44 M3S 46.6(7) . . ?
O783 M44 M3S 149.3(17) . . ?
O405 M46 O444 145.1(7) . . ?
O405 M46 O527 78.1(5) . . ?
O444 M46 O527 73.8(5) . . ?
O405 M46 O318 78.6(5) . . ?
O444 M46 O318 73.9(5) . . ?
O527 M46 O318 73.0(5) . . ?
O516 M47 O521 124.9(9) . . ?
O516 M47 O374 98.5(8) . . ?
O521 M47 O374 97.6(7) . . ?
O516 M47 O444 101.3(7) . . ?
O521 M47 O444 96.4(7) . . ?
O374 M47 O444 142.8(6) . . ?
O516 M47 O343 82.5(7) . . ?
O521 M47 O343 152.7(7) . . ?
O374 M47 O343 77.3(4) . . ?
O444 M47 O343 74.4(4) . . ?
O516 M47 O517 155.5(8) . . ?
O521 M47 O517 79.6(7) . . ?
O374 M47 O517 75.5(5) . . ?
O444 M47 O517 73.4(5) . . ?
O343 M47 O517 73.1(4) . . ?
O516 M47 C71 24.2(6) . . ?
O521 M47 C71 125.8(8) . . ?
O374 M47 C71 119.8(7) . . ?
O444 M47 C71 77.2(6) . . ?
O343 M47 C71 78.0(6) . . ?
O517 M47 C71 143.2(7) . . ?
O476 M48 O473 91.0(7) . . ?
O476 M48 O439 86.3(8) . . ?
O473 M48 O439 143.8(9) . . ?
O476 M48 O468 139.8(9) . . ?
O473 M48 O468 80.6(5) . . ?
O439 M48 O468 78.4(6) . . ?
O476 M48 C61 117.1(10) . . ?
O473 M48 C61 143.7(10) . . ?
O439 M48 C61 65.4(9) . . ?
O468 M48 C61 90.0(10) . . ?
O475 M60 O532 129.4(13) . . ?
O475 M60 O480 104.9(13) . . ?
O532 M60 O480 91.9(8) . . ?
O475 M60 O439 98.8(11) . . ?
O532 M60 O439 89.4(9) . . ?
O480 M60 O439 147.9(13) . . ?
O475 M60 O780 122.3(14) . . ?
O532 M60 O780 85.5(10) . . ?
O480 M60 O780 18.9(7) . . ?
O439 M60 O780 129.9(14) . . ?
O475 M60 O479 94.3(11) . . ?
O532 M60 O479 136.0(13) . . ?
O480 M60 O479 80.0(5) . . ?
O439 M60 O479 77.0(6) . . ?
O780 M60 O479 72.9(8) . . ?
O475 M60 C61 34.0(10) . . ?
O532 M60 C61 123.7(10) . . ?
O480 M60 C61 136.4(12) . . ?
O439 M60 C61 64.9(9) . . ?
O780 M60 C61 149.6(12) . . ?
O479 M60 C61 88.0(10) . . ?
O534 M61 O452 113.2(14) . . ?
O534 M61 O533 106.6(13) . . ?
O452 M61 O533 105.6(12) . . ?
O534 M61 O392 91.6(10) . . ?
O452 M61 O392 94.8(12) . . ?
O533 M61 O392 143.9(12) . . ?
O534 M61 O535 84.4(10) . . ?
O452 M61 O535 158.1(11) . . ?
O533 M61 O535 80.1(10) . . ?
O392 M61 O535 70.8(7) . . ?
O534 M61 O356 153.9(12) . . ?
O452 M61 O356 89.1(8) . . ?
O533 M61 O356 78.4(8) . . ?
O392 M61 O356 72.4(6) . . ?
O535 M61 O356 71.0(6) . . ?
Mo56 O1 Mo51 121.9(2) . . ?
Mo51 O3 Mo4A 138.2(3) . . ?
Mo51 O3 Mo4Q 110.0(2) . . ?
Mo4A O3 Mo4Q 109.6(2) . . ?
Mo4P O4 Mo54 140.8(3) . . ?
Mo4P O4 Mo4H 102.5(2) . . ?
Mo54 O4 Mo4H 102.6(2) . . ?
Mo4P O4 Mo4T 102.88(19) . . ?
Mo54 O4 Mo4T 103.56(19) . . ?
Mo4H O4 Mo4T 96.57(18) . . ?
Mo4B O5 Mo53 121.9(2) . 2_667 ?
Mo4S O6 Mo4G 102.9(2) . . ?
Mo4S O6 Mo58 107.4(2) . . ?
Mo4G O6 Mo58 88.36(15) . . ?
Mo59 O7 Mo4C 137.6(3) . . ?
Mo59 O7 Mo4T 109.6(2) . . ?
Mo4C O7 Mo4T 111.0(2) . . ?
Mo4T O8 Mo4C 103.1(2) . . ?
Mo4T O8 Mo54 107.7(2) . . ?
Mo4C O8 Mo54 88.81(15) . . ?
Mo55 O9 Mo51 158.0(3) . . ?
Mo58 O10 Mo4G 124.2(3) . . ?
Mo54 O11 Mo53 157.8(3) . . ?
Mo57 O12 Mo4O 108.5(2) . . ?
Mo57 O12 Mo1D 141.8(3) . . ?
Mo4O O12 Mo1D 108.1(2) . . ?
Mo4B O13 Mo52 108.5(2) . . ?
Mo4B O13 Mo4F 143.6(3) . 2_567 ?
Mo52 O13 Mo4F 107.7(2) . 2_567 ?
Mo4I O14 Mo4J 110.8(2) . . ?
Mo4I O14 Mo1S 108.9(2) . . ?
Mo4J O14 Mo1S 140.1(3) . . ?
Mo4M O15 Mo4D 122.8(3) . . ?
Mo4B O16 Mo4C 158.0(3) . 2_667 ?
Mo4T O17 Mo59 103.3(2) . . ?
Mo4T O17 Mo4P 107.5(2) . . ?
Mo59 O17 Mo4P 88.72(17) . . ?
Mo12 O19 Mo17 142.2(3) . . ?
Mo12 O19 Mo1G 102.6(2) . . ?
Mo17 O19 Mo1G 102.3(2) . . ?
Mo12 O19 Mo19 102.6(2) . . ?
Mo17 O19 Mo19 102.7(2) . . ?
Mo1G O19 Mo19 95.8(2) . . ?
Mo4S O20 Mo52 116.2(2) . . ?
Mo4Q O21 Mo4A 103.6(2) . . ?
Mo4Q O21 Mo57 108.2(2) . . ?
Mo4A O21 Mo57 88.53(16) . . ?
Mo1W O22 Mo1V 141.3(3) . . ?
Mo1W O22 Mo30 102.8(2) . . ?
Mo1V O22 Mo30 103.2(3) . . ?
Mo1W O22 Mo2Q 102.5(2) . . ?
Mo1V O22 Mo2Q 102.8(2) . . ?
Mo30 O22 Mo2Q 96.1(2) . . ?
Mo4R O23 Mo55 140.6(3) . . ?
Mo4R O23 Mo4I 103.3(2) . . ?
Mo55 O23 Mo4I 103.1(2) . . ?
Mo4R O23 Mo1B 102.9(2) . . ?
Mo55 O23 Mo1B 103.0(2) . . ?
Mo4I O23 Mo1B 95.64(19) . . ?
Mo4U O24 Mo4M 140.9(3) . . ?
Mo4U O24 Mo1F 102.7(2) . . ?
Mo4M O24 Mo1F 103.1(2) . . ?
Mo4U O24 Mo1Q 103.6(2) . . ?
Mo4M O24 Mo1Q 102.3(2) . . ?
Mo1F O24 Mo1Q 96.25(19) . . ?
Mo4W O26 Mo15 148.9(3) . . ?
Mo4O O27 Mo1H 110.5(2) . . ?
Mo4O O27 Mo31 109.3(3) . . ?
Mo1H O27 Mo31 134.1(3) . . ?
Mo4B O29 Mo58 141.0(2) . . ?
Mo4B O29 Mo52 102.9(2) . . ?
Mo58 O29 Mo52 102.1(2) . . ?
Mo4B O29 Mo4S 102.73(19) . . ?
Mo58 O29 Mo4S 103.9(2) . . ?
Mo52 O29 Mo4S 95.88(18) . . ?
Mo4U O31 Mo4N 123.4(3) . . ?
Mo1B O32 Mo4L 103.2(2) . . ?
Mo1B O32 Mo4R 108.5(2) . . ?
Mo4L O32 Mo4R 89.28(18) . . ?
Mo52 O33 Mo2J 108.7(2) . . ?
Mo52 O33 Mo4K 112.0(2) . . ?
Mo2J O33 Mo4K 138.9(3) . . ?
Mo4P O34 Mo4H 109.2(2) . . ?
Mo4P O34 Mo1C 143.2(3) . . ?
Mo4H O34 Mo1C 107.6(2) . . ?
Mo12 O35 Mo15 123.1(3) . . ?
Mo57 O36 Mo56 140.2(2) . . ?
Mo57 O36 Mo4O 103.2(2) . . ?
Mo56 O36 Mo4O 103.6(2) . . ?
Mo57 O36 Mo4Q 103.6(2) . . ?
Mo56 O36 Mo4Q 102.28(18) . . ?
Mo4O O36 Mo4Q 95.89(17) . . ?
Mo54 O37 Mo4C 123.1(3) . . ?
Mo4X O38 Mo4A 157.4(3) . . ?
Mo1J O40 Mo2B 124.3(3) . . ?
Mo19 O41 Mo4Z 102.8(2) . . ?
Mo19 O41 Mo17 107.0(2) . . ?
Mo4Z O41 Mo17 88.72(17) . . ?
Mo54 O42 Mo4H 108.7(2) . . ?
Mo54 O42 Mo4E 141.7(3) . . ?
Mo4H O42 Mo4E 108.1(2) . . ?
Mo19 O43 Mo15 103.5(2) . . ?
Mo19 O43 Mo12 108.3(2) . . ?
Mo15 O43 Mo12 88.99(18) . . ?
Mo4H O44 Mo4E 110.7(2) . . ?
Mo4H O44 Mo28 109.2(2) . . ?
Mo4E O44 Mo28 139.9(3) . . ?
Mo1I O46 Mo13 141.1(3) 2_576 . ?
Mo1I O46 Mo1N 103.5(3) 2_576 . ?
Mo13 O46 Mo1N 103.0(2) . . ?
Mo1I O46 Mo2K 102.5(2) 2_576 2_576 ?
Mo13 O46 Mo2K 102.6(2) . 2_576 ?
Mo1N O46 Mo2K 95.76(19) . 2_576 ?
Mo1K O47 Mo18 103.2(2) . . ?
Mo1K O47 Mo4X 108.1(2) . . ?
Mo18 O47 Mo4X 89.08(17) . . ?
Mo4V O49 Mo1E 123.4(3) . . ?
Mo56 O50 Mo10 158.8(3) . . ?
Mo1I O52 Mo20 123.3(3) . . ?
Mo19 O53 Mo1G 116.5(3) . . ?
Mo17 O54 Mo59 156.8(3) . . ?
Mo4L O55 Mo10 139.4(3) . . ?
Mo4L O55 Mo1B 109.8(2) . . ?
Mo10 O55 Mo1B 108.7(2) . . ?
Mo17 O57 Mo4Z 123.5(3) . . ?
Mo1K O59 Mo1E 103.3(2) . . ?
Mo1K O59 Mo4V 107.9(2) . . ?
Mo1E O59 Mo4V 88.58(17) . . ?
Mo22 O62 Mo2O 109.1(3) . . ?
Mo22 O62 Mo32 142.6(3) . . ?
Mo2O O62 Mo32 107.8(3) . . ?
Mo18 O63 Mo1E 137.3(3) . . ?
Mo18 O63 Mo1K 110.5(2) . . ?
Mo1E O63 Mo1K 109.9(2) . . ?
Mo13 O65 Mo16 157.9(3) . . ?
Mo4T O66 Mo4H 117.3(2) . . ?
Mo1Q O67 Mo4N 102.9(2) . . ?
Mo1Q O67 Mo4U 107.6(2) . . ?
Mo4N O67 Mo4U 88.56(17) . . ?
Mo55 O68 Mo4I 108.9(2) . . ?
Mo55 O68 Mo4J 140.9(2) . . ?
Mo4I O68 Mo4J 108.5(2) . . ?
Mo1B O69 Mo4I 116.6(3) . . ?
Mo2J O72 Mo2J 180.0 2_567 . ?
Mo57 O74 Mo4A 123.3(3) . . ?
Mo4G O76 Mo53 137.9(2) 2_667 . ?
Mo4G O76 Mo4S 111.0(2) 2_667 2_667 ?
Mo53 O76 Mo4S 109.1(2) . 2_667 ?
Mo11 O77 Mo1J 142.4(3) . . ?
Mo11 O77 Mo1L 103.0(2) . . ?
Mo1J O77 Mo1L 102.6(2) . . ?
Mo11 O77 Mo2I 102.1(2) . . ?
Mo1J O77 Mo2I 102.5(2) . . ?
Mo1L O77 Mo2I 95.4(2) . . ?
Mo55 O78 Mo10 123.0(3) . . ?
Mo58 O79 Mo52 108.5(2) . . ?
Mo58 O79 Mo4K 142.7(3) . . ?
Mo52 O79 Mo4K 108.3(2) . . ?
Mo4Q O80 Mo51 103.2(2) . . ?
Mo4Q O80 Mo56 108.9(2) . . ?
Mo51 O80 Mo56 89.65(16) . . ?
Mo4P O81 Mo59 123.3(3) . . ?
Mo4X O82 Mo4V 141.3(3) . . ?
Mo4X O82 Mo1A 103.7(2) . . ?
Mo4V O82 Mo1A 103.2(2) . . ?
Mo4X O82 Mo1K 102.8(2) . . ?
Mo4V O82 Mo1K 101.76(19) . . ?
Mo1A O82 Mo1K 95.62(19) . . ?
Mo26 O83 Mo1X 137.3(3) . . ?
Mo26 O83 Mo2C 109.8(3) . . ?
Mo1X O83 Mo2C 110.9(2) . . ?
Mo4Z O84 Mo15 137.4(3) . . ?
Mo4Z O84 Mo19 111.5(2) . . ?
Mo15 O84 Mo19 109.8(2) . . ?
Mo2Q O85 Mo23 103.0(2) . . ?
Mo2Q O85 Mo1W 107.6(3) . . ?
Mo23 O85 Mo1W 88.4(2) . . ?
Mo4Q O86 Mo4O 117.1(2) . . ?
Mo1A O89 Mo2X 110.3(3) . . ?
Mo1A O89 Mo1M 110.9(2) . . ?
Mo2X O89 Mo1M 136.5(3) . . ?
Mo4M O90 Mo4G 157.3(3) . . ?
Mo4H O91 Mo28 110.3(3) . . ?
Mo4H O91 Mo1C 110.8(3) . . ?
Mo28 O91 Mo1C 133.1(3) . . ?
Mo4X O92 Mo18 123.2(3) . . ?
Mo37 O93 Mo2O 116.9(3) . . ?
Mo1P O95 Mo4A 149.7(3) . . ?
Mo29 O96 Mo4G 149.9(3) . . ?
Mo1H O97 Mo10 148.0(3) . . ?
Mo4P O98 Mo4Z 156.9(3) . . ?
Mo4J O100 Mo51 146.8(3) . . ?
Mo2W O101 Mo25 103.2(3) . . ?
Mo2W O101 Mo27 107.5(2) . . ?
Mo25 O101 Mo27 88.59(18) . . ?
Mo11 O102 Mo14 158.5(3) . . ?
Mo56 O104 Mo4O 110.1(2) . . ?
Mo56 O104 Mo1H 141.4(3) . . ?
Mo4O O104 Mo1H 107.1(2) . . ?
Mo2H O105 Mo14 123.0(3) . . ?
Mo4R O106 Mo4I 109.3(2) . . ?
Mo4R O106 Mo4W 142.3(3) . . ?
Mo4I O106 Mo4W 107.9(2) . . ?
Mo2I O107 Mo1Z 104.0(2) . . ?
Mo2I O107 Mo11 108.4(2) . . ?
Mo1Z O107 Mo11 89.35(19) . . ?
Mo1L O108 Mo1O 110.5(3) . . ?
Mo1L O108 Mo2R 109.0(2) . . ?
Mo1O O108 Mo2R 135.5(3) . . ?
Mo1B O109 Mo10 103.4(2) . . ?
Mo1B O109 Mo55 108.5(2) . . ?
Mo10 O109 Mo55 88.72(17) . . ?
Mo2V O112 Mo2O 109.7(3) . . ?
Mo2V O112 Mo2P 142.3(3) . . ?
Mo2O O112 Mo2P 107.8(3) . . ?
Mo1Q O114 Mo4D 103.3(2) . . ?
Mo1Q O114 Mo4M 107.6(2) . . ?
Mo4D O114 Mo4M 88.82(16) . . ?
Mo2K O116 Mo20 103.0(3) . . ?
Mo2K O116 Mo1I 107.7(2) . . ?
Mo20 O116 Mo1I 88.56(18) . . ?
Mo36 O117 Mo20 148.4(4) . . ?
Mo52 O119 Mo2J 108.5(2) . . ?
Mo52 O119 Mo4F 111.8(2) . 2_567 ?
Mo2J O119 Mo4F 139.0(2) . 2_567 ?
Mo2F O120 Mo24 123.4(3) . . ?
Mo4Y O122 Mo59 150.0(3) . . ?
Mo21 O123 Mo4L 148.3(3) . . ?
Mo4S O125 Mo53 103.5(2) . 2_667 ?
Mo4S O125 Mo4B 108.3(2) . . ?
Mo53 O125 Mo4B 89.15(16) 2_667 . ?
Mo57 O126 Mo18 158.0(3) . . ?
Mo4R O127 Mo15 157.6(3) . . ?
Mo4I O131 Mo1S 110.1(2) . . ?
Mo4I O131 Mo4W 110.6(3) . . ?
Mo1S O131 Mo4W 134.8(3) . . ?
Mo4E O132 Mo53 147.9(3) . . ?
Mo1K O135 Mo1A 116.4(3) . . ?
Mo4V O136 Mo4N 158.4(3) . . ?
Mo2F O137 Mo2H 141.0(3) . . ?
Mo2F O137 Mo35 103.2(2) . . ?
Mo2H O137 Mo35 103.4(2) . . ?
Mo2F O137 Mo2Z 102.7(2) . . ?
Mo2H O137 Mo2Z 102.5(2) . . ?
Mo35 O137 Mo2Z 95.5(2) . . ?
Mo16 O138 Mo23 137.4(3) . . ?
Mo16 O138 Mo2Q 110.1(3) . . ?
Mo23 O138 Mo2Q 110.2(3) . . ?
Mo1G O139 Mo2S 110.0(2) . . ?
Mo1G O139 Mo4Y 110.6(2) . . ?
Mo2S O139 Mo4Y 134.5(3) . . ?
Mo11 O141 Mo1Z 121.7(3) . . ?
Mo2H O142 Mo1Z 158.3(4) . . ?
Mo4F O144 Mo4C 148.0(3) . 1_455 ?
Mo2Z O146 Mo24 102.8(2) . . ?
Mo2Z O146 Mo2F 107.5(2) . . ?
Mo24 O146 Mo2F 88.0(2) . . ?
Mo2O O147 Mo3K 109.6(3) . . ?
Mo2O O147 Mo2P 110.4(3) . . ?
Mo3K O147 Mo2P 135.9(4) . . ?
Mo39 O148 Mo1R 137.5(4) 2_667 . ?
Mo39 O148 M39 20.0(3) 2_667 2_667 ?
Mo1R O148 M39 123.5(5) . 2_667 ?
Mo1N O153 Mo38 109.2(3) . 2_576 ?
Mo1N O153 Mo1U 109.8(3) . . ?
Mo38 O153 Mo1U 136.2(3) 2_576 . ?
Mo4D O155 Mo4N 137.4(3) . . ?
Mo4D O155 Mo1Q 110.1(2) . . ?
Mo4N O155 Mo1Q 110.1(2) . . ?
Mo4K O157 Mo4D 147.8(3) . . ?
Mo2A O160 Mo2M 141.4(3) . . ?
Mo2A O160 Mo2D 103.0(2) . . ?
Mo2M O160 Mo2D 102.7(3) . . ?
Mo2A O160 Mo2C 103.2(2) . . ?
Mo2M O160 Mo2C 102.1(2) . . ?
Mo2D O160 Mo2C 96.3(2) . . ?
Mo1D O161 Mo18 146.7(3) . . ?
Mo1G O163 Mo2S 109.8(2) . . ?
Mo1G O163 Mo21 110.8(3) . . ?
Mo2S O163 Mo21 136.9(3) . . ?
Mo12 O164 Mo1G 109.6(2) . . ?
Mo12 O164 Mo21 141.4(3) . . ?
Mo1G O164 Mo21 108.2(2) . . ?
Mo4X O167 Mo1A 109.4(2) . . ?
Mo4X O167 Mo1P 141.7(3) . . ?
Mo1A O167 Mo1P 108.1(2) . . ?
Mo58 O168 Mo4D 157.6(3) . . ?
Mo1J O169 Mo1L 109.8(3) . . ?
Mo1J O169 Mo2N 141.1(3) . . ?
Mo1L O169 Mo2N 108.6(2) . . ?
Mo2M O171 Mo26 122.7(3) . . ?
Mo4V O172 Mo1A 109.0(2) . . ?
Mo4V O172 Mo1M 142.1(3) . . ?
Mo1A O172 Mo1M 108.3(2) . . ?
Mo22 O173 Mo23 158.0(4) . . ?
Mo4R O176 Mo4L 123.1(3) . . ?
Mo2U O177 Mo34 135.9(3) . . ?
Mo2U O177 Mo37 111.4(3) . . ?
Mo34 O177 Mo37 110.2(3) . . ?
Mo2Q O178 Mo16 103.5(2) . . ?
Mo2Q O178 Mo1V 108.5(3) . . ?
Mo16 O178 Mo1V 89.23(18) . . ?
Mo2K O179 Mo1N 118.1(3) . 2_576 ?
Mo2Y O180 Mo25 149.3(4) . . ?
Mo4U O181 Mo1F 108.9(3) . . ?
Mo4U O181 Mo2L 142.1(3) . . ?
Mo1F O181 Mo2L 108.2(3) . . ?
Mo1C O183 Mo4Z 149.9(3) . . ?
Mo25 O184 Mo2T 136.6(3) . . ?
Mo25 O184 Mo2W 111.2(3) . . ?
Mo2T O184 Mo2W 110.4(2) . . ?
Mo2J O185 Mo3N 159.2(3) . . ?
Mo2F O186 Mo34 158.1(4) . . ?
Mo4U O189 Mo1E 158.1(3) . . ?
Mo2Z O191 Mo14 103.3(2) . . ?
Mo2Z O191 Mo2H 108.1(2) . . ?
Mo14 O191 Mo2H 89.1(2) . . ?
Mo1R O192 Mo4K 168.0(4) . 2_567 ?
Mo1J O193 Mo26 157.7(3) . . ?
Mo4E O194 Mo3I 152.0(3) . . ?
Mo4E O194 M3I 154.8(5) . . ?
Mo2P O195 Mo24 149.8(3) . . ?
Mo12 O196 Mo4L 157.2(3) . . ?
Mo1I O198 Mo1N 109.4(3) . 2_576 ?
Mo1I O198 Mo2Y 141.8(3) . . ?
Mo1N O198 Mo2Y 108.5(2) 2_576 . ?
Mo4F O199 Mo1R 155.9(3) . 2_567 ?
Mo2J O200 Mo1R 158.8(3) . . ?
Mo2I O203 Mo1L 117.3(3) . . ?
Mo1Y O204 Mo2B 149.3(4) . . ?
Mo11 O206 Mo1L 108.9(2) . . ?
Mo11 O206 Mo1O 141.4(3) . . ?
Mo1L O206 Mo1O 108.6(3) . . ?
Mo2V O207 Mo34 123.6(3) . . ?
Mo3N O208 Mo4F 176.1(4) . . ?
Mo33 O211 Mo1X 149.0(3) . . ?
Mo13 O212 Mo1N 109.2(2) . . ?
Mo13 O212 Mo1U 141.0(3) . . ?
Mo1N O212 Mo1U 108.1(2) . . ?
Mo1U O213 Mo3O 152.7(4) . . ?
Mo29 O215 Mo41 156.2(4) . 2_667 ?
Mo29 O215 M41 143.6(5) . 2_667 ?
Mo41 O215 M41 24.3(2) 2_667 2_667 ?
Mo2C O217 Mo1X 103.5(2) . . ?
Mo2C O217 Mo2A 107.4(3) . . ?
Mo1X O217 Mo2A 88.81(19) . . ?
Mo1M O221 Mo4N 149.1(3) . . ?
Mo2Q O222 Mo30 116.8(3) . . ?
Mo2A O223 Mo2D 108.9(3) . . ?
Mo2A O223 Mo3A 141.8(3) . . ?
Mo2D O223 Mo3A 108.8(3) . . ?
Mo2C O224 Mo26 103.3(2) . . ?
Mo2C O224 Mo2M 108.1(2) . . ?
Mo26 O224 Mo2M 89.39(18) . . ?
Mo37 O225 Mo2U 102.8(3) . . ?
Mo37 O225 Mo22 107.4(3) . . ?
Mo2U O225 Mo22 88.5(2) . . ?
Mo1Z O227 Mo2B 137.2(3) . . ?
Mo1Z O227 Mo2I 110.1(2) . . ?
Mo2B O227 Mo2I 110.9(3) . . ?
Mo2N O230 Mo26 148.4(4) . . ?
Mo1F O231 Mo3E 109.5(3) . . ?
Mo1F O231 Mo29 110.5(3) . . ?
Mo3E O231 Mo29 136.8(3) . . ?
Mo22 O232 Mo2U 123.3(4) . . ?
Mo2K O235 Mo1T 103.2(2) . . ?
Mo2K O235 Mo13 108.7(3) . 2_576 ?
Mo1T O235 Mo13 89.09(18) . 2_576 ?
Mo1F O236 Mo3E 109.9(3) . . ?
Mo1F O236 Mo2L 110.7(3) . . ?
Mo3E O236 Mo2L 137.3(3) . . ?
Mo2I O238 Mo2B 103.1(3) . . ?
Mo2I O238 Mo1J 107.4(2) . . ?
Mo2B O238 Mo1J 88.14(18) . . ?
Mo1W O239 Mo30 108.7(3) . . ?
Mo1W O239 Mo3F 142.0(3) . . ?
Mo30 O239 Mo3F 108.4(3) . . ?
Mo27 O242 Mo25 123.2(3) . . ?
Mo30 O244 Mo3P 109.6(3) . . ?
Mo30 O244 Mo3B 111.0(3) . 2_576 ?
Mo3P O244 Mo3B 134.9(4) . 2_576 ?
Mo1O O245 Mo3G 153.6(4) . . ?
Mo4J O246 Mo3M 153.1(3) . . ?
Mo13 O248 Mo1T 121.8(3) . 2_576 ?
Mo2C O249 Mo2D 116.2(3) . . ?
Mo1L O250 Mo2R 109.7(3) . . ?
Mo1L O250 Mo2N 111.0(3) . . ?
Mo2R O250 Mo2N 133.8(3) . . ?
Mo2A O251 Mo1X 122.8(3) . . ?
Mo1I O252 Mo25 158.2(3) . . ?
Mo1W O253 Mo2U 157.9(4) . . ?
Mo27 O256 Mo2G 141.4(3) . . ?
Mo27 O256 Mo2E 102.9(3) . . ?
Mo2G O256 Mo2E 102.7(2) . . ?
Mo27 O256 Mo2W 102.9(2) . . ?
Mo2G O256 Mo2W 102.4(2) . . ?
Mo2E O256 Mo2W 96.2(2) . . ?
Mo1T O259 Mo20 136.8(3) . . ?
Mo1T O259 Mo2K 110.8(3) . . ?
Mo20 O259 Mo2K 110.5(3) . . ?
Mo1V O261 Mo1T 158.5(3) . 2_576 ?
Mo4O O262 Mo31 109.5(3) . . ?
Mo4O O262 Mo1D 110.7(2) . . ?
Mo31 O262 Mo1D 139.1(3) . . ?
Mo22 O263 Mo2V 141.3(3) . . ?
Mo22 O263 Mo2O 103.0(3) . . ?
Mo2V O263 Mo2O 102.8(2) . . ?
Mo22 O263 Mo37 102.6(2) . . ?
Mo2V O263 Mo37 102.9(2) . . ?
Mo2O O263 Mo37 96.0(2) . . ?
Mo37 O266 Mo34 103.3(2) . . ?
Mo37 O266 Mo2V 108.0(2) . . ?
Mo34 O266 Mo2V 89.1(2) . . ?
Mo2H O268 Mo35 109.9(3) . . ?
Mo2H O268 Mo3C 141.0(3) . . ?
Mo35 O268 Mo3C 108.2(3) . . ?
Mo4M O269 Mo1F 109.3(2) . . ?
Mo4M O269 Mo29 142.0(3) . . ?
Mo1F O269 Mo29 108.3(3) . . ?
Mo41 O270 Mo3I 142.6(5) . . ?
M41 O270 M3I 110.0(7) . . ?
Mo17 O272 Mo1G 109.1(2) . . ?
Mo17 O272 Mo4Y 143.1(3) . . ?
Mo1G O272 Mo4Y 107.7(2) . . ?
Mo1P O273 Mo3Q 153.1(4) . . ?
Mo2R O274 M3L 150.7(7) . . ?
Mo2R O274 Mo3L 158.1(4) . . ?
Mo2G O275 Mo2E 108.8(3) . . ?
Mo2G O275 Mo33 142.8(3) . . ?
Mo2E O275 Mo33 108.1(3) . . ?
Mo32 O276 Mo23 149.8(4) . . ?
Mo27 O277 Mo20 158.2(3) . . ?
Mo1Q O278 Mo1F 117.0(3) . . ?
Mo2W O279 Mo2T 102.9(2) . . ?
Mo2W O279 Mo2G 107.6(3) . . ?
Mo2T O279 Mo2G 88.62(19) . . ?
Mo2E O280 Mo3H 109.8(3) . . ?
Mo2E O280 Mo36 110.5(3) . . ?
Mo3H O280 Mo36 135.2(3) . . ?
Mo2S O288 M39 151.8(6) . . ?
Mo2S O288 Mo39 160.0(4) . . ?
Mo24 O289 Mo14 136.9(3) . . ?
Mo24 O289 Mo2Z 110.9(3) . . ?
Mo14 O289 Mo2Z 110.1(2) . . ?
Mo2V O291 Mo24 158.4(4) . . ?
Mo2L O297 Mo1E 149.5(3) . . ?
Mo27 O302 Mo2E 108.9(3) . . ?
Mo27 O302 Mo36 142.1(3) . . ?
Mo2E O302 Mo36 108.6(3) . . ?
Mo1M O303 Mo3X 154.5(4) . . ?
Mo1M O303 M3X 151.8(4) . . ?
Mo1W O304 Mo23 123.3(3) . . ?
Mo3B O305 Mo1T 148.9(4) . . ?
Mo2R O307 Mo3G 157.7(4) . . ?
Mo1A O311 Mo1P 111.3(3) . . ?
Mo1A O311 Mo2X 108.9(3) . . ?
Mo1P O311 Mo2X 137.9(3) . . ?
Mo2Z O314 Mo35 116.9(3) . . ?
Mo2M O315 Mo2D 109.4(3) . . ?
Mo2M O315 Mo1Y 142.3(3) . . ?
Mo2D O315 Mo1Y 108.1(3) . . ?
Mo1C O318 Mo46 154.4(4) . . ?
Mo1C O318 M46 148.3(5) . . ?
Mo3Q O321 Mo3M 141.5(4) . . ?
Mo2G O322 Mo2T 122.8(3) . . ?
Mo3C O323 Mo1Z 149.3(3) . . ?
Mo2F O324 Mo35 109.2(3) . . ?
Mo2F O324 Mo3J 141.7(3) . . ?
Mo35 O324 Mo3J 108.2(3) . . ?
Mo1V O325 Mo16 121.6(3) . . ?
Mo1Y O328 Mo3S 155.8(4) . . ?
Mo1Y O328 M3S 136.1(5) . . ?
Mo2E O330 Mo3H 110.7(3) . . ?
Mo2E O330 Mo33 110.1(3) . . ?
Mo3H O330 Mo33 137.1(3) . . ?
Mo1U O333 Mo16 148.8(3) . . ?
Mo1O O334 Mo14 149.2(3) . . ?
Mo2D O338 Mo3A 110.7(3) . . ?
Mo2D O338 Mo3D 109.1(3) . . ?
Mo3A O338 Mo3D 136.3(3) . . ?
Mo3F O339 Mo2U 149.5(3) . . ?
Mo1N O341 Mo38 110.1(3) . 2_576 ?
Mo1N O341 Mo2Y 110.0(3) . 2_576 ?
Mo38 O341 Mo2Y 133.5(3) 2_576 2_576 ?
Mo4W O343 Mo47 150.8(4) . . ?
Mo4W O343 M47 153.7(4) . . ?
Mo4K O345 Mo3N 153.5(4) . . ?
Mo32 O346 Mo3Z 147.6(4) . . ?
Mo2M O347 Mo2B 158.3(3) . . ?
C101 O351 Mo1R 128.3(7) 2_667 . ?
Mo2G O355 Mo1X 157.7(3) . . ?
Mo1D O356 Mo61 153.3(5) . . ?
Mo1D O356 M61 153.8(7) . . ?
Mo2D O357 Mo3D 110.0(3) . . ?
Mo2D O357 Mo1Y 110.8(3) . . ?
Mo3D O357 Mo1Y 134.4(3) . . ?
Mo21 O358 M3R 149.5(6) . . ?
Mo21 O358 Mo3R 155.9(4) . . ?
Mo3A O359 Mo2T 149.7(3) . . ?
Mo4Y O360 Mo39 154.4(3) . . ?
Mo4Y O360 M39 146.7(4) . . ?
Mo2W O361 Mo2E 116.5(3) . . ?
Mo1V O362 Mo30 109.7(3) . . ?
Mo1V O362 Mo3B 140.9(3) . 2_576 ?
Mo30 O362 Mo3B 108.8(3) . 2_576 ?
Mo2A O363 Mo2T 157.5(4) . . ?
Mo28 O364 M3I 154.1(7) . . ?
Mo28 O364 Mo3I 159.1(4) . . ?
Mo2O O366 Mo3K 109.5(3) . . ?
Mo2O O366 Mo32 110.6(3) . . ?
Mo3K O366 Mo32 136.0(4) . . ?
Mo38 O369 Mo3V 157.3(4) . . ?
Mo33 O370 Mo3W 155.5(4) . . ?
Mo33 O370 M3W 144.2(5) . . ?
Mo1S O374 M47 152.3(6) . . ?
Mo1S O374 Mo47 157.2(5) . . ?
Mo38 O375 Mo3O 158.3(4) . 2_576 ?
Mo36 O377 Mo3Y 156.1(4) . . ?
Mo2N O378 M3L 151.1(6) . . ?
Mo2N O378 Mo3L 154.6(4) . . ?
Mo1H O380 Mo3U 156.3(4) . . ?
Mo1H O380 M3U 147.0(5) . . ?
Mo3S O383 Mo44 139.5(5) . . ?
M3S O383 M44 83.8(11) . . ?
Mo30 O384 Mo3P 110.1(3) . . ?
Mo30 O384 Mo3F 109.9(3) . . ?
Mo3P O384 Mo3F 136.8(3) . . ?
Mo2X O387 Mo3X 158.9(5) . . ?
Mo2X O387 M3X 162.0(6) . . ?
Mo31 O392 Mo61 154.3(5) . . ?
Mo31 O392 M61 155.2(6) . . ?
Mo35 O393 M3T 101.5(5) . . ?
Mo35 O393 Mo3T 109.4(3) . . ?
Mo35 O393 Mo3C 109.9(3) . . ?
M3T O393 Mo3C 147.5(5) . . ?
Mo3T O393 Mo3C 136.3(4) . . ?
Mo3U O395 Mo3R 140.8(5) . . ?
M3R O395 M3U 106.9(7) . . ?
Mo3D O396 M3S 136.8(7) . . ?
Mo3D O396 Mo3S 158.6(4) . . ?
Mo2Y O399 Mo3V 153.5(4) . . ?
M3T O404 Mo35 103.6(4) . . ?
Mo35 O404 Mo3T 109.7(3) . . ?
M3T O404 Mo3J 144.4(5) . . ?
Mo35 O404 Mo3J 110.5(3) . . ?
Mo3T O404 Mo3J 136.0(4) . . ?
Mo28 O405 M46 142.6(6) . . ?
Mo28 O405 Mo46 153.7(4) . . ?
C91 O406 Mo3N 122.7(10) . . ?
Mo2S O409 Mo3R 159.2(4) . . ?
Mo2S O409 M3R 141.7(6) . . ?
C101 O410 Mo39 129.3(8) . . ?
Mo3N O413 Mo3X 137.4(5) . . ?
Mo3N O413 M3X 120.1(5) . . ?
Mo2P O414 Mo42 152.8(4) . . ?
Mo3A O415 Mo45 154.9(4) . . ?
Mo3G O419 Mo42 140.0(5) . . ?
Mo3W O421 Mo3L 140.4(5) . . ?
M3L O421 M3W 108.0(7) . . ?
C31 O423 Mo3L 118.6(10) . . ?
Mo3C O425 Mo44 149.2(6) . . ?
C51 O429 Mo3G 112.1(17) . . ?
Mo3Y O431 Mo43 140.3(5) . . ?
Mo3Y O431 M43 124.3(6) . . ?
Mo31 O432 M3U 140.3(6) . . ?
Mo31 O432 Mo3U 154.4(4) . . ?
C21 O436 Mo43 121.2(15) . . ?
M60 O439 M48 114.1(10) . . ?
Mo3V O442 Mo45 135.9(5) . . ?
Mo46 O444 Mo47 139.2(5) . . ?
M47 O444 M46 102.0(6) . . ?
Mo3J O446 Mo34 148.5(4) . . ?
Mo1S O447 Mo3M 158.3(5) . . ?
Mo3Z O448 Mo3O 139.1(5) . . ?
Mo3H O449 Mo3Y 158.0(6) . . ?
C11 O450 Mo3S 123.5(12) . . ?
Mo2L O453 M40 151.5(5) . . ?
Mo2L O453 Mo40 159.5(5) . . ?
Mo3B O455 Mo43 153.7(5) . . ?
Mo3B O455 M43 144.5(6) . . ?
Mo3H O456 Mo3W 155.6(7) . . ?
C11 O457 Mo44 123.2(13) . . ?
C81 O458 Mo3R 101.8(14) . . ?
Mo2X O459 Mo3Q 157.6(5) . . ?
Mo3E O467 Mo41 160.0(6) 2_667 . ?
Mo3E O467 M41 143.1(6) 2_667 . ?
Mo3F O468 Mo48 156.7(4) . . ?
Mo3F O468 M48 144.0(6) . . ?
M43 O472 Mo3P 149.1(9) 2_576 . ?
Mo3P O472 Mo43 157.1(7) . 2_576 ?
Mo3P O473 M48 145.8(7) . . ?
Mo3P O473 Mo48 160.1(6) . . ?
C61 O474 Mo48 109.9(17) . . ?
M60 O475 C61 116.4(19) . . ?
C61 O475 Mo60 110.4(17) . . ?
Mo3J O479 Mo60 154.9(5) . . ?
Mo3J O479 M60 148.0(6) . . ?
O780 O480 M60 96(3) . . ?
Mo3T O480 Mo60 149.3(8) . . ?
O780 O480 M3T 62(2) . . ?
M60 O480 M3T 151.1(9) . . ?
O783 O483 M44 125(2) . . ?
Mo3T O483 Mo44 149.4(6) . . ?
O783 O483 M3T 49.4(17) . . ?
M44 O483 M3T 160.4(12) . . ?
Mo3D O489 Mo45 158.0(5) . . ?
C1 O492 Mo45 127.1(11) . . ?
C21 O495 Mo3Y 125.3(16) . . ?
C31 O501 Mo3W 121.8(11) . . ?
Mo3K O504 Mo42 157.3(6) . . ?
Mo3K O505 Mo3Z 150.6(6) . . ?
Mo3E O513 Mo40 159.0(8) . . ?
C71 O516 M47 127.1(12) . . ?
C71 O516 Mo47 123.1(11) . . ?
C81 O518 Mo3U 108.3(13) . . ?
C51 O519 Mo42 112.0(15) . . ?
C71 O520 Mo46 125.8(11) . . ?
C91 O524 Mo3X 125.8(11) . . ?
C1 O529 Mo3V 125.3(10) . . ?
Mo40 O533 Mo61 137.4(8) . . ?
M61 O533 M40 136.5(9) . . ?
Mo60 O739 Mo48 121.3(10) . . ?
Mo3H O756 M3W 126.5(12) . . ?
O480 O780 M3T 99(3) . . ?
O480 O780 M60 65(2) . . ?
M3T O780 M60 155.3(16) . . ?
O483 O783 M3T 110(2) . . ?
O483 O783 M44 39.8(17) . . ?
M3T O783 M44 144.7(16) . . ?
Mo3E O813 M40 151.2(12) . . ?
O529 C1 O492 127.4(14) . . ?
O529 C1 C2 110.0(14) . . ?
O492 C1 C2 122.4(15) . . ?
N0 C2 C3 118(2) . . ?
N0 C2 C1 123(2) . . ?
C3 C2 C1 114.5(17) . . ?
O457 C11 O450 131.6(18) . . ?
O457 C11 C12 118.3(19) . . ?
O450 C11 C12 108.6(17) . . ?
C12 C11 M44 132(2) . . ?
C12 C11 M3S 125.6(15) . . ?
M44 C11 M3S 101.6(14) . . ?
N1 C12 C13 120(2) . . ?
N1 C12 C11 126(2) . . ?
C13 C12 C11 114(2) . . ?
O495 C21 O436 122(2) . . ?
O495 C21 C22 125(3) . . ?
O436 C21 C22 114(2) . . ?
O495 C21 M43 108.6(15) . . ?
C22 C21 M43 126(2) . . ?
N2 C22 C23 126(3) . . ?
N2 C22 C21 116(3) . . ?
C23 C22 C21 114(2) . . ?
O501 C31 O423 131.5(15) . . ?
O501 C31 C32 114.5(16) . . ?
O423 C31 C32 112.4(15) . . ?
C32 C31 M3W 133.7(13) . . ?
C32 C31 M3L 131.3(14) . . ?
M3W C31 M3L 89.6(7) . . ?
N3 C32 C33 113.0(19) . . ?
N3 C32 C31 122.7(19) . . ?
C33 C32 C31 124.2(18) . . ?
O429 C51 C52 116(3) . . ?
O429 C51 O519 142(2) . . ?
C52 C51 O519 101(2) . . ?
N5 C52 C53 121(3) . . ?
N5 C52 C51 115(3) . . ?
C53 C52 C51 124(3) . . ?
O474 C61 O475 133(3) . . ?
O474 C61 C62 113(2) . . ?
O475 C61 C62 108(2) . . ?
O475 C61 M48 119.0(18) . . ?
C62 C61 M48 133.4(16) . . ?
O475 C61 M60 29.7(10) . . ?
C62 C61 M60 130.8(16) . . ?
M48 C61 M60 93.3(11) . . ?
N6 C62 C63 122(3) . . ?
N6 C62 C61 120(2) . . ?
C63 C62 C61 116(2) . . ?
O516 C71 O520 123.6(15) . . ?
O516 C71 C72 118.2(16) . . ?
O520 C71 C72 117.8(16) . . ?
O516 C71 M47 28.7(7) . . ?
C72 C71 M47 138.3(14) . . ?
N7 C72 C71 110.7(19) . . ?
N7 C72 C73 117(2) . . ?
C71 C72 C73 111.3(19) . . ?
C82 C81 O518 112.2(17) . . ?
C82 C81 O458 107.0(16) . . ?
O518 C81 O458 130(2) . . ?
C82 C81 M3R 128.4(14) . . ?
C82 C81 M3U 134.2(13) . . ?
M3R C81 M3U 95.5(11) . . ?
N8 C82 C83 119(2) . . ?
N8 C82 C81 122(2) . . ?
C83 C82 C81 119(2) . . ?
O406 C91 O524 125.1(14) . . ?
O406 C91 C92 126.3(16) . . ?
O524 C91 C92 107.8(15) . . ?
O406 C91 M3X 102.7(9) . . ?
C92 C91 M3X 130.6(13) . . ?
N9 C92 C91 106.7(16) . . ?
N9 C92 C93 112(2) . . ?
C91 C92 C93 114(2) . . ?
O410 C101 O351 125.6(10) . 2_667 ?
O410 C101 C102 112.1(10) . . ?
O351 C101 C102 122.2(10) 2_667 . ?
O351 C101 M39 105.1(7) 2_667 . ?
C102 C101 M39 131.3(8) . . ?
N10 C102 C103 118.4(15) . . ?
N10 C102 C101 113.7(13) . . ?
C103 C102 C101 112.8(12) . . ?

loop_
_geom_bond_atom_site_label_1
_geom_bond_atom_site_label_2
_geom_bond_distance
_geom_bond_site_symmetry_2
_geom_bond_publ_flag
Mo1A O162 1.675(6) . ?
Mo1A O311 1.985(5) . ?
Mo1A O89 1.987(5) . ?
Mo1A O167 2.011(5) . ?
Mo1A O172 2.013(5) . ?
Mo1A O82 2.101(5) . ?
Mo1A O135 2.236(6) . ?
Mo1B O75 1.674(6) . ?
Mo1B O69 1.765(5) . ?
Mo1B O109 1.940(5) . ?
Mo1B O32 1.956(5) . ?
Mo1B O55 2.109(5) . ?
Mo1B O23 2.492(5) . ?
Mo1C O70 1.675(7) . ?
Mo1C O318 1.732(7) . ?
Mo1C O183 1.839(6) . ?
Mo1C O91 2.050(6) . ?
Mo1C O34 2.125(5) . ?
Mo1C O258 2.320(7) . ?
Mo1D O154 1.673(5) . ?
Mo1D O356 1.730(6) . ?
Mo1D O161 1.840(6) . ?
Mo1D O262 2.058(6) . ?
Mo1D O12 2.107(5) . ?
Mo1D O298 2.336(6) . ?
Mo1E O94 1.676(6) . ?
Mo1E O189 1.902(6) . ?
Mo1E O49 1.926(6) . ?
Mo1E O297 1.968(6) . ?
Mo1E O63 2.003(5) . ?
Mo1E O59 2.339(5) . ?
Mo1F O115 1.674(6) . ?
Mo1F O231 1.988(6) . ?
Mo1F O236 1.997(7) . ?
Mo1F O269 2.009(5) . ?
Mo1F O181 2.009(5) . ?
Mo1F O24 2.104(5) . ?
Mo1F O278 2.241(5) . ?
Mo1G O284 1.694(6) . ?
Mo1G O139 1.987(5) . ?
Mo1G O163 1.989(6) . ?
Mo1G O164 2.008(5) . ?
Mo1G O272 2.012(5) . ?
Mo1G O19 2.112(5) . ?
Mo1G O53 2.222(6) . ?
Mo1H O309 1.695(6) . ?
Mo1H O380 1.731(6) . ?
Mo1H O97 1.833(6) . ?
Mo1H O27 2.055(6) . ?
Mo1H O104 2.105(5) . ?
Mo1H O353 2.330(6) . ?
Mo1I O216 1.672(5) . ?
Mo1I O252 1.848(6) . ?
Mo1I O52 1.865(6) . ?
Mo1I O198 1.994(5) . ?
Mo1I O46 2.070(6) 2_576 ?
Mo1I O116 2.451(5) . ?
Mo1J O103 1.669(6) . ?
Mo1J O40 1.850(6) . ?
Mo1J O193 1.854(5) . ?
Mo1J O169 1.991(6) . ?
Mo1J O77 2.082(5) . ?
Mo1J O238 2.456(5) . ?
Mo1K O51 1.691(6) . ?
Mo1K O135 1.774(5) . ?
Mo1K O59 1.938(5) . ?
Mo1K O47 1.966(5) . ?
Mo1K O63 2.104(5) . ?
Mo1K O82 2.496(5) . ?
Mo1L O151 1.677(5) . ?
Mo1L O250 1.980(6) . ?
Mo1L O108 1.995(5) . ?
Mo1L O169 2.005(5) . ?
Mo1L O206 2.015(5) . ?
Mo1L O77 2.109(6) . ?
Mo1L O203 2.222(5) . ?
Mo1M O129 1.684(6) . ?
Mo1M O303 1.739(6) . ?
Mo1M O221 1.830(5) . ?
Mo1M O89 2.067(5) . ?
Mo1M O172 2.106(5) . ?
Mo1M O354 2.327(7) . ?
Mo1N O209 1.674(5) . ?
Mo1N O341 1.983(6) . ?
Mo1N O153 2.001(5) . ?
Mo1N O198 2.013(6) 2_576 ?
Mo1N O212 2.015(6) . ?
Mo1N O46 2.097(5) . ?
Mo1N O179 2.214(6) 2_576 ?
Mo1O O365 1.697(6) . ?
Mo1O O245 1.738(6) . ?
Mo1O O334 1.844(6) . ?
Mo1O O108 2.064(6) . ?
Mo1O O206 2.091(5) . ?
Mo1O O88 2.325(5) . ?
Mo1P O229 1.719(6) . ?
Mo1P O273 1.745(5) . ?
Mo1P O95 1.810(5) . ?
Mo1P O311 2.049(6) . ?
Mo1P O167 2.101(5) . ?
Mo1P O219 2.322(6) . ?
Mo1Q O190 1.680(5) . ?
Mo1Q O278 1.758(6) . ?
Mo1Q O114 1.947(5) . ?
Mo1Q O67 1.974(5) . ?
Mo1Q O155 2.109(5) . ?
Mo1Q O24 2.477(5) . ?
Mo1R O220 1.692(6) . ?
Mo1R O192 1.710(6) . ?
Mo1R O148 1.907(6) . ?
Mo1R O200 2.000(6) . ?
Mo1R O351 2.193(7) . ?
Mo1R O199 2.245(5) 2_567 ?
Mo1S O374 1.754(7) . ?
Mo1S O428 1.756(9) . ?
Mo1S O447 1.774(8) . ?
Mo1S O131 2.052(6) . ?
Mo1S O14 2.068(5) . ?
Mo1S O422 2.283(9) . ?
Mo1T O403 1.674(6) . ?
Mo1T O261 1.905(6) 2_576 ?
Mo1T O248 1.949(6) 2_576 ?
Mo1T O305 1.970(6) . ?
Mo1T O259 1.996(6) . ?
Mo1T O235 2.319(6) . ?
Mo1U O286 1.692(6) . ?
Mo1U O213 1.755(6) . ?
Mo1U O333 1.829(6) . ?
Mo1U O153 2.078(6) . ?
Mo1U O212 2.106(5) . ?
Mo1U O312 2.319(6) . ?
Mo1V O218 1.670(7) . ?
Mo1V O261 1.845(6) . ?
Mo1V O325 1.863(5) . ?
Mo1V O362 1.997(6) . ?
Mo1V O22 2.074(6) . ?
Mo1V O178 2.426(6) . ?
Mo1W O201 1.665(6) . ?
Mo1W O253 1.842(6) . ?
Mo1W O304 1.854(6) . ?
Mo1W O239 1.990(6) . ?
Mo1W O22 2.072(6) . ?
Mo1W O85 2.453(6) . ?
Mo1X O287 1.674(6) . ?
Mo1X O355 1.908(6) . ?
Mo1X O251 1.958(7) . ?
Mo1X O211 1.962(6) . ?
Mo1X O83 2.001(6) . ?
Mo1X O217 2.330(6) . ?
Mo1Y O331 1.697(7) . ?
Mo1Y O328 1.754(7) . ?
Mo1Y O204 1.833(6) . ?
Mo1Y O357 2.059(6) . ?
Mo1Y O315 2.115(6) . ?
Mo1Y O394 2.330(7) . ?
Mo1Z O226 1.674(6) . ?
Mo1Z O142 1.914(6) . ?
Mo1Z O141 1.947(6) . ?
Mo1Z O323 1.955(6) . ?
Mo1Z O227 1.997(6) . ?
Mo1Z O107 2.310(6) . ?
Mo2A O267 1.672(6) . ?
Mo2A O363 1.844(6) . ?
Mo2A O251 1.847(6) . ?
Mo2A O223 2.001(6) . ?
Mo2A O160 2.069(6) . ?
Mo2A O217 2.444(6) . ?
Mo2B O257 1.666(6) . ?
Mo2B O347 1.910(6) . ?
Mo2B O40 1.927(6) . ?
Mo2B O204 1.964(6) . ?
Mo2B O227 2.002(5) . ?
Mo2B O238 2.343(6) . ?
Mo2C O271 1.671(6) . ?
Mo2C O249 1.774(6) . ?
Mo2C O224 1.956(6) . ?
Mo2C O217 1.974(6) . ?
Mo2C O83 2.109(5) . ?
Mo2C O160 2.478(6) . ?
Mo2D O348 1.672(6) . ?
Mo2D O357 1.994(6) . ?
Mo2D O338 1.995(6) . ?
Mo2D O223 2.003(6) . ?
Mo2D O315 2.005(6) . ?
Mo2D O160 2.095(6) . ?
Mo2D O249 2.239(6) . ?
Mo2E O111 1.683(6) . ?
Mo2E O280 1.979(6) . ?
Mo2E O330 1.989(6) . ?
Mo2E O302 2.010(6) . ?
Mo2E O275 2.019(6) . ?
Mo2E O256 2.093(6) . ?
Mo2E O361 2.221(6) . ?
Mo2F O337 1.666(7) . ?
Mo2F O186 1.830(6) . ?
Mo2F O120 1.853(6) . ?
Mo2F O324 1.989(6) . ?
Mo2F O137 2.066(6) . ?
Mo2F O146 2.463(6) . ?
Mo2G O296 1.672(6) . ?
Mo2G O355 1.846(6) . ?
Mo2G O322 1.861(6) . ?
Mo2G O275 1.987(6) . ?
Mo2G O256 2.077(6) . ?
Mo2G O279 2.435(6) . ?
Mo2H O285 1.677(7) . ?
Mo2H O142 1.834(5) . ?
Mo2H O105 1.856(6) . ?
Mo2H O268 1.986(6) . ?
Mo2H O137 2.071(5) . ?
Mo2H O191 2.428(6) . ?
Mo2I O350 1.682(6) . ?
Mo2I O203 1.762(6) . ?
Mo2I O107 1.946(6) . ?
Mo2I O238 1.964(5) . ?
Mo2I O227 2.103(6) . ?
Mo2I O77 2.491(5) . ?
Mo2J O185 1.737(5) . ?
Mo2J O200 1.756(5) . ?
Mo2J O214 1.984(6) . ?
Mo2J O33 2.027(5) . ?
Mo2J O119 2.042(5) . ?
Mo2J O72 2.0617(11) . ?
Mo2K O349 1.682(6) . ?
Mo2K O179 1.759(6) . ?
Mo2K O116 1.957(6) . ?
Mo2K O235 1.959(6) . ?
Mo2K O259 2.086(6) . ?
Mo2K O46 2.494(5) 2_576 ?
Mo2L O390 1.708(7) . ?
Mo2L O453 1.725(8) . ?
Mo2L O297 1.825(6) . ?
Mo2L O236 2.055(6) . ?
Mo2L O181 2.105(6) . ?
Mo2L O381 2.324(8) . ?
Mo2M O281 1.668(6) . ?
Mo2M O347 1.840(6) . ?
Mo2M O171 1.853(7) . ?
Mo2M O315 1.989(6) . ?
Mo2M O160 2.078(6) . ?
Mo2M O224 2.416(6) . ?
Mo2N O295 1.692(7) . ?
Mo2N O378 1.747(7) . ?
Mo2N O230 1.832(6) . ?
Mo2N O250 2.066(5) . ?
Mo2N O169 2.098(6) . ?
Mo2N O332 2.302(7) . ?
Mo2O O352 1.678(6) . ?
Mo2O O366 1.981(7) . ?
Mo2O O147 1.996(6) . ?
Mo2O O112 2.009(5) . ?
Mo2O O62 2.021(5) . ?
Mo2O O263 2.096(6) . ?
Mo2O O93 2.222(6) . ?
Mo2P O264 1.700(7) . ?
Mo2P O414 1.746(7) . ?
Mo2P O195 1.818(6) . ?
Mo2P O147 2.071(6) . ?
Mo2P O112 2.124(6) . ?
Mo2P O329 2.316(8) . ?
Mo2Q O283 1.679(6) . ?
Mo2Q O222 1.774(6) . ?
Mo2Q O85 1.944(6) . ?
Mo2Q O178 1.958(6) . ?
Mo2Q O138 2.093(5) . ?
Mo2Q O22 2.482(6) . ?
Mo2R O400 1.701(8) . ?
Mo2R O307 1.789(6) . ?
Mo2R O274 1.797(7) . ?
Mo2R O250 2.062(5) . ?
Mo2R O108 2.065(6) . ?
Mo2R O368 2.342(7) . ?
Mo2S O379 1.733(8) . ?
Mo2S O409 1.772(6) . ?
Mo2S O288 1.772(6) . ?
Mo2S O139 2.047(5) . ?
Mo2S O163 2.052(6) . ?
Mo2S O292 2.314(10) . ?
Mo2T O165 1.663(6) . ?
Mo2T O363 1.912(6) . ?
Mo2T O322 1.935(7) . ?
Mo2T O359 1.968(6) . ?
Mo2T O184 2.005(6) . ?
Mo2T O279 2.334(6) . ?
Mo2U O306 1.659(8) . ?
Mo2U O253 1.915(6) . ?
Mo2U O232 1.930(7) . ?
Mo2U O339 1.959(7) . ?
Mo2U O177 1.995(5) . ?
Mo2U O225 2.352(6) . ?
Mo2V O320 1.666(6) . ?
Mo2V O291 1.831(5) . ?
Mo2V O207 1.848(7) . ?
Mo2V O112 1.973(7) . ?
Mo2V O263 2.071(6) . ?
Mo2V O266 2.433(6) . ?
Mo2W O265 1.678(6) . ?
Mo2W O361 1.775(6) . ?
Mo2W O279 1.957(6) . ?
Mo2W O101 1.959(6) . ?
Mo2W O184 2.092(6) . ?
Mo2W O256 2.471(6) . ?
Mo2X O387 1.742(7) . ?
Mo2X O459 1.766(7) . ?
Mo2X O373 1.831(10) . ?
Mo2X O89 2.038(5) . ?
Mo2X O311 2.076(6) . ?
Mo2X O434 2.150(10) . ?
Mo2Y O300 1.704(7) . ?
Mo2Y O399 1.742(7) . ?
Mo2Y O180 1.831(6) . ?
Mo2Y O341 2.084(6) 2_576 ?
Mo2Y O198 2.094(6) . ?
Mo2Y O344 2.307(8) . ?
Mo2Z O233 1.663(6) . ?
Mo2Z O314 1.774(6) . ?
Mo2Z O146 1.951(6) . ?
Mo2Z O191 1.967(5) . ?
Mo2Z O289 2.091(6) . ?
Mo2Z O137 2.494(6) . ?
Mo3A O310 1.703(7) . ?
Mo3A O415 1.737(7) . ?
Mo3A O359 1.825(6) . ?
Mo3A O338 2.056(7) . ?
Mo3A O223 2.095(6) . ?
Mo3A O427 2.343(8) . ?
Mo3B O388 1.721(8) . ?
Mo3B O455 1.747(7) . ?
Mo3B O305 1.829(6) . ?
Mo3B O244 2.066(7) 2_576 ?
Mo3B O362 2.099(6) 2_576 ?
Mo3B O408 2.301(8) . ?
Mo3C O326 1.705(7) . ?
Mo3C O425 1.760(10) . ?
Mo3C O725 1.77(2) . ?
Mo3C O323 1.840(6) . ?
Mo3C O393 2.067(6) . ?
Mo3C O268 2.104(6) . ?
Mo3C O440 2.306(9) . ?
Mo3D O488 1.731(11) . ?
Mo3D O396 1.768(8) . ?
Mo3D O489 1.778(9) . ?
Mo3D O357 2.037(6) . ?
Mo3D O338 2.058(7) . ?
Mo3D O465 2.284(10) . ?
Mo3E O512 1.733(11) . ?
Mo3E O813 1.75(2) . ?
Mo3E O513 1.780(13) . ?
Mo3E O467 1.794(9) 2_667 ?
Mo3E O236 2.036(6) . ?
Mo3E O231 2.053(6) . ?
Mo3E O511 2.245(12) . ?
Mo3F O255 1.711(7) . ?
Mo3F O468 1.747(7) . ?
Mo3F O339 1.838(7) . ?
Mo3F O384 2.087(7) . ?
Mo3F O239 2.094(5) . ?
Mo3F O371 2.330(9) . ?
Mo3G O401 1.662(8) . ?
Mo3G O391 1.714(8) . ?
Mo3G O419 1.881(7) . ?
Mo3G O307 2.002(6) . ?
Mo3G O245 2.217(7) . ?
Mo3G O429 2.278(10) . ?
Mo3H O445 1.692(10) . ?
Mo3H O449 1.755(10) . ?
Mo3H O456 1.784(11) . ?
Mo3H O756 1.89(2) . ?
Mo3H O330 2.026(7) . ?
Mo3H O280 2.057(6) . ?
Mo3H O498 2.268(13) . ?
Mo3I O402 1.695(8) . ?
Mo3I O418 1.721(10) . ?
Mo3I O270 1.891(8) . ?
Mo3I O364 1.968(7) . ?
Mo3I O411 2.131(11) . ?
Mo3I O194 2.223(6) . ?
Mo3J O336 1.712(7) . ?
Mo3J O479 1.765(9) . ?
Mo3J O446 1.825(7) . ?
Mo3J O404 2.062(6) . ?
Mo3J O324 2.108(6) . ?
Mo3J O386 2.316(9) . ?
Mo3K O430 1.758(11) . ?
Mo3K O504 1.772(9) . ?
Mo3K O505 1.773(9) . ?
Mo3K O147 2.033(7) . ?
Mo3K O366 2.051(7) . ?
Mo3K O397 2.230(11) . ?
Mo3L O426 1.660(10) . ?
Mo3L O461 1.676(9) . ?
Mo3L O421 1.896(7) . ?
Mo3L O274 2.019(7) . ?
Mo3L O378 2.205(7) . ?
Mo3L O423 2.241(11) . ?
Mo3M O469 1.696(11) . ?
Mo3M O438 1.819(9) . ?
Mo3M O321 1.884(6) . ?
Mo3M O175 1.942(11) . ?
Mo3M O447 1.994(8) . ?
Mo3M O246 2.200(5) . ?
Mo3N O208 1.681(6) . ?
Mo3N O420 1.709(8) . ?
Mo3N O413 1.898(8) . ?
Mo3N O185 2.005(5) . ?
Mo3N O406 2.200(10) . ?
Mo3N O345 2.282(6) . ?
Mo3O O463 1.687(8) . ?
Mo3O O441 1.711(10) . ?
Mo3O O448 1.904(8) . ?
Mo3O O375 1.987(7) 2_576 ?
Mo3O O213 2.219(6) . ?
Mo3O O385 2.292(11) . ?
Mo3P O471 1.750(13) . ?
Mo3P O473 1.763(10) . ?
Mo3P O472 1.775(11) . ?
Mo3P O384 2.034(7) . ?
Mo3P O244 2.059(6) . ?
Mo3P O462 2.249(11) . ?
Mo3Q O466 1.717(11) . ?
Mo3Q O321 1.883(7) . ?
Mo3Q O510 1.964(14) . ?
Mo3Q O509 1.986(12) . ?
Mo3Q O459 1.988(7) . ?
Mo3Q O273 2.165(6) . ?
Mo3R O743 1.668(19) . ?
Mo3R O514 1.747(12) . ?
Mo3R O395 1.890(7) . ?
Mo3R O409 2.020(6) . ?
Mo3R O358 2.180(7) . ?
Mo3R O458 2.250(15) . ?
Mo3S O487 1.651(10) . ?
Mo3S O786 1.707(19) . ?
Mo3S O383 1.863(7) . ?
Mo3S O396 2.040(8) . ?
Mo3S O328 2.190(6) . ?
Mo3S O450 2.316(16) . ?
Mo3T O480 1.748(12) . ?
Mo3T O483 1.797(10) . ?
Mo3T O481 1.879(11) . ?
Mo3T O404 2.057(7) . ?
Mo3T O393 2.061(6) . ?
Mo3T O482 2.192(11) . ?
Mo3U O525 1.672(13) . ?
Mo3U O460 1.809(11) . ?
Mo3U O395 1.868(8) . ?
Mo3U O432 2.026(7) . ?
Mo3U O518 2.074(13) . ?
Mo3U O380 2.158(6) . ?
Mo3V O494 1.679(11) . ?
Mo3V O493 1.711(11) . ?
Mo3V O442 1.898(9) . ?
Mo3V O369 2.003(8) . ?
Mo3V O399 2.208(7) . ?
Mo3V O529 2.218(11) . ?
Mo3W O499 1.656(14) . ?
Mo3W O500 1.745(12) . ?
Mo3W O421 1.879(7) . ?
Mo3W O456 2.017(12) . ?
Mo3W O501 2.176(14) . ?
Mo3W O370 2.180(7) . ?
Mo3X O523 1.691(11) . ?
Mo3X O398 1.779(9) . ?
Mo3X O413 1.905(8) . ?
Mo3X O387 2.033(8) . ?
Mo3X O524 2.127(14) . ?
Mo3X O303 2.236(6) . ?
Mo3Y O496 1.658(13) . ?
Mo3Y O412 1.860(11) . ?
Mo3Y O431 1.867(9) . ?
Mo3Y O449 2.016(10) . ?
Mo3Y O495 2.039(15) . ?
Mo3Y O377 2.188(7) . ?
Mo3Z O454 1.716(11) . ?
Mo3Z O506 1.870(14) . ?
Mo3Z O448 1.874(8) . ?
Mo3Z O505 1.951(9) . ?
Mo3Z O424 2.103(11) . ?
Mo3Z O346 2.197(8) . ?
Mo4A O237 1.671(5) . ?
Mo4A O38 1.910(5) . ?
Mo4A O74 1.953(5) . ?
Mo4A O95 1.969(5) . ?
Mo4A O3 2.007(5) . ?
Mo4A O21 2.330(5) . ?
Mo4B O58 1.686(5) . ?
Mo4B O16 1.835(5) . ?
Mo4B O5 1.865(5) . ?
Mo4B O13 1.986(5) . ?
Mo4B O29 2.072(5) . ?
Mo4B O125 2.428(5) . ?
Mo4C O73 1.661(6) . ?
Mo4C O16 1.911(5) 2_667 ?
Mo4C O37 1.945(5) . ?
Mo4C O144 1.976(5) 1_655 ?
Mo4C O7 2.008(5) . ?
Mo4C O8 2.334(5) . ?
Mo4D O61 1.668(5) . ?
Mo4D O168 1.920(5) . ?
Mo4D O15 1.944(5) . ?
Mo4D O157 1.977(5) . ?
Mo4D O155 1.987(5) . ?
Mo4D O114 2.326(5) . ?
Mo4E O124 1.687(5) . ?
Mo4E O194 1.750(6) . ?
Mo4E O132 1.835(5) . ?
Mo4E O44 2.047(5) . ?
Mo4E O42 2.089(5) . ?
Mo4E O243 2.376(5) . ?
Mo4F O110 1.678(6) . ?
Mo4F O199 1.735(5) . ?
Mo4F O144 1.840(5) . ?
Mo4F O119 2.045(5) 2_567 ?
Mo4F O13 2.108(5) 2_567 ?
Mo4F O208 2.369(6) . ?
Mo4G O45 1.667(5) . ?
Mo4G O90 1.924(5) . ?
Mo4G O10 1.931(5) . ?
Mo4G O96 1.956(6) . ?
Mo4G O76 1.995(5) 2_667 ?
Mo4G O6 2.340(5) . ?
Mo4H O113 1.685(5) . ?
Mo4H O44 1.987(6) . ?
Mo4H O91 1.993(5) . ?
Mo4H O34 1.998(5) . ?
Mo4H O42 2.009(5) . ?
Mo4H O4 2.094(5) . ?
Mo4H O66 2.220(5) . ?
Mo4I O240 1.686(5) . ?
Mo4I O131 1.977(5) . ?
Mo4I O14 1.991(6) . ?
Mo4I O68 2.003(5) . ?
Mo4I O106 2.010(5) . ?
Mo4I O23 2.093(5) . ?
Mo4I O69 2.230(5) . ?
Mo4J O121 1.694(5) . ?
Mo4J O246 1.750(5) . ?
Mo4J O100 1.836(5) . ?
Mo4J O14 2.051(5) . ?
Mo4J O68 2.095(5) . ?
Mo4J O64 2.358(5) . ?
Mo4K O170 1.677(7) . ?
Mo4K O345 1.739(6) . ?
Mo4K O157 1.843(5) . ?
Mo4K O33 2.041(5) . ?
Mo4K O79 2.120(5) . ?
Mo4K O192 2.358(6) 2_567 ?
Mo4L O254 1.668(6) . ?
Mo4L O196 1.916(5) . ?
Mo4L O176 1.943(5) . ?
Mo4L O123 1.962(6) . ?
Mo4L O55 1.990(5) . ?
Mo4L O32 2.315(5) . ?
Mo4M O143 1.672(5) . ?
Mo4M O90 1.839(5) . ?
Mo4M O15 1.852(5) . ?
Mo4M O269 1.999(5) . ?
Mo4M O24 2.069(5) . ?
Mo4M O114 2.436(5) . ?
Mo4N O182 1.670(6) . ?
Mo4N O136 1.912(5) . ?
Mo4N O31 1.940(5) . ?
Mo4N O221 1.971(5) . ?
Mo4N O155 2.013(5) . ?
Mo4N O67 2.337(5) . ?
Mo4O O188 1.665(5) . ?
Mo4O O27 1.983(5) . ?
Mo4O O262 2.002(5) . ?
Mo4O O12 2.019(5) . ?
Mo4O O104 2.020(5) . ?
Mo4O O36 2.099(5) . ?
Mo4O O86 2.232(5) . ?
Mo4P O145 1.670(5) . ?
Mo4P O98 1.849(5) . ?
Mo4P O81 1.871(5) . ?
Mo4P O34 1.986(5) . ?
Mo4P O4 2.070(5) . ?
Mo4P O17 2.460(5) . ?
Mo4Q O28 1.683(5) . ?
Mo4Q O86 1.767(5) . ?
Mo4Q O21 1.930(5) . ?
Mo4Q O80 1.965(5) . ?
Mo4Q O3 2.098(5) . ?
Mo4Q O36 2.493(5) . ?
Mo4R O25 1.683(5) . ?
Mo4R O127 1.848(5) . ?
Mo4R O176 1.854(6) . ?
Mo4R O106 1.989(5) . ?
Mo4R O23 2.065(5) . ?
Mo4R O32 2.435(5) . ?
Mo4S O87 1.678(5) . ?
Mo4S O20 1.771(4) . ?
Mo4S O125 1.946(5) . ?
Mo4S O6 1.969(5) . ?
Mo4S O76 2.103(5) 2_667 ?
Mo4S O29 2.470(5) . ?
Mo4T O56 1.673(5) . ?
Mo4T O66 1.769(5) . ?
Mo4T O17 1.933(5) . ?
Mo4T O8 1.981(5) . ?
Mo4T O7 2.100(5) . ?
Mo4T O4 2.467(5) . ?
Mo4U O247 1.678(5) . ?
Mo4U O189 1.850(5) . ?
Mo4U O31 1.856(6) . ?
Mo4U O181 1.994(6) . ?
Mo4U O24 2.067(5) . ?
Mo4U O67 2.449(5) . ?
Mo4V O202 1.684(5) . ?
Mo4V O136 1.839(5) . ?
Mo4V O49 1.863(6) . ?
Mo4V O172 1.998(5) . ?
Mo4V O82 2.066(5) . ?
Mo4V O59 2.437(5) . ?
Mo4W O210 1.688(6) . ?
Mo4W O343 1.734(6) . ?
Mo4W O26 1.840(5) . ?
Mo4W O131 2.073(5) . ?
Mo4W O106 2.108(5) . ?
Mo4W O159 2.317(7) . ?
Mo4X O149 1.678(5) . ?
Mo4X O38 1.852(5) . ?
Mo4X O92 1.862(5) . ?
Mo4X O167 1.996(5) . ?
Mo4X O82 2.057(5) . ?
Mo4X O47 2.431(5) . ?
Mo4Y O134 1.683(6) . ?
Mo4Y O360 1.741(6) . ?
Mo4Y O122 1.837(5) . ?
Mo4Y O139 2.063(5) . ?
Mo4Y O272 2.112(5) . ?
Mo4Y O197 2.329(7) . ?
Mo4Z O228 1.655(6) . ?
Mo4Z O98 1.910(5) . ?
Mo4Z O57 1.934(6) . ?
Mo4Z O183 1.955(6) . ?
Mo4Z O84 1.994(5) . ?
Mo4Z O41 2.352(5) . ?
Mo10 O156 1.671(6) . ?
Mo10 O50 1.917(5) . ?
Mo10 O78 1.936(5) . ?
Mo10 O97 1.962(5) . ?
Mo10 O55 2.009(5) . ?
Mo10 O109 2.313(5) . ?
Mo11 O71 1.689(5) . ?
Mo11 O102 1.832(5) . ?
Mo11 O141 1.864(6) . ?
Mo11 O206 2.002(6) . ?
Mo11 O77 2.068(5) . ?
Mo11 O107 2.423(5) . ?
Mo12 O293 1.676(6) . ?
Mo12 O196 1.847(5) . ?
Mo12 O35 1.855(6) . ?
Mo12 O164 1.987(5) . ?
Mo12 O19 2.073(5) . ?
Mo12 O43 2.430(6) . ?
Mo13 O205 1.678(5) . ?
Mo13 O65 1.851(6) . ?
Mo13 O248 1.862(6) . ?
Mo13 O212 1.987(5) . ?
Mo13 O46 2.073(6) . ?
Mo13 O235 2.426(5) 2_576 ?
Mo14 O133 1.678(6) . ?
Mo14 O102 1.914(5) . ?
Mo14 O105 1.927(6) . ?
Mo14 O334 1.954(6) . ?
Mo14 O289 2.005(5) . ?
Mo14 O191 2.308(5) . ?
Mo15 O174 1.659(6) . ?
Mo15 O127 1.907(5) . ?
Mo15 O35 1.940(6) . ?
Mo15 O26 1.963(6) . ?
Mo15 O84 1.999(5) . ?
Mo15 O43 2.331(5) . ?
Mo16 O130 1.681(6) . ?
Mo16 O65 1.900(5) . ?
Mo16 O325 1.946(6) . ?
Mo16 O333 1.974(6) . ?
Mo16 O138 1.999(6) . ?
Mo16 O178 2.307(5) . ?
Mo17 O150 1.653(6) . ?
Mo17 O54 1.856(5) . ?
Mo17 O57 1.865(6) . ?
Mo17 O272 1.990(5) . ?
Mo17 O19 2.074(5) . ?
Mo17 O41 2.436(5) . ?
Mo18 O241 1.678(5) . ?
Mo18 O126 1.919(5) . ?
Mo18 O92 1.930(6) . ?
Mo18 O161 1.977(6) . ?
Mo18 O63 1.995(5) . ?
Mo18 O47 2.322(5) . ?
Mo19 O60 1.671(6) . ?
Mo19 O53 1.775(5) . ?
Mo19 O43 1.939(5) . ?
Mo19 O41 1.975(5) . ?
Mo19 O84 2.108(5) . ?
Mo19 O19 2.468(6) . ?
Mo20 O313 1.676(6) . ?
Mo20 O277 1.909(6) . ?
Mo20 O52 1.933(6) . ?
Mo20 O117 1.987(6) . ?
Mo20 O259 2.009(6) . ?
Mo20 O116 2.334(6) . ?
Mo21 O260 1.712(6) . ?
Mo21 O358 1.746(7) . ?
Mo21 O123 1.837(5) . ?
Mo21 O163 2.058(5) . ?
Mo21 O164 2.102(5) . ?
Mo21 O382 2.313(8) . ?
Mo22 O282 1.676(7) . ?
Mo22 O173 1.847(6) . ?
Mo22 O232 1.865(7) . ?
Mo22 O62 1.980(7) . ?
Mo22 O263 2.069(5) . ?
Mo22 O225 2.432(6) . ?
Mo23 O294 1.669(6) . ?
Mo23 O173 1.906(6) . ?
Mo23 O304 1.940(6) . ?
Mo23 O276 1.978(6) . ?
Mo23 O138 2.001(6) . ?
Mo23 O85 2.335(6) . ?
Mo24 O128 1.683(6) . ?
Mo24 O291 1.920(6) . ?
Mo24 O120 1.942(6) . ?
Mo24 O195 1.968(7) . ?
Mo24 O289 1.996(5) . ?
Mo24 O146 2.346(6) . ?
Mo25 O234 1.681(6) . ?
Mo25 O252 1.908(6) . ?
Mo25 O242 1.934(6) . ?
Mo25 O180 1.962(6) . ?
Mo25 O184 1.995(6) . ?
Mo25 O101 2.335(6) . ?
Mo26 O158 1.673(6) . ?
Mo26 O193 1.902(6) . ?
Mo26 O171 1.945(6) . ?
Mo26 O230 1.970(6) . ?
Mo26 O83 2.000(6) . ?
Mo26 O224 2.324(5) . ?
Mo27 O166 1.685(6) . ?
Mo27 O277 1.846(6) . ?
Mo27 O242 1.865(6) . ?
Mo27 O302 2.000(6) . ?
Mo27 O256 2.077(6) . ?
Mo27 O101 2.449(6) . ?
Mo28 O340 1.665(8) . ?
Mo28 O405 1.766(7) . ?
Mo28 O364 1.800(7) . ?
Mo28 O91 2.038(6) . ?
Mo28 O44 2.069(5) . ?
Mo28 O290 2.375(7) . ?
Mo29 O152 1.710(6) . ?
Mo29 O215 1.731(7) . ?
Mo29 O96 1.816(6) . ?
Mo29 O231 2.061(6) . ?
Mo29 O269 2.096(5) . ?
Mo29 O299 2.342(7) . ?
Mo30 O376 1.677(7) . ?
Mo30 O244 1.980(7) . ?
Mo30 O384 1.992(6) . ?
Mo30 O362 2.002(6) . ?
Mo30 O239 2.022(6) . ?
Mo30 O22 2.098(6) . ?
Mo30 O222 2.227(6) . ?
Mo31 O372 1.757(8) . ?
Mo31 O392 1.773(7) . ?
Mo31 O432 1.775(7) . ?
Mo31 O262 2.053(5) . ?
Mo31 O27 2.077(6) . ?
Mo31 O407 2.290(7) . ?
Mo32 O118 1.699(7) . ?
Mo32 O346 1.746(8) . ?
Mo32 O276 1.816(5) . ?
Mo32 O366 2.073(6) . ?
Mo32 O62 2.103(7) . ?
Mo32 O417 2.340(8) . ?
Mo33 O316 1.694(7) . ?
Mo33 O370 1.745(6) . ?
Mo33 O211 1.832(6) . ?
Mo33 O330 2.074(7) . ?
Mo33 O275 2.095(5) . ?
Mo33 O335 2.354(8) . ?
Mo34 O389 1.667(8) . ?
Mo34 O186 1.922(6) . ?
Mo34 O207 1.940(7) . ?
Mo34 O446 1.975(7) . ?
Mo34 O177 2.006(6) . ?
Mo34 O266 2.327(6) . ?
Mo35 O317 1.662(8) . ?
Mo35 O404 1.998(6) . ?
Mo35 O393 2.002(7) . ?
Mo35 O268 2.007(5) . ?
Mo35 O324 2.010(6) . ?
Mo35 O137 2.093(6) . ?
Mo35 O314 2.214(7) . ?
Mo35 M3T 3.109(11) . ?
Mo36 O308 1.704(7) . ?
Mo36 O377 1.738(7) . ?
Mo36 O117 1.819(6) . ?
Mo36 O280 2.067(6) . ?
Mo36 O302 2.085(6) . ?
Mo36 O367 2.337(8) . ?
Mo37 O327 1.657(7) . ?
Mo37 O93 1.768(7) . ?
Mo37 O266 1.959(6) . ?
Mo37 O225 1.967(5) . ?
Mo37 O177 2.101(6) . ?
Mo37 O263 2.477(6) . ?
Mo38 O433 1.714(8) . ?
Mo38 O375 1.784(7) . ?
Mo38 O369 1.789(8) . ?
Mo38 O341 2.044(6) 2_576 ?
Mo38 O153 2.049(6) 2_576 ?
Mo38 O319 2.299(7) . ?
Mo39 O416 1.688(8) . ?
Mo39 O342 1.697(7) . ?
Mo39 O148 1.894(6) 2_667 ?
Mo39 O288 2.019(6) . ?
Mo39 O410 2.220(9) . ?
Mo39 O360 2.226(6) . ?
Mo40 O533 1.671(16) . ?
Mo40 O538 1.682(9) . ?
Mo40 O537 1.792(9) . ?
Mo40 O536 1.827(10) . ?
Mo40 O513 2.29(2) . ?
Mo40 O453 2.409(15) . ?
Mo41 O515 1.667(14) . ?
Mo41 O502 1.776(14) . ?
Mo41 O270 1.876(8) . ?
Mo41 O467 1.964(9) . ?
Mo41 O215 2.192(7) 2_667 ?
Mo41 O503 2.194(16) . ?
Mo42 O464 1.716(12) . ?
Mo42 O419 1.893(6) . ?
Mo42 O504 1.939(9) . ?
Mo42 O519 1.964(14) . ?
Mo42 O508 2.008(13) . ?
Mo42 O414 2.159(8) . ?
Mo43 O470 1.690(13) . ?
Mo43 O437 1.708(12) . ?
Mo43 O431 1.901(9) . ?
Mo43 O472 2.023(11) 2_576 ?
Mo43 O455 2.188(7) . ?
Mo43 O436 2.281(14) . ?
Mo44 O530 1.650(10) . ?
Mo44 O484 1.671(12) . ?
Mo44 O383 1.900(7) . ?
Mo44 O483 2.008(9) . ?
Mo44 O425 2.199(10) . ?
Mo44 O457 2.263(15) . ?
Mo45 O490 1.677(11) . ?
Mo45 O528 1.692(12) . ?
Mo45 O442 1.909(9) . ?
Mo45 O489 2.000(9) . ?
Mo45 O415 2.188(8) . ?
Mo45 O492 2.213(13) . ?
Mo46 O527 1.676(11) . ?
Mo46 O526 1.744(12) . ?
Mo46 O444 1.884(9) . ?
Mo46 O405 2.064(7) . ?
Mo46 O318 2.228(7) . ?
Mo46 O520 2.240(12) . ?
Mo47 O517 1.687(12) . ?
Mo47 O521 1.691(12) . ?
Mo47 O444 1.897(9) . ?
Mo47 O374 2.039(7) . ?
Mo47 O343 2.245(7) . ?
Mo47 O516 2.260(12) . ?
Mo48 O541 1.676(15) . ?
Mo48 O476 1.700(15) . ?
Mo48 O473 2.015(10) . ?
Mo48 O739 2.073(18) . ?
Mo48 O468 2.165(7) . ?
Mo48 O474 2.19(2) . ?
Mo51 O30 1.670(5) . ?
Mo51 O9 1.901(5) . ?
Mo51 O1 1.943(5) . ?
Mo51 O100 1.978(5) . ?
Mo51 O3 1.996(5) . ?
Mo51 O80 2.306(5) . ?
Mo52 O140 1.684(5) . ?
Mo52 O119 1.986(5) . ?
Mo52 O33 1.997(5) . ?
Mo52 O79 2.010(5) . ?
Mo52 O13 2.024(5) . ?
Mo52 O29 2.092(5) . ?
Mo52 O20 2.221(5) . ?
Mo53 O18 1.685(5) . ?
Mo53 O11 1.911(5) . ?
Mo53 O5 1.938(5) 2_667 ?
Mo53 O132 1.974(5) . ?
Mo53 O76 2.008(5) . ?
Mo53 O125 2.308(5) 2_667 ?
Mo54 O2 1.673(5) . ?
Mo54 O11 1.835(5) . ?
Mo54 O37 1.854(5) . ?
Mo54 O42 2.002(5) . ?
Mo54 O4 2.081(5) . ?
Mo54 O8 2.440(5) . ?
Mo55 O99 1.681(5) . ?
Mo55 O9 1.843(5) . ?
Mo55 O78 1.858(5) . ?
Mo55 O68 2.003(5) . ?
Mo55 O23 2.069(5) . ?
Mo55 O109 2.455(5) . ?
Mo56 O48 1.683(5) . ?
Mo56 O50 1.835(5) . ?
Mo56 O1 1.864(5) . ?
Mo56 O104 1.989(5) . ?
Mo56 O36 2.082(5) . ?
Mo56 O80 2.414(5) . ?
Mo57 O187 1.673(5) . ?
Mo57 O126 1.835(5) . ?
Mo57 O74 1.854(5) . ?
Mo57 O12 1.984(5) . ?
Mo57 O36 2.045(5) . ?
Mo57 O21 2.468(5) . ?
Mo58 O39 1.665(5) . ?
Mo58 O168 1.826(5) . ?
Mo58 O10 1.861(5) . ?
Mo58 O79 1.982(5) . ?
Mo58 O29 2.074(5) . ?
Mo58 O6 2.467(5) . ?
Mo59 O301 1.680(5) . ?
Mo59 O54 1.903(5) . ?
Mo59 O81 1.935(5) . ?
Mo59 O122 1.959(5) . ?
Mo59 O7 2.000(5) . ?
Mo59 O17 2.328(5) . ?
Mo60 O531 1.644(18) . ?
Mo60 O532 1.705(13) . ?
Mo60 O739 2.012(18) . ?
Mo60 O480 2.086(12) . ?
Mo60 O479 2.134(9) . ?
Mo60 O475 2.25(2) . ?
Mo61 O534 1.763(8) . ?
Mo61 O452 1.766(14) . ?
Mo61 O533 1.882(15) . ?
Mo61 O392 2.006(12) . ?
Mo61 O535 2.008(15) . ?
Mo61 O356 2.180(9) . ?
M3I O402 1.867(16) . ?
M3I O364 1.920(14) . ?
M3I O270 2.043(15) . ?
M3I O194 2.227(13) . ?
M3L O461 1.794(19) . ?
M3L O274 1.831(17) . ?
M3L O421 2.101(17) . ?
M3L O378 2.151(19) . ?
M3L O426 2.368(19) . ?
M3L C31 2.52(2) . ?
M3R O443 1.982(18) . ?
M3R O409 2.084(14) . ?
M3R O395 2.089(15) . ?
M3R C81 2.12(3) . ?
M3R O358 2.153(15) . ?
M3S O486 1.83(2) . ?
M3S O396 1.931(16) . ?
M3S C11 2.24(2) . ?
M3S O383 2.320(16) . ?
M3S O328 2.349(14) . ?
M3S M44 3.17(4) . ?
M3T O783 1.77(2) . ?
M3T O780 1.87(3) . ?
M3T O404 1.958(13) . ?
M3T O393 2.011(13) . ?
M3T O480 2.094(17) . ?
M3T O483 2.186(18) . ?
M3U O825 1.73(2) . ?
M3U O432 1.931(12) . ?
M3U O395 2.104(13) . ?
M3U O380 2.253(11) . ?
M3U C81 2.42(2) . ?
M3W O799 1.76(2) . ?
M3W O756 2.06(2) . ?
M3W O421 2.151(12) . ?
M3W O370 2.218(11) . ?
M3W C31 2.359(19) . ?
M3X O523 1.689(12) . ?
M3X O413 1.971(11) . ?
M3X O387 2.085(10) . ?
M3X O303 2.393(9) . ?
M3X C91 2.489(18) . ?
M3X O398 2.510(11) . ?
M39 O342 1.749(12) . ?
M39 O288 1.880(11) . ?
M39 O148 2.082(11) 2_667 ?
M39 O360 2.254(12) . ?
M39 O416 2.383(12) . ?
M39 C101 2.586(15) . ?
M40 O538 1.754(13) . ?
M40 O813 1.92(2) . ?
M40 O533 1.952(12) . ?
M40 O836 2.04(3) . ?
M40 O453 2.171(9) . ?
M40 O537 2.178(16) . ?
M41 O815 1.79(2) . ?
M41 O467 1.976(12) . ?
M41 O270 2.002(12) . ?
M41 O215 2.223(10) 2_667 ?
M43 O472 1.725(17) 2_576 ?
M43 O470 1.904(18) . ?
M43 O455 2.247(13) . ?
M43 O431 2.363(16) . ?
M43 C21 2.57(3) . ?
M44 C11 1.84(4) . ?
M44 O784 1.96(5) . ?
M44 O483 1.97(4) . ?
M44 O383 2.43(4) . ?
M44 O783 2.52(5) . ?
M46 O405 1.935(14) . ?
M46 O444 2.131(15) . ?
M46 O527 2.398(15) . ?
M46 O318 2.407(13) . ?
M47 O516 1.538(15) . ?
M47 O521 1.593(16) . ?
M47 O374 2.017(13) . ?
M47 O444 2.057(14) . ?
M47 O343 2.396(12) . ?
M47 O517 2.465(15) . ?
M47 C71 2.56(2) . ?
M48 O476 1.847(18) . ?
M48 O473 1.938(14) . ?
M48 O439 1.999(18) . ?
M48 O468 2.224(13) . ?
M48 C61 2.29(3) . ?
M60 O475 1.28(3) . ?
M60 O532 1.79(2) . ?
M60 O480 1.957(14) . ?
M60 O439 1.997(18) . ?
M60 O780 2.15(3) . ?
M60 O479 2.310(14) . ?
M60 C61 2.32(3) . ?
M61 O534 1.62(2) . ?
M61 O452 1.63(2) . ?
M61 O533 1.82(3) . ?
M61 O392 2.20(2) . ?
M61 O535 2.20(2) . ?
M61 O356 2.397(18) . ?
O351 C101 1.297(13) 2_667 ?
O406 C91 1.34(2) . ?
O410 C101 1.264(14) . ?
O423 C31 1.32(2) . ?
O429 C51 1.38(4) . ?
O436 C21 1.43(3) . ?
O450 C11 1.28(2) . ?
O457 C11 1.11(2) . ?
O458 C81 1.576(18) . ?
O474 C61 1.45(2) . ?
O475 C61 1.45(2) . ?
O480 O780 0.70(2) . ?
O483 O783 0.80(2) . ?
O492 C1 1.268(19) . ?
O495 C21 1.36(3) . ?
O501 C31 1.31(2) . ?
O516 C71 1.31(2) . ?
O518 C81 1.569(18) . ?
O519 C51 1.54(4) . ?
O520 C71 1.33(2) . ?
O524 C91 1.35(2) . ?
O529 C1 1.234(18) . ?
C1 C2 1.490(10) . ?
C2 N0 1.433(10) . ?
C2 C3 1.476(10) . ?
C11 C12 1.500(10) . ?
C12 N1 1.442(10) . ?
C12 C13 1.495(10) . ?
C21 C22 1.513(10) . ?
C22 N2 1.449(10) . ?
C22 C23 1.501(10) . ?
C31 C32 1.494(10) . ?
C32 N3 1.429(10) . ?
C32 C33 1.487(10) . ?
C51 C52 1.500(10) . ?
C52 N5 1.438(10) . ?
C52 C53 1.493(10) . ?
C61 C62 1.508(10) . ?
C62 N6 1.442(10) . ?
C62 C63 1.488(10) . ?
C71 C72 1.507(10) . ?
C72 N7 1.460(10) . ?
C72 C73 1.510(10) . ?
C81 C82 1.507(10) . ?
C82 N8 1.425(10) . ?
C82 C83 1.488(10) . ?
C91 C92 1.493(10) . ?
C92 N9 1.427(10) . ?
C92 C93 1.506(10) . ?
C101 C102 1.500(9) . ?
C102 N10 1.461(10) . ?
C102 C103 1.468(9) . ?
